data_7119016
loop_
_publ_author_name
'Xin He'
'Hai-Xia Liu'
'Liang Zhao'

_publ_section_title
;
 Integration of acetylenic carbon clusters and silver clusters: template
 synthesis and stability enhancement
;
_journal_name_full Chem.Commun.
_journal_page_first 5682
_journal_volume 52
_journal_year 2016
_chemical_formula_sum 'C82 H96 Ag22 F48 O48.5 S16'
_chemical_formula_weight 5655.69
_chemical_name_systematic
; 
 ? 
;
_chemical_properties_physical 'Light-sensitive, Photo-sensitive'
_space_group_IT_number 14
_symmetry_cell_setting monoclinic
_symmetry_space_group_name_Hall '-P 2yn'
_symmetry_space_group_name_H-M 'P 1 21/n 1'
_atom_sites_solution_hydrogens geom
_atom_sites_solution_primary direct
_atom_sites_solution_secondary difmap
_audit_creation_method SHELXL-97
_audit_update_record
;
2015-04-14 deposited with the CCDC.
2016-03-23 downloaded from the CCDC.
;
_cell_angle_alpha 90.00
_cell_angle_beta 92.38(3)
_cell_angle_gamma 90.00
_cell_formula_units_Z 4
_cell_length_a 20.700(4)
_cell_length_b 23.694(5)
_cell_length_c 31.929(6)
_cell_measurement_reflns_used 51156
_cell_measurement_temperature 173(2)
_cell_measurement_theta_max 31.2269
_cell_measurement_theta_min 1.0705
_cell_volume 15647(5)
_computing_cell_refinement 'CrystalClear (Rigaku Inc., 2008)'
_computing_data_collection 'CrystalClear (Rigaku Inc., 2008)'
_computing_data_reduction 'CrystalClear (Rigaku Inc., 2008)'
_computing_publication_material 'SHELX-97 (Sheldrick, 1997)'
_computing_structure_refinement 'SHELXL-97 (Sheldrick, 1997)'
_computing_structure_solution 'SHELXS-97 (Sheldrick, 1990)'
_diffrn_ambient_temperature 173(2)
_diffrn_measured_fraction_theta_full 0.998
_diffrn_measured_fraction_theta_max 0.998
_diffrn_measurement_device_type 'MM007HF + CCD (Saturn724+)'
_diffrn_measurement_method '\w scans at fixed \c = 45\%'
_diffrn_radiation_monochromator Confocal
_diffrn_radiation_source 'Rotating Anode'
_diffrn_radiation_type MoK\a
_diffrn_radiation_wavelength 0.71073
_diffrn_reflns_av_R_equivalents 0.0653
_diffrn_reflns_av_sigmaI/netI 0.0503
_diffrn_reflns_limit_h_max 26
_diffrn_reflns_limit_h_min -23
_diffrn_reflns_limit_k_max 27
_diffrn_reflns_limit_k_min -30
_diffrn_reflns_limit_l_max 40
_diffrn_reflns_limit_l_min -41
_diffrn_reflns_number 114798
_diffrn_reflns_theta_full 27.49
_diffrn_reflns_theta_max 27.49
_diffrn_reflns_theta_min 1.07
_exptl_absorpt_coefficient_mu 3.024
_exptl_absorpt_correction_T_max 1.00000
_exptl_absorpt_correction_T_min 0.14925
_exptl_absorpt_correction_type multi-scan
_exptl_crystal_colour Yellow
_exptl_crystal_density_diffrn 2.401
_exptl_crystal_density_method 'not measured'
_exptl_crystal_description Prism
_exptl_crystal_F_000 10792
_exptl_crystal_preparation Luminescent
_exptl_crystal_recrystallization_method 'Re-crystallisation from solvent: DMSO'
_exptl_crystal_size_max 0.20
_exptl_crystal_size_mid 0.12
_exptl_crystal_size_min 0.10
_refine_diff_density_max 2.240
_refine_diff_density_min -2.663
_refine_diff_density_rms 0.218
_refine_ls_extinction_method none
_refine_ls_goodness_of_fit_ref 1.161
_refine_ls_hydrogen_treatment constr
_refine_ls_matrix_type full
_refine_ls_number_parameters 2163
_refine_ls_number_reflns 35826
_refine_ls_number_restraints 329
_refine_ls_restrained_S_all 1.172
_refine_ls_R_factor_all 0.0950
_refine_ls_R_factor_gt 0.0845
_refine_ls_shift/su_max 0.001
_refine_ls_shift/su_mean 0.000
_refine_ls_structure_factor_coef Fsqd
_refine_ls_weighting_details 'calc w=1/[\s^2^(Fo^2^)+(0.0958P)^2^+104.8278P] where P=(Fo^2^+2Fc^2^)/3'
_refine_ls_weighting_scheme calc
_refine_ls_wR_factor_gt 0.2177
_refine_ls_wR_factor_ref 0.2293
_reflns_number_gt 31563
_reflns_number_total 35826
_reflns_threshold_expression >2sigma(I)
_cod_data_source_file c6cc01454b2.cif
_cod_data_source_block y1
_cod_depositor_comments
;
The following automatic conversions were performed:

'_refine_ls_hydrogen_treatment' value 'Constr' changed to 'constr'
according to the built-in table from CIF Core dictionary named
'cif_core.dic' version 2.4.1 from 2010-06-29.

Automatic conversion script
Id: cif_fix_values 4609 2016-04-01 06:22:49Z antanas 
;
_cod_original_cell_volume 15646(5)
_cod_original_sg_symbol_H-M P2(1)/n
_cod_original_formula_sum 'C82 H96 Ag22 F48 O48.50 S16'
_cod_database_code 7119016

loop_
_symmetry_equiv_pos_as_xyz
'x, y, z'
'-x+1/2, y+1/2, -z+1/2'
'-x, -y, -z'
'x-1/2, -y-1/2, z-1/2'

loop_
_atom_site_label
_atom_site_type_symbol
_atom_site_fract_x
_atom_site_fract_y
_atom_site_fract_z
_atom_site_U_iso_or_equiv
_atom_site_adp_type
_atom_site_occupancy
_atom_site_symmetry_multiplicity
_atom_site_calc_flag
_atom_site_refinement_flags
_atom_site_disorder_assembly
_atom_site_disorder_group
C1 C 0.8599(4) 0.2480(3) 0.2410(2) 0.0299(15) Uani 1 1 d . P .
C2 C 0.9077(4) 0.2522(3) 0.2108(2) 0.0300(15) Uani 1 1 d . P .
C3 C 0.9745(4) 0.2575(3) 0.2244(2) 0.0305(15) Uani 1 1 d . . .
C4 C 0.9915(4) 0.2581(3) 0.2670(2) 0.0296(15) Uani 1 1 d . . .
C5 C 0.9438(4) 0.2519(3) 0.2969(2) 0.0320(16) Uani 1 1 d . . .
C6 C 0.8786(4) 0.2479(3) 0.2836(2) 0.0305(15) Uani 1 1 d . P .
C7 C 0.7941(4) 0.2441(3) 0.2284(2) 0.0316(16) Uani 1 1 d . . .
C8 C 0.7352(4) 0.2361(4) 0.2251(3) 0.0380(18) Uani 1 1 d . M .
C9 C 0.8916(4) 0.2496(4) 0.1670(3) 0.0365(17) Uani 1 1 d . . .
C10 C 0.8834(4) 0.2467(4) 0.1292(3) 0.0401(19) Uani 1 1 d . M .
C11 C 1.0217(4) 0.2644(3) 0.1937(3) 0.0319(16) Uani 1 1 d . . .
C12 C 1.0579(4) 0.2692(4) 0.1649(3) 0.0385(18) Uani 1 1 d . M .
C13 C 1.0566(4) 0.2659(3) 0.2812(2) 0.0325(16) Uani 1 1 d . M .
C14 C 1.1109(4) 0.2747(4) 0.2975(3) 0.0363(17) Uani 1 1 d . . .
C15 C 0.9625(4) 0.2516(4) 0.3402(3) 0.0337(16) Uani 1 1 d . M .
C16 C 0.9886(5) 0.2529(4) 0.3759(3) 0.045(2) Uani 1 1 d . . .
C17 C 0.8285(4) 0.2453(3) 0.3137(2) 0.0305(15) Uani 1 1 d . . .
C18 C 0.7792(5) 0.2415(4) 0.3331(3) 0.0416(19) Uani 1 1 d . M .
C19 C 1.2098(9) 0.3121(7) 0.4518(5) 0.098(5) Uani 1 1 d . . .
H19A H 1.1668 0.3164 0.4615 0.147 Uiso 1 1 calc R . .
H19B H 1.2161 0.3377 0.4290 0.147 Uiso 1 1 calc R . .
H19C H 1.2406 0.3202 0.4743 0.147 Uiso 1 1 calc R . .
C20 C 1.3012(7) 0.2472(7) 0.4193(5) 0.085(4) Uani 1 1 d . . .
H20A H 1.3138 0.2109 0.4090 0.128 Uiso 1 1 calc R . .
H20B H 1.3291 0.2575 0.4429 0.128 Uiso 1 1 calc R . .
H20C H 1.3046 0.2748 0.3976 0.128 Uiso 1 1 calc R . .
C21 C 1.1688(13) 0.4591(10) 0.4276(7) 0.165(9) Uani 1 1 d U . .
H21A H 1.1813 0.4981 0.4292 0.247 Uiso 1 1 calc R A 1
H21B H 1.2061 0.4363 0.4229 0.247 Uiso 1 1 calc R A 1
H21C H 1.1501 0.4480 0.4534 0.247 Uiso 1 1 calc R A 1
C22 C 1.1448(11) 0.4828(9) 0.3383(7) 0.135(7) Uani 1 1 d U . .
H22A H 1.1375 0.4596 0.3140 0.203 Uiso 1 1 calc R B 1
H22B H 1.1904 0.4873 0.3439 0.203 Uiso 1 1 calc R B 1
H22C H 1.1254 0.5192 0.3335 0.203 Uiso 1 1 calc R B 1
C23 C 0.8988(10) 0.4413(12) 0.2763(8) 0.159(11) Uani 1 1 d . . .
H23A H 0.8662 0.4352 0.2964 0.239 Uiso 1 1 calc R . .
H23B H 0.8805 0.4355 0.2485 0.239 Uiso 1 1 calc R . .
H23C H 0.9149 0.4792 0.2789 0.239 Uiso 1 1 calc R . .
C24 C 1.0080(12) 0.4160(9) 0.2442(7) 0.162(12) Uani 1 1 d . . .
H24A H 1.0474 0.3948 0.2431 0.243 Uiso 1 1 calc R . .
H24B H 1.0180 0.4553 0.2479 0.243 Uiso 1 1 calc R . .
H24C H 0.9829 0.4110 0.2185 0.243 Uiso 1 1 calc R . .
C25 C 1.2010(7) 0.0821(6) 0.3894(4) 0.080(4) Uani 1 1 d . . .
H25A H 1.2379 0.1060 0.3858 0.120 Uiso 1 1 calc R . .
H25B H 1.2154 0.0448 0.3968 0.120 Uiso 1 1 calc R . .
H25C H 1.1754 0.0970 0.4112 0.120 Uiso 1 1 calc R . .
C26 C 1.0921(7) 0.0333(6) 0.3577(5) 0.086(4) Uani 1 1 d . . .
H26A H 1.0611 0.0271 0.3350 0.130 Uiso 1 1 calc R . .
H26B H 1.0709 0.0498 0.3810 0.130 Uiso 1 1 calc R . .
H26C H 1.1111 -0.0021 0.3662 0.130 Uiso 1 1 calc R . .
C27 C 0.8339(12) 0.4013(8) 0.4477(6) 0.132(8) Uani 1 1 d U . .
H27A H 0.8466 0.4340 0.4638 0.198 Uiso 1 1 calc R C 1
H27B H 0.8302 0.3695 0.4661 0.198 Uiso 1 1 calc R C 1
H27C H 0.7930 0.4082 0.4334 0.198 Uiso 1 1 calc R C 1
C28 C 0.9093(14) 0.4606(11) 0.3965(8) 0.193(15) Uani 1 1 d . . .
H28A H 0.9282 0.4618 0.3696 0.289 Uiso 1 1 calc R D 1
H28B H 0.9387 0.4769 0.4172 0.289 Uiso 1 1 calc R D 1
H28C H 0.8696 0.4816 0.3955 0.289 Uiso 1 1 calc R D 1
C29 C 0.7689(10) 0.2346(11) 0.4951(7) 0.152(11) Uani 1 1 d . . .
H29A H 0.7442 0.2265 0.4696 0.228 Uiso 1 1 calc R E 1
H29B H 0.7660 0.2741 0.5013 0.228 Uiso 1 1 calc R E 1
H29C H 0.7521 0.2131 0.5177 0.228 Uiso 1 1 calc R E 1
C30 C 0.8846(11) 0.2316(13) 0.5353(5) 0.165(9) Uani 1 1 d U . .
H30A H 0.9295 0.2222 0.5337 0.248 Uiso 1 1 calc R F 1
H30B H 0.8659 0.2098 0.5571 0.248 Uiso 1 1 calc R F 1
H30C H 0.8804 0.2711 0.5416 0.248 Uiso 1 1 calc R F 1
C31 C 0.9316(9) 0.0790(9) 0.3897(7) 0.126(7) Uani 1 1 d . . .
H31A H 0.9612 0.1086 0.3831 0.189 Uiso 1 1 calc R G 1
H31B H 0.9085 0.0671 0.3646 0.189 Uiso 1 1 calc R G 1
H31C H 0.9553 0.0477 0.4017 0.189 Uiso 1 1 calc R G 1
C32 C 0.8326(10) 0.0440(8) 0.4321(8) 0.134(8) Uani 1 1 d . . .
H32A H 0.7995 0.0515 0.4516 0.202 Uiso 1 1 calc R H 1
H32B H 0.8602 0.0143 0.4429 0.202 Uiso 1 1 calc R H 1
H32C H 0.8130 0.0325 0.4057 0.202 Uiso 1 1 calc R H 1
C33 C 0.7404(13) 0.4930(8) 0.3264(6) 0.144(10) Uani 1 1 d . . .
H33A H 0.7840 0.5041 0.3211 0.215 Uiso 1 1 calc R . .
H33B H 0.7404 0.4691 0.3506 0.215 Uiso 1 1 calc R . .
H33C H 0.7148 0.5260 0.3312 0.215 Uiso 1 1 calc R . .
C34 C 0.6290(10) 0.4415(9) 0.3009(6) 0.143(10) Uani 1 1 d . . .
H34A H 0.6040 0.4209 0.2800 0.215 Uiso 1 1 calc R . .
H34B H 0.6076 0.4765 0.3067 0.215 Uiso 1 1 calc R . .
H34C H 0.6332 0.4195 0.3261 0.215 Uiso 1 1 calc R . .
C35 C 0.5290(9) 0.2569(9) 0.3649(6) 0.109(6) Uani 1 1 d . . .
H35A H 0.5499 0.2681 0.3910 0.164 Uiso 1 1 calc R . .
H35B H 0.5443 0.2203 0.3571 0.164 Uiso 1 1 calc R . .
H35C H 0.4831 0.2556 0.3679 0.164 Uiso 1 1 calc R . .
C36 C 0.5070(10) 0.2800(10) 0.2851(6) 0.127(8) Uani 1 1 d . . .
H36A H 0.5135 0.3036 0.2612 0.191 Uiso 1 1 calc R . .
H36B H 0.4617 0.2785 0.2905 0.191 Uiso 1 1 calc R . .
H36C H 0.5224 0.2426 0.2796 0.191 Uiso 1 1 calc R . .
C37 C 0.7614(8) 0.3864(8) 0.1150(5) 0.105(6) Uani 1 1 d . . .
H37A H 0.7791 0.3529 0.1031 0.158 Uiso 1 1 calc R . .
H37B H 0.7543 0.4143 0.0935 0.158 Uiso 1 1 calc R . .
H37C H 0.7211 0.3775 0.1273 0.158 Uiso 1 1 calc R . .
C38 C 0.7720(8) 0.4736(6) 0.1696(5) 0.082(4) Uani 1 1 d . . .
H38A H 0.7956 0.4931 0.1917 0.122 Uiso 1 1 calc R . .
H38B H 0.7309 0.4618 0.1793 0.122 Uiso 1 1 calc R . .
H38C H 0.7655 0.4983 0.1460 0.122 Uiso 1 1 calc R . .
C39 C 0.5545(6) 0.2561(7) 0.0905(4) 0.078(4) Uani 1 1 d . . .
H39A H 0.5364 0.2369 0.1138 0.117 Uiso 1 1 calc R . .
H39B H 0.5302 0.2465 0.0652 0.117 Uiso 1 1 calc R . .
H39C H 0.5526 0.2961 0.0950 0.117 Uiso 1 1 calc R . .
C40 C 0.6544(7) 0.2759(7) 0.0419(4) 0.078(4) Uani 1 1 d . . .
H40A H 0.6984 0.2690 0.0350 0.117 Uiso 1 1 calc R . .
H40B H 0.6490 0.3152 0.0481 0.117 Uiso 1 1 calc R . .
H40C H 0.6260 0.2656 0.0186 0.117 Uiso 1 1 calc R . .
C41 C 1.0245(7) 0.4524(6) 0.0504(4) 0.068(3) Uani 1 1 d . . .
H41A H 0.9935 0.4335 0.0321 0.102 Uiso 1 1 calc R . .
H41B H 1.0659 0.4345 0.0486 0.102 Uiso 1 1 calc R . .
H41C H 1.0278 0.4912 0.0421 0.102 Uiso 1 1 calc R . .
C42 C 1.0655(6) 0.4864(5) 0.1267(4) 0.069(3) Uani 1 1 d . . .
H42A H 1.0593 0.4887 0.1563 0.104 Uiso 1 1 calc R . .
H42B H 1.0674 0.5238 0.1153 0.104 Uiso 1 1 calc R . .
H42C H 1.1052 0.4670 0.1220 0.104 Uiso 1 1 calc R . .
C43 C 1.1129(8) 0.2647(7) 0.0108(4) 0.083(4) Uani 1 1 d U . .
H43A H 1.1149 0.2842 -0.0155 0.125 Uiso 1 1 calc R I 1
H43B H 1.1427 0.2336 0.0113 0.125 Uiso 1 1 calc R I 1
H43C H 1.1243 0.2903 0.0333 0.125 Uiso 1 1 calc R I 1
C44 C 0.9920(8) 0.2911(7) -0.0140(4) 0.083(4) Uani 1 1 d . . .
H44A H 1.0171 0.3009 -0.0376 0.124 Uiso 1 1 calc R J 1
H44B H 0.9853 0.3241 0.0026 0.124 Uiso 1 1 calc R J 1
H44C H 0.9509 0.2763 -0.0239 0.124 Uiso 1 1 calc R J 1
C45 C 1.0650(8) 0.0676(7) 0.0606(5) 0.086(4) Uani 1 1 d . . .
H45A H 1.1019 0.0889 0.0525 0.129 Uiso 1 1 calc R . .
H45B H 1.0267 0.0824 0.0466 0.129 Uiso 1 1 calc R . .
H45C H 1.0704 0.0288 0.0528 0.129 Uiso 1 1 calc R . .
C46 C 0.9896(9) 0.0306(6) 0.1184(6) 0.101(5) Uani 1 1 d . . .
H46A H 0.9781 0.0283 0.1472 0.152 Uiso 1 1 calc R . .
H46B H 0.9984 -0.0066 0.1082 0.152 Uiso 1 1 calc R . .
H46C H 0.9545 0.0468 0.1020 0.152 Uiso 1 1 calc R . .
C47 C 1.2456(10) 0.1041(8) 0.2130(6) 0.117(7) Uani 1 1 d . . .
H47A H 1.2828 0.1182 0.1994 0.175 Uiso 1 1 calc R K 1
H47B H 1.2375 0.0658 0.2043 0.175 Uiso 1 1 calc R K 1
H47C H 1.2533 0.1052 0.2428 0.175 Uiso 1 1 calc R K 1
C48 C 1.1155(8) 0.1142(8) 0.2270(4) 0.092(5) Uani 1 1 d . . .
H48A H 1.0764 0.1351 0.2211 0.138 Uiso 1 1 calc R L 1
H48B H 1.1259 0.1151 0.2565 0.138 Uiso 1 1 calc R L 1
H48C H 1.1094 0.0758 0.2181 0.138 Uiso 1 1 calc R L 1
C49 C 1.4140(15) 0.2147(10) 0.2007(16) 0.42(3) Uani 1 1 d DU . .
H49A H 1.4125 0.2008 0.2289 0.635 Uiso 1 1 calc R . .
H49B H 1.4580 0.2146 0.1922 0.635 Uiso 1 1 calc R . .
H49C H 1.3883 0.1909 0.1823 0.635 Uiso 1 1 calc R . .
C50 C 1.3922(10) 0.297(2) 0.1446(4) 0.38(4) Uani 1 1 d DU . .
H50A H 1.3789 0.3346 0.1379 0.569 Uiso 1 1 calc R . .
H50B H 1.3659 0.2706 0.1286 0.569 Uiso 1 1 calc R . .
H50C H 1.4367 0.2919 0.1380 0.569 Uiso 1 1 calc R . .
C51 C 1.0522(9) 0.0872(9) 0.5019(7) 0.145(7) Uani 1 1 d DU . .
C52 C 1.0475(10) 0.1372(7) 0.4732(4) 0.088(5) Uani 1 1 d D . .
C53 C 1.0238(10) 0.4048(7) 0.5247(5) 0.090(5) Uani 1 1 d . . .
C54 C 1.0288(7) 0.3627(5) 0.4878(4) 0.068(3) Uani 1 1 d . O .
C55 C 0.6243(11) 0.3901(6) 0.4440(6) 0.103(7) Uani 1 1 d . . .
C56 C 0.6658(6) 0.3543(5) 0.4156(3) 0.062(3) Uani 1 1 d . P .
C57 C 0.6235(7) 0.0843(5) 0.4396(4) 0.065(3) Uani 1 1 d . . .
C58 C 0.6602(5) 0.1216(5) 0.4098(3) 0.050(2) Uani 1 1 d . P .
C59 C 0.9276(6) 0.0896(6) 0.2574(5) 0.075(4) Uani 1 1 d . . .
C60 C 0.8559(6) 0.1008(5) 0.2644(5) 0.061(3) Uani 1 1 d . P .
C61 C 0.5652(6) 0.0678(5) 0.3106(5) 0.072(4) Uani 1 1 d . . .
C62 C 0.6177(5) 0.1100(5) 0.2973(3) 0.050(2) Uani 1 1 d . M .
C63 C 0.5098(11) 0.1021(8) 0.1723(5) 0.140(7) Uani 1 1 d DU . .
C64 C 0.5702(10) 0.1266(9) 0.1807(6) 0.107(6) Uani 1 1 d DU M .
C65 C 0.5411(12) 0.4073(6) 0.1658(9) 0.137(8) Uani 1 1 d U . .
C66 C 0.5886(6) 0.3655(5) 0.1866(4) 0.062(3) Uani 1 1 d . M .
C67 C 0.7398(7) 0.0774(8) 0.0628(5) 0.106(5) Uani 1 1 d DU . .
C68 C 0.7531(6) 0.1353(5) 0.0802(4) 0.064(3) Uani 1 1 d D N .
C69 C 0.9040(10) 0.1148(8) -0.0313(6) 0.104(6) Uani 1 1 d . . .
C70 C 0.9003(7) 0.1500(6) 0.0086(4) 0.070(3) Uani 1 1 d . N .
C71 C 0.8260(9) 0.4068(6) -0.0091(5) 0.090(5) Uani 1 1 d . . .
C72 C 0.8473(5) 0.3601(4) 0.0224(3) 0.050(2) Uani 1 1 d . N .
C73 C 1.2632(12) 0.1126(8) 0.0732(9) 0.124(7) Uani 1 1 d U . .
C74 C 1.2299(7) 0.1633(5) 0.0956(5) 0.069(3) Uani 1 1 d . . .
C75 C 1.2610(7) 0.4186(5) 0.0627(5) 0.078(4) Uani 1 1 d . . .
C76 C 1.2227(6) 0.3728(4) 0.0856(4) 0.057(3) Uani 1 1 d . S .
C77 C 1.2429(7) 0.4454(5) 0.2058(4) 0.140(7) Uani 1 1 d DU . .
C78 C 1.2027(7) 0.3979(6) 0.2140(4) 0.107(5) Uani 1 1 d DU S .
C79 C 1.3773(9) 0.1328(10) 0.3257(9) 0.120(6) Uani 1 1 d U . .
C80 C 1.3235(7) 0.1745(7) 0.3141(5) 0.077(4) Uani 1 1 d . . .
C81 C 1.3610(11) 0.4329(10) 0.3329(8) 0.120(6) Uani 1 1 d U . .
C82 C 1.3139(9) 0.3852(8) 0.3214(7) 0.102(6) Uani 1 1 d . O .
O1 O 1.1792(5) 0.2422(4) 0.3936(3) 0.078(3) Uani 1 1 d . . .
O2 O 1.1290(6) 0.3891(4) 0.3725(3) 0.089(3) Uani 1 1 d . . .
O3 O 0.9996(6) 0.4059(5) 0.3265(4) 0.098(3) Uani 1 1 d . . .
O4 O 1.1195(4) 0.1366(3) 0.3374(2) 0.0544(17) Uani 1 1 d . . .
O5 O 0.8539(6) 0.3608(6) 0.3743(5) 0.132(6) Uani 1 1 d . . .
O6 O 0.8725(5) 0.2596(4) 0.4576(2) 0.070(2) Uani 1 1 d . . .
O7 O 0.8358(5) 0.1457(4) 0.4027(3) 0.084(3) Uani 1 1 d . . .
O8 O 0.7408(4) 0.3978(3) 0.2827(2) 0.064(2) Uani 1 1 d . . .
O9 O 0.6153(5) 0.2989(5) 0.3172(3) 0.083(3) Uani 1 1 d . M .
O10 O 0.8139(6) 0.3722(5) 0.1900(4) 0.100(4) Uani 1 1 d . . .
O11 O 0.6740(4) 0.2637(4) 0.1229(2) 0.061(2) Uani 1 1 d . . .
O12 O 1.0106(3) 0.3877(3) 0.1161(2) 0.0505(16) Uani 1 1 d . M .
O13 O 1.0210(4) 0.2518(4) 0.0624(2) 0.064(2) Uani 1 1 d . . .
O14 O 1.0340(4) 0.1311(3) 0.1244(2) 0.0520(17) Uani 1 1 d . M .
O15 O 1.1908(5) 0.1998(4) 0.2154(4) 0.095(3) Uani 1 1 d . . .
O16 O 1.3105(5) 0.2758(10) 0.2019(4) 0.181(9) Uani 1 1 d D . .
O17 O 1.0176(6) 0.1768(5) 0.4869(3) 0.086(3) Uani 1 1 d . . .
O18 O 1.0727(8) 0.1311(5) 0.4412(4) 0.120(5) Uani 1 1 d . . .
O19 O 1.0187(5) 0.3125(4) 0.4974(2) 0.080(3) Uani 1 1 d . . .
O20 O 1.0422(6) 0.3819(4) 0.4552(3) 0.093(3) Uani 1 1 d . . .
O21 O 0.6937(5) 0.3818(4) 0.3888(3) 0.078(3) Uani 1 1 d . . .
O22 O 0.6648(4) 0.3033(3) 0.4231(2) 0.061(2) Uani 1 1 d . . .
O23 O 0.6547(4) 0.1742(3) 0.4168(2) 0.0583(19) Uani 1 1 d . . .
O24 O 0.6908(3) 0.0969(3) 0.3823(2) 0.0500(16) Uani 1 1 d . . .
O25 O 0.8420(4) 0.1020(5) 0.2998(3) 0.081(3) Uani 1 1 d . . .
O26 O 0.8220(4) 0.1059(4) 0.2308(3) 0.071(2) Uani 1 1 d . . .
O27 O 0.6029(4) 0.1610(3) 0.3020(3) 0.0613(19) Uani 1 1 d . M .
O28 O 0.6688(4) 0.0908(3) 0.2849(2) 0.0583(19) Uani 1 1 d . . .
O29 O 0.6208(7) 0.1015(5) 0.1912(4) 0.113(4) Uani 1 1 d . . .
O30 O 0.5571(5) 0.1828(4) 0.1803(3) 0.096(4) Uani 1 1 d . . .
O31 O 0.6419(5) 0.3842(4) 0.1964(4) 0.093(3) Uani 1 1 d . . .
O32 O 0.5680(4) 0.3174(3) 0.1876(2) 0.0567(18) Uani 1 1 d . . .
O33 O 0.7556(5) 0.1358(4) 0.1197(3) 0.075(3) Uani 1 1 d . . .
O34 O 0.7586(4) 0.1740(3) 0.0558(3) 0.063(2) Uani 1 1 d . . .
O35 O 0.9214(5) 0.1248(4) 0.0414(3) 0.090(3) Uani 1 1 d . N .
O36 O 0.8772(4) 0.1959(4) 0.0051(2) 0.063(2) Uani 1 1 d . . .
O37 O 0.8140(4) 0.3168(3) 0.0220(2) 0.0571(19) Uani 1 1 d . . .
O38 O 0.8938(4) 0.3734(3) 0.0456(3) 0.069(2) Uani 1 1 d . . .
O39 O 1.1717(5) 0.1645(4) 0.0870(3) 0.082(3) Uani 1 1 d . . .
O40 O 1.2633(6) 0.1917(5) 0.1189(5) 0.114(4) Uani 1 1 d . . .
O41 O 1.1649(4) 0.3828(3) 0.0887(3) 0.065(2) Uani 1 1 d . S .
O42 O 1.2541(5) 0.3320(4) 0.0955(3) 0.085(3) Uani 1 1 d . . .
O43 O 1.2152(9) 0.3512(6) 0.1962(5) 0.174(6) Uani 1 1 d DU . .
O44 O 1.1726(7) 0.4018(6) 0.2487(4) 0.150 Uiso 1 1 d D . .
O45 O 1.3412(6) 0.2170(7) 0.2966(6) 0.157(8) Uani 1 1 d . . .
O46 O 1.2708(5) 0.1614(4) 0.3248(4) 0.096(4) Uani 1 1 d . . .
O47 O 1.2636(5) 0.3844(5) 0.3412(4) 0.097(4) Uani 1 1 d . . .
O48 O 1.3336(7) 0.3538(8) 0.2956(7) 0.156(7) Uani 1 1 d . . .
F1 F 1.0096(12) 0.0838(8) 0.5283(6) 0.282(13) Uani 1 1 d DU . .
F2 F 1.1027(11) 0.0858(7) 0.5245(7) 0.280(13) Uani 1 1 d DU . .
F3 F 1.0515(13) 0.0399(6) 0.4850(6) 0.267(12) Uani 1 1 d DU . .
F4 F 0.9660(8) 0.4139(8) 0.5327(5) 0.213(9) Uani 1 1 d . . .
F5 F 1.0540(9) 0.4516(5) 0.5171(4) 0.164(6) Uani 1 1 d . . .
F6 F 1.0517(8) 0.3851(5) 0.5598(3) 0.157(6) Uani 1 1 d . . .
F7 F 0.5824(13) 0.4152(13) 0.4226(6) 0.290(16) Uani 1 1 d . . .
F8 F 0.6491(14) 0.4349(8) 0.4555(8) 0.284(17) Uani 1 1 d . . .
F9 F 0.6012(11) 0.3705(5) 0.4716(6) 0.257(13) Uani 1 1 d . . .
F10 F 0.5610(6) 0.0939(5) 0.4373(4) 0.122(4) Uani 1 1 d . . .
F11 F 0.6429(7) 0.0928(4) 0.4789(2) 0.129(4) Uani 1 1 d . . .
F12 F 0.6282(6) 0.0310(3) 0.4317(3) 0.110(3) Uani 1 1 d . . .
F13 F 0.9475(6) 0.1105(8) 0.2216(6) 0.210(9) Uani 1 1 d . . .
F14 F 0.9649(5) 0.1155(7) 0.2839(6) 0.179(7) Uani 1 1 d . . .
F15 F 0.9431(4) 0.0393(4) 0.2558(5) 0.151(6) Uani 1 1 d . . .
F16 F 0.5403(4) 0.0835(4) 0.3468(3) 0.086(2) Uani 1 1 d . . .
F17 F 0.5183(4) 0.0656(4) 0.2822(3) 0.097(3) Uani 1 1 d . . .
F18 F 0.5870(4) 0.0160(4) 0.3163(4) 0.126(4) Uani 1 1 d . . .
F19 F 0.4828(11) 0.1099(10) 0.1334(7) 0.099(8) Uani 0.48(3) 1 d PDU M 1
F20 F 0.4557(11) 0.1157(11) 0.1969(7) 0.132(10) Uani 0.48(3) 1 d PDU M 1
F21 F 0.5111(12) 0.0449(9) 0.1788(9) 0.129(11) Uani 0.48(3) 1 d PDU M 1
F22 F 0.5339(15) 0.0571(12) 0.1421(10) 0.176(14) Uani 0.52(3) 1 d PDU M 2
F23 F 0.4690(17) 0.0665(15) 0.1989(10) 0.195(15) Uani 0.52(3) 1 d PDU M 2
F24 F 0.4567(17) 0.1260(16) 0.1429(9) 0.174(15) Uani 0.52(3) 1 d PDU M 2
F25 F 0.5053(7) 0.3914(5) 0.1355(4) 0.153(5) Uani 1 1 d . . .
F26 F 0.5664(11) 0.4518(8) 0.1529(8) 0.239(9) Uani 1 1 d U . .
F27 F 0.5057(11) 0.4293(9) 0.1925(7) 0.266(13) Uani 1 1 d U . .
F28 F 0.7243(12) 0.0767(8) 0.0218(5) 0.127(8) Uani 0.66(2) 1 d PDU N 1
F29 F 0.7923(11) 0.0439(10) 0.0697(7) 0.156(10) Uani 0.66(2) 1 d PDU N 1
F30 F 0.6905(10) 0.0511(8) 0.0821(6) 0.137(8) Uani 0.66(2) 1 d PDU N 1
F31 F 0.747(2) 0.0341(14) 0.0808(11) 0.109(10) Uani 0.34(2) 1 d PU N 2
F32 F 0.679(2) 0.079(2) 0.0400(18) 0.163(19) Uani 0.34(2) 1 d PU N 2
F33 F 0.7729(15) 0.0704(12) 0.0226(9) 0.087(9) Uani 0.34(2) 1 d PU N 2
F34 F 0.9262(10) 0.1488(7) -0.0629(4) 0.197(9) Uani 1 1 d . . .
F35 F 0.8466(6) 0.1031(7) -0.0473(4) 0.173(7) Uani 1 1 d . . .
F36 F 0.9420(6) 0.0744(5) -0.0312(4) 0.139(5) Uani 1 1 d . . .
F37 F 0.8661(7) 0.4459(6) -0.0148(5) 0.179(7) Uani 1 1 d . . .
F38 F 0.7759(10) 0.4340(10) 0.0053(7) 0.271(14) Uani 1 1 d . . .
F39 F 0.8072(11) 0.3897(6) -0.0431(4) 0.232(11) Uani 1 1 d . . .
F40 F 1.3246(6) 0.1142(7) 0.0776(7) 0.215(9) Uani 1 1 d . . .
F41 F 1.2498(11) 0.1029(12) 0.0403(7) 0.293(18) Uani 1 1 d U . .
F42 F 1.2439(12) 0.0663(7) 0.0890(9) 0.286(14) Uani 1 1 d U . .
F43 F 1.2288(5) 0.4662(4) 0.0571(3) 0.101(3) Uani 1 1 d . . .
F44 F 1.3142(5) 0.4329(5) 0.0833(4) 0.136(4) Uani 1 1 d . . .
F45 F 1.2763(7) 0.4007(5) 0.0259(4) 0.160(6) Uani 1 1 d . . .
F46 F 1.2194(9) 0.4843(7) 0.1845(7) 0.281(13) Uani 1 1 d DU . .
F47 F 1.2637(12) 0.4702(7) 0.2388(6) 0.259(12) Uani 1 1 d D . .
F48 F 1.2956(10) 0.4358(10) 0.1886(10) 0.382(19) Uani 1 1 d DU . .
F49 F 1.4319(7) 0.1530(8) 0.3268(12) 0.332(19) Uani 1 1 d . . .
F50 F 1.3715(11) 0.1146(12) 0.3623(6) 0.283(14) Uani 1 1 d U . .
F51 F 1.3776(7) 0.0901(5) 0.3056(6) 0.180(8) Uani 1 1 d . . .
F52 F 1.4101(9) 0.4165(9) 0.3546(7) 0.234(11) Uani 1 1 d . . .
F53 F 1.3399(11) 0.4637(10) 0.3651(8) 0.258(12) Uani 1 1 d U . .
F54 F 1.3778(11) 0.4609(8) 0.3065(5) 0.273(13) Uani 1 1 d U . .
S1 S 1.22053(18) 0.24400(15) 0.43502(10) 0.0675(8) Uani 1 1 d . . .
S2 S 1.1555(6) 0.4503(3) 0.3789(3) 0.075(3) Uani 0.484(18) 1 d PU O 2
S3 S 1.1084(6) 0.4493(3) 0.3836(2) 0.075(3) Uani 0.516(18) 1 d PU O 1
S4 S 0.9640(3) 0.39248(17) 0.28594(16) 0.1098(16) Uani 1 1 d . O .
S5 S 1.15329(14) 0.07942(11) 0.34123(10) 0.0581(7) Uani 1 1 d . . .
S6 S 0.875(3) 0.4104(15) 0.3957(7) 0.180(17) Uani 0.22(2) 1 d PU P 2
S7 S 0.8928(3) 0.3869(4) 0.4105(4) 0.124(5) Uani 0.78(2) 1 d P P 1
S8 S 0.8456(2) 0.2173(2) 0.48914(12) 0.0662(16) Uani 0.808(14) 1 d PU Q 1
S9 S 0.8570(13) 0.2575(18) 0.5032(5) 0.128(12) Uani 0.192(14) 1 d PU Q 2
S10 S 0.8774(2) 0.1037(2) 0.42527(16) 0.0821(19) Uani 0.781(12) 1 d P Q 1
S11 S 0.8518(9) 0.0880(11) 0.3974(6) 0.097(8) Uani 0.219(12) 1 d P Q 2
S12 S 0.7071(3) 0.45576(17) 0.28214(12) 0.0943(14) Uani 1 1 d . P .
S13 S 0.5468(2) 0.3059(3) 0.32598(19) 0.1163(18) Uani 1 1 d . . .
S14 S 0.8166(2) 0.41347(17) 0.15440(13) 0.0817(10) Uani 1 1 d . P .
S15 S 0.63561(15) 0.23525(14) 0.08610(9) 0.0613(7) Uani 1 1 d . . .
S16 S 0.99957(12) 0.44889(11) 0.10191(9) 0.0518(6) Uani 1 1 d . . .
S17 S 1.0606(18) 0.2911(16) 0.0208(8) 0.094(10) Uani 0.136(10) 1 d PU R 2
S18 S 1.03374(18) 0.23928(14) 0.01685(9) 0.0552(10) Uani 0.864(10) 1 d P R 1
S19 S 1.05778(16) 0.07232(12) 0.11466(10) 0.0613(7) Uani 1 1 d . . .
S20 S 1.1798(2) 0.14492(17) 0.19941(13) 0.0566(14) Uani 0.717(10) 1 d P S 1
S21 S 1.1938(5) 0.1465(4) 0.2317(3) 0.058(3) Uani 0.283(10) 1 d P S 2
S22 S 1.3834(3) 0.2844(5) 0.1984(2) 0.213(6) Uani 1 1 d DU . .
Ag1 Ag 0.63929(3) 0.23974(3) 0.19757(2) 0.04589(17) Uani 1 1 d . M .
Ag2 Ag 0.7302(6) 0.3334(3) 0.2205(7) 0.071(2) Uani 0.59(4) 1 d P M 2
Ag3 Ag 0.7143(2) 0.1367(3) 0.2286(4) 0.0592(13) Uani 0.62(6) 1 d P M 1
Ag4 Ag 0.67609(4) 0.22992(3) 0.28574(2) 0.04923(18) Uani 1 1 d . . .
Ag5 Ag 0.75832(4) 0.14107(3) 0.33529(2) 0.04641(17) Uani 1 1 d . M .
Ag6 Ag 0.75249(17) 0.3379(3) 0.33871(19) 0.0551(8) Uani 0.86(4) 1 d P M 1
Ag7 Ag 0.70860(4) 0.23679(3) 0.37987(2) 0.04383(17) Uani 1 1 d . M .
Ag8 Ag 0.87050(4) 0.24364(4) 0.38683(2) 0.0537(2) Uani 1 1 d . M .
Ag9 Ag 0.99780(4) 0.25488(4) 0.44301(2) 0.0558(2) Uani 1 1 d . M .
Ag10 Ag 1.0757(3) 0.1967(3) 0.38649(15) 0.0685(10) Uani 0.74(4) 1 d P M 1
Ag11 Ag 1.0310(8) 0.3407(4) 0.3819(4) 0.094(2) Uani 0.48(5) 1 d P M 1
Ag12 Ag 1.18632(4) 0.21616(4) 0.31402(3) 0.0606(2) Uani 1 1 d . M .
Ag13 Ag 1.1827(5) 0.3350(4) 0.3148(13) 0.070(3) Uani 0.50(6) 1 d P M 2
Ag14 Ag 1.2703(2) 0.2873(3) 0.26966(12) 0.0549(12) Uani 0.59(3) 1 d P M 1
Ag15 Ag 1.13244(3) 0.28955(3) 0.22368(2) 0.04608(17) Uani 1 1 d U M .
Ag16 Ag 1.2249(3) 0.2660(7) 0.1476(5) 0.0800(17) Uani 0.54(5) 1 d P M 2
Ag17 Ag 1.10567(4) 0.33108(3) 0.12843(2) 0.04785(18) Uani 1 1 d . . .
Ag18 Ag 1.10464(4) 0.21463(4) 0.12301(3) 0.05217(19) Uani 1 1 d . M .
Ag19 Ag 0.94027(4) 0.31568(4) 0.09791(3) 0.0553(2) Uani 1 1 d . M .
Ag20 Ag 0.94118(5) 0.17701(5) 0.10175(4) 0.0788(3) Uani 1 1 d . . .
Ag21 Ag 0.84119(4) 0.24339(3) 0.06563(2) 0.04121(16) Uani 1 1 d . M .
Ag22 Ag 0.77356(17) 0.22538(13) 0.14939(10) 0.0564(9) Uani 0.78(3) 1 d P M 1
Ag23 Ag 0.7181(9) 0.3366(5) 0.2298(3) 0.060(2) Uani 0.41(4) 1 d P M 1
Ag24 Ag 0.7161(6) 0.1404(6) 0.2229(6) 0.067(2) Uani 0.38(6) 1 d P M 2
Ag25 Ag 0.766(4) 0.3307(10) 0.3479(15) 0.070(9) Uani 0.14(4) 1 d P M 2
Ag26 Ag 1.0800(6) 0.2075(12) 0.3900(4) 0.070(3) Uani 0.26(4) 1 d P M 2
Ag27 Ag 1.0426(8) 0.3344(7) 0.3888(6) 0.097(3) Uani 0.42(5) 1 d P M 2
Ag28 Ag 1.0475(8) 0.3280(9) 0.3783(5) 0.040(4) Uani 0.10 1 d P M 3
Ag29 Ag 1.1787(4) 0.3301(4) 0.3273(3) 0.0427(19) Uani 0.50(6) 1 d P M 1
Ag30 Ag 1.2714(4) 0.2725(6) 0.2599(6) 0.088(2) Uani 0.41(3) 1 d P M 2
Ag31 Ag 1.2232(2) 0.2761(3) 0.15324(18) 0.0442(17) Uani 0.46(5) 1 d P M 1
Ag32 Ag 0.7758(7) 0.243(3) 0.1526(6) 0.115(7) Uani 0.22(3) 1 d P M 2
O1W O 0.8719(10) 0.0996(9) 0.1520(6) 0.089(6) Uani 0.50 1 d P . .

loop_
_atom_site_aniso_label
_atom_site_aniso_U_11
_atom_site_aniso_U_22
_atom_site_aniso_U_33
_atom_site_aniso_U_23
_atom_site_aniso_U_13
_atom_site_aniso_U_12
C1 0.032(4) 0.024(3) 0.034(4) 0.000(3) 0.005(3) -0.003(3)
C2 0.033(4) 0.032(4) 0.026(3) -0.006(3) -0.001(3) -0.004(3)
C3 0.026(4) 0.030(4) 0.035(4) 0.001(3) 0.000(3) -0.002(3)
C4 0.030(4) 0.026(3) 0.033(4) 0.002(3) -0.003(3) 0.001(3)
C5 0.029(4) 0.034(4) 0.032(4) -0.004(3) -0.003(3) 0.000(3)
C6 0.037(4) 0.024(3) 0.030(4) 0.000(3) -0.001(3) -0.001(3)
C7 0.036(4) 0.030(4) 0.029(4) 0.005(3) -0.004(3) -0.001(3)
C8 0.027(4) 0.055(5) 0.032(4) 0.003(3) -0.003(3) 0.000(4)
C9 0.034(4) 0.039(4) 0.036(4) 0.004(3) -0.003(3) -0.002(3)
C10 0.040(5) 0.055(5) 0.025(4) -0.001(3) -0.003(3) -0.002(4)
C11 0.025(4) 0.032(4) 0.039(4) 0.005(3) 0.001(3) 0.001(3)
C12 0.031(4) 0.051(5) 0.034(4) 0.005(3) 0.000(3) -0.003(4)
C13 0.035(4) 0.036(4) 0.026(3) 0.000(3) -0.002(3) -0.004(3)
C14 0.032(4) 0.038(4) 0.038(4) 0.002(3) -0.006(3) 0.000(3)
C15 0.031(4) 0.039(4) 0.031(4) -0.002(3) 0.001(3) -0.003(3)
C16 0.042(5) 0.068(6) 0.023(4) -0.006(4) -0.008(3) -0.002(4)
C17 0.032(4) 0.024(3) 0.036(4) -0.001(3) 0.001(3) 0.000(3)
C18 0.038(5) 0.042(5) 0.045(5) -0.005(4) 0.007(4) -0.008(4)
C19 0.120(14) 0.103(12) 0.070(9) -0.017(8) -0.015(9) 0.028(10)
C20 0.072(9) 0.107(11) 0.075(9) -0.024(8) -0.022(7) 0.009(8)
C21 0.24(2) 0.137(17) 0.117(10) -0.004(12) -0.050(13) -0.099(17)
C22 0.147(18) 0.103(14) 0.157(15) 0.043(12) 0.018(14) -0.019(13)
C23 0.088(14) 0.22(3) 0.17(2) -0.05(2) -0.026(14) 0.024(17)
C24 0.21(3) 0.123(17) 0.16(2) 0.063(15) 0.121(19) 0.084(17)
C25 0.085(9) 0.060(7) 0.092(9) 0.014(7) -0.044(8) 0.003(7)
C26 0.072(9) 0.058(8) 0.126(13) 0.007(8) -0.019(8) -0.018(7)
C27 0.21(2) 0.095(13) 0.090(11) -0.004(10) -0.031(13) -0.006(15)
C28 0.22(3) 0.17(2) 0.20(3) -0.12(2) 0.10(2) -0.06(2)
C29 0.099(15) 0.23(3) 0.122(17) 0.108(18) -0.010(12) 0.002(16)
C30 0.108(14) 0.32(2) 0.061(8) 0.051(12) -0.022(9) -0.076(15)
C31 0.077(12) 0.105(14) 0.20(2) -0.022(14) 0.006(13) 0.018(10)
C32 0.126(17) 0.084(12) 0.19(2) 0.058(14) 0.021(15) 0.033(12)
C33 0.25(3) 0.091(13) 0.088(12) 0.001(10) 0.009(15) 0.065(16)
C34 0.147(18) 0.154(18) 0.134(16) 0.068(14) 0.065(14) 0.114(16)
C35 0.077(11) 0.17(2) 0.078(10) 0.004(11) 0.014(8) 0.014(11)
C36 0.105(15) 0.19(2) 0.093(13) 0.030(14) 0.029(11) 0.022(15)
C37 0.090(11) 0.123(14) 0.105(12) -0.059(11) 0.028(9) -0.017(10)
C38 0.093(11) 0.057(8) 0.094(10) -0.008(7) -0.002(8) -0.009(7)
C39 0.052(7) 0.125(12) 0.056(7) -0.017(7) -0.014(5) 0.021(7)
C40 0.061(8) 0.111(12) 0.061(7) 0.014(7) -0.004(6) 0.012(7)
C41 0.077(8) 0.065(7) 0.063(7) 0.012(6) -0.005(6) -0.017(6)
C42 0.063(7) 0.057(7) 0.087(9) -0.025(6) -0.010(6) -0.005(6)
C43 0.084(10) 0.109(12) 0.058(7) 0.008(7) 0.016(7) 0.009(8)
C44 0.102(11) 0.100(11) 0.046(6) 0.000(6) 0.002(7) 0.024(9)
C45 0.090(11) 0.080(10) 0.088(10) -0.020(8) 0.003(8) 0.021(8)
C46 0.104(13) 0.058(8) 0.142(15) 0.000(9) 0.005(11) 0.001(8)
C47 0.124(16) 0.096(13) 0.129(15) -0.013(11) -0.001(12) 0.051(12)
C48 0.103(12) 0.110(13) 0.065(8) 0.006(8) 0.020(8) -0.013(10)
C49 0.42(3) 0.44(2) 0.42(3) -0.02(2) 0.06(2) -0.011(19)
C50 0.11(2) 0.93(13) 0.096(12) -0.08(3) 0.015(16) -0.12(4)
C51 0.174(11) 0.115(9) 0.147(10) 0.007(8) 0.005(8) -0.017(9)
C52 0.141(15) 0.070(9) 0.050(7) 0.002(6) -0.029(8) -0.022(9)
C53 0.117(14) 0.072(10) 0.079(10) -0.027(8) -0.017(9) 0.015(9)
C54 0.096(10) 0.051(7) 0.055(7) -0.011(5) -0.010(6) -0.003(6)
C55 0.149(16) 0.045(7) 0.121(13) 0.018(8) 0.087(13) 0.026(9)
C56 0.078(8) 0.063(7) 0.047(6) 0.000(5) 0.024(5) 0.017(6)
C57 0.082(9) 0.052(6) 0.062(7) 0.004(5) 0.024(6) -0.015(6)
C58 0.058(6) 0.054(6) 0.037(4) -0.001(4) 0.004(4) -0.006(5)
C59 0.044(6) 0.064(8) 0.119(11) -0.016(7) 0.027(7) -0.007(5)
C60 0.057(7) 0.039(5) 0.090(9) -0.006(5) 0.026(6) 0.010(5)
C61 0.038(6) 0.054(7) 0.124(12) -0.010(7) 0.004(7) -0.006(5)
C62 0.039(5) 0.060(6) 0.052(5) 0.004(4) -0.009(4) -0.004(4)
C63 0.131(14) 0.151(18) 0.134(14) 0.020(15) -0.038(11) -0.013(14)
C64 0.110(13) 0.112(14) 0.097(11) 0.024(10) -0.041(10) 0.008(10)
C65 0.133(16) 0.040(7) 0.23(2) -0.016(11) -0.093(13) 0.035(9)
C66 0.063(7) 0.048(6) 0.073(7) 0.003(5) -0.012(6) 0.022(5)
C67 0.116(9) 0.094(8) 0.109(9) 0.006(7) -0.001(7) -0.014(8)
C68 0.057(7) 0.055(7) 0.079(8) -0.007(6) -0.007(6) -0.021(5)
C69 0.121(14) 0.108(13) 0.080(10) -0.049(10) -0.037(10) 0.032(11)
C70 0.085(9) 0.063(7) 0.059(7) -0.021(6) -0.021(6) 0.019(7)
C71 0.117(13) 0.050(7) 0.097(11) 0.020(7) -0.051(10) -0.014(8)
C72 0.060(6) 0.050(6) 0.040(5) 0.007(4) -0.012(4) -0.001(5)
C73 0.134(18) 0.064(10) 0.179(16) -0.010(11) 0.064(14) 0.045(11)
C74 0.069(9) 0.051(7) 0.091(9) 0.004(6) 0.035(7) 0.015(6)
C75 0.083(9) 0.052(7) 0.103(10) -0.014(7) 0.049(8) -0.022(7)
C76 0.060(7) 0.042(5) 0.070(7) -0.004(5) 0.033(5) -0.012(5)
C77 0.152(15) 0.138(15) 0.125(14) 0.075(12) -0.029(11) -0.074(11)
C78 0.111(12) 0.116(11) 0.097(11) 0.016(9) 0.026(10) -0.030(10)
C79 0.069(11) 0.115(16) 0.172(16) 0.009(14) -0.026(12) 0.035(11)
C80 0.055(8) 0.078(9) 0.096(10) -0.006(7) -0.015(7) 0.024(7)
C81 0.104(9) 0.114(9) 0.140(9) 0.028(7) -0.025(8) -0.046(8)
C82 0.067(10) 0.081(11) 0.155(18) 0.033(11) -0.038(11) -0.040(9)
O1 0.068(6) 0.108(7) 0.055(5) -0.015(5) -0.018(4) -0.020(5)
O2 0.126(9) 0.048(5) 0.094(7) -0.016(4) 0.007(6) -0.022(5)
O3 0.105(9) 0.085(7) 0.106(8) 0.004(6) 0.012(7) -0.004(6)
O4 0.061(5) 0.038(4) 0.062(4) 0.001(3) -0.013(3) 0.002(3)
O5 0.083(8) 0.139(11) 0.173(13) -0.093(10) -0.013(8) -0.009(8)
O6 0.080(6) 0.094(6) 0.036(4) 0.002(4) 0.017(4) -0.012(5)
O7 0.091(7) 0.066(6) 0.093(7) 0.005(5) -0.013(5) 0.005(5)
O8 0.075(5) 0.056(5) 0.061(5) 0.012(4) 0.013(4) 0.009(4)
O9 0.066(6) 0.092(7) 0.091(7) -0.011(5) 0.014(5) 0.023(5)
O10 0.112(9) 0.091(8) 0.099(8) 0.026(6) 0.032(7) 0.022(6)
O11 0.046(4) 0.094(6) 0.044(4) -0.005(4) -0.008(3) 0.012(4)
O12 0.040(4) 0.043(4) 0.068(4) 0.003(3) -0.010(3) -0.012(3)
O13 0.073(5) 0.079(5) 0.041(4) 0.008(3) 0.011(4) 0.016(4)
O14 0.052(4) 0.042(4) 0.061(4) 0.004(3) -0.011(3) 0.009(3)
O15 0.075(7) 0.050(5) 0.161(11) 0.001(6) 0.022(7) 0.020(5)
O16 0.069(8) 0.39(3) 0.081(8) -0.006(12) 0.010(6) -0.056(12)
O17 0.115(9) 0.097(8) 0.046(5) 0.008(5) -0.011(5) -0.017(6)
O18 0.174(14) 0.090(8) 0.096(9) 0.025(7) 0.007(9) 0.040(8)
O19 0.120(8) 0.080(6) 0.039(4) -0.017(4) -0.011(4) -0.007(6)
O20 0.154(11) 0.066(6) 0.060(5) -0.003(4) -0.001(6) -0.026(6)
O21 0.110(8) 0.051(5) 0.075(5) 0.003(4) 0.036(5) -0.002(5)
O22 0.090(6) 0.041(4) 0.053(4) -0.003(3) 0.029(4) 0.002(4)
O23 0.078(5) 0.045(4) 0.055(4) 0.004(3) 0.032(4) -0.007(4)
O24 0.052(4) 0.043(4) 0.056(4) 0.003(3) 0.005(3) 0.001(3)
O25 0.055(5) 0.101(7) 0.087(6) -0.023(5) 0.009(5) 0.022(5)
O26 0.065(5) 0.066(5) 0.085(6) 0.017(4) 0.024(5) 0.019(4)
O27 0.053(4) 0.050(4) 0.082(5) -0.002(4) 0.015(4) -0.001(3)
O28 0.058(5) 0.065(5) 0.053(4) 0.009(3) 0.017(3) 0.016(4)
O29 0.170(13) 0.068(7) 0.096(8) 0.000(6) -0.034(8) -0.018(8)
O30 0.103(8) 0.070(6) 0.109(8) 0.026(5) -0.059(6) -0.047(6)
O31 0.079(6) 0.039(4) 0.155(10) -0.004(5) -0.047(6) -0.002(4)
O32 0.044(4) 0.057(5) 0.070(5) 0.010(4) 0.004(3) 0.009(3)
O33 0.086(6) 0.077(6) 0.062(5) 0.005(4) -0.008(4) -0.029(5)
O34 0.061(5) 0.056(5) 0.070(5) 0.002(4) -0.010(4) -0.016(4)
O35 0.119(8) 0.067(6) 0.081(6) -0.023(5) -0.046(6) 0.031(6)
O36 0.076(5) 0.069(5) 0.042(4) -0.008(3) -0.012(3) 0.017(4)
O37 0.067(5) 0.053(4) 0.049(4) 0.014(3) -0.024(3) -0.016(4)
O38 0.071(5) 0.059(5) 0.074(5) 0.020(4) -0.030(4) -0.016(4)
O39 0.072(6) 0.088(7) 0.087(6) -0.023(5) 0.022(5) 0.024(5)
O40 0.080(8) 0.085(8) 0.180(14) -0.003(8) 0.028(8) 0.028(7)
O41 0.065(5) 0.053(4) 0.078(5) 0.018(4) 0.034(4) -0.002(4)
O42 0.067(6) 0.071(6) 0.120(8) 0.028(5) 0.045(6) 0.009(5)
O43 0.175(9) 0.149(9) 0.201(10) -0.014(7) 0.020(8) -0.055(7)
O45 0.060(7) 0.140(12) 0.27(2) 0.104(14) 0.030(10) 0.026(7)
O46 0.055(6) 0.083(7) 0.152(10) 0.040(7) 0.008(6) 0.032(5)
O47 0.057(6) 0.082(7) 0.151(10) -0.024(7) -0.026(6) -0.026(5)
O48 0.078(9) 0.157(15) 0.24(2) -0.049(14) 0.040(11) -0.048(9)
F1 0.44(3) 0.182(17) 0.237(19) 0.131(15) 0.16(2) 0.025(19)
F2 0.33(3) 0.166(15) 0.33(2) 0.169(17) -0.16(2) -0.062(16)
F3 0.52(4) 0.074(8) 0.216(18) 0.024(9) 0.10(2) -0.015(15)
F4 0.175(14) 0.28(2) 0.189(15) -0.153(15) 0.027(12) 0.057(15)
F5 0.278(19) 0.077(7) 0.133(10) -0.040(7) -0.045(11) -0.020(9)
F6 0.290(18) 0.113(8) 0.065(5) -0.038(5) -0.044(8) 0.037(10)
F7 0.35(3) 0.33(3) 0.195(19) 0.018(19) 0.087(19) 0.27(3)
F8 0.40(3) 0.130(12) 0.34(3) -0.145(17) 0.26(3) -0.103(17)
F9 0.43(3) 0.095(8) 0.273(19) 0.036(10) 0.29(2) 0.087(13)
F10 0.116(8) 0.125(8) 0.128(8) 0.020(7) 0.061(7) -0.033(7)
F11 0.223(13) 0.113(7) 0.051(4) 0.018(4) 0.013(6) -0.070(8)
F12 0.169(10) 0.049(4) 0.117(7) 0.005(4) 0.059(7) -0.032(5)
F13 0.091(9) 0.28(2) 0.271(19) 0.109(17) 0.102(11) 0.067(11)
F14 0.069(7) 0.187(13) 0.281(19) -0.135(14) 0.019(9) -0.017(7)
F15 0.062(5) 0.057(5) 0.337(18) -0.041(8) 0.028(8) 0.016(4)
F16 0.059(4) 0.098(6) 0.102(6) 0.022(5) 0.016(4) -0.019(4)
F17 0.063(5) 0.119(7) 0.106(6) -0.018(5) -0.013(4) -0.020(5)
F18 0.071(6) 0.055(5) 0.255(14) 0.011(6) 0.030(7) 0.002(4)
F19 0.080(14) 0.101(16) 0.112(14) -0.031(12) -0.032(11) -0.016(12)
F20 0.107(13) 0.145(17) 0.142(16) 0.003(13) -0.029(10) -0.063(12)
F21 0.108(15) 0.115(15) 0.162(19) 0.035(13) -0.019(13) -0.053(12)
F22 0.164(19) 0.18(2) 0.18(2) 0.027(16) -0.011(15) -0.029(15)
F23 0.23(2) 0.18(2) 0.17(2) 0.013(16) -0.019(16) -0.046(17)
F24 0.20(2) 0.15(2) 0.16(2) -0.011(15) -0.045(16) -0.023(16)
F25 0.173(12) 0.117(9) 0.161(11) 0.003(8) -0.077(10) 0.061(9)
F26 0.239(16) 0.144(12) 0.327(18) 0.107(12) -0.070(14) 0.041(11)
F27 0.28(2) 0.215(18) 0.30(2) -0.079(17) -0.091(18) 0.208(19)
F28 0.181(18) 0.095(11) 0.106(11) 0.004(9) -0.007(13) -0.032(13)
F29 0.170(17) 0.115(13) 0.183(17) -0.042(12) 0.006(13) 0.037(13)
F30 0.153(15) 0.121(12) 0.138(13) 0.032(10) -0.003(11) -0.067(11)
F31 0.14(2) 0.071(12) 0.115(17) -0.007(10) 0.010(15) -0.010(14)
F32 0.11(2) 0.16(4) 0.21(5) -0.08(3) -0.03(2) -0.05(2)
F33 0.091(16) 0.084(14) 0.085(14) -0.030(11) 0.017(12) -0.020(12)
F34 0.35(3) 0.160(13) 0.087(8) -0.051(8) 0.025(11) 0.093(15)
F35 0.105(8) 0.245(16) 0.165(11) -0.142(12) -0.033(8) -0.001(9)
F36 0.168(11) 0.123(9) 0.123(8) -0.070(7) -0.016(8) 0.050(8)
F37 0.163(12) 0.155(11) 0.210(13) 0.135(11) -0.094(10) -0.085(9)
F38 0.24(2) 0.28(2) 0.29(2) 0.20(2) 0.073(17) 0.18(2)
F39 0.43(3) 0.127(10) 0.124(9) 0.070(8) -0.179(15) -0.084(14)
F40 0.096(9) 0.183(14) 0.37(2) -0.085(15) 0.062(12) 0.078(9)
F41 0.23(2) 0.37(3) 0.27(2) -0.24(3) -0.023(18) 0.15(2)
F42 0.33(3) 0.087(9) 0.46(3) 0.036(14) 0.27(3) 0.077(12)
F43 0.125(8) 0.063(5) 0.117(7) 0.017(5) 0.026(6) -0.026(5)
F44 0.088(7) 0.125(9) 0.195(12) 0.035(8) -0.005(7) -0.059(7)
F45 0.245(15) 0.103(8) 0.143(9) -0.029(7) 0.131(10) -0.076(9)
F46 0.187(16) 0.190(17) 0.45(3) 0.203(19) -0.130(19) -0.082(13)
F47 0.34(3) 0.178(17) 0.25(2) -0.025(15) -0.15(2) -0.101(18)
F48 0.24(2) 0.33(3) 0.59(5) 0.03(3) 0.19(3) -0.15(2)
F49 0.077(9) 0.150(14) 0.76(6) 0.00(2) -0.145(19) 0.039(9)
F50 0.26(2) 0.41(3) 0.181(15) 0.094(17) 0.041(13) 0.28(2)
F51 0.133(11) 0.078(7) 0.32(2) -0.028(10) -0.054(12) 0.060(7)
F52 0.165(14) 0.25(2) 0.27(2) 0.130(17) -0.138(15) -0.128(15)
F53 0.204(19) 0.23(2) 0.34(3) -0.124(18) 0.071(16) -0.153(17)
F54 0.38(2) 0.245(17) 0.182(13) 0.136(13) -0.173(15) -0.255(18)
S1 0.074(2) 0.077(2) 0.0498(15) 0.0010(13) -0.0174(14) -0.0027(16)
S2 0.080(8) 0.039(3) 0.105(5) -0.004(3) -0.005(4) -0.017(3)
S3 0.089(8) 0.047(3) 0.088(5) -0.001(3) -0.005(4) 0.000(3)
S4 0.172(5) 0.050(2) 0.108(3) -0.0065(19) 0.018(3) -0.002(2)
S5 0.0567(16) 0.0436(13) 0.0727(17) -0.0074(12) -0.0133(13) 0.0065(11)
S6 0.39(5) 0.10(2) 0.050(10) 0.043(11) -0.052(14) -0.08(2)
S7 0.081(4) 0.087(5) 0.198(10) -0.073(6) -0.048(5) 0.023(3)
S8 0.082(3) 0.079(3) 0.0380(19) 0.0033(17) 0.0064(17) -0.015(2)
S9 0.110(16) 0.25(3) 0.026(8) -0.023(12) 0.020(8) -0.079(18)
S10 0.087(3) 0.068(3) 0.087(3) -0.021(2) -0.047(3) 0.021(2)
S11 0.067(11) 0.16(2) 0.066(11) -0.028(11) -0.005(8) -0.006(11)
S12 0.139(4) 0.071(2) 0.075(2) 0.0233(17) 0.033(2) 0.040(2)
S13 0.075(3) 0.142(4) 0.134(4) 0.035(3) 0.034(3) 0.045(3)
S14 0.077(2) 0.077(2) 0.092(2) -0.0046(19) 0.0179(19) -0.0045(18)
S15 0.0511(15) 0.084(2) 0.0480(14) -0.0028(13) -0.0112(12) 0.0049(14)
S16 0.0419(13) 0.0396(12) 0.0737(16) 0.0008(11) 0.0014(11) 0.0029(10)
S17 0.117(19) 0.12(2) 0.043(12) -0.012(12) 0.007(12) 0.018(16)
S18 0.071(2) 0.056(2) 0.0390(15) -0.0049(12) 0.0062(13) 0.0030(15)
S19 0.0696(18) 0.0435(14) 0.0698(17) 0.0048(12) -0.0091(14) 0.0103(12)
S20 0.064(3) 0.050(2) 0.055(3) 0.0049(16) 0.0022(18) 0.0024(17)
S21 0.067(7) 0.052(6) 0.055(7) 0.002(4) -0.008(5) 0.012(5)
S22 0.077(4) 0.449(18) 0.113(5) -0.016(7) -0.001(3) -0.066(7)
Ag1 0.0332(3) 0.0580(4) 0.0457(4) 0.0031(3) -0.0086(3) 0.0049(3)
Ag2 0.052(2) 0.0343(13) 0.126(6) 0.008(3) -0.027(3) 0.0003(12)
Ag3 0.049(2) 0.0337(17) 0.097(3) 0.0001(14) 0.031(3) -0.0013(15)
Ag4 0.0428(4) 0.0581(5) 0.0474(4) 0.0041(3) 0.0093(3) 0.0034(3)
Ag5 0.0444(4) 0.0427(4) 0.0524(4) -0.0050(3) 0.0055(3) 0.0003(3)
Ag6 0.0678(16) 0.0390(12) 0.0595(13) 0.0119(9) 0.0155(9) 0.0026(7)
Ag7 0.0496(4) 0.0433(4) 0.0397(3) 0.0010(3) 0.0156(3) -0.0008(3)
Ag8 0.0453(4) 0.0808(6) 0.0350(3) 0.0000(3) 0.0005(3) -0.0044(4)
Ag9 0.0630(5) 0.0729(5) 0.0309(3) -0.0059(3) -0.0068(3) -0.0037(4)
Ag10 0.0603(19) 0.0673(18) 0.078(2) -0.0089(13) 0.0060(15) 0.0234(13)
Ag11 0.179(7) 0.052(4) 0.050(3) 0.012(2) -0.001(4) -0.016(4)
Ag12 0.0392(4) 0.0536(5) 0.0882(6) 0.0173(4) -0.0060(4) 0.0085(3)
Ag13 0.0434(15) 0.0594(17) 0.105(10) -0.014(3) -0.010(3) -0.0133(13)
Ag14 0.0475(10) 0.062(2) 0.055(2) 0.0026(10) 0.0021(7) 0.0085(12)
Ag15 0.0381(4) 0.0543(4) 0.0457(4) 0.0031(3) -0.0001(3) -0.0081(3)
Ag16 0.071(3) 0.067(3) 0.105(4) 0.015(3) 0.032(3) 0.0101(17)
Ag17 0.0395(4) 0.0477(4) 0.0574(4) 0.0145(3) 0.0146(3) 0.0021(3)
Ag18 0.0488(4) 0.0535(4) 0.0554(4) -0.0106(3) 0.0161(3) 0.0009(3)
Ag19 0.0506(4) 0.0558(5) 0.0583(4) 0.0094(3) -0.0100(3) -0.0174(4)
Ag20 0.0662(6) 0.0812(7) 0.0866(7) -0.0269(5) -0.0241(5) 0.0322(5)
Ag21 0.0456(4) 0.0451(4) 0.0320(3) 0.0015(2) -0.0099(3) -0.0054(3)
Ag22 0.0351(8) 0.093(2) 0.0414(8) -0.0131(9) 0.0001(6) -0.0109(8)
Ag23 0.075(5) 0.042(2) 0.062(4) -0.0058(14) -0.010(2) -0.007(3)
Ag24 0.070(5) 0.055(4) 0.074(4) 0.006(2) -0.012(4) 0.018(3)
Ag25 0.13(2) 0.021(5) 0.059(11) 0.011(5) 0.044(11) 0.001(7)
Ag26 0.051(4) 0.112(8) 0.045(3) 0.019(4) -0.023(3) -0.006(5)
Ag27 0.129(5) 0.118(6) 0.045(4) -0.013(3) 0.009(3) -0.079(5)
Ag28 0.056(6) 0.044(8) 0.019(6) 0.003(5) -0.017(4) 0.020(5)
Ag29 0.0318(15) 0.048(2) 0.047(3) -0.0137(11) -0.0067(10) -0.0056(10)
Ag30 0.0501(18) 0.066(3) 0.149(5) -0.004(4) 0.002(3) 0.0000(18)
Ag31 0.032(2) 0.0513(19) 0.049(3) -0.0099(15) -0.0009(16) 0.0000(11)
Ag32 0.041(4) 0.266(19) 0.038(4) 0.034(7) -0.001(3) 0.025(8)
O1W 0.087(14) 0.092(14) 0.089(13) 0.042(11) 0.007(11) -0.016(11)

loop_
_atom_type_symbol
_atom_type_description
_atom_type_scat_dispersion_real
_atom_type_scat_dispersion_imag
_atom_type_scat_source
C C 0.0033 0.0016 'International Tables Vol C Tables 4.2.6.8 and 6.1.1.4'
H H 0.0000 0.0000 'International Tables Vol C Tables 4.2.6.8 and 6.1.1.4'
O O 0.0106 0.0060 'International Tables Vol C Tables 4.2.6.8 and 6.1.1.4'
F F 0.0171 0.0103 'International Tables Vol C Tables 4.2.6.8 and 6.1.1.4'
Ag Ag -0.8971 1.1015 'International Tables Vol C Tables 4.2.6.8 and 6.1.1.4'
S S 0.1246 0.1234 'International Tables Vol C Tables 4.2.6.8 and 6.1.1.4'

loop_
_geom_angle_atom_site_label_1
_geom_angle_atom_site_label_2
_geom_angle_atom_site_label_3
_geom_angle
_geom_angle_site_symmetry_1
_geom_angle_site_symmetry_3
C6 C1 C7 120.2(7) . .
C6 C1 C2 119.4(7) . .
C7 C1 C2 120.4(7) . .
C1 C2 C9 121.7(7) . .
C1 C2 C3 119.4(7) . .
C9 C2 C3 118.9(7) . .
C4 C3 C11 121.4(7) . .
C4 C3 C2 119.9(7) . .
C11 C3 C2 118.7(7) . .
C3 C4 C5 120.4(7) . .
C3 C4 C13 120.9(7) . .
C5 C4 C13 118.7(7) . .
C6 C5 C4 119.6(7) . .
C6 C5 C15 121.0(7) . .
C4 C5 C15 119.3(7) . .
C1 C6 C5 121.2(7) . .
C1 C6 C17 118.0(7) . .
C5 C6 C17 120.7(7) . .
C8 C7 C1 167.3(8) . .
C8 C7 Ag32 78.5(7) . .
C1 C7 Ag32 113.2(7) . .
C8 C7 Ag2 66.8(6) . .
C1 C7 Ag2 118.3(6) . .
Ag32 C7 Ag2 81.5(13) . .
C8 C7 Ag22 76.6(5) . .
C1 C7 Ag22 114.2(6) . .
Ag32 C7 Ag22 9.1(14) . .
Ag2 C7 Ag22 89.0(5) . .
C8 C7 Ag23 63.4(6) . .
C1 C7 Ag23 120.0(6) . .
Ag32 C7 Ag23 87.8(11) . .
Ag2 C7 Ag23 7.8(5) . .
Ag22 C7 Ag23 94.8(3) . .
C7 C8 Ag1 157.7(7) . .
C7 C8 Ag24 108.8(7) . .
Ag1 C8 Ag24 82.6(4) . .
C7 C8 Ag2 83.9(7) . .
Ag1 C8 Ag2 84.0(4) . .
Ag24 C8 Ag2 166.6(5) . .
C7 C8 Ag4 119.3(6) . .
Ag1 C8 Ag4 80.5(3) . .
Ag24 C8 Ag4 82.5(6) . .
Ag2 C8 Ag4 95.2(7) . .
C7 C8 Ag3 109.1(7) . .
Ag1 C8 Ag3 83.9(3) . .
Ag24 C8 Ag3 4.5(5) . .
Ag2 C8 Ag3 167.1(5) . .
Ag4 C8 Ag3 78.4(3) . .
C7 C8 Ag23 89.4(7) . .
Ag1 C8 Ag23 81.3(5) . .
Ag24 C8 Ag23 161.5(7) . .
Ag2 C8 Ag23 9.5(4) . .
Ag4 C8 Ag23 85.8(4) . .
Ag3 C8 Ag23 159.9(6) . .
C7 C8 Ag32 72.5(7) . .
Ag1 C8 Ag32 87.6(4) . .
Ag24 C8 Ag32 95.6(15) . .
Ag2 C8 Ag32 83.9(15) . .
Ag4 C8 Ag32 168.1(5) . .
Ag3 C8 Ag32 99.9(15) . .
Ag23 C8 Ag32 92.9(14) . .
C7 C8 Ag22 75.8(5) . .
Ag1 C8 Ag22 86.3(3) . .
Ag24 C8 Ag22 86.2(6) . .
Ag2 C8 Ag22 93.0(6) . .
Ag4 C8 Ag22 163.5(4) . .
Ag3 C8 Ag22 90.6(4) . .
Ag23 C8 Ag22 101.9(4) . .
Ag32 C8 Ag22 9.4(14) . .
C10 C9 C2 174.5(10) . .
C10 C9 Ag32 73.3(7) . .
C2 C9 Ag32 112.1(7) . .
C10 C9 Ag22 71.0(6) . .
C2 C9 Ag22 114.1(6) . .
Ag32 C9 Ag22 9.4(14) . .
C9 C10 Ag21 164.3(8) . .
C9 C10 Ag20 112.1(7) . .
Ag21 C10 Ag20 79.0(3) . .
C9 C10 Ag19 110.0(7) . .
Ag21 C10 Ag19 79.1(3) . .
Ag20 C10 Ag19 93.7(3) . .
C9 C10 Ag32 77.5(8) . .
Ag21 C10 Ag32 87.0(6) . .
Ag20 C10 Ag32 128.0(15) . .
Ag19 C10 Ag32 132.5(13) . .
C9 C10 Ag22 80.9(6) . .
Ag21 C10 Ag22 84.1(3) . .
Ag20 C10 Ag22 118.0(4) . .
Ag19 C10 Ag22 140.4(4) . .
Ag32 C10 Ag22 10.0(15) . .
C12 C11 C3 174.6(9) . .
C12 C11 Ag15 71.5(5) . .
C3 C11 Ag15 113.9(5) . .
C11 C12 Ag18 136.9(7) . .
C11 C12 Ag17 142.2(8) . .
Ag18 C12 Ag17 80.9(3) . .
C11 C12 Ag15 80.1(6) . .
Ag18 C12 Ag15 108.5(4) . .
Ag17 C12 Ag15 89.6(3) . .
C14 C13 C4 173.2(9) . .
C14 C13 Ag15 71.8(5) . .
C4 C13 Ag15 114.1(5) . .
C13 C14 Ag13 147.0(9) . .
C13 C14 Ag29 150.1(7) . .
Ag13 C14 Ag29 11.6(9) . .
C13 C14 Ag12 129.6(7) . .
Ag13 C14 Ag12 82.9(4) . .
Ag29 C14 Ag12 80.1(3) . .
C13 C14 Ag15 79.5(5) . .
Ag13 C14 Ag15 90.0(12) . .
Ag29 C14 Ag15 101.5(5) . .
Ag12 C14 Ag15 99.9(3) . .
C16 C15 C5 169.8(9) . .
C16 C15 Ag8 76.5(6) . .
C5 C15 Ag8 113.6(6) . .
C15 C16 Ag9 159.3(8) . .
C15 C16 Ag28 106.1(8) . .
Ag9 C16 Ag28 85.4(5) . .
C15 C16 Ag26 120.8(9) . .
Ag9 C16 Ag26 76.5(5) . .
Ag28 C16 Ag26 85.2(8) . .
C15 C16 Ag10 116.0(7) . .
Ag9 C16 Ag10 80.0(3) . .
Ag28 C16 Ag10 92.0(5) . .
Ag26 C16 Ag10 7.4(7) . .
C15 C16 Ag27 112.5(9) . .
Ag9 C16 Ag27 77.1(5) . .
Ag28 C16 Ag27 9.6(5) . .
Ag26 C16 Ag27 88.1(10) . .
Ag10 C16 Ag27 95.2(7) . .
C15 C16 Ag11 104.7(8) . .
Ag9 C16 Ag11 82.9(5) . .
Ag28 C16 Ag11 11.9(5) . .
Ag26 C16 Ag11 96.0(9) . .
Ag10 C16 Ag11 103.0(6) . .
Ag27 C16 Ag11 8.9(5) . .
C15 C16 Ag8 74.6(6) . .
Ag9 C16 Ag8 84.8(3) . .
Ag28 C16 Ag8 128.5(6) . .
Ag26 C16 Ag8 140.0(7) . .
Ag10 C16 Ag8 135.2(5) . .
Ag27 C16 Ag8 122.0(6) . .
Ag11 C16 Ag8 116.6(6) . .
C18 C17 C6 168.8(9) . .
C18 C17 Ag8 77.7(6) . .
C6 C17 Ag8 113.4(5) . .
C18 C17 Ag25 54.1(9) . .
C6 C17 Ag25 128.1(7) . .
Ag8 C17 Ag25 77.4(16) . .
C17 C18 Ag7 166.1(8) . .
C17 C18 Ag25 99.1(13) . .
Ag7 C18 Ag25 78.6(8) . .
C17 C18 Ag6 99.9(6) . .
Ag7 C18 Ag6 80.1(3) . .
Ag25 C18 Ag6 10(2) . .
C17 C18 Ag5 103.9(6) . .
Ag7 C18 Ag5 78.4(3) . .
Ag25 C18 Ag5 156.9(10) . .
Ag6 C18 Ag5 155.1(4) . .
C17 C18 Ag8 73.9(6) . .
Ag7 C18 Ag8 92.3(3) . .
Ag25 C18 Ag8 86(2) . .
Ag6 C18 Ag8 95.8(3) . .
Ag5 C18 Ag8 97.5(3) . .
C17 C18 Ag4 113.6(7) . .
Ag7 C18 Ag4 80.3(3) . .
Ag25 C18 Ag4 97(2) . .
Ag6 C18 Ag4 87.6(3) . .
Ag5 C18 Ag4 76.6(3) . .
Ag8 C18 Ag4 171.2(4) . .
S1 C19 H19A 109.5 . .
S1 C19 H19B 109.5 . .
H19A C19 H19B 109.5 . .
S1 C19 H19C 109.5 . .
H19A C19 H19C 109.5 . .
H19B C19 H19C 109.5 . .
S1 C20 H20A 109.5 . .
S1 C20 H20B 109.5 . .
H20A C20 H20B 109.5 . .
S1 C20 H20C 109.5 . .
H20A C20 H20C 109.5 . .
H20B C20 H20C 109.5 . .
S2 C21 S3 32.3(5) . .
S2 C21 H21A 102.5 . .
S3 C21 H21A 109.5 . .
S2 C21 H21B 83.2 . .
S3 C21 H21B 109.5 . .
H21A C21 H21B 109.5 . .
S2 C21 H21C 138.3 . .
S3 C21 H21C 109.5 . .
H21A C21 H21C 109.5 . .
H21B C21 H21C 109.5 . .
S2 C22 S3 32.7(5) . .
S2 C22 H22A 114.4 . .
S3 C22 H22A 109.5 . .
S2 C22 H22B 77.8 . .
S3 C22 H22B 109.5 . .
H22A C22 H22B 109.5 . .
S2 C22 H22C 129.8 . .
S3 C22 H22C 109.5 . .
H22A C22 H22C 109.5 . .
H22B C22 H22C 109.5 . .
S4 C23 H23A 109.5 . .
S4 C23 H23B 109.5 . .
H23A C23 H23B 109.5 . .
S4 C23 H23C 109.5 . .
H23A C23 H23C 109.5 . .
H23B C23 H23C 109.5 . .
S4 C24 H24A 109.5 . .
S4 C24 H24B 109.5 . .
H24A C24 H24B 109.5 . .
S4 C24 H24C 109.5 . .
H24A C24 H24C 109.5 . .
H24B C24 H24C 109.5 . .
S5 C25 H25A 109.5 . .
S5 C25 H25B 109.5 . .
H25A C25 H25B 109.5 . .
S5 C25 H25C 109.5 . .
H25A C25 H25C 109.5 . .
H25B C25 H25C 109.5 . .
S5 C26 H26A 109.5 . .
S5 C26 H26B 109.5 . .
H26A C26 H26B 109.5 . .
S5 C26 H26C 109.5 . .
H26A C26 H26C 109.5 . .
H26B C26 H26C 109.5 . .
S7 C27 S6 25.0(16) . .
S7 C27 H27A 109.5 . .
S6 C27 H27A 104.5 . .
S7 C27 H27B 109.5 . .
S6 C27 H27B 132.0 . .
H27A C27 H27B 109.5 . .
S7 C27 H27C 109.5 . .
S6 C27 H27C 89.2 . .
H27A C27 H27C 109.5 . .
H27B C27 H27C 109.5 . .
S6 C28 S7 24(2) . .
S6 C28 H28A 103.6 . .
S7 C28 H28A 109.5 . .
S6 C28 H28B 131.8 . .
S7 C28 H28B 109.5 . .
H28A C28 H28B 109.5 . .
S6 C28 H28C 90.6 . .
S7 C28 H28C 109.5 . .
H28A C28 H28C 109.5 . .
H28B C28 H28C 109.5 . .
S8 C29 S9 34.2(12) . .
S8 C29 H29A 109.5 . .
S9 C29 H29A 130.1 . .
S8 C29 H29B 109.5 . .
S9 C29 H29B 76.2 . .
H29A C29 H29B 109.5 . .
S8 C29 H29C 109.5 . .
S9 C29 H29C 114.9 . .
H29A C29 H29C 109.5 . .
H29B C29 H29C 109.5 . .
S9 C30 S8 39.7(17) . .
S9 C30 H30A 117.3 . .
S8 C30 H30A 109.5 . .
S9 C30 H30B 130.3 . .
S8 C30 H30B 109.5 . .
H30A C30 H30B 109.5 . .
S9 C30 H30C 70.4 . .
S8 C30 H30C 109.5 . .
H30A C30 H30C 109.5 . .
H30B C30 H30C 109.5 . .
S11 C31 S10 36.9(7) . .
S11 C31 H31A 125.1 . .
S10 C31 H31A 109.5 . .
S11 C31 H31B 72.7 . .
S10 C31 H31B 109.5 . .
H31A C31 H31B 109.5 . .
S11 C31 H31C 121.6 . .
S10 C31 H31C 109.5 . .
H31A C31 H31C 109.5 . .
H31B C31 H31C 109.5 . .
S11 C32 S10 38.1(8) . .
S11 C32 H32A 122.4 . .
S10 C32 H32A 109.5 . .
S11 C32 H32B 124.8 . .
S10 C32 H32B 109.5 . .
H32A C32 H32B 109.5 . .
S11 C32 H32C 71.4 . .
S10 C32 H32C 109.5 . .
H32A C32 H32C 109.5 . .
H32B C32 H32C 109.5 . .
S12 C33 H33A 109.5 . .
S12 C33 H33B 109.5 . .
H33A C33 H33B 109.5 . .
S12 C33 H33C 109.5 . .
H33A C33 H33C 109.5 . .
H33B C33 H33C 109.5 . .
S12 C34 H34A 109.5 . .
S12 C34 H34B 109.5 . .
H34A C34 H34B 109.5 . .
S12 C34 H34C 109.5 . .
H34A C34 H34C 109.5 . .
H34B C34 H34C 109.5 . .
S13 C35 H35A 109.5 . .
S13 C35 H35B 109.5 . .
H35A C35 H35B 109.5 . .
S13 C35 H35C 109.5 . .
H35A C35 H35C 109.5 . .
H35B C35 H35C 109.5 . .
S13 C36 H36A 109.5 . .
S13 C36 H36B 109.5 . .
H36A C36 H36B 109.5 . .
S13 C36 H36C 109.5 . .
H36A C36 H36C 109.5 . .
H36B C36 H36C 109.5 . .
S14 C37 H37A 109.5 . .
S14 C37 H37B 109.5 . .
H37A C37 H37B 109.5 . .
S14 C37 H37C 109.5 . .
H37A C37 H37C 109.5 . .
H37B C37 H37C 109.5 . .
S14 C38 H38A 109.5 . .
S14 C38 H38B 109.5 . .
H38A C38 H38B 109.5 . .
S14 C38 H38C 109.5 . .
H38A C38 H38C 109.5 . .
H38B C38 H38C 109.5 . .
S15 C39 H39A 109.5 . .
S15 C39 H39B 109.5 . .
H39A C39 H39B 109.5 . .
S15 C39 H39C 109.5 . .
H39A C39 H39C 109.5 . .
H39B C39 H39C 109.5 . .
S15 C40 H40A 109.5 . .
S15 C40 H40B 109.5 . .
H40A C40 H40B 109.5 . .
S15 C40 H40C 109.5 . .
H40A C40 H40C 109.5 . .
H40B C40 H40C 109.5 . .
S16 C41 H41A 109.5 . .
S16 C41 H41B 109.5 . .
H41A C41 H41B 109.5 . .
S16 C41 H41C 109.5 . .
H41A C41 H41C 109.5 . .
H41B C41 H41C 109.5 . .
S16 C42 H42A 109.5 . .
S16 C42 H42B 109.5 . .
H42A C42 H42B 109.5 . .
S16 C42 H42C 109.5 . .
H42A C42 H42C 109.5 . .
H42B C42 H42C 109.5 . .
S17 C43 S18 49.5(18) . .
S17 C43 H43A 92.9 . .
S18 C43 H43A 109.5 . .
S17 C43 H43B 154.6 . .
S18 C43 H43B 109.5 . .
H43A C43 H43B 109.5 . .
S17 C43 H43C 72.2 . .
S18 C43 H43C 109.5 . .
H43A C43 H43C 109.5 . .
H43B C43 H43C 109.5 . .
S17 C44 S18 44.8(13) . .
S17 C44 H44A 92.6 . .
S18 C44 H44A 109.5 . .
S17 C44 H44B 77.4 . .
S18 C44 H44B 109.5 . .
H44A C44 H44B 109.5 . .
S17 C44 H44C 152.0 . .
S18 C44 H44C 109.5 . .
H44A C44 H44C 109.5 . .
H44B C44 H44C 109.5 . .
S19 C45 H45A 109.5 . .
S19 C45 H45B 109.5 . .
H45A C45 H45B 109.5 . .
S19 C45 H45C 109.5 . .
H45A C45 H45C 109.5 . .
H45B C45 H45C 109.5 . .
S19 C46 H46A 109.5 . .
S19 C46 H46B 109.5 . .
H46A C46 H46B 109.5 . .
S19 C46 H46C 109.5 . .
H46A C46 H46C 109.5 . .
H46B C46 H46C 109.5 . .
S21 C47 S20 37.1(5) . .
S21 C47 H47A 120.7 . .
S20 C47 H47A 109.5 . .
S21 C47 H47B 126.0 . .
S20 C47 H47B 109.5 . .
H47A C47 H47B 109.5 . .
S21 C47 H47C 72.4 . .
S20 C47 H47C 109.5 . .
H47A C47 H47C 109.5 . .
H47B C47 H47C 109.5 . .
S20 C48 S21 34.5(5) . .
S20 C48 H48A 109.5 . .
S21 C48 H48A 123.2 . .
S20 C48 H48B 109.5 . .
S21 C48 H48B 74.9 . .
H48A C48 H48B 109.5 . .
S20 C48 H48C 109.5 . .
S21 C48 H48C 122.4 . .
H48A C48 H48C 109.5 . .
H48B C48 H48C 109.5 . .
S22 C49 H49A 109.5 . .
S22 C49 H49B 109.5 . .
H49A C49 H49B 109.5 . .
S22 C49 H49C 109.5 . .
H49A C49 H49C 109.5 . .
H49B C49 H49C 109.5 . .
S22 C50 H50A 109.5 . .
S22 C50 H50B 109.5 . .
H50A C50 H50B 109.5 . .
S22 C50 H50C 109.5 . .
H50A C50 H50C 109.5 . .
H50B C50 H50C 109.5 . .
F3 C51 F2 102.8(18) . .
F3 C51 F1 103.6(17) . .
F2 C51 F1 101.9(18) . .
F3 C51 C52 116.8(18) . .
F2 C51 C52 114.1(17) . .
F1 C51 C52 115.7(19) . .
O18 C52 O17 131.3(15) . .
O18 C52 C51 114.4(17) . .
O17 C52 C51 114.4(15) . .
F4 C53 F5 111.2(17) . .
F4 C53 F6 106.0(18) . .
F5 C53 F6 105.1(15) . .
F4 C53 C54 111.2(15) . .
F5 C53 C54 111.0(15) . .
F6 C53 C54 112.1(13) . .
O20 C54 O19 129.4(12) . .
O20 C54 C53 116.6(13) . .
O19 C54 C53 114.1(12) . .
F9 C55 F8 108(2) . .
F9 C55 F7 109(2) . .
F8 C55 F7 91(2) . .
F9 C55 C56 120.3(13) . .
F8 C55 C56 114.6(17) . .
F7 C55 C56 109.8(18) . .
O22 C56 O21 131.5(10) . .
O22 C56 C55 114.5(10) . .
O21 C56 C55 114.0(11) . .
F12 C57 F10 103.9(12) . .
F12 C57 F11 108.2(12) . .
F10 C57 F11 106.7(12) . .
F12 C57 C58 113.8(10) . .
F10 C57 C58 112.4(11) . .
F11 C57 C58 111.4(10) . .
O24 C58 O23 129.4(9) . .
O24 C58 C57 116.5(10) . .
O23 C58 C57 114.1(9) . .
F15 C59 F14 109.8(16) . .
F15 C59 F13 103.5(15) . .
F14 C59 F13 101.0(15) . .
F15 C59 C60 115.2(11) . .
F14 C59 C60 112.5(12) . .
F13 C59 C60 113.5(14) . .
O25 C60 O26 131.7(12) . .
O25 C60 C59 114.8(13) . .
O26 C60 C59 113.5(12) . .
F17 C61 F18 107.6(12) . .
F17 C61 F16 108.1(10) . .
F18 C61 F16 106.3(14) . .
F17 C61 C62 110.3(12) . .
F18 C61 C62 113.6(10) . .
F16 C61 C62 110.8(10) . .
O28 C62 O27 127.6(10) . .
O28 C62 C61 118.1(10) . .
O27 C62 C61 114.3(10) . .
F19 C63 F21 106.2(17) . .
F19 C63 C64 116.9(18) . .
F21 C63 C64 111.7(18) . .
F19 C63 F20 99.9(16) . .
F21 C63 F20 98.5(16) . .
C64 C63 F20 121(2) . .
F19 C63 F23 112(2) . .
F21 C63 F23 50.1(14) . .
C64 C63 F23 131(2) . .
F20 C63 F23 48.5(14) . .
F19 C63 F24 28.9(14) . .
F21 C63 F24 118(2) . .
C64 C63 F24 126(2) . .
F20 C63 F24 72.2(15) . .
F23 C63 F24 98.7(17) . .
F19 C63 F22 69.6(15) . .
F21 C63 F22 53.5(13) . .
C64 C63 F22 95.5(19) . .
F20 C63 F22 142(2) . .
F23 C63 F22 99.9(17) . .
F24 C63 F22 96.6(16) . .
O29 C64 O30 129.7(18) . .
O29 C64 C63 126.5(19) . .
O30 C64 C63 103.2(16) . .
F25 C65 F26 104(2) . .
F25 C65 F27 108(2) . .
F26 C65 F27 97.9(18) . .
F25 C65 C66 119.3(14) . .
F26 C65 C66 115(2) . .
F27 C65 C66 111(2) . .
O32 C66 O31 130.3(10) . .
O32 C66 C65 113.6(12) . .
O31 C66 C65 115.8(13) . .
F31 C67 F28 119(2) . .
F31 C67 F29 48(2) . .
F28 C67 F29 108.1(14) . .
F31 C67 F30 58(2) . .
F28 C67 F30 106.4(13) . .
F29 C67 F30 105.6(14) . .
F31 C67 F32 111(3) . .
F28 C67 F32 48(2) . .
F29 C67 F32 141(2) . .
F30 C67 F32 65(2) . .
F31 C67 F33 106(3) . .
F28 C67 F33 41.7(13) . .
F29 C67 F33 71.4(16) . .
F30 C67 F33 135.9(19) . .
F32 C67 F33 89(3) . .
F31 C67 C68 127(2) . .
F28 C67 C68 114.0(15) . .
F29 C67 C68 110.0(16) . .
F30 C67 C68 112.3(15) . .
F32 C67 C68 108(2) . .
F33 C67 C68 109.7(15) . .
O34 C68 O33 129.4(11) . .
O34 C68 C67 118.4(12) . .
O33 C68 C67 112.2(11) . .
F36 C69 F35 113.8(17) . .
F36 C69 F34 102.8(18) . .
F35 C69 F34 99.2(16) . .
F36 C69 C70 118.4(14) . .
F35 C69 C70 111.5(16) . .
F34 C69 C70 108.7(15) . .
O36 C70 O35 129.0(11) . .
O36 C70 C69 117.2(12) . .
O35 C70 C69 113.8(12) . .
F39 C71 F37 107.7(18) . .
F39 C71 F38 104.4(19) . .
F37 C71 F38 102.9(17) . .
F39 C71 C72 114.5(13) . .
F37 C71 C72 116.6(12) . .
F38 C71 C72 109.3(15) . .
O38 C72 O37 129.8(9) . .
O38 C72 C71 113.8(10) . .
O37 C72 C71 116.3(9) . .
F41 C73 F40 109(2) . .
F41 C73 F42 97(3) . .
F40 C73 F42 108(2) . .
F41 C73 C74 120(2) . .
F40 C73 C74 112(2) . .
F42 C73 C74 108.9(18) . .
O40 C74 O39 131.4(13) . .
O40 C74 C73 117.4(16) . .
O39 C74 C73 111.2(16) . .
F45 C75 F44 108.0(13) . .
F45 C75 F43 107.1(15) . .
F44 C75 F43 104.9(11) . .
F45 C75 C76 110.3(10) . .
F44 C75 C76 112.6(14) . .
F43 C75 C76 113.6(11) . .
O42 C76 O41 130.8(10) . .
O42 C76 C75 114.1(11) . .
O41 C76 C75 115.1(11) . .
F46 C77 F48 102.9(12) . .
F46 C77 F47 103.0(12) . .
F48 C77 F47 100.1(13) . .
F46 C77 C78 118.1(12) . .
F48 C77 C78 117.2(12) . .
F47 C77 C78 113.1(11) . .
O43 C78 O44 123.8(11) . .
O43 C78 C77 118.1(8) . .
O44 C78 C77 113.8(8) . .
F51 C79 F49 109(2) . .
F51 C79 F50 102(2) . .
F49 C79 F50 103(3) . .
F51 C79 C80 116.0(18) . .
F49 C79 C80 115(2) . .
F50 C79 C80 110.5(19) . .
O46 C80 O45 129.9(13) . .
O46 C80 C79 115.4(16) . .
O45 C80 C79 114.7(16) . .
F54 C81 F52 109(2) . .
F54 C81 F53 112(3) . .
F52 C81 F53 92(2) . .
F54 C81 C82 118(2) . .
F52 C81 C82 113.3(19) . .
F53 C81 C82 111(2) . .
O48 C82 O47 131.3(16) . .
O48 C82 C81 113(2) . .
O47 C82 C81 115(2) . .
S1 O1 Ag26 122.4(6) . .
S1 O1 Ag10 123.7(6) . .
Ag26 O1 Ag10 5.5(7) . .
S3 O2 S2 37.4(4) . .
S3 O2 Ag28 111.3(8) . .
S2 O2 Ag28 148.4(9) . .
S3 O2 Ag29 148.4(8) . .
S2 O2 Ag29 119.2(8) . .
Ag28 O2 Ag29 91.0(5) . .
S3 O2 Ag27 104.3(9) . .
S2 O2 Ag27 140.3(9) . .
Ag28 O2 Ag27 9.7(5) . .
Ag29 O2 Ag27 100.0(6) . .
S3 O2 Ag11 100.0(8) . .
S2 O2 Ag11 137.1(9) . .
Ag28 O2 Ag11 11.4(4) . .
Ag29 O2 Ag11 101.3(5) . .
Ag27 O2 Ag11 8.5(5) . .
S3 O2 Ag13 140.5(10) . .
S2 O2 Ag13 113.8(8) . .
Ag28 O2 Ag13 95.1(6) . .
Ag29 O2 Ag13 8.2(5) . .
Ag27 O2 Ag13 104.5(6) . .
Ag11 O2 Ag13 104.6(5) . .
S4 O3 Ag11 127.3(7) . .
S5 O4 Ag10 132.7(4) . .
S5 O4 Ag12 116.2(4) . .
Ag10 O4 Ag12 88.5(3) . .
S5 O4 Ag26 133.9(5) . .
Ag10 O4 Ag26 4.9(5) . .
Ag12 O4 Ag26 83.9(5) . .
S6 O5 S7 31.7(14) . .
S6 O5 Ag25 136(3) . .
S7 O5 Ag25 150.5(12) . .
S6 O5 Ag6 131(3) . .
S7 O5 Ag6 151.5(8) . .
Ag25 O5 Ag6 7.7(10) . .
S9 O6 S8 41.4(14) . .
S9 O6 Ag8 162.6(12) . .
S8 O6 Ag8 123.1(5) . .
S11 O7 S10 43.8(8) . .
S11 O7 Ag8 143.5(11) . .
S10 O7 Ag8 123.9(6) . .
S12 O8 Ag23 118.8(6) . .
S12 O8 Ag6 126.6(5) . .
Ag23 O8 Ag6 101.4(4) . .
S12 O8 Ag2 120.5(5) . .
Ag23 O8 Ag2 7.7(4) . .
Ag6 O8 Ag2 104.1(4) . .
S13 O9 Ag4 135.1(7) . .
S14 O10 Ag2 131.0(8) . .
S14 O10 Ag23 130.5(7) . .
Ag2 O10 Ag23 5.9(5) . .
S15 O11 Ag32 130.1(14) . .
S15 O11 Ag22 121.0(5) . .
Ag32 O11 Ag22 10.3(15) . .
S15 O11 Ag1 116.9(5) . .
Ag32 O11 Ag1 81.8(4) . .
Ag22 O11 Ag1 81.8(2) . .
S16 O12 Ag19 122.8(4) . .
S16 O12 Ag17 133.5(4) . .
Ag19 O12 Ag17 97.6(3) . .
S18 O13 S17 46.2(10) . .
S18 O13 Ag19 133.1(5) . .
S17 O13 Ag19 109.8(11) . .
S19 O14 Ag20 130.2(4) . .
S19 O14 Ag18 122.5(4) . .
Ag20 O14 Ag18 96.0(2) . .
S21 O15 S20 44.9(5) . .
S21 O15 Ag15 140.4(8) . .
S20 O15 Ag15 139.5(7) . .
S22 O16 Ag30 119.8(8) . .
S22 O16 Ag31 133.5(7) . .
Ag30 O16 Ag31 106.1(5) . .
S22 O16 Ag14 115.9(7) . .
Ag30 O16 Ag14 9.1(3) . .
Ag31 O16 Ag14 108.5(4) . .
S22 O16 Ag16 130.6(7) . .
Ag30 O16 Ag16 109.6(5) . .
Ag31 O16 Ag16 6.8(4) . .
Ag14 O16 Ag16 112.9(5) . .
C52 O17 Ag9 118.2(9) . .
C52 O18 Ag10 126.4(12) . .
C52 O18 Ag26 122.1(12) . .
Ag10 O18 Ag26 6.5(5) . .
C54 O19 Ag9 114.7(7) . .
C54 O20 Ag27 127.3(9) . .
C54 O20 Ag11 130.4(9) . .
Ag27 O20 Ag11 7.5(5) . .
C56 O21 Ag6 121.2(8) . .
C56 O21 Ag25 115.8(10) . .
Ag6 O21 Ag25 10.5(17) . .
C56 O22 Ag7 123.0(7) . .
C58 O23 Ag7 120.7(6) . .
C58 O24 Ag5 125.0(6) . .
C60 O25 Ag5 134.4(9) . .
C60 O26 Ag3 123.3(8) . .
C60 O26 Ag24 127.5(9) . .
Ag3 O26 Ag24 5.1(4) . .
C62 O27 Ag4 119.3(7) . .
C62 O28 Ag3 117.1(7) . .
C62 O28 Ag24 116.4(7) . .
Ag3 O28 Ag24 1.2(4) . .
C64 O29 Ag24 127.6(13) . .
C64 O29 Ag3 129.0(12) . .
Ag24 O29 Ag3 5.0(4) . .
C64 O30 Ag1 116.2(10) . .
C66 O31 Ag23 124.5(9) . .
C66 O31 Ag2 126.6(8) . .
Ag23 O31 Ag2 9.9(4) . .
C66 O32 Ag1 120.9(7) . .
C68 O33 Ag22 114.3(8) . .
C68 O34 Ag21 121.6(7) . .
C70 O35 Ag20 118.7(8) . .
C70 O36 Ag21 119.7(8) . .
C72 O37 Ag21 120.1(6) . .
C72 O38 Ag19 124.7(7) . .
C74 O39 Ag18 122.3(9) . .
C74 O40 Ag16 120.7(10) . .
C74 O40 Ag31 122.7(10) . .
Ag16 O40 Ag31 2.1(3) . .
C76 O41 Ag17 120.9(7) . .
C76 O42 Ag31 119.6(7) . .
C76 O42 Ag16 124.3(8) . .
Ag31 O42 Ag16 7.3(5) . .
C78 O43 Ag31 167.5(15) . .
C78 O43 Ag15 101.5(9) . .
Ag31 O43 Ag15 79.5(4) . .
C78 O43 Ag16 167.7(15) . .
Ag31 O43 Ag16 0.3(3) . .
Ag15 O43 Ag16 79.6(4) . .
C80 O45 Ag30 121.7(11) . .
C80 O45 Ag14 123.9(10) . .
Ag30 O45 Ag14 11.4(5) . .
C80 O46 Ag12 122.1(9) . .
C82 O47 Ag13 117.2(15) . .
C82 O47 Ag29 125.8(12) . .
Ag13 O47 Ag29 11.1(9) . .
C82 O48 Ag14 119.5(12) . .
C82 O48 Ag30 126.6(12) . .
Ag14 O48 Ag30 7.1(4) . .
C55 F7 F8 44.1(14) . .
C55 F8 F7 44.4(14) . .
O1 S1 C19 102.7(7) . .
O1 S1 C20 104.8(6) . .
C19 S1 C20 100.6(9) . .
C22 S2 O2 108.7(11) . .
C22 S2 C21 141.9(13) . .
O2 S2 C21 107.4(10) . .
O2 S3 C22 95.4(10) . .
O2 S3 C21 96.1(11) . .
C22 S3 C21 104.8(12) . .
O3 S4 C24 109.9(12) . .
O3 S4 C23 110.6(9) . .
C24 S4 C23 94.3(11) . .
O4 S5 C26 104.0(6) . .
O4 S5 C25 105.8(5) . .
C26 S5 C25 98.2(7) . .
C28 S6 O5 150(3) . .
C28 S6 C27 109(2) . .
O5 S6 C27 101(2) . .
O5 S7 C27 103.4(9) . .
O5 S7 C28 107.5(14) . .
C27 S7 C28 96.9(10) . .
O6 S8 C29 106.7(8) . .
O6 S8 C30 105.6(9) . .
C29 S8 C30 106.0(13) . .
C30 S9 O6 132(3) . .
C30 S9 C29 111(2) . .
O6 S9 C29 96.7(14) . .
O7 S10 C32 108.0(8) . .
O7 S10 C31 106.7(9) . .
C32 S10 C31 100.0(11) . .
O7 S11 C32 119.0(15) . .
O7 S11 C31 111.8(16) . .
C32 S11 C31 107.0(17) . .
O8 S12 C33 105.8(7) . .
O8 S12 C34 104.1(7) . .
C33 S12 C34 98.9(11) . .
O9 S13 C36 105.4(9) . .
O9 S13 C35 107.1(8) . .
C36 S13 C35 101.8(11) . .
O10 S14 C38 106.2(7) . .
O10 S14 C37 104.9(9) . .
C38 S14 C37 99.0(8) . .
O11 S15 C39 106.2(5) . .
O11 S15 C40 104.3(6) . .
C39 S15 C40 98.8(7) . .
O12 S16 C41 106.1(5) . .
O12 S16 C42 103.8(5) . .
C41 S16 C42 98.3(6) . .
C43 S17 C44 120.0(19) . .
C43 S17 O13 110(2) . .
C44 S17 O13 94.8(19) . .
O13 S18 C43 103.7(6) . .
O13 S18 C44 107.3(6) . .
C43 S18 C44 97.8(8) . .
O14 S19 C46 103.8(6) . .
O14 S19 C45 107.7(6) . .
C46 S19 C45 97.8(9) . .
O15 S20 C47 108.3(9) . .
O15 S20 C48 108.1(8) . .
C47 S20 C48 104.3(10) . .
O15 S21 C47 117.2(12) . .
O15 S21 C48 109.6(10) . .
C47 S21 C48 108.5(12) . .
O16 S22 C50 103.6(7) . .
O16 S22 C49 103.1(8) . .
C50 S22 C49 98.3(7) . .
C8 Ag1 O30 139.9(4) . .
C8 Ag1 O32 130.4(3) . .
O30 Ag1 O32 88.4(4) . .
C8 Ag1 O11 95.7(3) . .
O30 Ag1 O11 98.2(4) . .
O32 Ag1 O11 84.3(3) . .
C8 Ag1 Ag4 52.7(2) . .
O30 Ag1 Ag4 111.1(3) . .
O32 Ag1 Ag4 109.2(2) . .
O11 Ag1 Ag4 147.53(17) . .
C8 Ag1 Ag24 51.0(4) . .
O30 Ag1 Ag24 89.0(4) . .
O32 Ag1 Ag24 170.4(5) . .
O11 Ag1 Ag24 105.2(4) . .
Ag4 Ag1 Ag24 63.3(3) . .
C8 Ag1 Ag23 53.4(4) . .
O30 Ag1 Ag23 163.2(5) . .
O32 Ag1 Ag23 77.1(4) . .
O11 Ag1 Ag23 88.9(3) . .
Ag4 Ag1 Ag23 66.87(19) . .
Ag24 Ag1 Ag23 103.9(4) . .
C8 Ag1 Ag2 50.5(3) . .
O30 Ag1 Ag2 169.0(4) . .
O32 Ag1 Ag2 80.7(3) . .
O11 Ag1 Ag2 82.3(5) . .
Ag4 Ag1 Ag2 71.5(4) . .
Ag24 Ag1 Ag2 101.5(3) . .
Ag23 Ag1 Ag2 7.8(3) . .
C8 Ag1 Ag3 51.7(3) . .
O30 Ag1 Ag3 88.2(3) . .
O32 Ag1 Ag3 166.9(3) . .
O11 Ag1 Ag3 108.7(3) . .
Ag4 Ag1 Ag3 60.54(19) . .
Ag24 Ag1 Ag3 3.4(4) . .
Ag23 Ag1 Ag3 104.0(3) . .
Ag2 Ag1 Ag3 102.08(17) . .
C8 Ag1 Ag32 50.8(4) . .
O30 Ag1 Ag32 125.4(10) . .
O32 Ag1 Ag32 118.4(9) . .
O11 Ag1 Ag32 45.7(3) . .
Ag4 Ag1 Ag32 103.6(3) . .
Ag24 Ag1 Ag32 70.4(9) . .
Ag23 Ag1 Ag32 70.1(11) . .
Ag2 Ag1 Ag32 62.4(11) . .
Ag3 Ag1 Ag32 73.5(8) . .
C8 Ag1 Ag22 52.6(2) . .
O30 Ag1 Ag22 118.7(4) . .
O32 Ag1 Ag22 123.9(2) . .
O11 Ag1 Ag22 46.36(18) . .
Ag4 Ag1 Ag22 104.84(7) . .
Ag24 Ag1 Ag22 65.3(4) . .
Ag23 Ag1 Ag22 77.1(3) . .
Ag2 Ag1 Ag22 69.5(4) . .
Ag3 Ag1 Ag22 68.55(17) . .
Ag32 Ag1 Ag22 7.5(11) . .
O10 Ag2 O31 105.1(6) . .
O10 Ag2 C8 114.1(8) . .
O31 Ag2 C8 125.3(5) . .
O10 Ag2 C7 88.6(6) . .
O31 Ag2 C7 152.6(6) . .
C8 Ag2 C7 29.4(3) . .
O10 Ag2 O8 93.0(5) . .
O31 Ag2 O8 89.3(6) . .
C8 Ag2 O8 123.7(8) . .
C7 Ag2 O8 114.0(5) . .
O10 Ag2 Ag1 134.1(10) . .
O31 Ag2 Ag1 79.8(3) . .
C8 Ag2 Ag1 45.5(2) . .
C7 Ag2 Ag1 73.8(3) . .
O8 Ag2 Ag1 132.9(8) . .
O10 Ag2 Ag32 74.1(10) . .
O31 Ag2 Ag32 112.1(7) . .
C8 Ag2 Ag32 50.5(8) . .
C7 Ag2 Ag32 48.3(5) . .
O8 Ag2 Ag32 157.0(5) . .
Ag1 Ag2 Ag32 62.4(7) . .
O28 Ag3 O26 104.2(5) . .
O28 Ag3 O29 82.9(4) . .
O26 Ag3 O29 131.2(5) . .
O28 Ag3 C8 124.9(4) . .
O26 Ag3 C8 97.7(4) . .
O29 Ag3 C8 117.7(5) . .
O28 Ag3 Ag4 75.5(3) . .
O26 Ag3 Ag4 119.1(4) . .
O29 Ag3 Ag4 109.5(4) . .
C8 Ag3 Ag4 49.9(2) . .
O28 Ag3 Ag1 114.1(3) . .
O26 Ag3 Ag1 137.1(4) . .
O29 Ag3 Ag1 74.0(4) . .
C8 Ag3 Ag1 44.5(2) . .
Ag4 Ag3 Ag1 57.38(11) . .
O27 Ag4 O9 91.6(3) . .
O27 Ag4 C8 127.1(3) . .
O9 Ag4 C8 128.9(4) . .
O27 Ag4 C18 118.7(3) . .
O9 Ag4 C18 97.0(3) . .
C8 Ag4 C18 91.7(3) . .
O27 Ag4 Ag1 97.3(2) . .
O9 Ag4 Ag1 103.9(3) . .
C8 Ag4 Ag1 46.8(2) . .
C18 Ag4 Ag1 137.7(2) . .
O27 Ag4 Ag3 78.9(2) . .
O9 Ag4 Ag3 161.3(3) . .
C8 Ag4 Ag3 51.7(3) . .
C18 Ag4 Ag3 101.7(3) . .
Ag1 Ag4 Ag3 62.1(2) . .
O27 Ag4 Ag7 86.4(2) . .
O9 Ag4 Ag7 68.7(3) . .
C8 Ag4 Ag7 135.2(2) . .
C18 Ag4 Ag7 43.5(2) . .
Ag1 Ag4 Ag7 171.92(4) . .
Ag3 Ag4 Ag7 125.9(2) . .
O27 Ag4 Ag24 81.6(4) . .
O9 Ag4 Ag24 160.2(3) . .
C8 Ag4 Ag24 48.2(5) . .
C18 Ag4 Ag24 102.6(3) . .
Ag1 Ag4 Ag24 59.0(3) . .
Ag3 Ag4 Ag24 3.7(3) . .
Ag7 Ag4 Ag24 128.9(3) . .
O27 Ag4 Ag5 75.9(2) . .
O9 Ag4 Ag5 123.7(3) . .
C8 Ag4 Ag5 99.8(2) . .
C18 Ag4 Ag5 49.4(2) . .
Ag1 Ag4 Ag5 131.88(4) . .
Ag3 Ag4 Ag5 69.9(2) . .
Ag7 Ag4 Ag5 55.98(3) . .
Ag24 Ag4 Ag5 72.9(3) . .
O27 Ag4 Ag23 150.9(4) . .
O9 Ag4 Ag23 81.4(4) . .
C8 Ag4 Ag23 48.1(3) . .
C18 Ag4 Ag23 90.3(3) . .
Ag1 Ag4 Ag23 57.75(18) . .
Ag3 Ag4 Ag23 99.0(3) . .
Ag7 Ag4 Ag23 116.60(17) . .
Ag24 Ag4 Ag23 95.4(4) . .
Ag5 Ag4 Ag23 131.1(3) . .
O25 Ag5 O24 128.1(3) . .
O25 Ag5 C18 104.0(4) . .
O24 Ag5 C18 124.8(3) . .
O25 Ag5 Ag7 148.0(3) . .
O24 Ag5 Ag7 78.52(17) . .
C18 Ag5 Ag7 46.4(2) . .
O25 Ag5 Ag4 115.5(3) . .
O24 Ag5 Ag4 107.52(18) . .
C18 Ag5 Ag4 54.0(2) . .
Ag7 Ag5 Ag4 61.26(3) . .
O8 Ag6 O21 102.7(4) . .
O8 Ag6 C18 124.0(4) . .
O21 Ag6 C18 128.7(4) . .
O8 Ag6 O5 106.9(5) . .
O21 Ag6 O5 92.6(4) . .
C18 Ag6 O5 93.0(4) . .
O8 Ag6 Ag7 147.4(3) . .
O21 Ag6 Ag7 82.8(3) . .
C18 Ag6 Ag7 46.6(3) . .
O5 Ag6 Ag7 104.8(5) . .
C18 Ag7 O23 141.1(3) . .
C18 Ag7 O22 132.8(3) . .
O23 Ag7 O22 85.5(3) . .
C18 Ag7 Ag25 51.5(7) . .
O23 Ag7 Ag25 167.0(5) . .
O22 Ag7 Ag25 81.6(6) . .
C18 Ag7 Ag5 55.2(2) . .
O23 Ag7 Ag5 86.22(19) . .
O22 Ag7 Ag5 171.30(18) . .
Ag25 Ag7 Ag5 106.6(6) . .
C18 Ag7 Ag6 53.3(3) . .
O23 Ag7 Ag6 165.0(2) . .
O22 Ag7 Ag6 81.0(2) . .
Ag25 Ag7 Ag6 8.1(17) . .
Ag5 Ag7 Ag6 107.50(9) . .
C18 Ag7 Ag4 56.2(3) . .
O23 Ag7 Ag4 113.0(2) . .
O22 Ag7 Ag4 123.3(2) . .
Ag25 Ag7 Ag4 76.0(13) . .
Ag5 Ag7 Ag4 62.76(3) . .
Ag6 Ag7 Ag4 70.02(9) . .
C18 Ag7 Ag8 48.2(3) . .
O23 Ag7 Ag8 121.3(2) . .
O22 Ag7 Ag8 110.1(2) . .
Ag25 Ag7 Ag8 62.6(16) . .
Ag5 Ag7 Ag8 72.26(3) . .
Ag6 Ag7 Ag8 70.04(8) . .
Ag4 Ag7 Ag8 104.26(4) . .
O6 Ag8 C17 157.9(3) . .
O6 Ag8 C15 126.8(3) . .
C17 Ag8 C15 71.2(3) . .
O6 Ag8 O7 86.9(3) . .
C17 Ag8 O7 96.6(3) . .
C15 Ag8 O7 115.4(3) . .
O6 Ag8 C16 98.4(3) . .
C17 Ag8 C16 100.1(3) . .
C15 Ag8 C16 28.9(3) . .
O7 Ag8 C16 113.8(4) . .
O6 Ag8 C18 131.5(3) . .
C17 Ag8 C18 28.4(3) . .
C15 Ag8 C18 99.7(3) . .
O7 Ag8 C18 84.6(3) . .
C16 Ag8 C18 128.6(3) . .
O6 Ag8 Ag9 56.0(2) . .
C17 Ag8 Ag9 142.88(19) . .
C15 Ag8 Ag9 71.80(19) . .
O7 Ag8 Ag9 101.8(2) . .
C16 Ag8 Ag9 42.89(18) . .
C18 Ag8 Ag9 170.9(2) . .
O6 Ag8 Ag25 105.1(6) . .
C17 Ag8 Ag25 54.2(6) . .
C15 Ag8 Ag25 104.1(5) . .
O7 Ag8 Ag25 118.9(8) . .
C16 Ag8 Ag25 122.7(7) . .
C18 Ag8 Ag25 42.8(9) . .
Ag9 Ag8 Ag25 134.9(9) . .
O6 Ag8 Ag7 92.9(2) . .
C17 Ag8 Ag7 67.97(19) . .
C15 Ag8 Ag7 139.16(19) . .
O7 Ag8 Ag7 70.9(2) . .
C16 Ag8 Ag7 167.94(19) . .
C18 Ag8 Ag7 39.5(2) . .
Ag9 Ag8 Ag7 148.82(3) . .
Ag25 Ag8 Ag7 49.2(7) . .
C16 Ag9 O19 142.7(4) . .
C16 Ag9 O17 125.9(4) . .
O19 Ag9 O17 89.6(4) . .
C16 Ag9 Ag26 52.8(3) . .
O19 Ag9 Ag26 129.4(5) . .
O17 Ag9 Ag26 87.0(5) . .
C16 Ag9 Ag27 53.4(4) . .
O19 Ag9 Ag27 90.7(4) . .
O17 Ag9 Ag27 149.6(5) . .
Ag26 Ag9 Ag27 69.6(6) . .
C16 Ag9 Ag10 51.8(3) . .
O19 Ag9 Ag10 134.1(3) . .
O17 Ag9 Ag10 84.7(3) . .
Ag26 Ag9 Ag10 5.4(5) . .
Ag27 Ag9 Ag10 73.5(4) . .
C16 Ag9 Ag28 47.5(4) . .
O19 Ag9 Ag28 97.2(4) . .
O17 Ag9 Ag28 146.5(4) . .
Ag26 Ag9 Ag28 63.4(5) . .
Ag27 Ag9 Ag28 7.0(5) . .
Ag10 Ag9 Ag28 67.1(3) . .
C16 Ag9 Ag11 50.3(4) . .
O19 Ag9 Ag11 92.9(3) . .
O17 Ag9 Ag11 155.2(5) . .
Ag26 Ag9 Ag11 72.5(5) . .
Ag27 Ag9 Ag11 6.2(4) . .
Ag10 Ag9 Ag11 75.9(3) . .
Ag28 Ag9 Ag11 9.3(3) . .
C16 Ag9 Ag8 52.3(3) . .
O19 Ag9 Ag8 128.8(3) . .
O17 Ag9 Ag8 113.3(3) . .
Ag26 Ag9 Ag8 98.2(3) . .
Ag27 Ag9 Ag8 89.7(4) . .
Ag10 Ag9 Ag8 94.69(13) . .
Ag28 Ag9 Ag8 87.6(3) . .
Ag11 Ag9 Ag8 83.8(3) . .
C16 Ag10 O4 126.2(4) . .
C16 Ag10 O18 117.2(5) . .
O4 Ag10 O18 96.9(4) . .
C16 Ag10 O1 117.0(5) . .
O4 Ag10 O1 88.2(3) . .
O18 Ag10 O1 106.2(5) . .
C16 Ag10 Ag9 48.3(2) . .
O4 Ag10 Ag9 167.3(4) . .
O18 Ag10 Ag9 79.3(4) . .
O1 Ag10 Ag9 104.6(3) . .
C16 Ag10 Ag12 112.3(3) . .
O4 Ag10 Ag12 47.5(2) . .
O18 Ag10 Ag12 130.3(4) . .
O1 Ag10 Ag12 51.1(2) . .
Ag9 Ag10 Ag12 142.9(2) . .
C16 Ag11 O2 140.2(8) . .
C16 Ag11 O3 115.7(7) . .
O2 Ag11 O3 78.6(5) . .
C16 Ag11 O20 116.9(6) . .
O2 Ag11 O20 83.4(5) . .
O3 Ag11 O20 116.2(5) . .
C16 Ag11 Ag9 46.8(3) . .
O2 Ag11 Ag9 130.6(7) . .
O3 Ag11 Ag9 150.5(7) . .
O20 Ag11 Ag9 70.5(4) . .
C14 Ag12 O46 172.7(4) . .
C14 Ag12 O4 99.0(3) . .
O46 Ag12 O4 87.3(3) . .
C14 Ag12 Ag29 49.7(3) . .
O46 Ag12 Ag29 127.6(4) . .
O4 Ag12 Ag29 132.0(3) . .
C14 Ag12 Ag13 48.3(3) . .
O46 Ag12 Ag13 127.7(3) . .
O4 Ag12 Ag13 138.1(6) . .
Ag29 Ag12 Ag13 8.7(7) . .
C14 Ag12 Ag14 87.0(3) . .
O46 Ag12 Ag14 85.9(3) . .
O4 Ag12 Ag14 164.7(2) . .
Ag29 Ag12 Ag14 62.2(3) . .
Ag13 Ag12 Ag14 55.2(7) . .
C14 Ag12 Ag30 90.6(3) . .
O46 Ag12 Ag30 82.2(3) . .
O4 Ag12 Ag30 155.2(5) . .
Ag29 Ag12 Ag30 70.9(5) . .
Ag13 Ag12 Ag30 63.6(8) . .
Ag14 Ag12 Ag30 9.5(3) . .
C14 Ag12 Ag26 74.0(3) . .
O46 Ag12 Ag26 113.2(4) . .
O4 Ag12 Ag26 48.9(5) . .
Ag29 Ag12 Ag26 84.5(5) . .
Ag13 Ag12 Ag26 92.1(9) . .
Ag14 Ag12 Ag26 146.3(5) . .
Ag30 Ag12 Ag26 155.4(6) . .
C14 Ag12 Ag10 75.4(2) . .
O46 Ag12 Ag10 111.9(3) . .
O4 Ag12 Ag10 44.0(2) . .
Ag29 Ag12 Ag10 89.0(3) . .
Ag13 Ag12 Ag10 96.4(7) . .
Ag14 Ag12 Ag10 151.02(19) . .
Ag30 Ag12 Ag10 159.9(4) . .
Ag26 Ag12 Ag10 5.0(5) . .
C14 Ag13 O47 168.7(17) . .
C14 Ag13 O2 101.9(11) . .
O47 Ag13 O2 78.5(9) . .
C14 Ag13 Ag12 48.8(3) . .
O47 Ag13 Ag12 121.2(7) . .
O2 Ag13 Ag12 121.6(14) . .
C14 Ag13 Ag30 87.3(8) . .
O47 Ag13 Ag30 90.7(7) . .
O2 Ag13 Ag30 167.4(9) . .
Ag12 Ag13 Ag30 58.7(3) . .
C14 Ag13 Ag15 49.0(7) . .
O47 Ag13 Ag15 137.6(16) . .
O2 Ag13 Ag15 133.4(4) . .
Ag12 Ag13 Ag15 70.5(5) . .
Ag30 Ag13 Ag15 59.2(7) . .
O48 Ag14 O45 90.9(7) . .
O48 Ag14 O16 101.6(6) . .
O45 Ag14 O16 90.9(7) . .
O48 Ag14 Ag12 127.4(5) . .
O45 Ag14 Ag12 77.5(4) . .
O16 Ag14 Ag12 129.3(6) . .
O48 Ag14 Ag29 84.5(5) . .
O45 Ag14 Ag29 115.5(5) . .
O16 Ag14 Ag29 152.9(5) . .
Ag12 Ag14 Ag29 57.2(2) . .
O48 Ag14 Ag15 132.8(6) . .
O45 Ag14 Ag15 136.0(5) . .
O16 Ag14 Ag15 85.5(3) . .
Ag12 Ag14 Ag15 71.45(12) . .
Ag29 Ag14 Ag15 71.64(15) . .
C12 Ag15 O43 105.8(5) . .
C12 Ag15 C14 125.6(3) . .
O43 Ag15 C14 126.3(4) . .
C12 Ag15 O15 92.5(4) . .
O43 Ag15 O15 97.1(4) . .
C14 Ag15 O15 95.1(4) . .
C12 Ag15 C11 28.4(3) . .
O43 Ag15 C11 130.2(5) . .
C14 Ag15 C11 97.6(3) . .
O15 Ag15 C11 101.4(3) . .
C12 Ag15 C13 97.1(3) . .
O43 Ag15 C13 149.3(4) . .
C14 Ag15 C13 28.7(3) . .
O15 Ag15 C13 102.0(3) . .
C11 Ag15 C13 68.9(3) . .
C12 Ag15 Ag31 78.3(2) . .
O43 Ag15 Ag31 47.5(3) . .
C14 Ag15 Ag31 148.4(2) . .
O15 Ag15 Ag31 60.3(3) . .
C11 Ag15 Ag31 106.1(2) . .
C13 Ag15 Ag31 161.1(2) . .
C12 Ag15 Ag30 144.8(5) . .
O43 Ag15 Ag30 63.6(5) . .
C14 Ag15 Ag30 79.9(4) . .
O15 Ag15 Ag30 58.2(5) . .
C11 Ag15 Ag30 158.7(3) . .
C13 Ag15 Ag30 107.3(4) . .
Ag31 Ag15 Ag30 70.4(4) . .
C12 Ag15 Ag14 152.9(2) . .
O43 Ag15 Ag14 62.8(5) . .
C14 Ag15 Ag14 75.3(2) . .
O15 Ag15 Ag14 66.3(3) . .
C11 Ag15 Ag14 164.6(2) . .
C13 Ag15 Ag14 103.62(19) . .
Ag31 Ag15 Ag14 76.41(11) . .
Ag30 Ag15 Ag14 8.5(3) . .
C12 Ag15 Ag16 76.1(3) . .
O43 Ag15 Ag16 51.8(4) . .
C14 Ag15 Ag16 147.7(2) . .
O15 Ag15 Ag16 57.1(4) . .
C11 Ag15 Ag16 103.5(3) . .
C13 Ag15 Ag16 157.0(3) . .
Ag31 Ag15 Ag16 4.2(3) . .
Ag30 Ag15 Ag16 71.6(4) . .
Ag14 Ag15 Ag16 78.0(2) . .
C12 Ag15 Ag17 41.6(2) . .
O43 Ag15 Ag17 64.8(5) . .
C14 Ag15 Ag17 157.5(2) . .
O15 Ag15 Ag17 103.2(3) . .
C11 Ag15 Ag17 66.13(18) . .
C13 Ag15 Ag17 131.71(18) . .
Ag31 Ag15 Ag17 54.19(10) . .
Ag30 Ag15 Ag17 121.0(3) . .
Ag14 Ag15 Ag17 124.14(7) . .
Ag16 Ag15 Ag17 54.72(12) . .
C12 Ag15 Ag13 158.7(3) . .
O43 Ag15 Ag13 85.4(6) . .
C14 Ag15 Ag13 41.0(5) . .
O15 Ag15 Ag13 104.1(3) . .
C11 Ag15 Ag13 132.4(4) . .
C13 Ag15 Ag13 66.8(5) . .
Ag31 Ag15 Ag13 121.4(4) . .
Ag30 Ag15 Ag13 56.3(5) . .
Ag14 Ag15 Ag13 48.4(3) . .
Ag16 Ag15 Ag13 124.1(4) . .
Ag17 Ag15 Ag13 141.6(4) . .
O40 Ag16 O42 97.4(8) . .
O40 Ag16 O16 96.4(7) . .
O42 Ag16 O16 103.7(6) . .
O40 Ag16 O43 160.6(7) . .
O42 Ag16 O43 86.2(7) . .
O16 Ag16 O43 64.4(8) . .
O40 Ag16 Ag18 82.4(7) . .
O42 Ag16 Ag18 109.4(5) . .
O16 Ag16 Ag18 146.8(5) . .
O43 Ag16 Ag18 114.5(6) . .
O40 Ag16 Ag17 131.2(8) . .
O42 Ag16 Ag17 75.3(3) . .
O16 Ag16 Ag17 132.4(10) . .
O43 Ag16 Ag17 68.1(6) . .
Ag18 Ag16 Ag17 56.86(12) . .
O40 Ag16 Ag15 135.2(5) . .
O42 Ag16 Ag15 126.4(7) . .
O16 Ag16 Ag15 83.3(6) . .
O43 Ag16 Ag15 48.6(5) . .
Ag18 Ag16 Ag15 75.01(19) . .
Ag17 Ag16 Ag15 63.0(3) . .
C12 Ag17 O41 170.6(3) . .
C12 Ag17 O12 94.5(3) . .
O41 Ag17 O12 93.9(3) . .
C12 Ag17 Ag18 49.3(3) . .
O41 Ag17 Ag18 121.9(2) . .
O12 Ag17 Ag18 122.91(15) . .
C12 Ag17 Ag31 86.8(3) . .
O41 Ag17 Ag31 85.6(3) . .
O12 Ag17 Ag31 171.1(2) . .
Ag18 Ag17 Ag31 64.17(14) . .
C12 Ag17 Ag16 86.0(3) . .
O41 Ag17 Ag16 85.9(3) . .
O12 Ag17 Ag16 176.6(4) . .
Ag18 Ag17 Ag16 59.7(3) . .
Ag31 Ag17 Ag16 5.6(4) . .
C12 Ag17 Ag15 48.9(2) . .
O41 Ag17 Ag15 129.9(3) . .
O12 Ag17 Ag15 115.67(18) . .
Ag18 Ag17 Ag15 75.81(3) . .
Ag31 Ag17 Ag15 59.03(13) . .
Ag16 Ag17 Ag15 62.3(3) . .
C12 Ag18 O39 167.7(4) . .
C12 Ag18 O14 101.1(3) . .
O39 Ag18 O14 87.9(3) . .
C12 Ag18 Ag17 49.8(2) . .
O39 Ag18 Ag17 124.8(3) . .
O14 Ag18 Ag17 143.53(17) . .
C12 Ag18 Ag16 88.9(5) . .
O39 Ag18 Ag16 79.1(5) . .
O14 Ag18 Ag16 148.3(3) . .
Ag17 Ag18 Ag16 63.4(3) . .
C12 Ag18 Ag31 83.6(3) . .
O39 Ag18 Ag31 84.5(3) . .
O14 Ag18 Ag31 150.3(2) . .
Ag17 Ag18 Ag31 59.21(15) . .
Ag16 Ag18 Ag31 5.4(4) . .
C10 Ag19 O12 139.2(3) . .
C10 Ag19 O38 122.1(3) . .
O12 Ag19 O38 89.1(3) . .
C10 Ag19 O13 97.4(3) . .
O12 Ag19 O13 97.6(3) . .
O38 Ag19 O13 106.7(3) . .
C10 Ag19 Ag21 49.0(2) . .
O12 Ag19 Ag21 168.71(18) . .
O38 Ag19 Ag21 79.83(19) . .
O13 Ag19 Ag21 87.5(2) . .
C10 Ag19 Ag20 42.8(2) . .
O12 Ag19 Ag20 136.79(18) . .
O38 Ag19 Ag20 127.8(2) . .
O13 Ag19 Ag20 54.6(2) . .
Ag21 Ag19 Ag20 54.01(3) . .
C10 Ag20 O14 132.8(3) . .
C10 Ag20 O35 129.9(3) . .
O14 Ag20 O35 97.2(3) . .
C10 Ag20 Ag21 49.5(2) . .
O14 Ag20 Ag21 170.5(2) . .
O35 Ag20 Ag21 81.7(2) . .
C10 Ag20 Ag19 43.5(2) . .
O14 Ag20 Ag19 119.20(18) . .
O35 Ag20 Ag19 120.2(3) . .
Ag21 Ag20 Ag19 54.70(3) . .
C10 Ag21 O37 128.4(3) . .
C10 Ag21 O36 130.2(3) . .
O37 Ag21 O36 86.7(3) . .
C10 Ag21 O34 114.0(3) . .
O37 Ag21 O34 106.7(3) . .
O36 Ag21 O34 79.3(3) . .
C10 Ag21 Ag20 51.4(3) . .
O37 Ag21 Ag20 146.7(2) . .
O36 Ag21 Ag20 79.53(18) . .
O34 Ag21 Ag20 100.4(2) . .
C10 Ag21 Ag19 51.9(2) . .
O37 Ag21 Ag19 85.31(17) . .
O36 Ag21 Ag19 109.5(2) . .
O34 Ag21 Ag19 165.8(2) . .
Ag20 Ag21 Ag19 71.29(4) . .
C10 Ag21 Ag22 51.6(3) . .
O37 Ag21 Ag22 121.5(2) . .
O36 Ag21 Ag22 143.4(2) . .
O34 Ag21 Ag22 70.8(2) . .
Ag20 Ag21 Ag22 85.42(8) . .
Ag19 Ag21 Ag22 96.62(5) . .
C10 Ag21 Ag32 49.2(4) . .
O37 Ag21 Ag32 116.1(8) . .
O36 Ag21 Ag32 151.1(11) . .
O34 Ag21 Ag32 77.3(10) . .
Ag20 Ag21 Ag32 88.4(5) . .
Ag19 Ag21 Ag32 90.8(8) . .
Ag22 Ag21 Ag32 7.8(11) . .
O33 Ag22 O11 94.7(3) . .
O33 Ag22 C10 102.3(3) . .
O11 Ag22 C10 129.1(3) . .
O33 Ag22 C9 115.3(3) . .
O11 Ag22 C9 143.3(3) . .
C10 Ag22 C9 28.1(3) . .
O33 Ag22 C7 124.5(3) . .
O11 Ag22 C7 112.8(3) . .
C10 Ag22 C7 96.1(3) . .
C9 Ag22 C7 68.2(3) . .
O33 Ag22 C8 114.6(3) . .
O11 Ag22 C8 90.0(3) . .
C10 Ag22 C8 123.5(3) . .
C9 Ag22 C8 95.7(3) . .
C7 Ag22 C8 27.6(3) . .
O33 Ag22 Ag21 81.1(2) . .
O11 Ag22 Ag21 93.3(2) . .
C10 Ag22 Ag21 44.3(2) . .
C9 Ag22 Ag21 72.3(2) . .
C7 Ag22 Ag21 139.3(2) . .
C8 Ag22 Ag21 163.7(2) . .
O33 Ag22 Ag1 99.3(3) . .
O11 Ag22 Ag1 51.8(2) . .
C10 Ag22 Ag1 158.0(2) . .
C9 Ag22 Ag1 134.6(2) . .
C7 Ag22 Ag1 68.2(2) . .
C8 Ag22 Ag1 41.07(19) . .
Ag21 Ag22 Ag1 145.07(13) . .
O31 Ag23 O8 99.1(6) . .
O31 Ag23 C8 125.8(6) . .
O8 Ag23 C8 130.7(6) . .
O31 Ag23 O10 98.4(6) . .
O8 Ag23 O10 91.1(6) . .
C8 Ag23 O10 100.2(7) . .
O31 Ag23 C7 145.2(5) . .
O8 Ag23 C7 115.5(6) . .
C8 Ag23 C7 27.2(3) . .
O10 Ag23 C7 78.1(6) . .
O31 Ag23 Ag1 81.6(5) . .
O8 Ag23 Ag1 147.9(6) . .
C8 Ag23 Ag1 45.3(3) . .
O10 Ag23 Ag1 120.7(5) . .
C7 Ag23 Ag1 71.3(3) . .
O31 Ag23 Ag4 117.9(7) . .
O8 Ag23 Ag4 98.1(4) . .
C8 Ag23 Ag4 46.1(3) . .
O10 Ag23 Ag4 140.2(7) . .
C7 Ag23 Ag4 62.9(3) . .
Ag1 Ag23 Ag4 55.4(2) . .
C8 Ag24 O26 100.4(6) . .
C8 Ag24 O29 122.5(6) . .
O26 Ag24 O29 132.1(7) . .
C8 Ag24 O28 120.3(7) . .
O26 Ag24 O28 98.2(6) . .
O29 Ag24 O28 79.1(7) . .
C8 Ag24 Ag1 46.3(3) . .
O26 Ag24 Ag1 143.4(8) . .
O29 Ag24 Ag1 76.3(4) . .
O28 Ag24 Ag1 111.4(6) . .
C8 Ag24 Ag4 49.3(3) . .
O26 Ag24 Ag4 116.6(5) . .
O29 Ag24 Ag4 107.9(6) . .
O28 Ag24 Ag4 71.7(5) . .
Ag1 Ag24 Ag4 57.7(2) . .
O5 Ag25 C18 107(3) . .
O5 Ag25 O21 99.3(15) . .
C18 Ag25 O21 135.0(15) . .
O5 Ag25 C17 90(2) . .
C18 Ag25 C17 26.9(5) . .
O21 Ag25 C17 161.5(10) . .
O5 Ag25 Ag7 121(3) . .
C18 Ag25 Ag7 49.9(5) . .
O21 Ag25 Ag7 85.4(10) . .
C17 Ag25 Ag7 76.2(7) . .
O5 Ag25 Ag8 60.1(19) . .
C18 Ag25 Ag8 51.1(14) . .
O21 Ag25 Ag8 123(2) . .
C17 Ag25 Ag8 48.5(11) . .
Ag7 Ag25 Ag8 68.2(11) . .
C16 Ag26 O1 128.0(13) . .
C16 Ag26 O18 114.8(7) . .
O1 Ag26 O18 108.9(6) . .
C16 Ag26 O4 119.0(8) . .
O1 Ag26 O4 87.5(6) . .
O18 Ag26 O4 89.1(9) . .
C16 Ag26 Ag9 50.7(4) . .
O1 Ag26 Ag9 114.9(11) . .
O18 Ag26 Ag9 80.2(5) . .
O4 Ag26 Ag9 157.2(10) . .
C16 Ag26 Ag27 46.7(6) . .
O1 Ag26 Ag27 82.6(9) . .
O18 Ag26 Ag27 134.6(8) . .
O4 Ag26 Ag27 136.1(5) . .
Ag9 Ag26 Ag27 56.0(5) . .
C16 Ag26 Ag12 113.9(4) . .
O1 Ag26 Ag12 51.5(3) . .
O18 Ag26 Ag12 126.2(8) . .
O4 Ag26 Ag12 47.2(3) . .
Ag9 Ag26 Ag12 151.7(10) . .
Ag27 Ag26 Ag12 95.9(5) . .
C16 Ag27 O2 145.9(8) . .
C16 Ag27 O20 122.8(6) . .
O2 Ag27 O20 88.1(5) . .
C16 Ag27 Ag9 49.6(3) . .
O2 Ag27 Ag9 145.2(11) . .
O20 Ag27 Ag9 75.6(5) . .
C16 Ag27 Ag26 45.3(5) . .
O2 Ag27 Ag26 110.8(8) . .
O20 Ag27 Ag26 117.0(9) . .
Ag9 Ag27 Ag26 54.4(4) . .
C16 Ag28 O2 163.3(8) . .
C16 Ag28 Ag9 47.1(5) . .
O2 Ag28 Ag9 137.2(7) . .
C14 Ag29 O47 163.3(7) . .
C14 Ag29 O2 110.8(5) . .
O47 Ag29 O2 83.8(5) . .
C14 Ag29 Ag12 50.2(3) . .
O47 Ag29 Ag12 123.7(4) . .
O2 Ag29 Ag12 137.0(6) . .
C14 Ag29 Ag14 86.3(3) . .
O47 Ag29 Ag14 78.1(5) . .
O2 Ag29 Ag14 160.9(5) . .
Ag12 Ag29 Ag14 60.65(19) . .
O16 Ag30 O45 103.0(9) . .
O16 Ag30 O48 99.4(7) . .
O45 Ag30 O48 84.7(8) . .
O16 Ag30 Ag12 147.3(10) . .
O45 Ag30 Ag12 79.0(5) . .
O48 Ag30 Ag12 113.3(9) . .
O16 Ag30 Ag13 141.9(10) . .
O45 Ag30 Ag13 112.4(11) . .
O48 Ag30 Ag13 71.0(7) . .
Ag12 Ag30 Ag13 57.7(6) . .
O16 Ag30 Ag15 93.0(6) . .
O45 Ag30 Ag15 147.4(5) . .
O48 Ag30 Ag15 120.9(7) . .
Ag12 Ag30 Ag15 72.44(18) . .
Ag13 Ag30 Ag15 64.4(5) . .
O43 Ag31 O16 70.9(7) . .
O43 Ag31 O42 93.5(6) . .
O16 Ag31 O42 107.0(5) . .
O43 Ag31 O40 162.5(7) . .
O16 Ag31 O40 91.7(7) . .
O42 Ag31 O40 90.0(5) . .
O43 Ag31 Ag17 74.0(6) . .
O16 Ag31 Ag17 144.7(6) . .
O42 Ag31 Ag17 77.5(3) . .
O40 Ag31 Ag17 123.5(4) . .
O43 Ag31 Ag18 120.1(5) . .
O16 Ag31 Ag18 145.0(6) . .
O42 Ag31 Ag18 105.4(3) . .
O40 Ag31 Ag18 75.2(4) . .
Ag17 Ag31 Ag18 56.63(8) . .
O43 Ag31 Ag15 53.0(4) . .
O16 Ag31 Ag15 89.6(3) . .
O42 Ag31 Ag15 135.8(4) . .
O40 Ag31 Ag15 131.1(4) . .
Ag17 Ag31 Ag15 66.78(15) . .
Ag18 Ag31 Ag15 76.25(14) . .
O11 Ag32 C10 134.9(7) . .
O11 Ag32 C9 158.8(19) . .
C10 Ag32 C9 29.2(3) . .
O11 Ag32 C7 120.2(9) . .
C10 Ag32 C7 101.7(8) . .
C9 Ag32 C7 72.5(6) . .
O11 Ag32 C8 93.3(6) . .
C10 Ag32 C8 130.4(8) . .
C9 Ag32 C8 101.3(7) . .
C7 Ag32 C8 28.9(3) . .
O11 Ag32 Ag21 93.1(4) . .
C10 Ag32 Ag21 43.8(3) . .
C9 Ag32 Ag21 73.0(4) . .
C7 Ag32 Ag21 145.5(7) . .
C8 Ag32 Ag21 173.3(10) . .
O11 Ag32 Ag2 81.2(11) . .
C10 Ag32 Ag2 119.3(19) . .
C9 Ag32 Ag2 98.2(15) . .
C7 Ag32 Ag2 50.2(9) . .
C8 Ag32 Ag2 45.6(8) . .
Ag21 Ag32 Ag2 137.8(18) . .
O11 Ag32 Ag1 52.5(3) . .
C10 Ag32 Ag1 171.9(11) . .
C9 Ag32 Ag1 142.6(9) . .
C7 Ag32 Ag1 70.2(4) . .
C8 Ag32 Ag1 41.6(3) . .
Ag21 Ag32 Ag1 144.3(7) . .
Ag2 Ag32 Ag1 55.1(5) . .

loop_
_geom_bond_atom_site_label_1
_geom_bond_atom_site_label_2
_geom_bond_distance
_geom_bond_site_symmetry_2
C1 C6 1.398(11) .
C1 C7 1.408(11) .
C1 C2 1.413(11) .
C2 C9 1.424(11) .
C2 C3 1.438(11) .
C3 C4 1.389(11) .
C3 C11 1.422(11) .
C4 C5 1.410(11) .
C4 C13 1.417(11) .
C5 C6 1.400(11) .
C5 C15 1.421(11) .
C6 C17 1.443(11) .
C7 C8 1.234(12) .
C7 Ag32 2.43(2) .
C7 Ag2 2.502(12) .
C7 Ag22 2.579(8) .
C7 Ag23 2.700(17) .
C8 Ag1 2.140(8) .
C8 Ag24 2.301(18) .
C8 Ag2 2.313(12) .
C8 Ag4 2.337(9) .
C8 Ag3 2.397(12) .
C8 Ag23 2.415(15) .
C8 Ag32 2.499(16) .
C8 Ag22 2.589(9) .
C9 C10 1.216(12) .
C9 Ag32 2.43(2) .
C9 Ag22 2.551(9) .
C10 Ag21 2.177(8) .
C10 Ag20 2.238(10) .
C10 Ag19 2.270(9) .
C10 Ag32 2.383(17) .
C10 Ag22 2.443(10) .
C11 C12 1.215(12) .
C11 Ag15 2.520(8) .
C12 Ag18 2.123(9) .
C12 Ag17 2.139(9) .
C12 Ag15 2.427(8) .
C13 C14 1.236(12) .
C13 Ag15 2.527(8) .
C14 Ag13 2.120(11) .
C14 Ag29 2.121(11) .
C14 Ag12 2.138(8) .
C14 Ag15 2.442(9) .
C15 C16 1.240(11) .
C15 Ag8 2.472(8) .
C16 Ag9 2.144(8) .
C16 Ag28 2.16(3) .
C16 Ag26 2.207(16) .
C16 Ag10 2.256(11) .
C16 Ag27 2.261(13) .
C16 Ag11 2.264(13) .
C16 Ag8 2.494(10) .
C17 C18 1.220(12) .
C17 Ag8 2.459(8) .
C17 Ag25 2.66(3) .
C18 Ag7 2.136(9) .
C18 Ag25 2.18(3) .
C18 Ag6 2.357(11) .
C18 Ag5 2.421(9) .
C18 Ag8 2.501(10) .
C18 Ag4 2.577(10) .
C19 S1 1.717(16) .
C19 H19A 0.9600 .
C19 H19B 0.9600 .
C19 H19C 0.9600 .
C20 S1 1.765(17) .
C20 H20A 0.9600 .
C20 H20B 0.9600 .
C20 H20C 0.9600 .
C21 S2 1.58(2) .
C21 S3 1.86(2) .
C21 H21A 0.9600 .
C21 H21B 0.9600 .
C21 H21C 0.9600 .
C22 S2 1.52(2) .
C22 S3 1.84(2) .
C22 H22A 0.9600 .
C22 H22B 0.9600 .
C22 H22C 0.9600 .
C23 S4 1.79(2) .
C23 H23A 0.9600 .
C23 H23B 0.9600 .
C23 H23C 0.9600 .
C24 S4 1.737(18) .
C24 H24A 0.9600 .
C24 H24B 0.9600 .
C24 H24C 0.9600 .
C25 S5 1.793(12) .
C25 H25A 0.9600 .
C25 H25B 0.9600 .
C25 H25C 0.9600 .
C26 S5 1.770(14) .
C26 H26A 0.9600 .
C26 H26B 0.9600 .
C26 H26C 0.9600 .
C27 S7 1.77(3) .
C27 S6 1.91(5) .
C27 H27A 0.9600 .
C27 H27B 0.9600 .
C27 H27C 0.9600 .
C28 S6 1.38(4) .
C28 S7 1.84(3) .
C28 H28A 0.9600 .
C28 H28B 0.9600 .
C28 H28C 0.9600 .
C29 S8 1.66(2) .
C29 S9 1.91(3) .
C29 H29A 0.9600 .
C29 H29B 0.9600 .
C29 H29C 0.9600 .
C30 S9 1.31(4) .
C30 S8 1.686(18) .
C30 H30A 0.9600 .
C30 H30B 0.9600 .
C30 H30C 0.9600 .
C31 S11 1.69(3) .
C31 S10 1.73(2) .
C31 H31A 0.9600 .
C31 H31B 0.9600 .
C31 H31C 0.9600 .
C32 S11 1.59(3) .
C32 S10 1.71(2) .
C32 H32A 0.9600 .
C32 H32B 0.9600 .
C32 H32C 0.9600 .
C33 S12 1.78(2) .
C33 H33A 0.9600 .
C33 H33B 0.9600 .
C33 H33C 0.9600 .
C34 S12 1.78(2) .
C34 H34A 0.9600 .
C34 H34B 0.9600 .
C34 H34C 0.9600 .
C35 S13 1.750(19) .
C35 H35A 0.9600 .
C35 H35B 0.9600 .
C35 H35C 0.9600 .
C36 S13 1.63(2) .
C36 H36A 0.9600 .
C36 H36B 0.9600 .
C36 H36C 0.9600 .
C37 S14 1.783(16) .
C37 H37A 0.9600 .
C37 H37B 0.9600 .
C37 H37C 0.9600 .
C38 S14 1.775(15) .
C38 H38A 0.9600 .
C38 H38B 0.9600 .
C38 H38C 0.9600 .
C39 S15 1.762(13) .
C39 H39A 0.9600 .
C39 H39B 0.9600 .
C39 H39C 0.9600 .
C40 S15 1.765(14) .
C40 H40A 0.9600 .
C40 H40B 0.9600 .
C40 H40C 0.9600 .
C41 S16 1.747(12) .
C41 H41A 0.9600 .
C41 H41B 0.9600 .
C41 H41C 0.9600 .
C42 S16 1.786(11) .
C42 H42A 0.9600 .
C42 H42B 0.9600 .
C42 H42C 0.9600 .
C43 S17 1.30(4) .
C43 S18 1.765(16) .
C43 H43A 0.9600 .
C43 H43B 0.9600 .
C43 H43C 0.9600 .
C44 S17 1.77(4) .
C44 S18 1.777(14) .
C44 H44A 0.9600 .
C44 H44B 0.9600 .
C44 H44C 0.9600 .
C45 S19 1.743(15) .
C45 H45A 0.9600 .
C45 H45B 0.9600 .
C45 H45C 0.9600 .
C46 S19 1.732(17) .
C46 H46A 0.9600 .
C46 H46B 0.9600 .
C46 H46C 0.9600 .
C47 S21 1.603(19) .
C47 S20 1.712(17) .
C47 H47A 0.9600 .
C47 H47B 0.9600 .
C47 H47C 0.9600 .
C48 S20 1.781(15) .
C48 S21 1.79(2) .
C48 H48A 0.9600 .
C48 H48B 0.9600 .
C48 H48C 0.9600 .
C49 S22 1.769(10) .
C49 H49A 0.9600 .
C49 H49B 0.9600 .
C49 H49C 0.9600 .
C50 S22 1.760(9) .
C50 H50A 0.9600 .
C50 H50B 0.9600 .
C50 H50C 0.9600 .
C51 F3 1.243(16) .
C51 F2 1.245(17) .
C51 F1 1.248(16) .
C51 C52 1.50(3) .
C52 O18 1.17(2) .
C52 O17 1.22(2) .
C53 F4 1.25(2) .
C53 F5 1.30(2) .
C53 F6 1.324(18) .
C53 C54 1.552(18) .
C54 O20 1.179(15) .
C54 O19 1.248(15) .
C55 F9 1.122(17) .
C55 F8 1.23(2) .
C55 F7 1.23(3) .
C55 C56 1.531(17) .
C56 O22 1.232(14) .
C56 O21 1.238(14) .
C57 F12 1.290(14) .
C57 F10 1.313(17) .
C57 F11 1.319(15) .
C57 C58 1.525(14) .
C58 O24 1.250(12) .
C58 O23 1.271(13) .
C59 F15 1.238(16) .
C59 F14 1.279(18) .
C59 F13 1.33(2) .
C59 C60 1.533(16) .
C60 O25 1.179(15) .
C60 O26 1.262(16) .
C61 F17 1.300(15) .
C61 F18 1.317(15) .
C61 F16 1.340(16) .
C61 C62 1.549(16) .
C62 O28 1.234(12) .
C62 O27 1.257(13) .
C63 F19 1.35(2) .
C63 F21 1.37(2) .
C63 C64 1.39(3) .
C63 F20 1.43(2) .
C63 F23 1.49(3) .
C63 F24 1.52(3) .
C63 F22 1.54(3) .
C64 O29 1.24(2) .
C64 O30 1.36(2) .
C65 F25 1.25(2) .
C65 F26 1.25(3) .
C65 F27 1.26(4) .
C65 C66 1.528(18) .
C66 O32 1.218(14) .
C66 O31 1.219(15) .
C67 F31 1.18(4) .
C67 F28 1.336(17) .
C67 F29 1.356(17) .
C67 F30 1.366(17) .
C67 F32 1.43(4) .
C67 F33 1.49(3) .
C67 C68 1.50(2) .
C68 O34 1.213(14) .
C68 O33 1.261(15) .
C69 F36 1.239(19) .
C69 F35 1.30(2) .
C69 F34 1.39(3) .
C69 C70 1.526(18) .
C70 O36 1.190(14) .
C70 O35 1.269(15) .
C71 F39 1.210(18) .
C71 F37 1.262(18) .
C71 F38 1.32(2) .
C71 C72 1.547(15) .
C72 O38 1.233(12) .
C72 O37 1.236(12) .
C73 F41 1.10(3) .
C73 F40 1.27(3) .
C73 F42 1.28(2) .
C73 C74 1.572(19) .
C74 O40 1.200(19) .
C74 O39 1.226(17) .
C75 F45 1.301(16) .
C75 F44 1.303(19) .
C75 F43 1.321(17) .
C75 C76 1.545(15) .
C76 O42 1.199(14) .
C76 O41 1.228(14) .
C77 F46 1.234(12) .
C77 F48 1.261(13) .
C77 F47 1.267(13) .
C77 C78 1.431(13) .
C78 O43 1.276(8) .
C78 O44 1.297(8) .
C79 F51 1.20(3) .
C79 F49 1.23(3) .
C79 F50 1.26(3) .
C79 C80 1.52(2) .
C80 O46 1.198(18) .
C80 O45 1.22(2) .
C81 F54 1.14(2) .
C81 F52 1.27(2) .
C81 F53 1.35(3) .
C81 C82 1.53(2) .
C82 O48 1.19(3) .
C82 O47 1.24(2) .
O1 S1 1.545(8) .
O1 Ag26 2.21(2) .
O1 Ag10 2.399(12) .
O2 S3 1.534(12) .
O2 S2 1.560(11) .
O2 Ag28 2.24(3) .
O2 Ag29 2.283(12) .
O2 Ag27 2.287(13) .
O2 Ag11 2.360(17) .
O2 Ag13 2.54(3) .
O3 S4 1.499(13) .
O3 Ag11 2.416(18) .
O4 S5 1.526(7) .
O4 Ag10 2.331(9) .
O4 Ag12 2.472(7) .
O4 Ag26 2.54(3) .
O5 S6 1.42(3) .
O5 S7 1.513(13) .
O5 Ag25 2.11(7) .
O5 Ag6 2.409(12) .
O6 S9 1.505(17) .
O6 S8 1.540(9) .
O6 Ag8 2.290(8) .
O7 S11 1.42(3) .
O7 S10 1.483(10) .
O7 Ag8 2.488(10) .
O8 S12 1.540(9) .
O8 Ag23 2.261(13) .
O8 Ag6 2.287(11) .
O8 Ag2 2.51(2) .
O9 S13 1.465(10) .
O9 Ag4 2.318(9) .
O10 S14 1.501(11) .
O10 Ag2 2.22(2) .
O10 Ag23 2.544(19) .
O11 S15 1.546(8) .
O11 Ag32 2.329(14) .
O11 Ag22 2.376(8) .
O11 Ag1 2.581(8) .
O12 S16 1.533(7) .
O12 Ag19 2.302(6) .
O12 Ag17 2.401(7) .
O13 S18 1.519(8) .
O13 S17 1.84(3) .
O13 Ag19 2.555(8) .
O14 S19 1.514(7) .
O14 Ag20 2.298(7) .
O14 Ag18 2.461(7) .
O15 S21 1.367(14) .
O15 S20 1.412(11) .
O15 Ag15 2.465(9) .
O16 S22 1.532(8) .
O16 Ag30 2.05(2) .
O16 Ag31 2.333(12) .
O16 Ag14 2.365(13) .
O16 Ag16 2.437(17) .
O17 Ag9 2.345(10) .
O18 Ag10 2.341(13) .
O18 Ag26 2.45(2) .
O19 Ag9 2.237(8) .
O20 Ag27 2.400(17) .
O20 Ag11 2.537(16) .
O21 Ag6 2.298(10) .
O21 Ag25 2.36(4) .
O22 Ag7 2.305(7) .
O23 Ag7 2.223(7) .
O24 Ag5 2.339(7) .
O25 Ag5 2.303(8) .
O26 Ag3 2.344(10) .
O26 Ag24 2.345(13) .
O27 Ag4 2.301(8) .
O28 Ag3 2.333(12) .
O28 Ag24 2.53(2) .
O29 Ag24 2.366(17) .
O29 Ag3 2.383(14) .
O30 Ag1 2.223(8) .
O31 Ag23 2.181(18) .
O31 Ag2 2.295(12) .
O32 Ag1 2.371(7) .
O33 Ag22 2.348(10) .
O34 Ag21 2.383(7) .
O35 Ag20 2.311(9) .
O36 Ag21 2.381(7) .
O37 Ag21 2.285(7) .
O38 Ag19 2.334(7) .
O39 Ag18 2.188(8) .
O40 Ag16 2.15(2) .
O40 Ag31 2.442(15) .
O41 Ag17 2.177(7) .
O42 Ag31 2.380(11) .
O42 Ag16 2.381(11) .
O43 Ag31 2.257(14) .
O43 Ag15 2.442(15) .
O43 Ag16 2.56(3) .
O45 Ag30 2.248(15) .
O45 Ag14 2.358(13) .
O46 Ag12 2.193(8) .
O47 Ag13 2.182(13) .
O47 Ag29 2.207(12) .
O48 Ag14 2.190(17) .
O48 Ag30 2.56(2) .
F7 F8 1.76(3) .
Ag1 Ag4 2.8952(12) .
Ag1 Ag24 2.934(12) .
Ag1 Ag23 2.976(12) .
Ag1 Ag2 2.981(8) .
Ag1 Ag3 3.037(8) .
Ag1 Ag32 3.222(13) .
Ag1 Ag22 3.250(4) .
Ag2 Ag32 3.22(5) .
Ag3 Ag4 2.993(7) .
Ag4 Ag7 3.0568(13) .
Ag4 Ag24 3.058(14) .
Ag4 Ag5 3.0998(12) .
Ag4 Ag23 3.235(12) .
Ag5 Ag7 2.8898(11) .
Ag6 Ag7 2.896(7) .
Ag7 Ag25 2.74(2) .
Ag7 Ag8 3.3535(13) .
Ag8 Ag9 3.1368(15) .
Ag8 Ag25 3.21(7) .
Ag9 Ag26 2.695(18) .
Ag9 Ag27 2.745(15) .
Ag9 Ag10 2.828(4) .
Ag9 Ag28 2.92(2) .
Ag9 Ag11 2.920(11) .
Ag10 Ag12 3.353(5) .
Ag12 Ag29 2.739(8) .
Ag12 Ag13 2.818(10) .
Ag12 Ag14 2.841(5) .
Ag12 Ag30 2.850(11) .
Ag12 Ag26 3.348(13) .
Ag13 Ag30 2.99(3) .
Ag13 Ag15 3.23(3) .
Ag14 Ag29 2.882(10) .
Ag14 Ag15 3.155(4) .
Ag15 Ag31 3.007(7) .
Ag15 Ag30 3.082(8) .
Ag15 Ag16 3.202(16) .
Ag15 Ag17 3.2227(12) .
Ag16 Ag18 2.852(11) .
Ag16 Ag17 2.953(9) .
Ag17 Ag18 2.7646(13) .
Ag17 Ag31 2.844(6) .
Ag18 Ag31 2.980(5) .
Ag19 Ag21 2.8333(11) .
Ag19 Ag20 3.2879(16) .
Ag20 Ag21 2.8088(13) .
Ag21 Ag22 3.099(4) .
Ag21 Ag32 3.141(15) .
Ag26 Ag27 3.11(3) .

loop_
_geom_torsion_atom_site_label_1
_geom_torsion_atom_site_label_2
_geom_torsion_atom_site_label_3
_geom_torsion_atom_site_label_4
_geom_torsion
_geom_torsion_site_symmetry_1
_geom_torsion_site_symmetry_2
_geom_torsion_site_symmetry_3
_geom_torsion_site_symmetry_4
C6 C1 C2 C9 176.7(7) . . . .
C7 C1 C2 C9 -3.5(12) . . . .
C6 C1 C2 C3 -1.2(11) . . . .
C7 C1 C2 C3 178.6(7) . . . .
C1 C2 C3 C4 0.3(11) . . . .
C9 C2 C3 C4 -177.7(7) . . . .
C1 C2 C3 C11 -177.1(7) . . . .
C9 C2 C3 C11 4.9(11) . . . .
C11 C3 C4 C5 179.2(7) . . . .
C2 C3 C4 C5 1.9(11) . . . .
C11 C3 C4 C13 0.3(12) . . . .
C2 C3 C4 C13 -177.0(7) . . . .
C3 C4 C5 C6 -3.1(12) . . . .
C13 C4 C5 C6 175.8(7) . . . .
C3 C4 C5 C15 178.8(7) . . . .
C13 C4 C5 C15 -2.3(11) . . . .
C7 C1 C6 C5 -179.8(7) . . . .
C2 C1 C6 C5 0.0(11) . . . .
C7 C1 C6 C17 -1.6(11) . . . .
C2 C1 C6 C17 178.1(7) . . . .
C4 C5 C6 C1 2.1(12) . . . .
C15 C5 C6 C1 -179.7(7) . . . .
C4 C5 C6 C17 -175.9(7) . . . .
C15 C5 C6 C17 2.2(12) . . . .
C6 C1 C7 C8 -22(4) . . . .
C2 C1 C7 C8 158(4) . . . .
C6 C1 C7 Ag32 -178.5(16) . . . .
C2 C1 C7 Ag32 1.8(18) . . . .
C6 C1 C7 Ag2 88.8(10) . . . .
C2 C1 C7 Ag2 -90.9(10) . . . .
C6 C1 C7 Ag22 -168.5(6) . . . .
C2 C1 C7 Ag22 11.7(9) . . . .
C6 C1 C7 Ag23 80.1(8) . . . .
C2 C1 C7 Ag23 -99.6(8) . . . .
C1 C7 C8 Ag1 174(3) . . . .
Ag32 C7 C8 Ag1 -28(2) . . . .
Ag2 C7 C8 Ag1 57(2) . . . .
Ag22 C7 C8 Ag1 -37.4(19) . . . .
Ag23 C7 C8 Ag1 65.0(19) . . . .
C1 C7 C8 Ag24 -68(4) . . . .
Ag32 C7 C8 Ag24 90.0(15) . . . .
Ag2 C7 C8 Ag24 175.5(9) . . . .
Ag22 C7 C8 Ag24 80.8(6) . . . .
Ag23 C7 C8 Ag24 -176.7(8) . . . .
C1 C7 C8 Ag2 116(4) . . . .
Ag32 C7 C8 Ag2 -85.5(15) . . . .
Ag22 C7 C8 Ag2 -94.7(6) . . . .
Ag23 C7 C8 Ag2 7.7(5) . . . .
C1 C7 C8 Ag4 24(4) . . . .
Ag32 C7 C8 Ag4 -178.1(15) . . . .
Ag2 C7 C8 Ag4 -92.6(8) . . . .
Ag22 C7 C8 Ag4 172.7(6) . . . .
Ag23 C7 C8 Ag4 -84.9(6) . . . .
C1 C7 C8 Ag3 -63(4) . . . .
Ag32 C7 C8 Ag3 94.7(15) . . . .
Ag2 C7 C8 Ag3 -179.7(8) . . . .
Ag22 C7 C8 Ag3 85.6(5) . . . .
Ag23 C7 C8 Ag3 -172.0(6) . . . .
C1 C7 C8 Ag23 109(4) . . . .
Ag32 C7 C8 Ag23 -93.3(14) . . . .
Ag2 C7 C8 Ag23 -7.7(5) . . . .
Ag22 C7 C8 Ag23 -102.4(3) . . . .
C1 C7 C8 Ag32 -158(4) . . . .
Ag2 C7 C8 Ag32 85.5(15) . . . .
Ag22 C7 C8 Ag32 -9.2(14) . . . .
Ag23 C7 C8 Ag32 93.3(14) . . . .
C1 C7 C8 Ag22 -149(4) . . . .
Ag32 C7 C8 Ag22 9.2(14) . . . .
Ag2 C7 C8 Ag22 94.7(6) . . . .
Ag23 C7 C8 Ag22 102.4(3) . . . .
C1 C2 C9 C10 -165(9) . . . .
C3 C2 C9 C10 13(10) . . . .
C1 C2 C9 Ag32 3.2(18) . . . .
C3 C2 C9 Ag32 -178.9(16) . . . .
C1 C2 C9 Ag22 -6.8(10) . . . .
C3 C2 C9 Ag22 171.2(6) . . . .
C2 C9 C10 Ag21 176(100) . . . .
Ag32 C9 C10 Ag21 7(3) . . . .
Ag22 C9 C10 Ag21 17(3) . . . .
C2 C9 C10 Ag20 43(10) . . . .
Ag32 C9 C10 Ag20 -126.2(15) . . . .
Ag22 C9 C10 Ag20 -116.6(6) . . . .
C2 C9 C10 Ag19 -60(10) . . . .
Ag32 C9 C10 Ag19 131.0(15) . . . .
Ag22 C9 C10 Ag19 140.5(6) . . . .
C2 C9 C10 Ag32 169(10) . . . .
Ag22 C9 C10 Ag32 9.6(14) . . . .
C2 C9 C10 Ag22 159(10) . . . .
Ag32 C9 C10 Ag22 -9.6(14) . . . .
C4 C3 C11 C12 173(9) . . . .
C2 C3 C11 C12 -9(10) . . . .
C4 C3 C11 Ag15 -7.4(9) . . . .
C2 C3 C11 Ag15 170.0(5) . . . .
C3 C11 C12 Ag18 -74(10) . . . .
Ag15 C11 C12 Ag18 106.5(9) . . . .
C3 C11 C12 Ag17 103(9) . . . .
Ag15 C11 C12 Ag17 -76.2(10) . . . .
C3 C11 C12 Ag15 179(100) . . . .
C3 C4 C13 C14 157(7) . . . .
C5 C4 C13 C14 -22(8) . . . .
C3 C4 C13 Ag15 6.9(9) . . . .
C5 C4 C13 Ag15 -172.0(6) . . . .
C4 C13 C14 Ag13 -78(8) . . . .
Ag15 C13 C14 Ag13 73(2) . . . .
C4 C13 C14 Ag29 -57(8) . . . .
Ag15 C13 C14 Ag29 94.9(15) . . . .
C4 C13 C14 Ag12 114(7) . . . .
Ag15 C13 C14 Ag12 -94.1(7) . . . .
C4 C13 C14 Ag15 -152(7) . . . .
C6 C5 C15 C16 -175(5) . . . .
C4 C5 C15 C16 3(6) . . . .
C6 C5 C15 Ag8 -0.2(10) . . . .
C4 C5 C15 Ag8 178.0(6) . . . .
C5 C15 C16 Ag9 170(4) . . . .
Ag8 C15 C16 Ag9 -5(2) . . . .
C5 C15 C16 Ag28 48(6) . . . .
Ag8 C15 C16 Ag28 -126.4(6) . . . .
C5 C15 C16 Ag26 -46(6) . . . .
Ag8 C15 C16 Ag26 139.5(10) . . . .
C5 C15 C16 Ag10 -52(6) . . . .
Ag8 C15 C16 Ag10 133.2(7) . . . .
C5 C15 C16 Ag27 56(6) . . . .
Ag8 C15 C16 Ag27 -118.7(7) . . . .
C5 C15 C16 Ag11 61(6) . . . .
Ag8 C15 C16 Ag11 -114.1(6) . . . .
C5 C15 C16 Ag8 175(5) . . . .
C1 C6 C17 C18 8(5) . . . .
C5 C6 C17 C18 -174(4) . . . .
C1 C6 C17 Ag8 178.9(5) . . . .
C5 C6 C17 Ag8 -3.0(9) . . . .
C1 C6 C17 Ag25 -89(2) . . . .
C5 C6 C17 Ag25 89(2) . . . .
C6 C17 C18 Ag7 176(2) . . . .
Ag8 C17 C18 Ag7 4(3) . . . .
Ag25 C17 C18 Ag7 -79(4) . . . .
C6 C17 C18 Ag25 -105(5) . . . .
Ag8 C17 C18 Ag25 83(2) . . . .
C6 C17 C18 Ag6 -95(4) . . . .
Ag8 C17 C18 Ag6 93.2(4) . . . .
Ag25 C17 C18 Ag6 10.0(19) . . . .
C6 C17 C18 Ag5 78(4) . . . .
Ag8 C17 C18 Ag5 -93.9(4) . . . .
Ag25 C17 C18 Ag5 -177(2) . . . .
C6 C17 C18 Ag8 172(4) . . . .
Ag25 C17 C18 Ag8 -83(2) . . . .
C6 C17 C18 Ag4 -3(5) . . . .
Ag8 C17 C18 Ag4 -175.1(5) . . . .
Ag25 C17 C18 Ag4 102(2) . . . .
F3 C51 C52 O18 -34(3) . . . .
F2 C51 C52 O18 86(2) . . . .
F1 C51 C52 O18 -156(2) . . . .
F3 C51 C52 O17 145.3(18) . . . .
F2 C51 C52 O17 -95(2) . . . .
F1 C51 C52 O17 23(2) . . . .
F4 C53 C54 O20 105(2) . . . .
F5 C53 C54 O20 -19(2) . . . .
F6 C53 C54 O20 -136.8(18) . . . .
F4 C53 C54 O19 -76(2) . . . .
F5 C53 C54 O19 159.6(15) . . . .
F6 C53 C54 O19 42(2) . . . .
F9 C55 C56 O22 8(3) . . . .
F8 C55 C56 O22 139(2) . . . .
F7 C55 C56 O22 -119(2) . . . .
F9 C55 C56 O21 -173(3) . . . .
F8 C55 C56 O21 -42(3) . . . .
F7 C55 C56 O21 59(3) . . . .
F12 C57 C58 O24 -1.0(17) . . . .
F10 C57 C58 O24 -118.8(12) . . . .
F11 C57 C58 O24 121.5(12) . . . .
F12 C57 C58 O23 178.5(12) . . . .
F10 C57 C58 O23 60.8(14) . . . .
F11 C57 C58 O23 -58.9(16) . . . .
F15 C59 C60 O25 87.0(18) . . . .
F14 C59 C60 O25 -39.9(19) . . . .
F13 C59 C60 O25 -153.8(16) . . . .
F15 C59 C60 O26 -91.7(18) . . . .
F14 C59 C60 O26 141.4(16) . . . .
F13 C59 C60 O26 27.5(19) . . . .
F17 C61 C62 O28 -105.7(12) . . . .
F18 C61 C62 O28 15.2(18) . . . .
F16 C61 C62 O28 134.8(11) . . . .
F17 C61 C62 O27 76.3(14) . . . .
F18 C61 C62 O27 -162.8(12) . . . .
F16 C61 C62 O27 -43.2(14) . . . .
F19 C63 C64 O29 -120(2) . . . .
F21 C63 C64 O29 3(3) . . . .
F20 C63 C64 O29 118(2) . . . .
F23 C63 C64 O29 58(4) . . . .
F24 C63 C64 O29 -152(2) . . . .
F22 C63 C64 O29 -50(2) . . . .
F19 C63 C64 O30 68(2) . . . .
F21 C63 C64 O30 -169.0(16) . . . .
F20 C63 C64 O30 -54(2) . . . .
F23 C63 C64 O30 -114(2) . . . .
F24 C63 C64 O30 36(3) . . . .
F22 C63 C64 O30 138.2(17) . . . .
F25 C65 C66 O32 -35(3) . . . .
F26 C65 C66 O32 -160(2) . . . .
F27 C65 C66 O32 91(2) . . . .
F25 C65 C66 O31 139(2) . . . .
F26 C65 C66 O31 15(3) . . . .
F27 C65 C66 O31 -95(3) . . . .
F31 C67 C68 O34 162(3) . . . .
F28 C67 C68 O34 -11(2) . . . .
F29 C67 C68 O34 110.4(16) . . . .
F30 C67 C68 O34 -132.4(15) . . . .
F32 C67 C68 O34 -62(3) . . . .
F33 C67 C68 O34 34(2) . . . .
F31 C67 C68 O33 -19(3) . . . .
F28 C67 C68 O33 167.6(15) . . . .
F29 C67 C68 O33 -70.8(17) . . . .
F30 C67 C68 O33 46.5(18) . . . .
F32 C67 C68 O33 116(3) . . . .
F33 C67 C68 O33 -147.5(18) . . . .
F36 C69 C70 O36 161.2(19) . . . .
F35 C69 C70 O36 -64(3) . . . .
F34 C69 C70 O36 45(2) . . . .
F36 C69 C70 O35 -20(3) . . . .
F35 C69 C70 O35 114.5(19) . . . .
F34 C69 C70 O35 -137.1(17) . . . .
F39 C71 C72 O38 144.0(19) . . . .
F37 C71 C72 O38 17(2) . . . .
F38 C71 C72 O38 -99.2(19) . . . .
F39 C71 C72 O37 -39(3) . . . .
F37 C71 C72 O37 -166.5(17) . . . .
F38 C71 C72 O37 77(2) . . . .
F41 C73 C74 O40 -141(3) . . . .
F40 C73 C74 O40 -11(3) . . . .
F42 C73 C74 O40 109(3) . . . .
F41 C73 C74 O39 43(3) . . . .
F40 C73 C74 O39 172(2) . . . .
F42 C73 C74 O39 -68(3) . . . .
F45 C75 C76 O42 68.5(19) . . . .
F44 C75 C76 O42 -52.2(16) . . . .
F43 C75 C76 O42 -171.3(13) . . . .
F45 C75 C76 O41 -108.1(16) . . . .
F44 C75 C76 O41 131.2(14) . . . .
F43 C75 C76 O41 12.1(18) . . . .
F46 C77 C78 O43 110(2) . . . .
F48 C77 C78 O43 -14(2) . . . .
F47 C77 C78 O43 -129.9(19) . . . .
F46 C77 C78 O44 -93(2) . . . .
F48 C77 C78 O44 143(2) . . . .
F47 C77 C78 O44 28(2) . . . .
F51 C79 C80 O46 74(3) . . . .
F49 C79 C80 O46 -158(3) . . . .
F50 C79 C80 O46 -42(3) . . . .
F51 C79 C80 O45 -109(3) . . . .
F49 C79 C80 O45 19(4) . . . .
F50 C79 C80 O45 135(3) . . . .
F54 C81 C82 O48 56(3) . . . .
F52 C81 C82 O48 -72(3) . . . .
F53 C81 C82 O48 -174(3) . . . .
F54 C81 C82 O47 -127(3) . . . .
F52 C81 C82 O47 105(3) . . . .
F53 C81 C82 O47 4(3) . . . .
O18 C52 O17 Ag9 5(3) . . . .
C51 C52 O17 Ag9 -174.4(10) . . . .
O17 C52 O18 Ag10 0(3) . . . .
C51 C52 O18 Ag10 178.7(11) . . . .
O17 C52 O18 Ag26 5(3) . . . .
C51 C52 O18 Ag26 -175.5(12) . . . .
O20 C54 O19 Ag9 -18(2) . . . .
C53 C54 O19 Ag9 163.5(10) . . . .
O19 C54 O20 Ag27 9(3) . . . .
C53 C54 O20 Ag27 -172.1(12) . . . .
O19 C54 O20 Ag11 18(3) . . . .
C53 C54 O20 Ag11 -163.2(12) . . . .
O22 C56 O21 Ag6 4(2) . . . .
C55 C56 O21 Ag6 -175.0(12) . . . .
O22 C56 O21 Ag25 -7(3) . . . .
C55 C56 O21 Ag25 175(2) . . . .
O21 C56 O22 Ag7 -9(2) . . . .
C55 C56 O22 Ag7 170.1(12) . . . .
O24 C58 O23 Ag7 -4.1(16) . . . .
C57 C58 O23 Ag7 176.3(8) . . . .
O23 C58 O24 Ag5 5.5(17) . . . .
C57 C58 O24 Ag5 -175.0(8) . . . .
O26 C60 O25 Ag5 -24(2) . . . .
C59 C60 O25 Ag5 157.7(9) . . . .
O25 C60 O26 Ag3 11.2(19) . . . .
C59 C60 O26 Ag3 -170.4(8) . . . .
O25 C60 O26 Ag24 15(2) . . . .
C59 C60 O26 Ag24 -166.9(9) . . . .
O28 C62 O27 Ag4 0.5(15) . . . .
C61 C62 O27 Ag4 178.3(8) . . . .
O27 C62 O28 Ag3 -41.7(14) . . . .
C61 C62 O28 Ag3 140.6(9) . . . .
O27 C62 O28 Ag24 -42.7(14) . . . .
C61 C62 O28 Ag24 139.6(9) . . . .
O30 C64 O29 Ag24 7(3) . . . .
C63 C64 O29 Ag24 -162.2(16) . . . .
O30 C64 O29 Ag3 13(3) . . . .
C63 C64 O29 Ag3 -156.1(15) . . . .
O29 C64 O30 Ag1 4(3) . . . .
C63 C64 O30 Ag1 175.2(10) . . . .
O32 C66 O31 Ag23 -10(2) . . . .
C65 C66 O31 Ag23 176.2(15) . . . .
O32 C66 O31 Ag2 2(2) . . . .
C65 C66 O31 Ag2 -171.8(16) . . . .
O31 C66 O32 Ag1 -13(2) . . . .
C65 C66 O32 Ag1 160.5(14) . . . .
O34 C68 O33 Ag22 0.1(18) . . . .
C67 C68 O33 Ag22 -178.5(9) . . . .
O33 C68 O34 Ag21 44.3(19) . . . .
C67 C68 O34 Ag21 -137.2(10) . . . .
O36 C70 O35 Ag20 -15(2) . . . .
C69 C70 O35 Ag20 166.4(12) . . . .
O35 C70 O36 Ag21 -16(2) . . . .
C69 C70 O36 Ag21 162.4(12) . . . .
O38 C72 O37 Ag21 -5.6(18) . . . .
C71 C72 O37 Ag21 178.5(10) . . . .
O37 C72 O38 Ag19 3.3(19) . . . .
C71 C72 O38 Ag19 179.2(10) . . . .
O40 C74 O39 Ag18 -11(2) . . . .
C73 C74 O39 Ag18 164.8(12) . . . .
O39 C74 O40 Ag16 -9(3) . . . .
C73 C74 O40 Ag16 175.2(13) . . . .
O39 C74 O40 Ag31 -8(3) . . . .
C73 C74 O40 Ag31 175.8(12) . . . .
O42 C76 O41 Ag17 14(2) . . . .
C75 C76 O41 Ag17 -169.9(8) . . . .
O41 C76 O42 Ag31 -30(2) . . . .
C75 C76 O42 Ag31 154.2(9) . . . .
O41 C76 O42 Ag16 -23(2) . . . .
C75 C76 O42 Ag16 160.7(10) . . . .
O44 C78 O43 Ag31 117(5) . . . .
C77 C78 O43 Ag31 -88(5) . . . .
O44 C78 O43 Ag15 23.9(19) . . . .
C77 C78 O43 Ag15 179.1(10) . . . .
O44 C78 O43 Ag16 118(5) . . . .
C77 C78 O43 Ag16 -87(5) . . . .
O46 C80 O45 Ag30 -21(3) . . . .
C79 C80 O45 Ag30 161.8(16) . . . .
O46 C80 O45 Ag14 -8(3) . . . .
C79 C80 O45 Ag14 175.1(15) . . . .
O45 C80 O46 Ag12 0(3) . . . .
C79 C80 O46 Ag12 177.5(13) . . . .
O48 C82 O47 Ag13 -21(3) . . . .
C81 C82 O47 Ag13 162.2(15) . . . .
O48 C82 O47 Ag29 -13(3) . . . .
C81 C82 O47 Ag29 170.7(12) . . . .
O47 C82 O48 Ag14 9(4) . . . .
C81 C82 O48 Ag14 -173.9(13) . . . .
O47 C82 O48 Ag30 9(4) . . . .
C81 C82 O48 Ag30 -174.0(14) . . . .
F9 C55 F7 F8 110(2) . . . .
C56 C55 F7 F8 -116.9(18) . . . .
F9 C55 F8 F7 -110(2) . . . .
C56 C55 F8 F7 113(2) . . . .
Ag26 O1 S1 C19 -98.1(12) . . . .
Ag10 O1 S1 C19 -104.5(9) . . . .
Ag26 O1 S1 C20 157.1(11) . . . .
Ag10 O1 S1 C20 150.7(8) . . . .
S3 C22 S2 O2 69.3(9) . . . .
S3 C22 S2 C21 -91(3) . . . .
S3 O2 S2 C22 -84.8(13) . . . .
Ag28 O2 S2 C22 -95.0(19) . . . .
Ag29 O2 S2 C22 66.4(14) . . . .
Ag27 O2 S2 C22 -104.2(17) . . . .
Ag11 O2 S2 C22 -92.3(16) . . . .
Ag13 O2 S2 C22 59.5(15) . . . .
S3 O2 S2 C21 82.7(15) . . . .
Ag28 O2 S2 C21 72(2) . . . .
Ag29 O2 S2 C21 -126.1(14) . . . .
Ag27 O2 S2 C21 63(2) . . . .
Ag11 O2 S2 C21 75.3(18) . . . .
Ag13 O2 S2 C21 -133.0(15) . . . .
S3 C21 S2 C22 92(3) . . . .
S3 C21 S2 O2 -68.7(9) . . . .
S2 O2 S3 C22 51.5(10) . . . .
Ag28 O2 S3 C22 -134.3(10) . . . .
Ag29 O2 S3 C22 -2.0(19) . . . .
Ag27 O2 S3 C22 -141.2(11) . . . .
Ag11 O2 S3 C22 -133.7(10) . . . .
Ag13 O2 S3 C22 -5.7(16) . . . .
S2 O2 S3 C21 -54.1(10) . . . .
Ag28 O2 S3 C21 120.1(11) . . . .
Ag29 O2 S3 C21 -107.6(16) . . . .
Ag27 O2 S3 C21 113.2(11) . . . .
Ag11 O2 S3 C21 120.7(10) . . . .
Ag13 O2 S3 C21 -111.2(13) . . . .
S2 C22 S3 O2 -64.8(9) . . . .
S2 C22 S3 C21 32.9(13) . . . .
S2 C21 S3 O2 65.4(9) . . . .
S2 C21 S3 C22 -31.8(12) . . . .
Ag11 O3 S4 C24 -124.8(10) . . . .
Ag11 O3 S4 C23 132.4(13) . . . .
Ag10 O4 S5 C26 66.1(8) . . . .
Ag12 O4 S5 C26 -179.4(6) . . . .
Ag26 O4 S5 C26 72.5(10) . . . .
Ag10 O4 S5 C25 -36.8(9) . . . .
Ag12 O4 S5 C25 77.7(7) . . . .
Ag26 O4 S5 C25 -30.3(10) . . . .
S7 C28 S6 O5 -109(16) . . . .
S7 C28 S6 C27 73(3) . . . .
S7 O5 S6 C28 117(15) . . . .
Ag25 O5 S6 C28 -108(11) . . . .
Ag6 O5 S6 C28 -100(11) . . . .
S7 O5 S6 C27 -65(3) . . . .
Ag25 O5 S6 C27 70(3) . . . .
Ag6 O5 S6 C27 78(2) . . . .
S7 C27 S6 C28 -106(5) . . . .
S7 C27 S6 O5 75(3) . . . .
S6 O5 S7 C27 81(5) . . . .
Ag25 O5 S7 C27 -4(4) . . . .
Ag6 O5 S7 C27 11(3) . . . .
S6 O5 S7 C28 -20(5) . . . .
Ag25 O5 S7 C28 -106(3) . . . .
Ag6 O5 S7 C28 -90(3) . . . .
S6 C27 S7 O5 -66(2) . . . .
S6 C27 S7 C28 43(3) . . . .
S6 C28 S7 O5 27(6) . . . .
S6 C28 S7 C27 -79(6) . . . .
S9 O6 S8 C29 78(2) . . . .
Ag8 O6 S8 C29 -91.3(12) . . . .
S9 O6 S8 C30 -34(2) . . . .
Ag8 O6 S8 C30 156.2(12) . . . .
S9 C29 S8 O6 -65.1(14) . . . .
S9 C29 S8 C30 47.1(16) . . . .
S9 C30 S8 O6 42.3(19) . . . .
S9 C30 S8 C29 -70.7(19) . . . .
S8 C30 S9 O6 -64(3) . . . .
S8 C30 S9 C29 57.4(19) . . . .
S8 O6 S9 C30 71(4) . . . .
Ag8 O6 S9 C30 102(5) . . . .
S8 O6 S9 C29 -55.0(13) . . . .
Ag8 O6 S9 C29 -24(7) . . . .
S8 C29 S9 C30 -77(3) . . . .
S8 C29 S9 O6 63.5(13) . . . .
S11 O7 S10 C32 -49.4(15) . . . .
Ag8 O7 S10 C32 176.3(10) . . . .
S11 O7 S10 C31 57.3(14) . . . .
Ag8 O7 S10 C31 -77.0(10) . . . .
S11 C32 S10 O7 49.6(14) . . . .
S11 C32 S10 C31 -61.8(15) . . . .
S11 C31 S10 O7 -54.4(16) . . . .
S11 C31 S10 C32 58.0(17) . . . .
S10 O7 S11 C32 63.0(15) . . . .
Ag8 O7 S11 C32 149.9(14) . . . .
S10 O7 S11 C31 -62.6(13) . . . .
Ag8 O7 S11 C31 24(2) . . . .
S10 C32 S11 O7 -59.9(14) . . . .
S10 C32 S11 C31 68.0(13) . . . .
S10 C31 S11 O7 61.3(13) . . . .
S10 C31 S11 C32 -70.7(15) . . . .
Ag23 O8 S12 C33 -176.6(10) . . . .
Ag6 O8 S12 C33 49.7(11) . . . .
Ag2 O8 S12 C33 -167.9(10) . . . .
Ag23 O8 S12 C34 79.8(10) . . . .
Ag6 O8 S12 C34 -53.9(10) . . . .
Ag2 O8 S12 C34 88.4(10) . . . .
Ag4 O9 S13 C36 -38.2(13) . . . .
Ag4 O9 S13 C35 69.6(12) . . . .
Ag2 O10 S14 C38 57.0(13) . . . .
Ag23 O10 S14 C38 49.3(11) . . . .
Ag2 O10 S14 C37 -47.2(12) . . . .
Ag23 O10 S14 C37 -54.9(11) . . . .
Ag32 O11 S15 C39 161.7(13) . . . .
Ag22 O11 S15 C39 155.8(7) . . . .
Ag1 O11 S15 C39 59.0(7) . . . .
Ag32 O11 S15 C40 -94.5(13) . . . .
Ag22 O11 S15 C40 -100.4(7) . . . .
Ag1 O11 S15 C40 162.8(6) . . . .
Ag19 O12 S16 C41 -79.7(6) . . . .
Ag17 O12 S16 C41 66.2(7) . . . .
Ag19 O12 S16 C42 177.2(6) . . . .
Ag17 O12 S16 C42 -36.9(8) . . . .
S18 C43 S17 C44 -60(2) . . . .
S18 C43 S17 O13 48.2(15) . . . .
S18 C44 S17 C43 68(3) . . . .
S18 C44 S17 O13 -48.1(11) . . . .
S18 O13 S17 C43 -65.9(19) . . . .
Ag19 O13 S17 C43 162.7(18) . . . .
S18 O13 S17 C44 58.3(12) . . . .
Ag19 O13 S17 C44 -73.1(14) . . . .
S17 O13 S18 C43 40.8(16) . . . .
Ag19 O13 S18 C43 116.0(8) . . . .
S17 O13 S18 C44 -62.0(16) . . . .
Ag19 O13 S18 C44 13.2(10) . . . .
S17 C43 S18 O13 -61.3(16) . . . .
S17 C43 S18 C44 48.7(17) . . . .
S17 C44 S18 O13 70.4(14) . . . .
S17 C44 S18 C43 -36.7(14) . . . .
Ag20 O14 S19 C46 -43.8(9) . . . .
Ag18 O14 S19 C46 -178.2(7) . . . .
Ag20 O14 S19 C45 59.2(8) . . . .
Ag18 O14 S19 C45 -75.2(7) . . . .
S21 O15 S20 C47 -51.2(11) . . . .
Ag15 O15 S20 C47 -171.6(12) . . . .
S21 O15 S20 C48 61.2(9) . . . .
Ag15 O15 S20 C48 -59.2(13) . . . .
S21 C47 S20 O15 50.9(10) . . . .
S21 C47 S20 C48 -64.1(10) . . . .
S21 C48 S20 O15 -56.2(8) . . . .
S21 C48 S20 C47 58.9(9) . . . .
S20 O15 S21 C47 62.7(11) . . . .
Ag15 O15 S21 C47 -178.8(12) . . . .
S20 O15 S21 C48 -61.4(8) . . . .
Ag15 O15 S21 C48 57.1(16) . . . .
S20 C47 S21 O15 -58.9(10) . . . .
S20 C47 S21 C48 65.8(9) . . . .
S20 C48 S21 O15 60.0(9) . . . .
S20 C48 S21 C47 -69.1(10) . . . .
Ag30 O16 S22 C50 -170(2) . . . .
Ag31 O16 S22 C50 1(2) . . . .
Ag14 O16 S22 C50 -160.7(19) . . . .
Ag16 O16 S22 C50 9(2) . . . .
Ag30 O16 S22 C49 88(2) . . . .
Ag31 O16 S22 C49 -102(2) . . . .
Ag14 O16 S22 C49 97(2) . . . .
Ag16 O16 S22 C49 -93(2) . . . .
C7 C8 Ag1 O30 128(2) . . . .
Ag24 C8 Ag1 O30 5.1(9) . . . .
Ag2 C8 Ag1 O30 -174.8(8) . . . .
Ag4 C8 Ag1 O30 -78.5(6) . . . .
Ag3 C8 Ag1 O30 0.8(7) . . . .
Ag23 C8 Ag1 O30 -165.6(6) . . . .
Ag32 C8 Ag1 O30 101.0(15) . . . .
Ag22 C8 Ag1 O30 91.7(6) . . . .
C7 C8 Ag1 O32 -70(2) . . . .
Ag24 C8 Ag1 O32 167.6(6) . . . .
Ag2 C8 Ag1 O32 -12.3(7) . . . .
Ag4 C8 Ag1 O32 84.0(4) . . . .
Ag3 C8 Ag1 O32 163.3(3) . . . .
Ag23 C8 Ag1 O32 -3.1(5) . . . .
Ag32 C8 Ag1 O32 -96.5(14) . . . .
Ag22 C8 Ag1 O32 -105.8(3) . . . .
C7 C8 Ag1 O11 18(2) . . . .
Ag24 C8 Ag1 O11 -104.9(6) . . . .
Ag2 C8 Ag1 O11 75.1(6) . . . .
Ag4 C8 Ag1 O11 171.5(3) . . . .
Ag3 C8 Ag1 O11 -109.3(4) . . . .
Ag23 C8 Ag1 O11 84.3(4) . . . .
Ag32 C8 Ag1 O11 -9.0(14) . . . .
Ag22 C8 Ag1 O11 -18.3(3) . . . .
C7 C8 Ag1 Ag4 -154(2) . . . .
Ag24 C8 Ag1 Ag4 83.6(6) . . . .
Ag2 C8 Ag1 Ag4 -96.4(6) . . . .
Ag3 C8 Ag1 Ag4 79.2(3) . . . .
Ag23 C8 Ag1 Ag4 -87.2(4) . . . .
Ag32 C8 Ag1 Ag4 179.5(14) . . . .
Ag22 C8 Ag1 Ag4 170.2(4) . . . .
C7 C8 Ag1 Ag24 123(2) . . . .
Ag2 C8 Ag1 Ag24 -179.9(9) . . . .
Ag4 C8 Ag1 Ag24 -83.6(6) . . . .
Ag3 C8 Ag1 Ag24 -4.3(5) . . . .
Ag23 C8 Ag1 Ag24 -170.8(7) . . . .
Ag32 C8 Ag1 Ag24 95.9(15) . . . .
Ag22 C8 Ag1 Ag24 86.6(6) . . . .
C7 C8 Ag1 Ag23 -66(2) . . . .
Ag24 C8 Ag1 Ag23 170.8(7) . . . .
Ag2 C8 Ag1 Ag23 -9.2(5) . . . .
Ag4 C8 Ag1 Ag23 87.2(4) . . . .
Ag3 C8 Ag1 Ag23 166.4(5) . . . .
Ag32 C8 Ag1 Ag23 -93.3(14) . . . .
Ag22 C8 Ag1 Ag23 -102.6(4) . . . .
C7 C8 Ag1 Ag2 -57(2) . . . .
Ag24 C8 Ag1 Ag2 179.9(9) . . . .
Ag4 C8 Ag1 Ag2 96.4(6) . . . .
Ag3 C8 Ag1 Ag2 175.6(7) . . . .
Ag23 C8 Ag1 Ag2 9.2(5) . . . .
Ag32 C8 Ag1 Ag2 -84.1(15) . . . .
Ag22 C8 Ag1 Ag2 -93.4(6) . . . .
C7 C8 Ag1 Ag3 127(2) . . . .
Ag24 C8 Ag1 Ag3 4.3(5) . . . .
Ag2 C8 Ag1 Ag3 -175.6(7) . . . .
Ag4 C8 Ag1 Ag3 -79.2(3) . . . .
Ag23 C8 Ag1 Ag3 -166.4(5) . . . .
Ag32 C8 Ag1 Ag3 100.3(14) . . . .
Ag22 C8 Ag1 Ag3 91.0(4) . . . .
C7 C8 Ag1 Ag32 27(2) . . . .
Ag24 C8 Ag1 Ag32 -95.9(15) . . . .
Ag2 C8 Ag1 Ag32 84.1(15) . . . .
Ag4 C8 Ag1 Ag32 -179.5(14) . . . .
Ag3 C8 Ag1 Ag32 -100.3(14) . . . .
Ag23 C8 Ag1 Ag32 93.3(14) . . . .
Ag22 C8 Ag1 Ag32 -9.3(14) . . . .
C7 C8 Ag1 Ag22 36.1(19) . . . .
Ag24 C8 Ag1 Ag22 -86.6(6) . . . .
Ag2 C8 Ag1 Ag22 93.4(6) . . . .
Ag4 C8 Ag1 Ag22 -170.2(4) . . . .
Ag3 C8 Ag1 Ag22 -91.0(4) . . . .
Ag23 C8 Ag1 Ag22 102.6(4) . . . .
Ag32 C8 Ag1 Ag22 9.3(14) . . . .
C64 O30 Ag1 C8 -12.9(16) . . . .
C64 O30 Ag1 O32 -179.6(12) . . . .
C64 O30 Ag1 O11 96.3(12) . . . .
C64 O30 Ag1 Ag4 -69.6(13) . . . .
C64 O30 Ag1 Ag24 -8.9(13) . . . .
C64 O30 Ag1 Ag23 -149.5(12) . . . .
C64 O30 Ag1 Ag2 -172(2) . . . .
C64 O30 Ag1 Ag3 -12.3(12) . . . .
C64 O30 Ag1 Ag32 56.0(15) . . . .
C64 O30 Ag1 Ag22 52.0(13) . . . .
C66 O32 Ag1 C8 22.7(11) . . . .
C66 O32 Ag1 O30 -168.4(10) . . . .
C66 O32 Ag1 O11 -70.0(9) . . . .
C66 O32 Ag1 Ag4 79.7(9) . . . .
C66 O32 Ag1 Ag24 117.4(18) . . . .
C66 O32 Ag1 Ag23 20.2(9) . . . .
C66 O32 Ag1 Ag2 13.1(10) . . . .
C66 O32 Ag1 Ag3 116.6(12) . . . .
C66 O32 Ag1 Ag32 -38.4(13) . . . .
C66 O32 Ag1 Ag22 -44.4(10) . . . .
S15 O11 Ag1 C8 140.9(5) . . . .
Ag32 O11 Ag1 C8 9.8(16) . . . .
Ag22 O11 Ag1 C8 20.2(3) . . . .
S15 O11 Ag1 O30 -1.4(6) . . . .
Ag32 O11 Ag1 O30 -132.5(16) . . . .
Ag22 O11 Ag1 O30 -122.1(4) . . . .
S15 O11 Ag1 O32 -89.0(5) . . . .
Ag32 O11 Ag1 O32 139.9(15) . . . .
Ag22 O11 Ag1 O32 150.3(3) . . . .
S15 O11 Ag1 Ag4 153.6(2) . . . .
Ag32 O11 Ag1 Ag4 22.5(16) . . . .
Ag22 O11 Ag1 Ag4 32.9(5) . . . .
S15 O11 Ag1 Ag24 89.7(5) . . . .
Ag32 O11 Ag1 Ag24 -41.3(16) . . . .
Ag22 O11 Ag1 Ag24 -30.9(3) . . . .
S15 O11 Ag1 Ag23 -166.1(6) . . . .
Ag32 O11 Ag1 Ag23 62.8(16) . . . .
Ag22 O11 Ag1 Ag23 73.2(4) . . . .
S15 O11 Ag1 Ag2 -170.3(5) . . . .
Ag32 O11 Ag1 Ag2 58.6(15) . . . .
Ag22 O11 Ag1 Ag2 69.0(3) . . . .
S15 O11 Ag1 Ag3 89.5(5) . . . .
Ag32 O11 Ag1 Ag3 -41.6(15) . . . .
Ag22 O11 Ag1 Ag3 -31.2(3) . . . .
S15 O11 Ag1 Ag32 131.1(16) . . . .
Ag22 O11 Ag1 Ag32 10.4(15) . . . .
S15 O11 Ag1 Ag22 120.7(6) . . . .
Ag32 O11 Ag1 Ag22 -10.4(15) . . . .
S14 O10 Ag2 O31 -12.5(14) . . . .
Ag23 O10 Ag2 O31 75(5) . . . .
S14 O10 Ag2 C8 128.3(9) . . . .
Ag23 O10 Ag2 C8 -145(6) . . . .
S14 O10 Ag2 C7 143.4(10) . . . .
Ag23 O10 Ag2 C7 -129(6) . . . .
S14 O10 Ag2 O8 -102.6(10) . . . .
Ag23 O10 Ag2 O8 -15(5) . . . .
S14 O10 Ag2 Ag1 77.8(11) . . . .
Ag23 O10 Ag2 Ag1 165(6) . . . .
S14 O10 Ag2 Ag32 96.7(11) . . . .
Ag23 O10 Ag2 Ag32 -176(5) . . . .
C66 O31 Ag2 O10 140.3(13) . . . .
Ag23 O31 Ag2 O10 -138(3) . . . .
C66 O31 Ag2 C8 5(2) . . . .
Ag23 O31 Ag2 C8 87(3) . . . .
C66 O31 Ag2 C7 23(3) . . . .
Ag23 O31 Ag2 C7 104(3) . . . .
C66 O31 Ag2 O8 -126.8(13) . . . .
Ag23 O31 Ag2 O8 -45(3) . . . .
C66 O31 Ag2 Ag1 7.2(15) . . . .
Ag23 O31 Ag2 Ag1 89(3) . . . .
C66 O31 Ag2 Ag32 61.7(18) . . . .
Ag23 O31 Ag2 Ag32 143(3) . . . .
C7 C8 Ag2 O10 32.2(9) . . . .
Ag1 C8 Ag2 O10 -129.0(8) . . . .
Ag24 C8 Ag2 O10 -129(3) . . . .
Ag4 C8 Ag2 O10 151.1(7) . . . .
Ag3 C8 Ag2 O10 -149(3) . . . .
Ag23 C8 Ag2 O10 158(4) . . . .
Ag32 C8 Ag2 O10 -40.8(9) . . . .
Ag22 C8 Ag2 O10 -43.1(7) . . . .
C7 C8 Ag2 O31 163.8(13) . . . .
Ag1 C8 Ag2 O31 2.6(12) . . . .
Ag24 C8 Ag2 O31 2(5) . . . .
Ag4 C8 Ag2 O31 -77.3(12) . . . .
Ag3 C8 Ag2 O31 -17(4) . . . .
Ag23 C8 Ag2 O31 -71(3) . . . .
Ag32 C8 Ag2 O31 90.8(13) . . . .
Ag22 C8 Ag2 O31 88.5(12) . . . .
Ag1 C8 Ag2 C7 -161.3(7) . . . .
Ag24 C8 Ag2 C7 -161(4) . . . .
Ag4 C8 Ag2 C7 118.9(6) . . . .
Ag3 C8 Ag2 C7 179(100) . . . .
Ag23 C8 Ag2 C7 125(4) . . . .
Ag32 C8 Ag2 C7 -73.0(7) . . . .
Ag22 C8 Ag2 C7 -75.3(5) . . . .
C7 C8 Ag2 O8 -79.2(8) . . . .
Ag1 C8 Ag2 O8 119.6(7) . . . .
Ag24 C8 Ag2 O8 119(3) . . . .
Ag4 C8 Ag2 O8 39.7(7) . . . .
Ag3 C8 Ag2 O8 100(3) . . . .
Ag23 C8 Ag2 O8 46(4) . . . .
Ag32 C8 Ag2 O8 -152.2(8) . . . .
Ag22 C8 Ag2 O8 -154.5(6) . . . .
C7 C8 Ag2 Ag1 161.3(7) . . . .
Ag24 C8 Ag2 Ag1 0(4) . . . .
Ag4 C8 Ag2 Ag1 -79.8(3) . . . .
Ag3 C8 Ag2 Ag1 -20(3) . . . .
Ag23 C8 Ag2 Ag1 -73(3) . . . .
Ag32 C8 Ag2 Ag1 88.2(5) . . . .
Ag22 C8 Ag2 Ag1 85.9(3) . . . .
C7 C8 Ag2 Ag32 73.0(7) . . . .
Ag1 C8 Ag2 Ag32 -88.2(5) . . . .
Ag24 C8 Ag2 Ag32 -88(4) . . . .
Ag4 C8 Ag2 Ag32 -168.0(6) . . . .
Ag3 C8 Ag2 Ag32 -108(3) . . . .
Ag23 C8 Ag2 Ag32 -162(3) . . . .
Ag22 C8 Ag2 Ag32 -2.3(5) . . . .
C8 C7 Ag2 O10 -150.9(9) . . . .
C1 C7 Ag2 O10 42.1(10) . . . .
Ag32 C7 Ag2 O10 -69.8(10) . . . .
Ag22 C7 Ag2 O10 -75.0(6) . . . .
Ag23 C7 Ag2 O10 146(4) . . . .
C8 C7 Ag2 O31 -30(2) . . . .
C1 C7 Ag2 O31 163(2) . . . .
Ag32 C7 Ag2 O31 51(2) . . . .
Ag22 C7 Ag2 O31 46(2) . . . .
Ag23 C7 Ag2 O31 -92(3) . . . .
C1 C7 Ag2 C8 -167.0(9) . . . .
Ag32 C7 Ag2 C8 81.1(10) . . . .
Ag22 C7 Ag2 C8 75.9(6) . . . .
Ag23 C7 Ag2 C8 -63(4) . . . .
C8 C7 Ag2 O8 116.5(9) . . . .
C1 C7 Ag2 O8 -50.5(11) . . . .
Ag32 C7 Ag2 O8 -162.4(11) . . . .
Ag22 C7 Ag2 O8 -167.6(6) . . . .
Ag23 C7 Ag2 O8 54(4) . . . .
C8 C7 Ag2 Ag1 -13.8(5) . . . .
C1 C7 Ag2 Ag1 179.1(6) . . . .
Ag32 C7 Ag2 Ag1 67.3(9) . . . .
Ag22 C7 Ag2 Ag1 62.1(3) . . . .
Ag23 C7 Ag2 Ag1 -77(4) . . . .
C8 C7 Ag2 Ag32 -81.1(10) . . . .
C1 C7 Ag2 Ag32 111.8(11) . . . .
Ag22 C7 Ag2 Ag32 -5.2(9) . . . .
Ag23 C7 Ag2 Ag32 -144(4) . . . .
S12 O8 Ag2 O10 87.3(7) . . . .
Ag23 O8 Ag2 O10 167(4) . . . .
Ag6 O8 Ag2 O10 -123.1(4) . . . .
S12 O8 Ag2 O31 -17.7(8) . . . .
Ag23 O8 Ag2 O31 62(4) . . . .
Ag6 O8 Ag2 O31 131.9(5) . . . .
S12 O8 Ag2 C8 -151.0(6) . . . .
Ag23 O8 Ag2 C8 -72(4) . . . .
Ag6 O8 Ag2 C8 -1.4(8) . . . .
S12 O8 Ag2 C7 177.2(6) . . . .
Ag23 O8 Ag2 C7 -103(4) . . . .
Ag6 O8 Ag2 C7 -33.2(8) . . . .
S12 O8 Ag2 Ag1 -93.0(7) . . . .
Ag23 O8 Ag2 Ag1 -14(4) . . . .
Ag6 O8 Ag2 Ag1 56.6(5) . . . .
S12 O8 Ag2 Ag32 142(2) . . . .
Ag23 O8 Ag2 Ag32 -139(5) . . . .
Ag6 O8 Ag2 Ag32 -69(2) . . . .
C8 Ag1 Ag2 O10 81.0(7) . . . .
O30 Ag1 Ag2 O10 -117(3) . . . .
O32 Ag1 Ag2 O10 -108.5(6) . . . .
O11 Ag1 Ag2 O10 -23.0(6) . . . .
Ag4 Ag1 Ag2 O10 137.5(6) . . . .
Ag24 Ag1 Ag2 O10 81.1(7) . . . .
Ag23 Ag1 Ag2 O10 -170(3) . . . .
Ag3 Ag1 Ag2 O10 84.5(6) . . . .
Ag32 Ag1 Ag2 O10 20.6(7) . . . .
Ag22 Ag1 Ag2 O10 23.2(5) . . . .
C8 Ag1 Ag2 O31 -177.9(10) . . . .
O30 Ag1 Ag2 O31 -16(3) . . . .
O32 Ag1 Ag2 O31 -7.4(6) . . . .
O11 Ag1 Ag2 O31 78.1(6) . . . .
Ag4 Ag1 Ag2 O31 -121.4(7) . . . .
Ag24 Ag1 Ag2 O31 -177.8(7) . . . .
Ag23 Ag1 Ag2 O31 -69(3) . . . .
Ag3 Ag1 Ag2 O31 -174.4(6) . . . .
Ag32 Ag1 Ag2 O31 121.7(8) . . . .
Ag22 Ag1 Ag2 O31 124.3(7) . . . .
O30 Ag1 Ag2 C8 162(2) . . . .
O32 Ag1 Ag2 C8 170.5(6) . . . .
O11 Ag1 Ag2 C8 -104.0(5) . . . .
Ag4 Ag1 Ag2 C8 56.5(4) . . . .
Ag24 Ag1 Ag2 C8 0.0(7) . . . .
Ag23 Ag1 Ag2 C8 109(3) . . . .
Ag3 Ag1 Ag2 C8 3.5(6) . . . .
Ag32 Ag1 Ag2 C8 -60.5(6) . . . .
Ag22 Ag1 Ag2 C8 -57.9(4) . . . .
C8 Ag1 Ag2 C7 9.4(4) . . . .
O30 Ag1 Ag2 C7 172(2) . . . .
O32 Ag1 Ag2 C7 180.0(5) . . . .
O11 Ag1 Ag2 C7 -94.6(5) . . . .
Ag4 Ag1 Ag2 C7 66.0(4) . . . .
Ag24 Ag1 Ag2 C7 9.5(7) . . . .
Ag23 Ag1 Ag2 C7 118(3) . . . .
Ag3 Ag1 Ag2 C7 13.0(6) . . . .
Ag32 Ag1 Ag2 C7 -51.0(6) . . . .
Ag22 Ag1 Ag2 C7 -48.4(4) . . . .
C8 Ag1 Ag2 O8 -98.5(7) . . . .
O30 Ag1 Ag2 O8 64(3) . . . .
O32 Ag1 Ag2 O8 72.0(5) . . . .
O11 Ag1 Ag2 O8 157.5(5) . . . .
Ag4 Ag1 Ag2 O8 -42.0(4) . . . .
Ag24 Ag1 Ag2 O8 -98.4(6) . . . .
Ag23 Ag1 Ag2 O8 10(3) . . . .
Ag3 Ag1 Ag2 O8 -95.0(5) . . . .
Ag32 Ag1 Ag2 O8 -158.9(7) . . . .
Ag22 Ag1 Ag2 O8 -156.3(5) . . . .
C8 Ag1 Ag2 Ag32 60.5(6) . . . .
O30 Ag1 Ag2 Ag32 -137(3) . . . .
O32 Ag1 Ag2 Ag32 -129.0(5) . . . .
O11 Ag1 Ag2 Ag32 -43.6(5) . . . .
Ag4 Ag1 Ag2 Ag32 117.0(5) . . . .
Ag24 Ag1 Ag2 Ag32 60.5(6) . . . .
Ag23 Ag1 Ag2 Ag32 169(3) . . . .
Ag3 Ag1 Ag2 Ag32 64.0(5) . . . .
Ag22 Ag1 Ag2 Ag32 2.6(5) . . . .
C62 O28 Ag3 O26 162.1(8) . . . .
Ag24 O28 Ag3 O26 -144(21) . . . .
C62 O28 Ag3 O29 -67.1(9) . . . .
Ag24 O28 Ag3 O29 -14(21) . . . .
C62 O28 Ag3 C8 51.9(10) . . . .
Ag24 O28 Ag3 C8 106(21) . . . .
C62 O28 Ag3 Ag4 45.2(8) . . . .
Ag24 O28 Ag3 Ag4 99(21) . . . .
C62 O28 Ag3 Ag1 1.8(9) . . . .
Ag24 O28 Ag3 Ag1 55(21) . . . .
C60 O26 Ag3 O28 -41.4(10) . . . .
Ag24 O26 Ag3 O28 172(5) . . . .
C60 O26 Ag3 O29 -134.5(11) . . . .
Ag24 O26 Ag3 O29 79(5) . . . .
C60 O26 Ag3 C8 87.6(10) . . . .
Ag24 O26 Ag3 C8 -59(5) . . . .
C60 O26 Ag3 Ag4 39.6(11) . . . .
Ag24 O26 Ag3 Ag4 -107(5) . . . .
C60 O26 Ag3 Ag1 111.7(10) . . . .
Ag24 O26 Ag3 Ag1 -35(5) . . . .
C64 O29 Ag3 O28 101.0(17) . . . .
Ag24 O29 Ag3 O28 177(5) . . . .
C64 O29 Ag3 O26 -156.3(16) . . . .
Ag24 O29 Ag3 O26 -81(5) . . . .
C64 O29 Ag3 C8 -24.9(19) . . . .
Ag24 O29 Ag3 C8 51(5) . . . .
C64 O29 Ag3 Ag4 29.2(18) . . . .
Ag24 O29 Ag3 Ag4 105(5) . . . .
C64 O29 Ag3 Ag1 -16.7(17) . . . .
Ag24 O29 Ag3 Ag1 59(5) . . . .
C7 C8 Ag3 O28 108.7(7) . . . .
Ag1 C8 Ag3 O28 -90.0(5) . . . .
Ag24 C8 Ag3 O28 -164(5) . . . .
Ag2 C8 Ag3 O28 -70(3) . . . .
Ag4 C8 Ag3 O28 -8.5(5) . . . .
Ag23 C8 Ag3 O28 -47.4(17) . . . .
Ag32 C8 Ag3 O28 -176.5(5) . . . .
Ag22 C8 Ag3 O28 -176.2(4) . . . .
C7 C8 Ag3 O26 -4.7(8) . . . .
Ag1 C8 Ag3 O26 156.6(5) . . . .
Ag24 C8 Ag3 O26 83(5) . . . .
Ag2 C8 Ag3 O26 177(3) . . . .
Ag4 C8 Ag3 O26 -121.9(4) . . . .
Ag23 C8 Ag3 O26 -160.8(13) . . . .
Ag32 C8 Ag3 O26 70.2(5) . . . .
Ag22 C8 Ag3 O26 70.4(4) . . . .
C7 C8 Ag3 O29 -149.9(7) . . . .
Ag1 C8 Ag3 O29 11.4(6) . . . .
Ag24 C8 Ag3 O29 -63(5) . . . .
Ag2 C8 Ag3 O29 31(3) . . . .
Ag4 C8 Ag3 O29 92.9(5) . . . .
Ag23 C8 Ag3 O29 54.0(17) . . . .
Ag32 C8 Ag3 O29 -75.1(7) . . . .
Ag22 C8 Ag3 O29 -74.8(6) . . . .
C7 C8 Ag3 Ag4 117.2(7) . . . .
Ag1 C8 Ag3 Ag4 -81.5(3) . . . .
Ag24 C8 Ag3 Ag4 -155(5) . . . .
Ag2 C8 Ag3 Ag4 -62(3) . . . .
Ag23 C8 Ag3 Ag4 -38.9(14) . . . .
Ag32 C8 Ag3 Ag4 -168.0(5) . . . .
Ag22 C8 Ag3 Ag4 -167.7(4) . . . .
C7 C8 Ag3 Ag1 -161.3(8) . . . .
Ag24 C8 Ag3 Ag1 -74(5) . . . .
Ag2 C8 Ag3 Ag1 20(3) . . . .
Ag4 C8 Ag3 Ag1 81.5(3) . . . .
Ag23 C8 Ag3 Ag1 42.6(14) . . . .
Ag32 C8 Ag3 Ag1 -86.5(4) . . . .
Ag22 C8 Ag3 Ag1 -86.2(3) . . . .
C8 Ag1 Ag3 O28 116.1(5) . . . .
O30 Ag1 Ag3 O28 -63.4(5) . . . .
O32 Ag1 Ag3 O28 11.6(12) . . . .
O11 Ag1 Ag3 O28 -161.5(4) . . . .
Ag4 Ag1 Ag3 O28 52.2(3) . . . .
Ag24 Ag1 Ag3 O28 -166(6) . . . .
Ag23 Ag1 Ag3 O28 104.9(4) . . . .
Ag2 Ag1 Ag3 O28 112.6(6) . . . .
Ag32 Ag1 Ag3 O28 168.8(9) . . . .
Ag22 Ag1 Ag3 O28 174.7(4) . . . .
C8 Ag1 Ag3 O26 -35.3(6) . . . .
O30 Ag1 Ag3 O26 145.2(7) . . . .
O32 Ag1 Ag3 O26 -139.7(10) . . . .
O11 Ag1 Ag3 O26 47.2(7) . . . .
Ag4 Ag1 Ag3 O26 -99.2(6) . . . .
Ag24 Ag1 Ag3 O26 43(5) . . . .
Ag23 Ag1 Ag3 O26 -46.4(7) . . . .
Ag2 Ag1 Ag3 O26 -38.7(8) . . . .
Ag32 Ag1 Ag3 O26 17.4(10) . . . .
Ag22 Ag1 Ag3 O26 23.4(6) . . . .
C8 Ag1 Ag3 O29 -169.5(6) . . . .
O30 Ag1 Ag3 O29 11.0(5) . . . .
O32 Ag1 Ag3 O29 86.0(11) . . . .
O11 Ag1 Ag3 O29 -87.1(4) . . . .
Ag4 Ag1 Ag3 O29 126.6(4) . . . .
Ag24 Ag1 Ag3 O29 -92(6) . . . .
Ag23 Ag1 Ag3 O29 179.3(5) . . . .
Ag2 Ag1 Ag3 O29 -173.0(6) . . . .
Ag32 Ag1 Ag3 O29 -116.8(9) . . . .
Ag22 Ag1 Ag3 O29 -110.9(4) . . . .
O30 Ag1 Ag3 C8 -179.5(5) . . . .
O32 Ag1 Ag3 C8 -104.5(10) . . . .
O11 Ag1 Ag3 C8 82.4(4) . . . .
Ag4 Ag1 Ag3 C8 -63.9(3) . . . .
Ag24 Ag1 Ag3 C8 78(6) . . . .
Ag23 Ag1 Ag3 C8 -11.2(4) . . . .
Ag2 Ag1 Ag3 C8 -3.5(6) . . . .
Ag32 Ag1 Ag3 C8 52.7(9) . . . .
Ag22 Ag1 Ag3 C8 58.6(3) . . . .
C8 Ag1 Ag3 Ag4 63.9(3) . . . .
O30 Ag1 Ag3 Ag4 -115.6(3) . . . .
O32 Ag1 Ag3 Ag4 -40.6(10) . . . .
O11 Ag1 Ag3 Ag4 146.3(2) . . . .
Ag24 Ag1 Ag3 Ag4 142(6) . . . .
Ag23 Ag1 Ag3 Ag4 52.7(3) . . . .
Ag2 Ag1 Ag3 Ag4 60.4(5) . . . .
Ag32 Ag1 Ag3 Ag4 116.6(8) . . . .
Ag22 Ag1 Ag3 Ag4 122.55(10) . . . .
C62 O27 Ag4 O9 -168.7(8) . . . .
C62 O27 Ag4 C8 47.3(9) . . . .
C62 O27 Ag4 C18 -69.8(9) . . . .
C62 O27 Ag4 Ag1 87.1(8) . . . .
C62 O27 Ag4 Ag3 27.5(8) . . . .
C62 O27 Ag4 Ag7 -100.2(8) . . . .
C62 O27 Ag4 Ag24 30.0(8) . . . .
C62 O27 Ag4 Ag5 -44.4(8) . . . .
C62 O27 Ag4 Ag23 116.0(9) . . . .
S13 O9 Ag4 O27 -25.9(9) . . . .
S13 O9 Ag4 C8 117.1(9) . . . .
S13 O9 Ag4 C18 -145.0(9) . . . .
S13 O9 Ag4 Ag1 72.1(9) . . . .
S13 O9 Ag4 Ag3 32.9(17) . . . .
S13 O9 Ag4 Ag7 -111.3(10) . . . .
S13 O9 Ag4 Ag24 43.7(19) . . . .
S13 O9 Ag4 Ag5 -99.9(9) . . . .
S13 O9 Ag4 Ag23 125.7(10) . . . .
C7 C8 Ag4 O27 -130.6(7) . . . .
Ag1 C8 Ag4 O27 60.5(4) . . . .
Ag24 C8 Ag4 O27 -23.2(5) . . . .
Ag2 C8 Ag4 O27 143.5(4) . . . .
Ag3 C8 Ag4 O27 -25.1(4) . . . .
Ag23 C8 Ag4 O27 142.4(5) . . . .
Ag32 C8 Ag4 O27 58(7) . . . .
Ag22 C8 Ag4 O27 23.7(17) . . . .
C7 C8 Ag4 O9 98.5(8) . . . .
Ag1 C8 Ag4 O9 -70.4(5) . . . .
Ag24 C8 Ag4 O9 -154.1(4) . . . .
Ag2 C8 Ag4 O9 12.6(5) . . . .
Ag3 C8 Ag4 O9 -156.0(4) . . . .
Ag23 C8 Ag4 O9 11.5(6) . . . .
Ag32 C8 Ag4 O9 -73(7) . . . .
Ag22 C8 Ag4 O9 -107.2(15) . . . .
C7 C8 Ag4 C18 -1.9(8) . . . .
Ag1 C8 Ag4 C18 -170.8(3) . . . .
Ag24 C8 Ag4 C18 105.5(4) . . . .
Ag2 C8 Ag4 C18 -87.8(4) . . . .
Ag3 C8 Ag4 C18 103.6(3) . . . .
Ag23 C8 Ag4 C18 -88.9(4) . . . .
Ag32 C8 Ag4 C18 -173(7) . . . .
Ag22 C8 Ag4 C18 152.4(15) . . . .
C7 C8 Ag4 Ag1 168.9(10) . . . .
Ag24 C8 Ag4 Ag1 -83.7(4) . . . .
Ag2 C8 Ag4 Ag1 83.0(4) . . . .
Ag3 C8 Ag4 Ag1 -85.6(3) . . . .
Ag23 C8 Ag4 Ag1 81.9(4) . . . .
Ag32 C8 Ag4 Ag1 -2(7) . . . .
Ag22 C8 Ag4 Ag1 -36.8(13) . . . .
C7 C8 Ag4 Ag3 -105.5(8) . . . .
Ag1 C8 Ag4 Ag3 85.6(3) . . . .
Ag24 C8 Ag4 Ag3 1.9(4) . . . .
Ag2 C8 Ag4 Ag3 168.6(5) . . . .
Ag23 C8 Ag4 Ag3 167.5(5) . . . .
Ag32 C8 Ag4 Ag3 83(7) . . . .
Ag22 C8 Ag4 Ag3 48.8(14) . . . .
C7 C8 Ag4 Ag7 -0.2(10) . . . .
Ag1 C8 Ag4 Ag7 -169.07(7) . . . .
Ag24 C8 Ag4 Ag7 107.2(4) . . . .
Ag2 C8 Ag4 Ag7 -86.1(4) . . . .
Ag3 C8 Ag4 Ag7 105.3(3) . . . .
Ag23 C8 Ag4 Ag7 -87.2(5) . . . .
Ag32 C8 Ag4 Ag7 -172(7) . . . .
Ag22 C8 Ag4 Ag7 154.1(13) . . . .
C7 C8 Ag4 Ag24 -107.4(9) . . . .
Ag1 C8 Ag4 Ag24 83.7(4) . . . .
Ag2 C8 Ag4 Ag24 166.7(5) . . . .
Ag3 C8 Ag4 Ag24 -1.9(4) . . . .
Ag23 C8 Ag4 Ag24 165.6(6) . . . .
Ag32 C8 Ag4 Ag24 81(7) . . . .
Ag22 C8 Ag4 Ag24 46.9(14) . . . .
C7 C8 Ag4 Ag5 -51.0(8) . . . .
Ag1 C8 Ag4 Ag5 140.15(19) . . . .
Ag24 C8 Ag4 Ag5 56.4(3) . . . .
Ag2 C8 Ag4 Ag5 -136.9(3) . . . .
Ag3 C8 Ag4 Ag5 54.5(3) . . . .
Ag23 C8 Ag4 Ag5 -137.9(4) . . . .
Ag32 C8 Ag4 Ag5 138(7) . . . .
Ag22 C8 Ag4 Ag5 103.3(15) . . . .
C7 C8 Ag4 Ag23 87.0(9) . . . .
Ag1 C8 Ag4 Ag23 -81.9(4) . . . .
Ag24 C8 Ag4 Ag23 -165.6(6) . . . .
Ag2 C8 Ag4 Ag23 1.1(6) . . . .
Ag3 C8 Ag4 Ag23 -167.5(5) . . . .
Ag32 C8 Ag4 Ag23 -84(7) . . . .
Ag22 C8 Ag4 Ag23 -118.7(16) . . . .
C17 C18 Ag4 O27 132.8(7) . . . .
Ag7 C18 Ag4 O27 -47.0(4) . . . .
Ag25 C18 Ag4 O27 -124.1(7) . . . .
Ag6 C18 Ag4 O27 -127.4(3) . . . .
Ag5 C18 Ag4 O27 33.3(4) . . . .
Ag8 C18 Ag4 O27 -15(3) . . . .
C17 C18 Ag4 O9 -131.4(7) . . . .
Ag7 C18 Ag4 O9 48.7(4) . . . .
Ag25 C18 Ag4 O9 -28.3(7) . . . .
Ag6 C18 Ag4 O9 -31.6(4) . . . .
Ag5 C18 Ag4 O9 129.1(3) . . . .
Ag8 C18 Ag4 O9 81(3) . . . .
C17 C18 Ag4 C8 -1.9(7) . . . .
Ag7 C18 Ag4 C8 178.2(3) . . . .
Ag25 C18 Ag4 C8 101.2(7) . . . .
Ag6 C18 Ag4 C8 97.9(3) . . . .
Ag5 C18 Ag4 C8 -101.4(3) . . . .
Ag8 C18 Ag4 C8 -149(3) . . . .
C17 C18 Ag4 Ag1 -11.9(9) . . . .
Ag7 C18 Ag4 Ag1 168.26(7) . . . .
Ag25 C18 Ag4 Ag1 91.2(7) . . . .
Ag6 C18 Ag4 Ag1 87.9(4) . . . .
Ag5 C18 Ag4 Ag1 -111.4(2) . . . .
Ag8 C18 Ag4 Ag1 -159(3) . . . .
C17 C18 Ag4 Ag3 49.2(7) . . . .
Ag7 C18 Ag4 Ag3 -130.6(3) . . . .
Ag25 C18 Ag4 Ag3 152.3(7) . . . .
Ag6 C18 Ag4 Ag3 149.0(3) . . . .
Ag5 C18 Ag4 Ag3 -50.3(3) . . . .
Ag8 C18 Ag4 Ag3 -98(3) . . . .
C17 C18 Ag4 Ag7 179.8(9) . . . .
Ag25 C18 Ag4 Ag7 -77.1(7) . . . .
Ag6 C18 Ag4 Ag7 -80.4(3) . . . .
Ag5 C18 Ag4 Ag7 80.3(3) . . . .
Ag8 C18 Ag4 Ag7 32(3) . . . .
C17 C18 Ag4 Ag24 45.5(8) . . . .
Ag7 C18 Ag4 Ag24 -134.3(5) . . . .
Ag25 C18 Ag4 Ag24 148.6(8) . . . .
Ag6 C18 Ag4 Ag24 145.3(5) . . . .
Ag5 C18 Ag4 Ag24 -54.0(5) . . . .
Ag8 C18 Ag4 Ag24 -102(3) . . . .
C17 C18 Ag4 Ag5 99.5(7) . . . .
Ag7 C18 Ag4 Ag5 -80.3(3) . . . .
Ag25 C18 Ag4 Ag5 -157.4(7) . . . .
Ag6 C18 Ag4 Ag5 -160.7(4) . . . .
Ag8 C18 Ag4 Ag5 -48(3) . . . .
C17 C18 Ag4 Ag23 -50.0(7) . . . .
Ag7 C18 Ag4 Ag23 130.2(3) . . . .
Ag25 C18 Ag4 Ag23 53.1(7) . . . .
Ag6 C18 Ag4 Ag23 49.8(4) . . . .
Ag5 C18 Ag4 Ag23 -149.5(3) . . . .
Ag8 C18 Ag4 Ag23 162(3) . . . .
C8 Ag1 Ag4 O27 -135.6(4) . . . .
O30 Ag1 Ag4 O27 1.9(4) . . . .
O32 Ag1 Ag4 O27 97.8(3) . . . .
O11 Ag1 Ag4 O27 -151.5(4) . . . .
Ag24 Ag1 Ag4 O27 -75.6(4) . . . .
Ag23 Ag1 Ag4 O27 163.8(4) . . . .
Ag2 Ag1 Ag4 O27 170.5(4) . . . .
Ag3 Ag1 Ag4 O27 -73.3(2) . . . .
Ag32 Ag1 Ag4 O27 -135.2(11) . . . .
Ag22 Ag1 Ag4 O27 -127.5(2) . . . .
C8 Ag1 Ag4 O9 130.9(4) . . . .
O30 Ag1 Ag4 O9 -91.6(5) . . . .
O32 Ag1 Ag4 O9 4.3(3) . . . .
O11 Ag1 Ag4 O9 115.0(5) . . . .
Ag24 Ag1 Ag4 O9 -169.2(5) . . . .
Ag23 Ag1 Ag4 O9 70.3(5) . . . .
Ag2 Ag1 Ag4 O9 77.0(4) . . . .
Ag3 Ag1 Ag4 O9 -166.8(3) . . . .
Ag32 Ag1 Ag4 O9 131.3(11) . . . .
Ag22 Ag1 Ag4 O9 139.0(3) . . . .
O30 Ag1 Ag4 C8 137.4(5) . . . .
O32 Ag1 Ag4 C8 -126.7(4) . . . .
O11 Ag1 Ag4 C8 -16.0(5) . . . .
Ag24 Ag1 Ag4 C8 59.9(5) . . . .
Ag23 Ag1 Ag4 C8 -60.6(5) . . . .
Ag2 Ag1 Ag4 C8 -53.9(5) . . . .
Ag3 Ag1 Ag4 C8 62.3(3) . . . .
Ag32 Ag1 Ag4 C8 0.4(12) . . . .
Ag22 Ag1 Ag4 C8 8.0(3) . . . .
C8 Ag1 Ag4 C18 13.8(4) . . . .
O30 Ag1 Ag4 C18 151.2(5) . . . .
O32 Ag1 Ag4 C18 -112.9(4) . . . .
O11 Ag1 Ag4 C18 -2.2(5) . . . .
Ag24 Ag1 Ag4 C18 73.7(5) . . . .
Ag23 Ag1 Ag4 C18 -46.9(5) . . . .
Ag2 Ag1 Ag4 C18 -40.2(4) . . . .
Ag3 Ag1 Ag4 C18 76.1(3) . . . .
Ag32 Ag1 Ag4 C18 14.2(11) . . . .
Ag22 Ag1 Ag4 C18 21.8(3) . . . .
C8 Ag1 Ag4 Ag3 -62.3(3) . . . .
O30 Ag1 Ag4 Ag3 75.1(4) . . . .
O32 Ag1 Ag4 Ag3 171.0(2) . . . .
O11 Ag1 Ag4 Ag3 -78.3(4) . . . .
Ag24 Ag1 Ag4 Ag3 -2.4(4) . . . .
Ag23 Ag1 Ag4 Ag3 -122.9(4) . . . .
Ag2 Ag1 Ag4 Ag3 -116.2(3) . . . .
Ag32 Ag1 Ag4 Ag3 -61.9(11) . . . .
Ag22 Ag1 Ag4 Ag3 -54.26(13) . . . .
C8 Ag1 Ag4 Ag7 108.0(4) . . . .
O30 Ag1 Ag4 Ag7 -114.6(4) . . . .
O32 Ag1 Ag4 Ag7 -18.7(3) . . . .
O11 Ag1 Ag4 Ag7 92.0(4) . . . .
Ag24 Ag1 Ag4 Ag7 167.9(5) . . . .
Ag23 Ag1 Ag4 Ag7 47.4(4) . . . .
Ag2 Ag1 Ag4 Ag7 54.1(4) . . . .
Ag3 Ag1 Ag4 Ag7 170.3(3) . . . .
Ag32 Ag1 Ag4 Ag7 108.4(11) . . . .
Ag22 Ag1 Ag4 Ag7 116.0(3) . . . .
C8 Ag1 Ag4 Ag24 -59.9(5) . . . .
O30 Ag1 Ag4 Ag24 77.5(5) . . . .
O32 Ag1 Ag4 Ag24 173.4(4) . . . .
O11 Ag1 Ag4 Ag24 -75.9(5) . . . .
Ag23 Ag1 Ag4 Ag24 -120.5(5) . . . .
Ag2 Ag1 Ag4 Ag24 -113.9(5) . . . .
Ag3 Ag1 Ag4 Ag24 2.4(4) . . . .
Ag32 Ag1 Ag4 Ag24 -59.5(12) . . . .
Ag22 Ag1 Ag4 Ag24 -51.9(4) . . . .
C8 Ag1 Ag4 Ag5 -58.0(3) . . . .
O30 Ag1 Ag4 Ag5 79.4(4) . . . .
O32 Ag1 Ag4 Ag5 175.3(2) . . . .
O11 Ag1 Ag4 Ag5 -74.0(4) . . . .
Ag24 Ag1 Ag4 Ag5 1.9(4) . . . .
Ag23 Ag1 Ag4 Ag5 -118.6(4) . . . .
Ag2 Ag1 Ag4 Ag5 -112.0(3) . . . .
Ag3 Ag1 Ag4 Ag5 4.28(13) . . . .
Ag32 Ag1 Ag4 Ag5 -57.6(11) . . . .
Ag22 Ag1 Ag4 Ag5 -49.98(7) . . . .
C8 Ag1 Ag4 Ag23 60.6(5) . . . .
O30 Ag1 Ag4 Ag23 -162.0(5) . . . .
O32 Ag1 Ag4 Ag23 -66.0(4) . . . .
O11 Ag1 Ag4 Ag23 44.7(5) . . . .
Ag24 Ag1 Ag4 Ag23 120.5(5) . . . .
Ag2 Ag1 Ag4 Ag23 6.7(3) . . . .
Ag3 Ag1 Ag4 Ag23 122.9(4) . . . .
Ag32 Ag1 Ag4 Ag23 61.0(12) . . . .
Ag22 Ag1 Ag4 Ag23 68.7(4) . . . .
O28 Ag3 Ag4 O27 -27.4(3) . . . .
O26 Ag3 Ag4 O27 -125.8(5) . . . .
O29 Ag3 Ag4 O27 49.5(5) . . . .
C8 Ag3 Ag4 O27 159.8(4) . . . .
Ag1 Ag3 Ag4 O27 104.5(2) . . . .
O28 Ag3 Ag4 O9 -88.0(11) . . . .
O26 Ag3 Ag4 O9 173.6(9) . . . .
O29 Ag3 Ag4 O9 -11.1(13) . . . .
C8 Ag3 Ag4 O9 99.2(10) . . . .
Ag1 Ag3 Ag4 O9 43.9(10) . . . .
O28 Ag3 Ag4 C8 172.8(4) . . . .
O26 Ag3 Ag4 C8 74.4(5) . . . .
O29 Ag3 Ag4 C8 -110.3(6) . . . .
Ag1 Ag3 Ag4 C8 -55.3(3) . . . .
O28 Ag3 Ag4 C18 90.0(3) . . . .
O26 Ag3 Ag4 C18 -8.4(5) . . . .
O29 Ag3 Ag4 C18 166.9(5) . . . .
C8 Ag3 Ag4 C18 -82.8(4) . . . .
Ag1 Ag3 Ag4 C18 -138.1(2) . . . .
O28 Ag3 Ag4 Ag1 -131.9(3) . . . .
O26 Ag3 Ag4 Ag1 129.7(5) . . . .
O29 Ag3 Ag4 Ag1 -55.0(4) . . . .
C8 Ag3 Ag4 Ag1 55.3(3) . . . .
O28 Ag3 Ag4 Ag7 49.8(3) . . . .
O26 Ag3 Ag4 Ag7 -48.6(5) . . . .
O29 Ag3 Ag4 Ag7 126.7(4) . . . .
C8 Ag3 Ag4 Ag7 -123.0(3) . . . .
Ag1 Ag3 Ag4 Ag7 -178.33(5) . . . .
O28 Ag3 Ag4 Ag24 -165(5) . . . .
O26 Ag3 Ag4 Ag24 96(5) . . . .
O29 Ag3 Ag4 Ag24 -88(5) . . . .
C8 Ag3 Ag4 Ag24 22(5) . . . .
Ag1 Ag3 Ag4 Ag24 -33(5) . . . .
O28 Ag3 Ag4 Ag5 51.5(3) . . . .
O26 Ag3 Ag4 Ag5 -46.9(4) . . . .
O29 Ag3 Ag4 Ag5 128.4(5) . . . .
C8 Ag3 Ag4 Ag5 -121.3(3) . . . .
Ag1 Ag3 Ag4 Ag5 -176.61(10) . . . .
O28 Ag3 Ag4 Ag23 -177.8(4) . . . .
O26 Ag3 Ag4 Ag23 83.8(6) . . . .
O29 Ag3 Ag4 Ag23 -100.9(5) . . . .
C8 Ag3 Ag4 Ag23 9.4(4) . . . .
Ag1 Ag3 Ag4 Ag23 -46.0(3) . . . .
C60 O25 Ag5 O24 128.2(12) . . . .
C60 O25 Ag5 C18 -71.2(13) . . . .
C60 O25 Ag5 Ag7 -90.7(13) . . . .
C60 O25 Ag5 Ag4 -14.7(14) . . . .
C58 O24 Ag5 O25 157.0(8) . . . .
C58 O24 Ag5 C18 0.0(9) . . . .
C58 O24 Ag5 Ag7 -3.2(8) . . . .
C58 O24 Ag5 Ag4 -57.8(8) . . . .
C17 C18 Ag5 O25 0.1(7) . . . .
Ag7 C18 Ag5 O25 -165.9(3) . . . .
Ag25 C18 Ag5 O25 -173(5) . . . .
Ag6 C18 Ag5 O25 163.3(11) . . . .
Ag8 C18 Ag5 O25 -75.1(4) . . . .
Ag4 C18 Ag5 O25 111.5(3) . . . .
C17 C18 Ag5 O24 161.6(6) . . . .
Ag7 C18 Ag5 O24 -4.4(4) . . . .
Ag25 C18 Ag5 O24 -11(5) . . . .
Ag6 C18 Ag5 O24 -35.2(12) . . . .
Ag8 C18 Ag5 O24 86.4(4) . . . .
Ag4 C18 Ag5 O24 -87.0(3) . . . .
C17 C18 Ag5 Ag7 166.0(8) . . . .
Ag25 C18 Ag5 Ag7 -7(5) . . . .
Ag6 C18 Ag5 Ag7 -30.8(9) . . . .
Ag8 C18 Ag5 Ag7 90.8(3) . . . .
Ag4 C18 Ag5 Ag7 -82.6(3) . . . .
C17 C18 Ag5 Ag4 -111.4(7) . . . .
Ag7 C18 Ag5 Ag4 82.6(3) . . . .
Ag25 C18 Ag5 Ag4 76(5) . . . .
Ag6 C18 Ag5 Ag4 51.8(10) . . . .
Ag8 C18 Ag5 Ag4 173.4(4) . . . .
O27 Ag4 Ag5 O25 120.7(4) . . . .
O9 Ag4 Ag5 O25 -156.9(4) . . . .
C8 Ag4 Ag5 O25 -5.3(4) . . . .
C18 Ag4 Ag5 O25 -89.1(4) . . . .
Ag1 Ag4 Ag5 O25 33.5(3) . . . .
Ag3 Ag4 Ag5 O25 37.6(3) . . . .
Ag7 Ag4 Ag5 O25 -144.1(3) . . . .
Ag24 Ag4 Ag5 O25 35.2(4) . . . .
Ag23 Ag4 Ag5 O25 -46.8(4) . . . .
O27 Ag4 Ag5 O24 -29.5(3) . . . .
O9 Ag4 Ag5 O24 52.9(4) . . . .
C8 Ag4 Ag5 O24 -155.5(3) . . . .
C18 Ag4 Ag5 O24 120.7(3) . . . .
Ag1 Ag4 Ag5 O24 -116.63(19) . . . .
Ag3 Ag4 Ag5 O24 -112.6(2) . . . .
Ag7 Ag4 Ag5 O24 65.72(19) . . . .
Ag24 Ag4 Ag5 O24 -114.9(4) . . . .
Ag23 Ag4 Ag5 O24 163.1(3) . . . .
O27 Ag4 Ag5 C18 -150.2(3) . . . .
O9 Ag4 Ag5 C18 -67.8(4) . . . .
C8 Ag4 Ag5 C18 83.8(3) . . . .
Ag1 Ag4 Ag5 C18 122.7(3) . . . .
Ag3 Ag4 Ag5 C18 126.7(3) . . . .
Ag7 Ag4 Ag5 C18 -55.0(3) . . . .
Ag24 Ag4 Ag5 C18 124.4(4) . . . .
Ag23 Ag4 Ag5 C18 42.3(3) . . . .
O27 Ag4 Ag5 Ag7 -95.2(2) . . . .
O9 Ag4 Ag5 Ag7 -12.8(3) . . . .
C8 Ag4 Ag5 Ag7 138.8(2) . . . .
C18 Ag4 Ag5 Ag7 55.0(3) . . . .
Ag1 Ag4 Ag5 Ag7 177.65(5) . . . .
Ag3 Ag4 Ag5 Ag7 -178.32(12) . . . .
Ag24 Ag4 Ag5 Ag7 179.3(3) . . . .
Ag23 Ag4 Ag5 Ag7 97.3(2) . . . .
S12 O8 Ag6 O21 5.5(8) . . . .
Ag23 O8 Ag6 O21 -134.2(6) . . . .
Ag2 O8 Ag6 O21 -141.6(5) . . . .
S12 O8 Ag6 C18 163.0(6) . . . .
Ag23 O8 Ag6 C18 23.3(7) . . . .
Ag2 O8 Ag6 C18 15.9(6) . . . .
S12 O8 Ag6 O5 -91.3(7) . . . .
Ag23 O8 Ag6 O5 129.0(6) . . . .
Ag2 O8 Ag6 O5 121.6(5) . . . .
S12 O8 Ag6 Ag7 102.0(7) . . . .
Ag23 O8 Ag6 Ag7 -37.7(8) . . . .
Ag2 O8 Ag6 Ag7 -45.1(7) . . . .
C56 O21 Ag6 O8 149.2(11) . . . .
Ag25 O21 Ag6 O8 -149(6) . . . .
C56 O21 Ag6 C18 -6.9(13) . . . .
Ag25 O21 Ag6 C18 55(6) . . . .
C56 O21 Ag6 O5 -102.9(12) . . . .
Ag25 O21 Ag6 O5 -41(5) . . . .
C56 O21 Ag6 Ag7 1.8(11) . . . .
Ag25 O21 Ag6 Ag7 63(6) . . . .
C17 C18 Ag6 O8 54.5(8) . . . .
Ag7 C18 Ag6 O8 -139.6(4) . . . .
Ag25 C18 Ag6 O8 140(6) . . . .
Ag5 C18 Ag6 O8 -109.0(11) . . . .
Ag8 C18 Ag6 O8 129.1(4) . . . .
Ag4 C18 Ag6 O8 -59.1(4) . . . .
C17 C18 Ag6 O21 -154.0(6) . . . .
Ag7 C18 Ag6 O21 11.9(6) . . . .
Ag25 C18 Ag6 O21 -68(6) . . . .
Ag5 C18 Ag6 O21 42.5(13) . . . .
Ag8 C18 Ag6 O21 -79.5(5) . . . .
Ag4 C18 Ag6 O21 92.4(5) . . . .
C17 C18 Ag6 O5 -58.2(8) . . . .
Ag7 C18 Ag6 O5 107.7(5) . . . .
Ag25 C18 Ag6 O5 28(6) . . . .
Ag5 C18 Ag6 O5 138.3(11) . . . .
Ag8 C18 Ag6 O5 16.3(5) . . . .
Ag4 C18 Ag6 O5 -171.8(5) . . . .
C17 C18 Ag6 Ag7 -165.9(8) . . . .
Ag25 C18 Ag6 Ag7 -80(6) . . . .
Ag5 C18 Ag6 Ag7 30.6(9) . . . .
Ag8 C18 Ag6 Ag7 -91.3(3) . . . .
Ag4 C18 Ag6 Ag7 80.5(3) . . . .
S6 O5 Ag6 O8 64(2) . . . .
S7 O5 Ag6 O8 106(2) . . . .
Ag25 O5 Ag6 O8 -165(6) . . . .
S6 O5 Ag6 O21 -40(2) . . . .
S7 O5 Ag6 O21 2(3) . . . .
Ag25 O5 Ag6 O21 91(6) . . . .
S6 O5 Ag6 C18 -169(2) . . . .
S7 O5 Ag6 C18 -127(2) . . . .
Ag25 O5 Ag6 C18 -38(6) . . . .
S6 O5 Ag6 Ag7 -123(2) . . . .
S7 O5 Ag6 Ag7 -82(2) . . . .
Ag25 O5 Ag6 Ag7 8(6) . . . .
C17 C18 Ag7 O23 -94(3) . . . .
Ag25 C18 Ag7 O23 -176(2) . . . .
Ag6 C18 Ag7 O23 174.5(4) . . . .
Ag5 C18 Ag7 O23 7.1(6) . . . .
Ag8 C18 Ag7 O23 -90.0(5) . . . .
Ag4 C18 Ag7 O23 85.3(5) . . . .
C17 C18 Ag7 O22 74(3) . . . .
Ag25 C18 Ag7 O22 -7(2) . . . .
Ag6 C18 Ag7 O22 -17.0(5) . . . .
Ag5 C18 Ag7 O22 175.6(3) . . . .
Ag8 C18 Ag7 O22 78.4(5) . . . .
Ag4 C18 Ag7 O22 -106.2(4) . . . .
C17 C18 Ag7 Ag25 81(4) . . . .
Ag6 C18 Ag7 Ag25 -10(2) . . . .
Ag5 C18 Ag7 Ag25 -177(2) . . . .
Ag8 C18 Ag7 Ag25 86(2) . . . .
Ag4 C18 Ag7 Ag25 -99(2) . . . .
C17 C18 Ag7 Ag5 -101(3) . . . .
Ag25 C18 Ag7 Ag5 177(2) . . . .
Ag6 C18 Ag7 Ag5 167.4(4) . . . .
Ag8 C18 Ag7 Ag5 -97.2(3) . . . .
Ag4 C18 Ag7 Ag5 78.2(2) . . . .
C17 C18 Ag7 Ag6 91(3) . . . .
Ag25 C18 Ag7 Ag6 10(2) . . . .
Ag5 C18 Ag7 Ag6 -167.4(4) . . . .
Ag8 C18 Ag7 Ag6 95.5(3) . . . .
Ag4 C18 Ag7 Ag6 -89.2(3) . . . .
C17 C18 Ag7 Ag4 -179(100) . . . .
Ag25 C18 Ag7 Ag4 99(2) . . . .
Ag6 C18 Ag7 Ag4 89.2(3) . . . .
Ag5 C18 Ag7 Ag4 -78.2(2) . . . .
Ag8 C18 Ag7 Ag4 -175.3(4) . . . .
C17 C18 Ag7 Ag8 -4(3) . . . .
Ag25 C18 Ag7 Ag8 -86(2) . . . .
Ag6 C18 Ag7 Ag8 -95.5(3) . . . .
Ag5 C18 Ag7 Ag8 97.2(3) . . . .
Ag4 C18 Ag7 Ag8 175.3(4) . . . .
C58 O23 Ag7 C18 -4.9(11) . . . .
C58 O23 Ag7 O22 -176.4(9) . . . .
C58 O23 Ag7 Ag25 -169(8) . . . .
C58 O23 Ag7 Ag5 1.0(8) . . . .
C58 O23 Ag7 Ag6 157.8(7) . . . .
C58 O23 Ag7 Ag4 59.2(9) . . . .
C58 O23 Ag7 Ag8 -65.6(9) . . . .
C56 O22 Ag7 C18 20.7(12) . . . .
C56 O22 Ag7 O23 -166.6(11) . . . .
C56 O22 Ag7 Ag25 15(2) . . . .
C56 O22 Ag7 Ag5 176.0(11) . . . .
C56 O22 Ag7 Ag6 6.9(10) . . . .
C56 O22 Ag7 Ag4 -52.0(11) . . . .
C56 O22 Ag7 Ag8 71.7(11) . . . .
O25 Ag5 Ag7 C18 26.6(6) . . . .
O24 Ag5 Ag7 C18 176.3(4) . . . .
Ag4 Ag5 Ag7 C18 -66.2(3) . . . .
O25 Ag5 Ag7 O23 -149.0(5) . . . .
O24 Ag5 Ag7 O23 0.8(3) . . . .
C18 Ag5 Ag7 O23 -175.5(4) . . . .
Ag4 Ag5 Ag7 O23 118.3(2) . . . .
O25 Ag5 Ag7 O22 -131.6(16) . . . .
O24 Ag5 Ag7 O22 18.2(16) . . . .
C18 Ag5 Ag7 O22 -158.2(16) . . . .
Ag4 Ag5 Ag7 O22 135.7(16) . . . .
O25 Ag5 Ag7 Ag25 28.7(19) . . . .
O24 Ag5 Ag7 Ag25 178.5(18) . . . .
C18 Ag5 Ag7 Ag25 2.2(18) . . . .
Ag4 Ag5 Ag7 Ag25 -64.0(18) . . . .
O25 Ag5 Ag7 Ag6 37.1(5) . . . .
O24 Ag5 Ag7 Ag6 -173.1(2) . . . .
C18 Ag5 Ag7 Ag6 10.6(3) . . . .
Ag4 Ag5 Ag7 Ag6 -55.58(9) . . . .
O25 Ag5 Ag7 Ag4 92.7(5) . . . .
O24 Ag5 Ag7 Ag4 -117.50(18) . . . .
C18 Ag5 Ag7 Ag4 66.2(3) . . . .
O25 Ag5 Ag7 Ag8 -24.4(5) . . . .
O24 Ag5 Ag7 Ag8 125.39(18) . . . .
C18 Ag5 Ag7 Ag8 -50.9(3) . . . .
Ag4 Ag5 Ag7 Ag8 -117.11(4) . . . .
O8 Ag6 Ag7 C18 87.0(6) . . . .
O21 Ag6 Ag7 C18 -170.7(5) . . . .
O5 Ag6 Ag7 C18 -79.9(5) . . . .
O8 Ag6 Ag7 O23 -79.5(11) . . . .
O21 Ag6 Ag7 O23 22.8(10) . . . .
C18 Ag6 Ag7 O23 -166.5(10) . . . .
O5 Ag6 Ag7 O23 113.6(10) . . . .
O8 Ag6 Ag7 O22 -105.6(5) . . . .
O21 Ag6 Ag7 O22 -3.2(4) . . . .
C18 Ag6 Ag7 O22 167.4(4) . . . .
O5 Ag6 Ag7 O22 87.6(4) . . . .
O8 Ag6 Ag7 Ag25 161(4) . . . .
O21 Ag6 Ag7 Ag25 -96(4) . . . .
C18 Ag6 Ag7 Ag25 74(4) . . . .
O5 Ag6 Ag7 Ag25 -6(4) . . . .
O8 Ag6 Ag7 Ag5 76.2(5) . . . .
O21 Ag6 Ag7 Ag5 178.5(3) . . . .
C18 Ag6 Ag7 Ag5 -10.8(3) . . . .
O5 Ag6 Ag7 Ag5 -90.7(3) . . . .
O8 Ag6 Ag7 Ag4 24.9(5) . . . .
O21 Ag6 Ag7 Ag4 127.2(3) . . . .
C18 Ag6 Ag7 Ag4 -62.1(3) . . . .
O5 Ag6 Ag7 Ag4 -142.0(3) . . . .
O8 Ag6 Ag7 Ag8 139.1(5) . . . .
O21 Ag6 Ag7 Ag8 -118.6(3) . . . .
C18 Ag6 Ag7 Ag8 52.1(3) . . . .
O5 Ag6 Ag7 Ag8 -27.7(3) . . . .
O27 Ag4 Ag7 C18 140.0(4) . . . .
O9 Ag4 Ag7 C18 -126.8(4) . . . .
C8 Ag4 Ag7 C18 -2.5(4) . . . .
Ag1 Ag4 Ag7 C18 -102.9(4) . . . .
Ag3 Ag4 Ag7 C18 66.6(3) . . . .
Ag24 Ag4 Ag7 C18 63.8(5) . . . .
Ag5 Ag4 Ag7 C18 64.6(3) . . . .
Ag23 Ag4 Ag7 C18 -58.7(5) . . . .
O27 Ag4 Ag7 O23 2.8(3) . . . .
O9 Ag4 Ag7 O23 96.0(4) . . . .
C8 Ag4 Ag7 O23 -139.7(4) . . . .
C18 Ag4 Ag7 O23 -137.2(4) . . . .
Ag1 Ag4 Ag7 O23 119.9(3) . . . .
Ag3 Ag4 Ag7 O23 -70.7(3) . . . .
Ag24 Ag4 Ag7 O23 -73.4(5) . . . .
Ag5 Ag4 Ag7 O23 -72.6(2) . . . .
Ag23 Ag4 Ag7 O23 164.0(4) . . . .
O27 Ag4 Ag7 O22 -97.3(3) . . . .
O9 Ag4 Ag7 O22 -4.2(4) . . . .
C8 Ag4 Ag7 O22 120.2(4) . . . .
C18 Ag4 Ag7 O22 122.7(4) . . . .
Ag1 Ag4 Ag7 O22 19.8(4) . . . .
Ag3 Ag4 Ag7 O22 -170.8(3) . . . .
Ag24 Ag4 Ag7 O22 -173.5(5) . . . .
Ag5 Ag4 Ag7 O22 -172.7(2) . . . .
Ag23 Ag4 Ag7 O22 63.9(4) . . . .
O27 Ag4 Ag7 Ag25 -167.2(13) . . . .
O9 Ag4 Ag7 Ag25 -74.0(14) . . . .
C8 Ag4 Ag7 Ag25 50.3(14) . . . .
C18 Ag4 Ag7 Ag25 52.8(14) . . . .
Ag1 Ag4 Ag7 Ag25 -50.0(14) . . . .
Ag3 Ag4 Ag7 Ag25 119.4(13) . . . .
Ag24 Ag4 Ag7 Ag25 116.6(14) . . . .
Ag5 Ag4 Ag7 Ag25 117.4(13) . . . .
Ag23 Ag4 Ag7 Ag25 -5.9(14) . . . .
O27 Ag4 Ag7 Ag5 75.4(2) . . . .
O9 Ag4 Ag7 Ag5 168.6(3) . . . .
C8 Ag4 Ag7 Ag5 -67.1(3) . . . .
C18 Ag4 Ag7 Ag5 -64.6(3) . . . .
Ag1 Ag4 Ag7 Ag5 -167.5(3) . . . .
Ag3 Ag4 Ag7 Ag5 1.95(14) . . . .
Ag24 Ag4 Ag7 Ag5 -0.8(4) . . . .
Ag23 Ag4 Ag7 Ag5 -123.4(3) . . . .
O27 Ag4 Ag7 Ag6 -161.4(2) . . . .
O9 Ag4 Ag7 Ag6 -68.3(3) . . . .
C8 Ag4 Ag7 Ag6 56.1(3) . . . .
C18 Ag4 Ag7 Ag6 58.6(3) . . . .
Ag1 Ag4 Ag7 Ag6 -44.3(3) . . . .
Ag3 Ag4 Ag7 Ag6 125.11(16) . . . .
Ag24 Ag4 Ag7 Ag6 122.4(4) . . . .
Ag5 Ag4 Ag7 Ag6 123.17(9) . . . .
Ag23 Ag4 Ag7 Ag6 -0.2(4) . . . .
O27 Ag4 Ag7 Ag8 136.4(2) . . . .
O9 Ag4 Ag7 Ag8 -130.4(3) . . . .
C8 Ag4 Ag7 Ag8 -6.1(3) . . . .
C18 Ag4 Ag7 Ag8 -3.6(3) . . . .
Ag1 Ag4 Ag7 Ag8 -106.4(3) . . . .
Ag3 Ag4 Ag7 Ag8 62.97(14) . . . .
Ag24 Ag4 Ag7 Ag8 60.2(4) . . . .
Ag5 Ag4 Ag7 Ag8 61.02(3) . . . .
Ag23 Ag4 Ag7 Ag8 -62.3(3) . . . .
S9 O6 Ag8 C17 67(6) . . . .
S8 O6 Ag8 C17 90.5(10) . . . .
S9 O6 Ag8 C15 -153(6) . . . .
S8 O6 Ag8 C15 -129.2(6) . . . .
S9 O6 Ag8 O7 -33(6) . . . .
S8 O6 Ag8 O7 -9.4(7) . . . .
S9 O6 Ag8 C16 -147(6) . . . .
S8 O6 Ag8 C16 -123.0(7) . . . .
S9 O6 Ag8 C18 47(6) . . . .
S8 O6 Ag8 C18 70.5(8) . . . .
S9 O6 Ag8 Ag9 -140(6) . . . .
S8 O6 Ag8 Ag9 -115.9(7) . . . .
S9 O6 Ag8 Ag25 86(6) . . . .
S8 O6 Ag8 Ag25 109.7(10) . . . .
S9 O6 Ag8 Ag7 38(6) . . . .
S8 O6 Ag8 Ag7 61.3(7) . . . .
C18 C17 Ag8 O6 -32.4(10) . . . .
C6 C17 Ag8 O6 149.3(7) . . . .
Ag25 C17 Ag8 O6 23.0(12) . . . .
C18 C17 Ag8 C15 -179.7(6) . . . .
C6 C17 Ag8 C15 2.0(5) . . . .
Ag25 C17 Ag8 C15 -124.3(9) . . . .
C18 C17 Ag8 O7 65.6(6) . . . .
C6 C17 Ag8 O7 -112.7(6) . . . .
Ag25 C17 Ag8 O7 121.1(9) . . . .
C18 C17 Ag8 C16 -178.8(6) . . . .
C6 C17 Ag8 C16 3.0(6) . . . .
Ag25 C17 Ag8 C16 -123.3(9) . . . .
C6 C17 Ag8 C18 -178.3(9) . . . .
Ag25 C17 Ag8 C18 55.5(10) . . . .
C18 C17 Ag8 Ag9 -174.8(5) . . . .
C6 C17 Ag8 Ag9 7.0(7) . . . .
Ag25 C17 Ag8 Ag9 -119.3(9) . . . .
C18 C17 Ag8 Ag25 -55.5(10) . . . .
C6 C17 Ag8 Ag25 126.3(11) . . . .
C18 C17 Ag8 Ag7 -0.7(5) . . . .
C6 C17 Ag8 Ag7 -179.0(6) . . . .
Ag25 C17 Ag8 Ag7 54.8(9) . . . .
C16 C15 Ag8 O6 12.7(8) . . . .
C5 C15 Ag8 O6 -166.3(6) . . . .
C16 C15 Ag8 C17 178.0(7) . . . .
C5 C15 Ag8 C17 -1.0(6) . . . .
C16 C15 Ag8 O7 -93.6(7) . . . .
C5 C15 Ag8 O7 87.4(6) . . . .
C5 C15 Ag8 C16 -179.0(10) . . . .
C16 C15 Ag8 C18 177.9(6) . . . .
C5 C15 Ag8 C18 -1.1(6) . . . .
C16 C15 Ag8 Ag9 1.2(6) . . . .
C5 C15 Ag8 Ag9 -177.8(6) . . . .
C16 C15 Ag8 Ag25 134.3(11) . . . .
C5 C15 Ag8 Ag25 -44.7(11) . . . .
C16 C15 Ag8 Ag7 176.7(5) . . . .
C5 C15 Ag8 Ag7 -2.3(8) . . . .
S11 O7 Ag8 O6 -123.3(16) . . . .
S10 O7 Ag8 O6 -66.9(8) . . . .
S11 O7 Ag8 C17 78.6(16) . . . .
S10 O7 Ag8 C17 135.0(7) . . . .
S11 O7 Ag8 C15 6.4(17) . . . .
S10 O7 Ag8 C15 62.8(8) . . . .
S11 O7 Ag8 C16 -25.5(17) . . . .
S10 O7 Ag8 C16 30.9(8) . . . .
S11 O7 Ag8 C18 104.5(16) . . . .
S10 O7 Ag8 C18 160.9(8) . . . .
S11 O7 Ag8 Ag9 -69.0(16) . . . .
S10 O7 Ag8 Ag9 -12.6(8) . . . .
S11 O7 Ag8 Ag25 131.1(16) . . . .
S10 O7 Ag8 Ag25 -172.5(8) . . . .
S11 O7 Ag8 Ag7 142.6(16) . . . .
S10 O7 Ag8 Ag7 -161.0(8) . . . .
C15 C16 Ag8 O6 -169.7(6) . . . .
Ag9 C16 Ag8 O6 8.7(4) . . . .
Ag28 C16 Ag8 O6 -71.2(8) . . . .
Ag26 C16 Ag8 O6 70.4(11) . . . .
Ag10 C16 Ag8 O6 78.8(6) . . . .
Ag27 C16 Ag8 O6 -62.6(8) . . . .
Ag11 C16 Ag8 O6 -70.7(6) . . . .
C15 C16 Ag8 C17 -1.9(7) . . . .
Ag9 C16 Ag8 C17 176.5(3) . . . .
Ag28 C16 Ag8 C17 96.6(7) . . . .
Ag26 C16 Ag8 C17 -121.8(11) . . . .
Ag10 C16 Ag8 C17 -113.4(5) . . . .
Ag27 C16 Ag8 C17 105.2(8) . . . .
Ag11 C16 Ag8 C17 97.1(5) . . . .
Ag9 C16 Ag8 C15 178.4(8) . . . .
Ag28 C16 Ag8 C15 98.5(10) . . . .
Ag26 C16 Ag8 C15 -119.9(14) . . . .
Ag10 C16 Ag8 C15 -111.5(9) . . . .
Ag27 C16 Ag8 C15 107.2(10) . . . .
Ag11 C16 Ag8 C15 99.0(8) . . . .
C15 C16 Ag8 O7 100.0(7) . . . .
Ag9 C16 Ag8 O7 -81.7(4) . . . .
Ag28 C16 Ag8 O7 -161.5(7) . . . .
Ag26 C16 Ag8 O7 -19.9(12) . . . .
Ag10 C16 Ag8 O7 -11.6(7) . . . .
Ag27 C16 Ag8 O7 -152.9(8) . . . .
Ag11 C16 Ag8 O7 -161.1(5) . . . .
C15 C16 Ag8 C18 -2.7(8) . . . .
Ag9 C16 Ag8 C18 175.7(3) . . . .
Ag28 C16 Ag8 C18 95.9(8) . . . .
Ag26 C16 Ag8 C18 -122.5(11) . . . .
Ag10 C16 Ag8 C18 -114.2(6) . . . .
Ag27 C16 Ag8 C18 104.5(8) . . . .
Ag11 C16 Ag8 C18 96.3(6) . . . .
C15 C16 Ag8 Ag9 -178.4(8) . . . .
Ag28 C16 Ag8 Ag9 -79.8(7) . . . .
Ag26 C16 Ag8 Ag9 61.8(10) . . . .
Ag10 C16 Ag8 Ag9 70.1(5) . . . .
Ag27 C16 Ag8 Ag9 -71.2(7) . . . .
Ag11 C16 Ag8 Ag9 -79.4(5) . . . .
C15 C16 Ag8 Ag25 -55.6(11) . . . .
Ag9 C16 Ag8 Ag25 122.7(9) . . . .
Ag28 C16 Ag8 Ag25 42.9(11) . . . .
Ag26 C16 Ag8 Ag25 -175.5(13) . . . .
Ag10 C16 Ag8 Ag25 -167.2(9) . . . .
Ag27 C16 Ag8 Ag25 51.5(11) . . . .
Ag11 C16 Ag8 Ag25 43.4(10) . . . .
C15 C16 Ag8 Ag7 -10.5(16) . . . .
Ag9 C16 Ag8 Ag7 167.9(9) . . . .
Ag28 C16 Ag8 Ag7 88.1(13) . . . .
Ag26 C16 Ag8 Ag7 -130.3(13) . . . .
Ag10 C16 Ag8 Ag7 -122.0(10) . . . .
Ag27 C16 Ag8 Ag7 96.7(13) . . . .
Ag11 C16 Ag8 Ag7 88.5(12) . . . .
C17 C18 Ag8 O6 164.3(5) . . . .
Ag7 C18 Ag8 O6 -14.7(5) . . . .
Ag25 C18 Ag8 O6 63.7(8) . . . .
Ag6 C18 Ag8 O6 65.6(5) . . . .
Ag5 C18 Ag8 O6 -93.3(4) . . . .
Ag4 C18 Ag8 O6 -46(3) . . . .
Ag7 C18 Ag8 C17 -179.0(7) . . . .
Ag25 C18 Ag8 C17 -100.6(9) . . . .
Ag6 C18 Ag8 C17 -98.7(6) . . . .
Ag5 C18 Ag8 C17 102.4(6) . . . .
Ag4 C18 Ag8 C17 149(3) . . . .
C17 C18 Ag8 C15 0.2(6) . . . .
Ag7 C18 Ag8 C15 -178.7(3) . . . .
Ag25 C18 Ag8 C15 -100.4(7) . . . .
Ag6 C18 Ag8 C15 -98.5(3) . . . .
Ag5 C18 Ag8 C15 102.6(3) . . . .
Ag4 C18 Ag8 C15 149(3) . . . .
C17 C18 Ag8 O7 -114.7(6) . . . .
Ag7 C18 Ag8 O7 66.3(4) . . . .
Ag25 C18 Ag8 O7 144.7(8) . . . .
Ag6 C18 Ag8 O7 146.6(4) . . . .
Ag5 C18 Ag8 O7 -12.3(3) . . . .
Ag4 C18 Ag8 O7 35(3) . . . .
C17 C18 Ag8 C16 1.5(7) . . . .
Ag7 C18 Ag8 C16 -177.4(3) . . . .
Ag25 C18 Ag8 C16 -99.1(8) . . . .
Ag6 C18 Ag8 C16 -97.2(4) . . . .
Ag5 C18 Ag8 C16 103.9(4) . . . .
Ag4 C18 Ag8 C16 151(3) . . . .
C17 C18 Ag8 Ag9 20.3(18) . . . .
Ag7 C18 Ag8 Ag9 -158.7(11) . . . .
Ag25 C18 Ag8 Ag9 -80.3(16) . . . .
Ag6 C18 Ag8 Ag9 -78.4(14) . . . .
Ag5 C18 Ag8 Ag9 122.7(12) . . . .
Ag4 C18 Ag8 Ag9 169.5(15) . . . .
C17 C18 Ag8 Ag25 100.6(9) . . . .
Ag7 C18 Ag8 Ag25 -78.4(7) . . . .
Ag6 C18 Ag8 Ag25 1.9(8) . . . .
Ag5 C18 Ag8 Ag25 -157.0(8) . . . .
Ag4 C18 Ag8 Ag25 -110(3) . . . .
C17 C18 Ag8 Ag7 179.0(7) . . . .
Ag25 C18 Ag8 Ag7 78.4(7) . . . .
Ag6 C18 Ag8 Ag7 80.3(4) . . . .
Ag5 C18 Ag8 Ag7 -78.6(3) . . . .
Ag4 C18 Ag8 Ag7 -32(3) . . . .
C18 Ag7 Ag8 O6 169.1(4) . . . .
O23 Ag7 Ag8 O6 -58.2(3) . . . .
O22 Ag7 Ag8 O6 39.0(3) . . . .
Ag25 Ag7 Ag8 O6 107.5(9) . . . .
Ag5 Ag7 Ag8 O6 -132.2(2) . . . .
Ag6 Ag7 Ag8 O6 110.9(3) . . . .
Ag4 Ag7 Ag8 O6 173.1(2) . . . .
C18 Ag7 Ag8 C17 0.5(4) . . . .
O23 Ag7 Ag8 C17 133.3(3) . . . .
O22 Ag7 Ag8 C17 -129.6(3) . . . .
Ag25 Ag7 Ag8 C17 -61.0(8) . . . .
Ag5 Ag7 Ag8 C17 59.28(19) . . . .
Ag6 Ag7 Ag8 C17 -57.6(2) . . . .
Ag4 Ag7 Ag8 C17 4.53(19) . . . .
C18 Ag7 Ag8 C15 1.9(4) . . . .
O23 Ag7 Ag8 C15 134.7(4) . . . .
O22 Ag7 Ag8 C15 -128.2(4) . . . .
Ag25 Ag7 Ag8 C15 -59.7(9) . . . .
Ag5 Ag7 Ag8 C15 60.6(3) . . . .
Ag6 Ag7 Ag8 C15 -56.2(3) . . . .
Ag4 Ag7 Ag8 C15 5.9(3) . . . .
C18 Ag7 Ag8 O7 -105.2(4) . . . .
O23 Ag7 Ag8 O7 27.6(3) . . . .
O22 Ag7 Ag8 O7 124.7(3) . . . .
Ag25 Ag7 Ag8 O7 -166.8(9) . . . .
Ag5 Ag7 Ag8 O7 -46.5(3) . . . .
Ag6 Ag7 Ag8 O7 -163.3(3) . . . .
Ag4 Ag7 Ag8 O7 -101.2(3) . . . .
C18 Ag7 Ag8 C16 9.6(12) . . . .
O23 Ag7 Ag8 C16 142.4(12) . . . .
O22 Ag7 Ag8 C16 -120.5(12) . . . .
Ag25 Ag7 Ag8 C16 -51.9(14) . . . .
Ag5 Ag7 Ag8 C16 68.4(12) . . . .
Ag6 Ag7 Ag8 C16 -48.5(12) . . . .
Ag4 Ag7 Ag8 C16 13.6(12) . . . .
O23 Ag7 Ag8 C18 132.8(4) . . . .
O22 Ag7 Ag8 C18 -130.1(4) . . . .
Ag25 Ag7 Ag8 C18 -61.5(9) . . . .
Ag5 Ag7 Ag8 C18 58.8(3) . . . .
Ag6 Ag7 Ag8 C18 -58.1(3) . . . .
Ag4 Ag7 Ag8 C18 4.0(3) . . . .
C18 Ag7 Ag8 Ag9 173.6(3) . . . .
O23 Ag7 Ag8 Ag9 -53.6(2) . . . .
O22 Ag7 Ag8 Ag9 43.5(2) . . . .
Ag25 Ag7 Ag8 Ag9 112.1(8) . . . .
Ag5 Ag7 Ag8 Ag9 -127.63(8) . . . .
Ag6 Ag7 Ag8 Ag9 115.49(12) . . . .
Ag4 Ag7 Ag8 Ag9 177.62(7) . . . .
C18 Ag7 Ag8 Ag25 61.5(9) . . . .
O23 Ag7 Ag8 Ag25 -165.7(9) . . . .
O22 Ag7 Ag8 Ag25 -68.6(8) . . . .
Ag5 Ag7 Ag8 Ag25 120.3(8) . . . .
Ag6 Ag7 Ag8 Ag25 3.4(8) . . . .
Ag4 Ag7 Ag8 Ag25 65.6(8) . . . .
C15 C16 Ag9 O19 -103(2) . . . .
Ag28 C16 Ag9 O19 22.4(8) . . . .
Ag26 C16 Ag9 O19 108.6(9) . . . .
Ag10 C16 Ag9 O19 115.3(6) . . . .
Ag27 C16 Ag9 O19 17.5(9) . . . .
Ag11 C16 Ag9 O19 10.7(9) . . . .
Ag8 C16 Ag9 O19 -107.0(6) . . . .
C15 C16 Ag9 O17 98(2) . . . .
Ag28 C16 Ag9 O17 -137.2(5) . . . .
Ag26 C16 Ag9 O17 -51.0(9) . . . .
Ag10 C16 Ag9 O17 -44.3(5) . . . .
Ag27 C16 Ag9 O17 -142.1(7) . . . .
Ag11 C16 Ag9 O17 -148.9(6) . . . .
Ag8 C16 Ag9 O17 93.4(5) . . . .
C15 C16 Ag9 Ag26 149(3) . . . .
Ag28 C16 Ag9 Ag26 -86.2(8) . . . .
Ag10 C16 Ag9 Ag26 6.7(7) . . . .
Ag27 C16 Ag9 Ag26 -91.1(9) . . . .
Ag11 C16 Ag9 Ag26 -97.9(9) . . . .
Ag8 C16 Ag9 Ag26 144.4(8) . . . .
C15 C16 Ag9 Ag27 -120(3) . . . .
Ag28 C16 Ag9 Ag27 4.9(6) . . . .
Ag26 C16 Ag9 Ag27 91.1(9) . . . .
Ag10 C16 Ag9 Ag27 97.8(7) . . . .
Ag11 C16 Ag9 Ag27 -6.8(6) . . . .
Ag8 C16 Ag9 Ag27 -124.5(7) . . . .
C15 C16 Ag9 Ag10 142(3) . . . .
Ag28 C16 Ag9 Ag10 -92.8(5) . . . .
Ag26 C16 Ag9 Ag10 -6.7(7) . . . .
Ag27 C16 Ag9 Ag10 -97.8(7) . . . .
Ag11 C16 Ag9 Ag10 -104.6(6) . . . .
Ag8 C16 Ag9 Ag10 137.7(5) . . . .
C15 C16 Ag9 Ag28 -125(3) . . . .
Ag26 C16 Ag9 Ag28 86.2(8) . . . .
Ag10 C16 Ag9 Ag28 92.8(5) . . . .
Ag27 C16 Ag9 Ag28 -4.9(6) . . . .
Ag11 C16 Ag9 Ag28 -11.8(5) . . . .
Ag8 C16 Ag9 Ag28 -129.4(5) . . . .
C15 C16 Ag9 Ag11 -113(3) . . . .
Ag28 C16 Ag9 Ag11 11.8(5) . . . .
Ag26 C16 Ag9 Ag11 97.9(9) . . . .
Ag10 C16 Ag9 Ag11 104.6(6) . . . .
Ag27 C16 Ag9 Ag11 6.8(6) . . . .
Ag8 C16 Ag9 Ag11 -117.7(6) . . . .
C15 C16 Ag9 Ag8 4(2) . . . .
Ag28 C16 Ag9 Ag8 129.4(5) . . . .
Ag26 C16 Ag9 Ag8 -144.4(8) . . . .
Ag10 C16 Ag9 Ag8 -137.7(5) . . . .
Ag27 C16 Ag9 Ag8 124.5(7) . . . .
Ag11 C16 Ag9 Ag8 117.7(6) . . . .
C54 O19 Ag9 C16 0.7(14) . . . .
C54 O19 Ag9 O17 164.2(11) . . . .
C54 O19 Ag9 Ag26 78.4(12) . . . .
C54 O19 Ag9 Ag27 14.6(12) . . . .
C54 O19 Ag9 Ag10 82.0(11) . . . .
C54 O19 Ag9 Ag28 17.1(11) . . . .
C54 O19 Ag9 Ag11 8.9(11) . . . .
C54 O19 Ag9 Ag8 -75.6(11) . . . .
C52 O17 Ag9 C16 28.5(14) . . . .
C52 O17 Ag9 O19 -139.3(12) . . . .
C52 O17 Ag9 Ag26 -9.8(13) . . . .
C52 O17 Ag9 Ag27 -48.6(15) . . . .
C52 O17 Ag9 Ag10 -4.9(12) . . . .
C52 O17 Ag9 Ag28 -36.8(16) . . . .
C52 O17 Ag9 Ag11 -43.2(16) . . . .
C52 O17 Ag9 Ag8 87.9(12) . . . .
O6 Ag8 Ag9 C16 -169.7(5) . . . .
C17 Ag8 Ag9 C16 -5.8(5) . . . .
C15 Ag8 Ag9 C16 -0.8(4) . . . .
O7 Ag8 Ag9 C16 112.3(4) . . . .
C18 Ag8 Ag9 C16 -21.7(14) . . . .
Ag25 Ag8 Ag9 C16 -92.8(7) . . . .
Ag7 Ag8 Ag9 C16 -175.1(4) . . . .
O6 Ag8 Ag9 O19 -37.6(4) . . . .
C17 Ag8 Ag9 O19 126.2(4) . . . .
C15 Ag8 Ag9 O19 131.2(4) . . . .
O7 Ag8 Ag9 O19 -115.7(4) . . . .
C16 Ag8 Ag9 O19 132.0(5) . . . .
C18 Ag8 Ag9 O19 110.4(14) . . . .
Ag25 Ag8 Ag9 O19 39.2(7) . . . .
Ag7 Ag8 Ag9 O19 -43.1(3) . . . .
O6 Ag8 Ag9 O17 72.1(4) . . . .
C17 Ag8 Ag9 O17 -124.0(4) . . . .
C15 Ag8 Ag9 O17 -119.0(4) . . . .
O7 Ag8 Ag9 O17 -5.9(4) . . . .
C16 Ag8 Ag9 O17 -118.2(5) . . . .
C18 Ag8 Ag9 O17 -139.9(14) . . . .
Ag25 Ag8 Ag9 O17 149.0(7) . . . .
Ag7 Ag8 Ag9 O17 66.6(3) . . . .
O6 Ag8 Ag9 Ag26 162.4(6) . . . .
C17 Ag8 Ag9 Ag26 -33.7(6) . . . .
C15 Ag8 Ag9 Ag26 -28.8(5) . . . .
O7 Ag8 Ag9 Ag26 84.4(6) . . . .
C16 Ag8 Ag9 Ag26 -27.9(6) . . . .
C18 Ag8 Ag9 Ag26 -49.6(15) . . . .
Ag25 Ag8 Ag9 Ag26 -120.8(8) . . . .
Ag7 Ag8 Ag9 Ag26 156.9(5) . . . .
O6 Ag8 Ag9 Ag27 -128.3(4) . . . .
C17 Ag8 Ag9 Ag27 35.6(4) . . . .
C15 Ag8 Ag9 Ag27 40.6(4) . . . .
O7 Ag8 Ag9 Ag27 153.7(4) . . . .
C16 Ag8 Ag9 Ag27 41.4(5) . . . .
C18 Ag8 Ag9 Ag27 19.7(14) . . . .
Ag25 Ag8 Ag9 Ag27 -51.4(7) . . . .
Ag7 Ag8 Ag9 Ag27 -133.7(3) . . . .
O6 Ag8 Ag9 Ag10 158.3(3) . . . .
C17 Ag8 Ag9 Ag10 -37.8(3) . . . .
C15 Ag8 Ag9 Ag10 -32.8(2) . . . .
O7 Ag8 Ag9 Ag10 80.3(3) . . . .
C16 Ag8 Ag9 Ag10 -32.0(4) . . . .
C18 Ag8 Ag9 Ag10 -53.7(14) . . . .
Ag25 Ag8 Ag9 Ag10 -124.8(6) . . . .
Ag7 Ag8 Ag9 Ag10 152.85(14) . . . .
O6 Ag8 Ag9 Ag28 -134.9(4) . . . .
C17 Ag8 Ag9 Ag28 29.0(4) . . . .
C15 Ag8 Ag9 Ag28 33.9(3) . . . .
O7 Ag8 Ag9 Ag28 147.1(4) . . . .
C16 Ag8 Ag9 Ag28 34.8(5) . . . .
C18 Ag8 Ag9 Ag28 13.1(14) . . . .
Ag25 Ag8 Ag9 Ag28 -58.1(6) . . . .
Ag7 Ag8 Ag9 Ag28 -140.4(3) . . . .
O6 Ag8 Ag9 Ag11 -126.4(4) . . . .
C17 Ag8 Ag9 Ag11 37.5(4) . . . .
C15 Ag8 Ag9 Ag11 42.4(3) . . . .
O7 Ag8 Ag9 Ag11 155.6(4) . . . .
C16 Ag8 Ag9 Ag11 43.3(4) . . . .
C18 Ag8 Ag9 Ag11 21.6(14) . . . .
Ag25 Ag8 Ag9 Ag11 -49.5(6) . . . .
Ag7 Ag8 Ag9 Ag11 -131.9(3) . . . .
C15 C16 Ag10 O4 -0.8(11) . . . .
Ag9 C16 Ag10 O4 165.2(4) . . . .
Ag28 C16 Ag10 O4 -109.9(7) . . . .
Ag26 C16 Ag10 O4 -133(3) . . . .
Ag27 C16 Ag10 O4 -118.9(6) . . . .
Ag11 C16 Ag10 O4 -114.5(6) . . . .
Ag8 C16 Ag10 O4 93.2(6) . . . .
C15 C16 Ag10 O18 -123.7(9) . . . .
Ag9 C16 Ag10 O18 42.3(6) . . . .
Ag28 C16 Ag10 O18 127.3(7) . . . .
Ag26 C16 Ag10 O18 104(3) . . . .
Ag27 C16 Ag10 O18 118.2(7) . . . .
Ag11 C16 Ag10 O18 122.6(7) . . . .
Ag8 C16 Ag10 O18 -29.6(8) . . . .
C15 C16 Ag10 O1 108.4(8) . . . .
Ag9 C16 Ag10 O1 -85.6(4) . . . .
Ag28 C16 Ag10 O1 -0.7(6) . . . .
Ag26 C16 Ag10 O1 -24(3) . . . .
Ag27 C16 Ag10 O1 -9.7(6) . . . .
Ag11 C16 Ag10 O1 -5.3(6) . . . .
Ag8 C16 Ag10 O1 -157.6(5) . . . .
C15 C16 Ag10 Ag9 -166.0(10) . . . .
Ag28 C16 Ag10 Ag9 84.9(5) . . . .
Ag26 C16 Ag10 Ag9 61(3) . . . .
Ag27 C16 Ag10 Ag9 75.9(5) . . . .
Ag11 C16 Ag10 Ag9 80.3(5) . . . .
Ag8 C16 Ag10 Ag9 -72.0(5) . . . .
C15 C16 Ag10 Ag12 52.0(9) . . . .
Ag9 C16 Ag10 Ag12 -142.0(3) . . . .
Ag28 C16 Ag10 Ag12 -57.1(6) . . . .
Ag26 C16 Ag10 Ag12 -81(3) . . . .
Ag27 C16 Ag10 Ag12 -66.2(5) . . . .
Ag11 C16 Ag10 Ag12 -61.8(5) . . . .
Ag8 C16 Ag10 Ag12 146.0(4) . . . .
S5 O4 Ag10 C16 -146.7(6) . . . .
Ag12 O4 Ag10 C16 88.1(5) . . . .
Ag26 O4 Ag10 C16 106(4) . . . .
S5 O4 Ag10 O18 -15.4(8) . . . .
Ag12 O4 Ag10 O18 -140.7(5) . . . .
Ag26 O4 Ag10 O18 -122(4) . . . .
S5 O4 Ag10 O1 90.7(7) . . . .
Ag12 O4 Ag10 O1 -34.6(3) . . . .
Ag26 O4 Ag10 O1 -16(3) . . . .
S5 O4 Ag10 Ag9 -86.8(13) . . . .
Ag12 O4 Ag10 Ag9 148.0(10) . . . .
Ag26 O4 Ag10 Ag9 166(4) . . . .
S5 O4 Ag10 Ag12 125.2(7) . . . .
Ag26 O4 Ag10 Ag12 18(4) . . . .
C52 O18 Ag10 C16 -33.8(19) . . . .
Ag26 O18 Ag10 C16 -84(3) . . . .
C52 O18 Ag10 O4 -170.7(17) . . . .
Ag26 O18 Ag10 O4 139(4) . . . .
C52 O18 Ag10 O1 99.2(17) . . . .
Ag26 O18 Ag10 O1 49(4) . . . .
C52 O18 Ag10 Ag9 -3.0(16) . . . .
Ag26 O18 Ag10 Ag9 -53(3) . . . .
C52 O18 Ag10 Ag12 151.5(15) . . . .
Ag26 O18 Ag10 Ag12 101(4) . . . .
S1 O1 Ag10 C16 111.4(7) . . . .
Ag26 O1 Ag10 C16 33(3) . . . .
S1 O1 Ag10 O4 -118.2(7) . . . .
Ag26 O1 Ag10 O4 163(4) . . . .
S1 O1 Ag10 O18 -21.6(8) . . . .
Ag26 O1 Ag10 O18 -100(4) . . . .
S1 O1 Ag10 Ag9 61.2(7) . . . .
Ag26 O1 Ag10 Ag9 -17(3) . . . .
S1 O1 Ag10 Ag12 -150.7(9) . . . .
Ag26 O1 Ag10 Ag12 131(4) . . . .
O19 Ag9 Ag10 C16 -130.3(5) . . . .
O17 Ag9 Ag10 C16 145.3(5) . . . .
Ag26 Ag9 Ag10 C16 -99(3) . . . .
Ag27 Ag9 Ag10 C16 -56.0(6) . . . .
Ag28 Ag9 Ag10 C16 -53.1(5) . . . .
Ag11 Ag9 Ag10 C16 -50.1(5) . . . .
Ag8 Ag9 Ag10 C16 32.3(4) . . . .
C16 Ag9 Ag10 O4 -69.2(12) . . . .
O19 Ag9 Ag10 O4 160.5(11) . . . .
O17 Ag9 Ag10 O4 76.2(12) . . . .
Ag26 Ag9 Ag10 O4 -168(4) . . . .
Ag27 Ag9 Ag10 O4 -125.2(12) . . . .
Ag28 Ag9 Ag10 O4 -122.3(12) . . . .
Ag11 Ag9 Ag10 O4 -119.3(12) . . . .
Ag8 Ag9 Ag10 O4 -36.9(11) . . . .
C16 Ag9 Ag10 O18 -142.4(6) . . . .
O19 Ag9 Ag10 O18 87.2(6) . . . .
O17 Ag9 Ag10 O18 2.9(5) . . . .
Ag26 Ag9 Ag10 O18 118(3) . . . .
Ag27 Ag9 Ag10 O18 161.5(6) . . . .
Ag28 Ag9 Ag10 O18 164.5(6) . . . .
Ag11 Ag9 Ag10 O18 167.4(5) . . . .
Ag8 Ag9 Ag10 O18 -110.2(4) . . . .
C16 Ag9 Ag10 O1 113.4(5) . . . .
O19 Ag9 Ag10 O1 -16.9(5) . . . .
O17 Ag9 Ag10 O1 -101.2(4) . . . .
Ag26 Ag9 Ag10 O1 14(3) . . . .
Ag27 Ag9 Ag10 O1 57.4(5) . . . .
Ag28 Ag9 Ag10 O1 60.3(4) . . . .
Ag11 Ag9 Ag10 O1 63.3(4) . . . .
Ag8 Ag9 Ag10 O1 145.7(3) . . . .
C16 Ag9 Ag10 Ag12 70.5(4) . . . .
O19 Ag9 Ag10 Ag12 -59.9(5) . . . .
O17 Ag9 Ag10 Ag12 -144.2(4) . . . .
Ag26 Ag9 Ag10 Ag12 -29(3) . . . .
Ag27 Ag9 Ag10 Ag12 14.4(5) . . . .
Ag28 Ag9 Ag10 Ag12 17.4(4) . . . .
Ag11 Ag9 Ag10 Ag12 20.3(4) . . . .
Ag8 Ag9 Ag10 Ag12 102.8(3) . . . .
C15 C16 Ag11 O2 -94.1(13) . . . .
Ag9 C16 Ag11 O2 105.6(12) . . . .
Ag28 C16 Ag11 O2 4(2) . . . .
Ag26 C16 Ag11 O2 30.0(13) . . . .
Ag10 C16 Ag11 O2 27.6(13) . . . .
Ag27 C16 Ag11 O2 57(4) . . . .
Ag8 C16 Ag11 O2 -173.9(9) . . . .
C15 C16 Ag11 O3 9.5(11) . . . .
Ag9 C16 Ag11 O3 -150.8(7) . . . .
Ag28 C16 Ag11 O3 108(3) . . . .
Ag26 C16 Ag11 O3 133.6(7) . . . .
Ag10 C16 Ag11 O3 131.2(7) . . . .
Ag27 C16 Ag11 O3 161(5) . . . .
Ag8 C16 Ag11 O3 -70.3(8) . . . .
C15 C16 Ag11 O20 151.9(9) . . . .
Ag9 C16 Ag11 O20 -8.4(8) . . . .
Ag28 C16 Ag11 O20 -110(3) . . . .
Ag26 C16 Ag11 O20 -84.0(9) . . . .
Ag10 C16 Ag11 O20 -86.4(8) . . . .
Ag27 C16 Ag11 O20 -57(4) . . . .
Ag8 C16 Ag11 O20 72.1(9) . . . .
C15 C16 Ag11 Ag9 160.3(9) . . . .
Ag28 C16 Ag11 Ag9 -101(3) . . . .
Ag26 C16 Ag11 Ag9 -75.6(4) . . . .
Ag10 C16 Ag11 Ag9 -78.0(3) . . . .
Ag27 C16 Ag11 Ag9 -48(4) . . . .
Ag8 C16 Ag11 Ag9 80.5(4) . . . .
S3 O2 Ag11 C16 178.3(11) . . . .
S2 O2 Ag11 C16 -177.1(10) . . . .
Ag28 O2 Ag11 C16 -5(2) . . . .
Ag29 O2 Ag11 C16 21.8(13) . . . .
Ag27 O2 Ag11 C16 -61(4) . . . .
Ag13 O2 Ag11 C16 29.4(15) . . . .
S3 O2 Ag11 O3 61.6(7) . . . .
S2 O2 Ag11 O3 66.2(12) . . . .
Ag28 O2 Ag11 O3 -121(3) . . . .
Ag29 O2 Ag11 O3 -94.9(6) . . . .
Ag27 O2 Ag11 O3 -177(4) . . . .
Ag13 O2 Ag11 O3 -87.2(9) . . . .
S3 O2 Ag11 O20 -56.9(7) . . . .
S2 O2 Ag11 O20 -52.3(12) . . . .
Ag28 O2 Ag11 O20 120(3) . . . .
Ag29 O2 Ag11 O20 146.6(6) . . . .
Ag27 O2 Ag11 O20 64(4) . . . .
Ag13 O2 Ag11 O20 154.3(9) . . . .
S3 O2 Ag11 Ag9 -114.1(7) . . . .
S2 O2 Ag11 Ag9 -109.5(11) . . . .
Ag28 O2 Ag11 Ag9 63(3) . . . .
Ag29 O2 Ag11 Ag9 89.4(7) . . . .
Ag27 O2 Ag11 Ag9 7(4) . . . .
Ag13 O2 Ag11 Ag9 97.1(10) . . . .
S4 O3 Ag11 C16 -10.1(13) . . . .
S4 O3 Ag11 O2 130.5(9) . . . .
S4 O3 Ag11 O20 -152.8(9) . . . .
S4 O3 Ag11 Ag9 -56.2(16) . . . .
C54 O20 Ag11 C16 0.0(19) . . . .
Ag27 O20 Ag11 C16 69(3) . . . .
C54 O20 Ag11 O2 -143.9(15) . . . .
Ag27 O20 Ag11 O2 -75(3) . . . .
C54 O20 Ag11 O3 142.3(15) . . . .
Ag27 O20 Ag11 O3 -149(4) . . . .
C54 O20 Ag11 Ag9 -6.5(15) . . . .
Ag27 O20 Ag11 Ag9 62(3) . . . .
O19 Ag9 Ag11 C16 -173.6(5) . . . .
O17 Ag9 Ag11 C16 91.0(9) . . . .
Ag26 Ag9 Ag11 C16 55.8(6) . . . .
Ag27 Ag9 Ag11 C16 118(5) . . . .
Ag10 Ag9 Ag11 C16 51.6(4) . . . .
Ag28 Ag9 Ag11 C16 69(3) . . . .
Ag8 Ag9 Ag11 C16 -44.8(4) . . . .
C16 Ag9 Ag11 O2 -125.6(9) . . . .
O19 Ag9 Ag11 O2 60.9(7) . . . .
O17 Ag9 Ag11 O2 -34.6(12) . . . .
Ag26 Ag9 Ag11 O2 -69.8(8) . . . .
Ag27 Ag9 Ag11 O2 -8(4) . . . .
Ag10 Ag9 Ag11 O2 -74.0(7) . . . .
Ag28 Ag9 Ag11 O2 -57(3) . . . .
Ag8 Ag9 Ag11 O2 -170.4(7) . . . .
C16 Ag9 Ag11 O3 63.1(11) . . . .
O19 Ag9 Ag11 O3 -110.5(11) . . . .
O17 Ag9 Ag11 O3 154.1(10) . . . .
Ag26 Ag9 Ag11 O3 118.9(12) . . . .
Ag27 Ag9 Ag11 O3 -179(100) . . . .
Ag10 Ag9 Ag11 O3 114.6(11) . . . .
Ag28 Ag9 Ag11 O3 132(3) . . . .
Ag8 Ag9 Ag11 O3 18.2(10) . . . .
C16 Ag9 Ag11 O20 172.1(7) . . . .
O19 Ag9 Ag11 O20 -1.5(5) . . . .
O17 Ag9 Ag11 O20 -96.9(8) . . . .
Ag26 Ag9 Ag11 O20 -132.1(6) . . . .
Ag27 Ag9 Ag11 O20 -70(4) . . . .
Ag10 Ag9 Ag11 O20 -136.4(5) . . . .
Ag28 Ag9 Ag11 O20 -119(3) . . . .
Ag8 Ag9 Ag11 O20 127.2(4) . . . .
C13 C14 Ag12 O46 114(3) . . . .
Ag13 C14 Ag12 O46 -59(4) . . . .
Ag29 C14 Ag12 O46 -71(3) . . . .
Ag15 C14 Ag12 O46 29(3) . . . .
C13 C14 Ag12 O4 -36.6(9) . . . .
Ag13 C14 Ag12 O4 150.2(12) . . . .
Ag29 C14 Ag12 O4 138.9(4) . . . .
Ag15 C14 Ag12 O4 -121.0(3) . . . .
C13 C14 Ag12 Ag29 -175.5(11) . . . .
Ag13 C14 Ag12 Ag29 11.3(9) . . . .
Ag15 C14 Ag12 Ag29 100.1(5) . . . .
C13 C14 Ag12 Ag13 173.2(16) . . . .
Ag29 C14 Ag12 Ag13 -11.3(9) . . . .
Ag15 C14 Ag12 Ag13 88.8(12) . . . .
C13 C14 Ag12 Ag14 129.2(9) . . . .
Ag13 C14 Ag12 Ag14 -44.0(12) . . . .
Ag29 C14 Ag12 Ag14 -55.3(4) . . . .
Ag15 C14 Ag12 Ag14 44.8(3) . . . .
C13 C14 Ag12 Ag30 120.4(10) . . . .
Ag13 C14 Ag12 Ag30 -52.8(13) . . . .
Ag29 C14 Ag12 Ag30 -64.1(6) . . . .
Ag15 C14 Ag12 Ag30 36.0(5) . . . .
C13 C14 Ag12 Ag26 -78.9(10) . . . .
Ag13 C14 Ag12 Ag26 107.9(13) . . . .
Ag29 C14 Ag12 Ag26 96.5(6) . . . .
Ag15 C14 Ag12 Ag26 -163.4(6) . . . .
C13 C14 Ag12 Ag10 -74.0(9) . . . .
Ag13 C14 Ag12 Ag10 112.8(12) . . . .
Ag29 C14 Ag12 Ag10 101.5(4) . . . .
Ag15 C14 Ag12 Ag10 -158.4(3) . . . .
C80 O46 Ag12 C14 21(4) . . . .
C80 O46 Ag12 O4 171.2(14) . . . .
C80 O46 Ag12 Ag29 -44.8(15) . . . .
C80 O46 Ag12 Ag13 -33.8(19) . . . .
C80 O46 Ag12 Ag14 5.0(13) . . . .
C80 O46 Ag12 Ag30 13.8(14) . . . .
C80 O46 Ag12 Ag26 -146.2(13) . . . .
C80 O46 Ag12 Ag10 -151.4(12) . . . .
S5 O4 Ag12 C14 164.3(4) . . . .
Ag10 O4 Ag12 C14 -57.8(3) . . . .
Ag26 O4 Ag12 C14 -59.3(3) . . . .
S5 O4 Ag12 O46 -12.1(5) . . . .
Ag10 O4 Ag12 O46 125.8(4) . . . .
Ag26 O4 Ag12 O46 124.3(4) . . . .
S5 O4 Ag12 Ag29 -153.3(4) . . . .
Ag10 O4 Ag12 Ag29 -15.3(4) . . . .
Ag26 O4 Ag12 Ag29 -16.8(4) . . . .
S5 O4 Ag12 Ag13 -162.0(11) . . . .
Ag10 O4 Ag12 Ag13 -24.0(11) . . . .
Ag26 O4 Ag12 Ag13 -25.5(11) . . . .
S5 O4 Ag12 Ag14 51.8(9) . . . .
Ag10 O4 Ag12 Ag14 -170.2(5) . . . .
Ag26 O4 Ag12 Ag14 -171.7(6) . . . .
S5 O4 Ag12 Ag30 52.7(8) . . . .
Ag10 O4 Ag12 Ag30 -169.4(4) . . . .
Ag26 O4 Ag12 Ag30 -170.9(5) . . . .
S5 O4 Ag12 Ag26 -136.4(5) . . . .
Ag10 O4 Ag12 Ag26 1.5(3) . . . .
S5 O4 Ag12 Ag10 -138.0(5) . . . .
Ag26 O4 Ag12 Ag10 -1.5(3) . . . .
C16 Ag10 Ag12 C14 1.0(4) . . . .
O4 Ag10 Ag12 C14 120.3(3) . . . .
O18 Ag10 Ag12 C14 175.9(7) . . . .
O1 Ag10 Ag12 C14 -106.5(4) . . . .
Ag9 Ag10 Ag12 C14 -48.5(4) . . . .
C16 Ag10 Ag12 O46 179.9(5) . . . .
O4 Ag10 Ag12 O46 -60.8(5) . . . .
O18 Ag10 Ag12 O46 -5.2(7) . . . .
O1 Ag10 Ag12 O46 72.5(5) . . . .
Ag9 Ag10 Ag12 O46 130.4(5) . . . .
C16 Ag10 Ag12 O4 -119.3(5) . . . .
O18 Ag10 Ag12 O4 55.6(6) . . . .
O1 Ag10 Ag12 O4 133.2(4) . . . .
Ag9 Ag10 Ag12 O4 -168.8(5) . . . .
C16 Ag10 Ag12 Ag29 49.3(4) . . . .
O4 Ag10 Ag12 Ag29 168.7(3) . . . .
O18 Ag10 Ag12 Ag29 -135.7(6) . . . .
O1 Ag10 Ag12 Ag29 -58.1(4) . . . .
Ag9 Ag10 Ag12 Ag29 -0.2(3) . . . .
C16 Ag10 Ag12 Ag13 44.8(6) . . . .
O4 Ag10 Ag12 Ag13 164.1(6) . . . .
O18 Ag10 Ag12 Ag13 -140.3(8) . . . .
O1 Ag10 Ag12 Ag13 -62.6(6) . . . .
Ag9 Ag10 Ag12 Ag13 -4.7(6) . . . .
C16 Ag10 Ag12 Ag14 55.3(5) . . . .
O4 Ag10 Ag12 Ag14 174.7(3) . . . .
O18 Ag10 Ag12 Ag14 -129.7(6) . . . .
O1 Ag10 Ag12 Ag14 -52.1(4) . . . .
Ag9 Ag10 Ag12 Ag14 5.8(5) . . . .
C16 Ag10 Ag12 Ag30 47.6(10) . . . .
O4 Ag10 Ag12 Ag30 166.9(8) . . . .
O18 Ag10 Ag12 Ag30 -137.5(9) . . . .
O1 Ag10 Ag12 Ag30 -59.8(9) . . . .
Ag9 Ag10 Ag12 Ag30 -1.9(10) . . . .
C16 Ag10 Ag12 Ag26 74(3) . . . .
O4 Ag10 Ag12 Ag26 -167(3) . . . .
O18 Ag10 Ag12 Ag26 -111(3) . . . .
O1 Ag10 Ag12 Ag26 -33(3) . . . .
Ag9 Ag10 Ag12 Ag26 25(2) . . . .
C13 C14 Ag13 O47 159(7) . . . .
Ag29 C14 Ag13 O47 45(9) . . . .
Ag12 C14 Ag13 O47 -30(9) . . . .
Ag15 C14 Ag13 O47 -130(9) . . . .
C13 C14 Ag13 O2 68(3) . . . .
Ag29 C14 Ag13 O2 -47(2) . . . .
Ag12 C14 Ag13 O2 -121.8(11) . . . .
Ag15 C14 Ag13 O2 138.3(9) . . . .
C13 C14 Ag13 Ag12 -170(2) . . . .
Ag29 C14 Ag13 Ag12 75.2(19) . . . .
Ag15 C14 Ag13 Ag12 -99.9(4) . . . .
C13 C14 Ag13 Ag30 -120.8(17) . . . .
Ag29 C14 Ag13 Ag30 124.7(19) . . . .
Ag12 C14 Ag13 Ag30 49.5(6) . . . .
Ag15 C14 Ag13 Ag30 -50.4(7) . . . .
C13 C14 Ag13 Ag15 -70(2) . . . .
Ag29 C14 Ag13 Ag15 175.1(19) . . . .
Ag12 C14 Ag13 Ag15 99.9(4) . . . .
C82 O47 Ag13 C14 97(10) . . . .
Ag29 O47 Ag13 C14 -44(9) . . . .
C82 O47 Ag13 O2 -168.9(13) . . . .
Ag29 O47 Ag13 O2 49(2) . . . .
C82 O47 Ag13 Ag12 71(2) . . . .
Ag29 O47 Ag13 Ag12 -71(2) . . . .
C82 O47 Ag13 Ag30 17.7(16) . . . .
Ag29 O47 Ag13 Ag30 -124(2) . . . .
C82 O47 Ag13 Ag15 -24.1(17) . . . .
Ag29 O47 Ag13 Ag15 -166(2) . . . .
S3 O2 Ag13 C14 -121.9(14) . . . .
S2 O2 Ag13 C14 -155.8(10) . . . .
Ag28 O2 Ag13 C14 11.1(12) . . . .
Ag29 O2 Ag13 C14 72(2) . . . .
Ag27 O2 Ag13 C14 13.6(14) . . . .
Ag11 O2 Ag13 C14 4.8(13) . . . .
S3 O2 Ag13 O47 69.6(16) . . . .
S2 O2 Ag13 O47 35.7(12) . . . .
Ag28 O2 Ag13 O47 -157.4(9) . . . .
Ag29 O2 Ag13 O47 -97(3) . . . .
Ag27 O2 Ag13 O47 -154.9(10) . . . .
Ag11 O2 Ag13 O47 -163.7(8) . . . .
S3 O2 Ag13 Ag12 -170.6(11) . . . .
S2 O2 Ag13 Ag12 155.5(7) . . . .
Ag28 O2 Ag13 Ag12 -37.6(9) . . . .
Ag29 O2 Ag13 Ag12 23(2) . . . .
Ag27 O2 Ag13 Ag12 -35.2(12) . . . .
Ag11 O2 Ag13 Ag12 -43.9(10) . . . .
S3 O2 Ag13 Ag30 102(6) . . . .
S2 O2 Ag13 Ag30 68(6) . . . .
Ag28 O2 Ag13 Ag30 -125(5) . . . .
Ag29 O2 Ag13 Ag30 -65(7) . . . .
Ag27 O2 Ag13 Ag30 -123(5) . . . .
Ag11 O2 Ag13 Ag30 -132(5) . . . .
S3 O2 Ag13 Ag15 -78.2(16) . . . .
S2 O2 Ag13 Ag15 -112.0(12) . . . .
Ag28 O2 Ag13 Ag15 54.9(14) . . . .
Ag29 O2 Ag13 Ag15 115(2) . . . .
Ag27 O2 Ag13 Ag15 57.3(16) . . . .
Ag11 O2 Ag13 Ag15 48.5(15) . . . .
O46 Ag12 Ag13 C14 172.0(5) . . . .
O4 Ag12 Ag13 C14 -47.3(16) . . . .
Ag29 Ag12 Ag13 C14 -95.5(18) . . . .
Ag14 Ag12 Ag13 C14 122.4(12) . . . .
Ag30 Ag12 Ag13 C14 117.2(11) . . . .
Ag26 Ag12 Ag13 C14 -66.3(9) . . . .
Ag10 Ag12 Ag13 C14 -63.8(9) . . . .
C14 Ag12 Ag13 O47 173(3) . . . .
O46 Ag12 Ag13 O47 -15(3) . . . .
O4 Ag12 Ag13 O47 126.0(11) . . . .
Ag29 Ag12 Ag13 O47 78(3) . . . .
Ag14 Ag12 Ag13 O47 -64.3(15) . . . .
Ag30 Ag12 Ag13 O47 -69.4(16) . . . .
Ag26 Ag12 Ag13 O47 107.1(18) . . . .
Ag10 Ag12 Ag13 O47 109.5(18) . . . .
C14 Ag12 Ag13 O2 77.6(5) . . . .
O46 Ag12 Ag13 O2 -110.4(6) . . . .
O4 Ag12 Ag13 O2 30.2(15) . . . .
Ag29 Ag12 Ag13 O2 -18.0(16) . . . .
Ag14 Ag12 Ag13 O2 -160.1(11) . . . .
Ag30 Ag12 Ag13 O2 -165.2(10) . . . .
Ag26 Ag12 Ag13 O2 11.3(8) . . . .
Ag10 Ag12 Ag13 O2 13.7(8) . . . .
C14 Ag12 Ag13 Ag30 -117.2(11) . . . .
O46 Ag12 Ag13 Ag30 54.8(11) . . . .
O4 Ag12 Ag13 Ag30 -164.5(7) . . . .
Ag29 Ag12 Ag13 Ag30 147(2) . . . .
Ag14 Ag12 Ag13 Ag30 5.1(3) . . . .
Ag26 Ag12 Ag13 Ag30 176.5(5) . . . .
Ag10 Ag12 Ag13 Ag30 178.9(4) . . . .
C14 Ag12 Ag13 Ag15 -52.1(6) . . . .
O46 Ag12 Ag13 Ag15 120.0(6) . . . .
O4 Ag12 Ag13 Ag15 -99.4(10) . . . .
Ag29 Ag12 Ag13 Ag15 -147.6(19) . . . .
Ag14 Ag12 Ag13 Ag15 70.3(7) . . . .
Ag30 Ag12 Ag13 Ag15 65.2(6) . . . .
Ag26 Ag12 Ag13 Ag15 -118.3(3) . . . .
Ag10 Ag12 Ag13 Ag15 -115.9(3) . . . .
C82 O48 Ag14 O45 -118(2) . . . .
Ag30 O48 Ag14 O45 62(3) . . . .
C82 O48 Ag14 O16 151(2) . . . .
Ag30 O48 Ag14 O16 -29(2) . . . .
C82 O48 Ag14 Ag12 -43(2) . . . .
Ag30 O48 Ag14 Ag12 137(3) . . . .
C82 O48 Ag14 Ag29 -2.2(19) . . . .
Ag30 O48 Ag14 Ag29 177(3) . . . .
C82 O48 Ag14 Ag15 56(2) . . . .
Ag30 O48 Ag14 Ag15 -124(3) . . . .
C80 O45 Ag14 O48 136.4(19) . . . .
Ag30 O45 Ag14 O48 -141.3(18) . . . .
C80 O45 Ag14 O16 -122.0(19) . . . .
Ag30 O45 Ag14 O16 -39.7(16) . . . .
C80 O45 Ag14 Ag12 8.2(18) . . . .
Ag30 O45 Ag14 Ag12 90.5(18) . . . .
C80 O45 Ag14 Ag29 52(2) . . . .
Ag30 O45 Ag14 Ag29 134.3(19) . . . .
C80 O45 Ag14 Ag15 -38(2) . . . .
Ag30 O45 Ag14 Ag15 44.8(18) . . . .
S22 O16 Ag14 O48 33.9(15) . . . .
Ag30 O16 Ag14 O48 152(2) . . . .
Ag31 O16 Ag14 O48 -131.9(9) . . . .
Ag16 O16 Ag14 O48 -137.4(10) . . . .
S22 O16 Ag14 O45 -57.3(13) . . . .
Ag30 O16 Ag14 O45 60.5(19) . . . .
Ag31 O16 Ag14 O45 137.0(9) . . . .
Ag16 O16 Ag14 O45 131.4(10) . . . .
S22 O16 Ag14 Ag12 -131.8(10) . . . .
Ag30 O16 Ag14 Ag12 -14.0(18) . . . .
Ag31 O16 Ag14 Ag12 62.4(11) . . . .
Ag16 O16 Ag14 Ag12 56.9(12) . . . .
S22 O16 Ag14 Ag29 134.6(10) . . . .
Ag30 O16 Ag14 Ag29 -108(2) . . . .
Ag31 O16 Ag14 Ag29 -31.1(18) . . . .
Ag16 O16 Ag14 Ag29 -36.7(19) . . . .
S22 O16 Ag14 Ag15 166.7(13) . . . .
Ag30 O16 Ag14 Ag15 -75.6(19) . . . .
Ag31 O16 Ag14 Ag15 0.9(8) . . . .
Ag16 O16 Ag14 Ag15 -4.7(9) . . . .
C14 Ag12 Ag14 O48 95.6(7) . . . .
O46 Ag12 Ag14 O48 -86.3(8) . . . .
O4 Ag12 Ag14 O48 -150.5(9) . . . .
Ag29 Ag12 Ag14 O48 50.5(7) . . . .
Ag13 Ag12 Ag14 O48 56.5(10) . . . .
Ag30 Ag12 Ag14 O48 -152.6(17) . . . .
Ag26 Ag12 Ag14 O48 40.8(8) . . . .
Ag10 Ag12 Ag14 O48 43.7(7) . . . .
C14 Ag12 Ag14 O45 177.1(6) . . . .
O46 Ag12 Ag14 O45 -4.8(7) . . . .
O4 Ag12 Ag14 O45 -69.0(9) . . . .
Ag29 Ag12 Ag14 O45 131.9(6) . . . .
Ag13 Ag12 Ag14 O45 137.9(9) . . . .
Ag30 Ag12 Ag14 O45 -71.1(15) . . . .
Ag26 Ag12 Ag14 O45 122.3(6) . . . .
Ag10 Ag12 Ag14 O45 125.2(6) . . . .
C14 Ag12 Ag14 O16 -102.1(6) . . . .
O46 Ag12 Ag14 O16 75.9(7) . . . .
O4 Ag12 Ag14 O16 11.8(9) . . . .
Ag29 Ag12 Ag14 O16 -147.3(6) . . . .
Ag13 Ag12 Ag14 O16 -141.3(9) . . . .
Ag30 Ag12 Ag14 O16 9.7(13) . . . .
Ag26 Ag12 Ag14 O16 -156.9(6) . . . .
Ag10 Ag12 Ag14 O16 -154.1(6) . . . .
C14 Ag12 Ag14 Ag29 45.2(3) . . . .
O46 Ag12 Ag14 Ag29 -136.8(4) . . . .
O4 Ag12 Ag14 Ag29 159.1(7) . . . .
Ag13 Ag12 Ag14 Ag29 6.0(7) . . . .
Ag30 Ag12 Ag14 Ag29 157.0(14) . . . .
Ag26 Ag12 Ag14 Ag29 -9.6(4) . . . .
Ag10 Ag12 Ag14 Ag29 -6.8(3) . . . .
C14 Ag12 Ag14 Ag15 -34.5(2) . . . .
O46 Ag12 Ag14 Ag15 143.5(4) . . . .
O4 Ag12 Ag14 Ag15 79.4(7) . . . .
Ag29 Ag12 Ag14 Ag15 -79.70(18) . . . .
Ag13 Ag12 Ag14 Ag15 -73.7(7) . . . .
Ag30 Ag12 Ag14 Ag15 77.3(13) . . . .
Ag26 Ag12 Ag14 Ag15 -89.3(3) . . . .
Ag10 Ag12 Ag14 Ag15 -86.5(3) . . . .
C11 C12 Ag15 O43 -152.5(6) . . . .
Ag18 C12 Ag15 O43 71.3(5) . . . .
Ag17 C12 Ag15 O43 -9.0(5) . . . .
C11 C12 Ag15 C14 11.3(7) . . . .
Ag18 C12 Ag15 C14 -125.0(4) . . . .
Ag17 C12 Ag15 C14 154.8(3) . . . .
C11 C12 Ag15 O15 109.4(6) . . . .
Ag18 C12 Ag15 O15 -26.8(4) . . . .
Ag17 C12 Ag15 O15 -107.1(4) . . . .
Ag18 C12 Ag15 C11 -136.3(8) . . . .
Ag17 C12 Ag15 C11 143.5(7) . . . .
C11 C12 Ag15 C13 6.9(6) . . . .
Ag18 C12 Ag15 C13 -129.3(4) . . . .
Ag17 C12 Ag15 C13 150.5(3) . . . .
C11 C12 Ag15 Ag31 168.3(6) . . . .
Ag18 C12 Ag15 Ag31 32.1(3) . . . .
Ag17 C12 Ag15 Ag31 -48.2(3) . . . .
C11 C12 Ag15 Ag30 141.0(5) . . . .
Ag18 C12 Ag15 Ag30 4.8(7) . . . .
Ag17 C12 Ag15 Ag30 -75.5(5) . . . .
C11 C12 Ag15 Ag14 146.7(5) . . . .
Ag18 C12 Ag15 Ag14 10.4(8) . . . .
Ag17 C12 Ag15 Ag14 -69.8(6) . . . .
C11 C12 Ag15 Ag16 164.6(6) . . . .
Ag18 C12 Ag15 Ag16 28.4(4) . . . .
Ag17 C12 Ag15 Ag16 -51.9(3) . . . .
C11 C12 Ag15 Ag17 -143.5(7) . . . .
Ag18 C12 Ag15 Ag17 80.2(4) . . . .
C11 C12 Ag15 Ag13 -32.4(16) . . . .
Ag18 C12 Ag15 Ag13 -168.7(13) . . . .
Ag17 C12 Ag15 Ag13 111.1(14) . . . .
C78 O43 Ag15 C12 110.3(11) . . . .
Ag31 O43 Ag15 C12 -57.0(6) . . . .
Ag16 O43 Ag15 C12 -57.2(5) . . . .
C78 O43 Ag15 C14 -53.3(14) . . . .
Ag31 O43 Ag15 C14 139.4(4) . . . .
Ag16 O43 Ag15 C14 139.2(3) . . . .
C78 O43 Ag15 O15 -155.0(12) . . . .
Ag31 O43 Ag15 O15 37.7(6) . . . .
Ag16 O43 Ag15 O15 37.5(6) . . . .
C78 O43 Ag15 C11 93.6(12) . . . .
Ag31 O43 Ag15 C11 -73.7(6) . . . .
Ag16 O43 Ag15 C11 -73.9(6) . . . .
C78 O43 Ag15 C13 -26.5(19) . . . .
Ag31 O43 Ag15 C13 166.1(5) . . . .
Ag16 O43 Ag15 C13 165.9(6) . . . .
C78 O43 Ag15 Ag31 167.3(16) . . . .
Ag16 O43 Ag15 Ag31 -0.3(3) . . . .
C78 O43 Ag15 Ag30 -105.8(13) . . . .
Ag31 O43 Ag15 Ag30 86.9(7) . . . .
Ag16 O43 Ag15 Ag30 86.6(6) . . . .
C78 O43 Ag15 Ag14 -96.3(12) . . . .
Ag31 O43 Ag15 Ag14 96.4(5) . . . .
Ag16 O43 Ag15 Ag14 96.2(5) . . . .
C78 O43 Ag15 Ag16 167.6(15) . . . .
Ag31 O43 Ag15 Ag16 0.3(3) . . . .
C78 O43 Ag15 Ag17 103.8(12) . . . .
Ag31 O43 Ag15 Ag17 -63.5(4) . . . .
Ag16 O43 Ag15 Ag17 -63.8(3) . . . .
C78 O43 Ag15 Ag13 -51.3(12) . . . .
Ag31 O43 Ag15 Ag13 141.4(5) . . . .
Ag16 O43 Ag15 Ag13 141.1(5) . . . .
C13 C14 Ag15 C12 -9.0(7) . . . .
Ag13 C14 Ag15 C12 -157.5(4) . . . .
Ag29 C14 Ag15 C12 -158.5(4) . . . .
Ag12 C14 Ag15 C12 119.7(4) . . . .
C13 C14 Ag15 O43 151.5(7) . . . .
Ag13 C14 Ag15 O43 3.0(7) . . . .
Ag29 C14 Ag15 O43 2.0(7) . . . .
Ag12 C14 Ag15 O43 -79.8(6) . . . .
C13 C14 Ag15 O15 -105.8(6) . . . .
Ag13 C14 Ag15 O15 105.7(4) . . . .
Ag29 C14 Ag15 O15 104.7(4) . . . .
Ag12 C14 Ag15 O15 22.9(4) . . . .
C13 C14 Ag15 C11 -3.6(6) . . . .
Ag13 C14 Ag15 C11 -152.1(3) . . . .
Ag29 C14 Ag15 C11 -153.1(4) . . . .
Ag12 C14 Ag15 C11 125.1(3) . . . .
Ag13 C14 Ag15 C13 -148.5(7) . . . .
Ag29 C14 Ag15 C13 -149.5(8) . . . .
Ag12 C14 Ag15 C13 128.7(7) . . . .
C13 C14 Ag15 Ag31 -142.3(5) . . . .
Ag13 C14 Ag15 Ag31 69.2(6) . . . .
Ag29 C14 Ag15 Ag31 68.2(6) . . . .
Ag12 C14 Ag15 Ag31 -13.5(6) . . . .
C13 C14 Ag15 Ag30 -162.3(6) . . . .
Ag13 C14 Ag15 Ag30 49.2(4) . . . .
Ag29 C14 Ag15 Ag30 48.2(4) . . . .
Ag12 C14 Ag15 Ag30 -33.5(4) . . . .
C13 C14 Ag15 Ag14 -169.7(6) . . . .
Ag13 C14 Ag15 Ag14 41.8(3) . . . .
Ag29 C14 Ag15 Ag14 40.8(3) . . . .
Ag12 C14 Ag15 Ag14 -40.9(3) . . . .
C13 C14 Ag15 Ag16 -134.4(7) . . . .
Ag13 C14 Ag15 Ag16 77.1(8) . . . .
Ag29 C14 Ag15 Ag16 76.1(8) . . . .
Ag12 C14 Ag15 Ag16 -5.6(8) . . . .
C13 C14 Ag15 Ag17 38.4(9) . . . .
Ag13 C14 Ag15 Ag17 -110.1(5) . . . .
Ag29 C14 Ag15 Ag17 -111.1(5) . . . .
Ag12 C14 Ag15 Ag17 167.2(2) . . . .
C13 C14 Ag15 Ag13 148.5(7) . . . .
Ag29 C14 Ag15 Ag13 -1.0(4) . . . .
Ag12 C14 Ag15 Ag13 -82.8(4) . . . .
S21 O15 Ag15 C12 -98.6(14) . . . .
S20 O15 Ag15 C12 -25.8(12) . . . .
S21 O15 Ag15 O43 155.1(14) . . . .
S20 O15 Ag15 O43 -132.1(12) . . . .
S21 O15 Ag15 C14 27.5(14) . . . .
S20 O15 Ag15 C14 100.2(11) . . . .
S21 O15 Ag15 C11 -71.4(14) . . . .
S20 O15 Ag15 C11 1.4(12) . . . .
S21 O15 Ag15 C13 -0.8(14) . . . .
S20 O15 Ag15 C13 72.0(12) . . . .
S21 O15 Ag15 Ag31 -173.6(15) . . . .
S20 O15 Ag15 Ag31 -100.8(12) . . . .
S21 O15 Ag15 Ag30 102.2(15) . . . .
S20 O15 Ag15 Ag30 175.0(13) . . . .
S21 O15 Ag15 Ag14 99.0(14) . . . .
S20 O15 Ag15 Ag14 171.7(12) . . . .
S21 O15 Ag15 Ag16 -170.2(16) . . . .
S20 O15 Ag15 Ag16 -97.5(12) . . . .
S21 O15 Ag15 Ag17 -139.2(13) . . . .
S20 O15 Ag15 Ag17 -66.5(11) . . . .
S21 O15 Ag15 Ag13 68.1(15) . . . .
S20 O15 Ag15 Ag13 140.8(12) . . . .
C3 C11 Ag15 C12 -179.9(9) . . . .
C12 C11 Ag15 O43 35.6(8) . . . .
C3 C11 Ag15 O43 -144.3(6) . . . .
C12 C11 Ag15 C14 -170.7(6) . . . .
C3 C11 Ag15 C14 9.3(6) . . . .
C12 C11 Ag15 O15 -73.9(6) . . . .
C3 C11 Ag15 O15 106.1(6) . . . .
C12 C11 Ag15 C13 -172.6(6) . . . .
C3 C11 Ag15 C13 7.5(5) . . . .
C12 C11 Ag15 Ag31 -11.9(6) . . . .
C3 C11 Ag15 Ag31 168.2(5) . . . .
C12 C11 Ag15 Ag30 -89.1(12) . . . .
C3 C11 Ag15 Ag30 91.0(12) . . . .
C12 C11 Ag15 Ag14 -109.2(9) . . . .
C3 C11 Ag15 Ag14 70.9(10) . . . .
C12 C11 Ag15 Ag16 -15.3(6) . . . .
C3 C11 Ag15 Ag16 164.7(6) . . . .
C12 C11 Ag15 Ag17 25.6(5) . . . .
C3 C11 Ag15 Ag17 -154.3(6) . . . .
C12 C11 Ag15 Ag13 164.7(7) . . . .
C3 C11 Ag15 Ag13 -15.2(8) . . . .
C14 C13 Ag15 C12 172.6(6) . . . .
C4 C13 Ag15 C12 -10.9(6) . . . .
C14 C13 Ag15 O43 -48.9(12) . . . .
C4 C13 Ag15 O43 127.6(10) . . . .
C4 C13 Ag15 C14 176.5(10) . . . .
C14 C13 Ag15 O15 78.5(6) . . . .
C4 C13 Ag15 O15 -105.0(6) . . . .
C14 C13 Ag15 C11 176.1(6) . . . .
C4 C13 Ag15 C11 -7.4(5) . . . .
C14 C13 Ag15 Ag31 98.1(7) . . . .
C4 C13 Ag15 Ag31 -85.4(8) . . . .
C14 C13 Ag15 Ag30 18.3(7) . . . .
C4 C13 Ag15 Ag30 -165.2(6) . . . .
C14 C13 Ag15 Ag14 10.3(6) . . . .
C4 C13 Ag15 Ag14 -173.2(5) . . . .
C14 C13 Ag15 Ag16 101.7(8) . . . .
C4 C13 Ag15 Ag16 -81.8(8) . . . .
C14 C13 Ag15 Ag17 -161.4(5) . . . .
C4 C13 Ag15 Ag17 15.1(7) . . . .
C14 C13 Ag15 Ag13 -21.9(6) . . . .
C4 C13 Ag15 Ag13 154.6(7) . . . .
O48 Ag14 Ag15 C12 122.9(9) . . . .
O45 Ag14 Ag15 C12 -65.5(8) . . . .
O16 Ag14 Ag15 C12 21.2(8) . . . .
Ag12 Ag14 Ag15 C12 -112.9(5) . . . .
Ag29 Ag14 Ag15 C12 -173.5(5) . . . .
O48 Ag14 Ag15 O43 52.0(8) . . . .
O45 Ag14 Ag15 O43 -136.3(8) . . . .
O16 Ag14 Ag15 O43 -49.6(6) . . . .
Ag12 Ag14 Ag15 O43 176.2(4) . . . .
Ag29 Ag14 Ag15 O43 115.6(4) . . . .
O48 Ag14 Ag15 C14 -93.4(7) . . . .
O45 Ag14 Ag15 C14 78.3(7) . . . .
O16 Ag14 Ag15 C14 164.9(6) . . . .
Ag12 Ag14 Ag15 C14 30.8(2) . . . .
Ag29 Ag14 Ag15 C14 -29.8(3) . . . .
O48 Ag14 Ag15 O15 164.2(8) . . . .
O45 Ag14 Ag15 O15 -24.1(7) . . . .
O16 Ag14 Ag15 O15 62.5(7) . . . .
Ag12 Ag14 Ag15 O15 -71.6(3) . . . .
Ag29 Ag14 Ag15 O15 -132.2(4) . . . .
O48 Ag14 Ag15 C11 -157.6(10) . . . .
O45 Ag14 Ag15 C11 14.0(11) . . . .
O16 Ag14 Ag15 C11 100.7(9) . . . .
Ag12 Ag14 Ag15 C11 -33.4(8) . . . .
Ag29 Ag14 Ag15 C11 -94.0(9) . . . .
O48 Ag14 Ag15 C13 -98.5(7) . . . .
O45 Ag14 Ag15 C13 73.2(7) . . . .
O16 Ag14 Ag15 C13 159.9(6) . . . .
Ag12 Ag14 Ag15 C13 25.7(2) . . . .
Ag29 Ag14 Ag15 C13 -34.9(3) . . . .
O48 Ag14 Ag15 Ag31 101.0(7) . . . .
O45 Ag14 Ag15 Ag31 -87.3(7) . . . .
O16 Ag14 Ag15 Ag31 -0.7(6) . . . .
Ag12 Ag14 Ag15 Ag31 -134.8(2) . . . .
Ag29 Ag14 Ag15 Ag31 164.6(3) . . . .
O48 Ag14 Ag15 Ag30 145.2(19) . . . .
O45 Ag14 Ag15 Ag30 -43.1(19) . . . .
O16 Ag14 Ag15 Ag30 43.6(17) . . . .
Ag12 Ag14 Ag15 Ag30 -90.6(18) . . . .
Ag29 Ag14 Ag15 Ag30 -151.2(18) . . . .
O48 Ag14 Ag15 Ag16 105.0(8) . . . .
O45 Ag14 Ag15 Ag16 -83.3(7) . . . .
O16 Ag14 Ag15 Ag16 3.3(6) . . . .
Ag12 Ag14 Ag15 Ag16 -130.8(3) . . . .
Ag29 Ag14 Ag15 Ag16 168.6(4) . . . .
O48 Ag14 Ag15 Ag17 74.0(7) . . . .
O45 Ag14 Ag15 Ag17 -114.3(7) . . . .
O16 Ag14 Ag15 Ag17 -27.7(6) . . . .
Ag12 Ag14 Ag15 Ag17 -161.78(5) . . . .
Ag29 Ag14 Ag15 Ag17 137.6(2) . . . .
O48 Ag14 Ag15 Ag13 -57.6(9) . . . .
O45 Ag14 Ag15 Ag13 114.1(9) . . . .
O16 Ag14 Ag15 Ag13 -159.3(9) . . . .
Ag12 Ag14 Ag15 Ag13 66.6(6) . . . .
Ag29 Ag14 Ag15 Ag13 6.0(5) . . . .
C14 Ag13 Ag15 C12 59.0(14) . . . .
O47 Ag13 Ag15 C12 -133.7(10) . . . .
O2 Ag13 Ag15 C12 -5(3) . . . .
Ag12 Ag13 Ag15 C12 110.9(11) . . . .
Ag30 Ag13 Ag15 C12 175.4(11) . . . .
C14 Ag13 Ag15 O43 -177.6(5) . . . .
O47 Ag13 Ag15 O43 -10.3(9) . . . .
O2 Ag13 Ag15 O43 118.8(14) . . . .
Ag12 Ag13 Ag15 O43 -125.7(5) . . . .
Ag30 Ag13 Ag15 O43 -61.2(5) . . . .
O47 Ag13 Ag15 C14 167.2(10) . . . .
O2 Ag13 Ag15 C14 -63.7(13) . . . .
Ag12 Ag13 Ag15 C14 51.9(5) . . . .
Ag30 Ag13 Ag15 C14 116.4(5) . . . .
C14 Ag13 Ag15 O15 -81.4(4) . . . .
O47 Ag13 Ag15 O15 85.8(9) . . . .
O2 Ag13 Ag15 O15 -145.1(12) . . . .
Ag12 Ag13 Ag15 O15 -29.5(5) . . . .
Ag30 Ag13 Ag15 O15 35.0(5) . . . .
C14 Ag13 Ag15 C11 38.9(6) . . . .
O47 Ag13 Ag15 C11 -153.9(6) . . . .
O2 Ag13 Ag15 C11 -24.8(17) . . . .
Ag12 Ag13 Ag15 C11 90.7(3) . . . .
Ag30 Ag13 Ag15 C11 155.3(3) . . . .
C14 Ag13 Ag15 C13 15.9(4) . . . .
O47 Ag13 Ag15 C13 -176.9(9) . . . .
O2 Ag13 Ag15 C13 -47.8(13) . . . .
Ag12 Ag13 Ag15 C13 67.7(4) . . . .
Ag30 Ag13 Ag15 C13 132.3(5) . . . .
C14 Ag13 Ag15 Ag31 -144.9(4) . . . .
O47 Ag13 Ag15 Ag31 22.3(10) . . . .
O2 Ag13 Ag15 Ag31 151.4(11) . . . .
Ag12 Ag13 Ag15 Ag31 -93.1(6) . . . .
Ag30 Ag13 Ag15 Ag31 -28.5(6) . . . .
C14 Ag13 Ag15 Ag30 -116.4(5) . . . .
O47 Ag13 Ag15 Ag30 50.8(6) . . . .
O2 Ag13 Ag15 Ag30 179.9(16) . . . .
Ag12 Ag13 Ag15 Ag30 -64.5(2) . . . .
C14 Ag13 Ag15 Ag14 -120.4(6) . . . .
O47 Ag13 Ag15 Ag14 46.9(6) . . . .
O2 Ag13 Ag15 Ag14 176.0(17) . . . .
Ag12 Ag13 Ag15 Ag14 -68.5(2) . . . .
Ag30 Ag13 Ag15 Ag14 -4.0(3) . . . .
C14 Ag13 Ag15 Ag16 -141.0(5) . . . .
O47 Ag13 Ag15 Ag16 26.2(10) . . . .
O2 Ag13 Ag15 Ag16 155.3(11) . . . .
Ag12 Ag13 Ag15 Ag16 -89.2(6) . . . .
Ag30 Ag13 Ag15 Ag16 -24.6(6) . . . .
C14 Ag13 Ag15 Ag17 144.6(5) . . . .
O47 Ag13 Ag15 Ag17 -48.2(7) . . . .
O2 Ag13 Ag15 Ag17 80.9(16) . . . .
Ag12 Ag13 Ag15 Ag17 -163.56(9) . . . .
Ag30 Ag13 Ag15 Ag17 -99.0(3) . . . .
C74 O40 Ag16 O42 -91.8(14) . . . .
Ag31 O40 Ag16 O42 101(10) . . . .
C74 O40 Ag16 O16 163.4(14) . . . .
Ag31 O40 Ag16 O16 -4(10) . . . .
C74 O40 Ag16 O43 168.4(16) . . . .
Ag31 O40 Ag16 O43 1(9) . . . .
C74 O40 Ag16 Ag18 16.9(13) . . . .
Ag31 O40 Ag16 Ag18 -150(10) . . . .
C74 O40 Ag16 Ag17 -14.9(17) . . . .
Ag31 O40 Ag16 Ag17 178(100) . . . .
C74 O40 Ag16 Ag15 76.5(16) . . . .
Ag31 O40 Ag16 Ag15 -91(10) . . . .
C76 O42 Ag16 O40 146.0(12) . . . .
Ag31 O42 Ag16 O40 -163(2) . . . .
C76 O42 Ag16 O16 -115.6(13) . . . .
Ag31 O42 Ag16 O16 -65(2) . . . .
C76 O42 Ag16 O43 -53.2(13) . . . .
Ag31 O42 Ag16 O43 -2.2(19) . . . .
C76 O42 Ag16 Ag18 61.5(15) . . . .
Ag31 O42 Ag16 Ag18 112(2) . . . .
C76 O42 Ag16 Ag17 15.2(13) . . . .
Ag31 O42 Ag16 Ag17 66.2(19) . . . .
C76 O42 Ag16 Ag15 -23.8(16) . . . .
Ag31 O42 Ag16 Ag15 27.2(17) . . . .
S22 O16 Ag16 O40 60.0(18) . . . .
Ag30 O16 Ag16 O40 -121.1(10) . . . .
Ag31 O16 Ag16 O40 179(3) . . . .
Ag14 O16 Ag16 O40 -130.3(9) . . . .
S22 O16 Ag16 O42 -39(2) . . . .
Ag30 O16 Ag16 O42 139.6(10) . . . .
Ag31 O16 Ag16 O42 80(3) . . . .
Ag14 O16 Ag16 O42 130.5(9) . . . .
S22 O16 Ag16 O43 -118.1(18) . . . .
Ag30 O16 Ag16 O43 60.7(10) . . . .
Ag31 O16 Ag16 O43 1(3) . . . .
Ag14 O16 Ag16 O43 51.6(8) . . . .
S22 O16 Ag16 Ag18 145.8(15) . . . .
Ag30 O16 Ag16 Ag18 -35(2) . . . .
Ag31 O16 Ag16 Ag18 -95(3) . . . .
Ag14 O16 Ag16 Ag18 -44(2) . . . .
S22 O16 Ag16 Ag17 -121.7(15) . . . .
Ag30 O16 Ag16 Ag17 57.2(13) . . . .
Ag31 O16 Ag16 Ag17 -3(2) . . . .
Ag14 O16 Ag16 Ag17 48.0(12) . . . .
S22 O16 Ag16 Ag15 -165.1(17) . . . .
Ag30 O16 Ag16 Ag15 13.8(10) . . . .
Ag31 O16 Ag16 Ag15 -46(3) . . . .
Ag14 O16 Ag16 Ag15 4.6(9) . . . .
C78 O43 Ag16 O40 153(5) . . . .
Ag31 O43 Ag16 O40 -170(100) . . . .
Ag15 O43 Ag16 O40 -110.0(18) . . . .
C78 O43 Ag16 O42 52(5) . . . .
Ag31 O43 Ag16 O42 89(74) . . . .
Ag15 O43 Ag16 O42 148.3(5) . . . .
C78 O43 Ag16 O16 159(5) . . . .
Ag31 O43 Ag16 O16 -164(100) . . . .
Ag15 O43 Ag16 O16 -104.6(6) . . . .
C78 O43 Ag16 Ag18 -58(5) . . . .
Ag31 O43 Ag16 Ag18 -21(74) . . . .
Ag15 O43 Ag16 Ag18 38.7(6) . . . .
C78 O43 Ag16 Ag17 -24(5) . . . .
Ag31 O43 Ag16 Ag17 13(74) . . . .
Ag15 O43 Ag16 Ag17 72.6(4) . . . .
C78 O43 Ag16 Ag15 -97(5) . . . .
Ag31 O43 Ag16 Ag15 -60(74) . . . .
C12 Ag15 Ag16 O40 -82.6(9) . . . .
O43 Ag15 Ag16 O40 153.8(11) . . . .
C14 Ag15 Ag16 O40 54.2(12) . . . .
O15 Ag15 Ag16 O40 19.7(8) . . . .
C11 Ag15 Ag16 O40 -75.2(8) . . . .
C13 Ag15 Ag16 O40 -7.6(12) . . . .
Ag31 Ag15 Ag16 O40 156(3) . . . .
Ag30 Ag15 Ag16 O40 83.3(8) . . . .
Ag14 Ag15 Ag16 O40 89.1(8) . . . .
Ag17 Ag15 Ag16 O40 -122.4(9) . . . .
Ag13 Ag15 Ag16 O40 104.7(10) . . . .
C12 Ag15 Ag16 O42 82.9(7) . . . .
O43 Ag15 Ag16 O42 -40.7(9) . . . .
C14 Ag15 Ag16 O42 -140.2(5) . . . .
O15 Ag15 Ag16 O42 -174.7(9) . . . .
C11 Ag15 Ag16 O42 90.3(7) . . . .
C13 Ag15 Ag16 O42 158.0(6) . . . .
Ag31 Ag15 Ag16 O42 -38(3) . . . .
Ag30 Ag15 Ag16 O42 -111.2(8) . . . .
Ag14 Ag15 Ag16 O42 -105.4(7) . . . .
Ag17 Ag15 Ag16 O42 43.1(5) . . . .
Ag13 Ag15 Ag16 O42 -89.7(7) . . . .
C12 Ag15 Ag16 O16 -175.0(7) . . . .
O43 Ag15 Ag16 O16 61.5(9) . . . .
C14 Ag15 Ag16 O16 -38.1(10) . . . .
O15 Ag15 Ag16 O16 -72.6(7) . . . .
C11 Ag15 Ag16 O16 -167.5(6) . . . .
C13 Ag15 Ag16 O16 -99.9(9) . . . .
Ag31 Ag15 Ag16 O16 64(3) . . . .
Ag30 Ag15 Ag16 O16 -9.1(6) . . . .
Ag14 Ag15 Ag16 O16 -3.3(6) . . . .
Ag17 Ag15 Ag16 O16 145.3(8) . . . .
Ag13 Ag15 Ag16 O16 12.4(8) . . . .
C12 Ag15 Ag16 O43 123.6(7) . . . .
C14 Ag15 Ag16 O43 -99.6(9) . . . .
O15 Ag15 Ag16 O43 -134.1(7) . . . .
C11 Ag15 Ag16 O43 131.0(6) . . . .
C13 Ag15 Ag16 O43 -161.4(8) . . . .
Ag31 Ag15 Ag16 O43 3(3) . . . .
Ag30 Ag15 Ag16 O43 -70.5(7) . . . .
Ag14 Ag15 Ag16 O43 -64.7(6) . . . .
Ag17 Ag15 Ag16 O43 83.8(7) . . . .
Ag13 Ag15 Ag16 O43 -49.1(8) . . . .
C12 Ag15 Ag16 Ag18 -20.3(2) . . . .
O43 Ag15 Ag16 Ag18 -143.9(7) . . . .
C14 Ag15 Ag16 Ag18 116.5(5) . . . .
O15 Ag15 Ag16 Ag18 82.0(4) . . . .
C11 Ag15 Ag16 Ag18 -12.9(3) . . . .
C13 Ag15 Ag16 Ag18 54.7(6) . . . .
Ag31 Ag15 Ag16 Ag18 -141(3) . . . .
Ag30 Ag15 Ag16 Ag18 145.6(4) . . . .
Ag14 Ag15 Ag16 Ag18 151.4(3) . . . .
Ag17 Ag15 Ag16 Ag18 -60.08(12) . . . .
Ag13 Ag15 Ag16 Ag18 167.0(4) . . . .
C12 Ag15 Ag16 Ag17 39.8(3) . . . .
O43 Ag15 Ag16 Ag17 -83.8(7) . . . .
C14 Ag15 Ag16 Ag17 176.6(5) . . . .
O15 Ag15 Ag16 Ag17 142.1(5) . . . .
C11 Ag15 Ag16 Ag17 47.2(3) . . . .
C13 Ag15 Ag16 Ag17 114.8(5) . . . .
Ag31 Ag15 Ag16 Ag17 -81(3) . . . .
Ag30 Ag15 Ag16 Ag17 -154.3(4) . . . .
Ag14 Ag15 Ag16 Ag17 -148.5(3) . . . .
Ag13 Ag15 Ag16 Ag17 -132.9(4) . . . .
C11 C12 Ag17 O41 159.8(18) . . . .
Ag18 C12 Ag17 O41 -22(2) . . . .
Ag15 C12 Ag17 O41 87(2) . . . .
C11 C12 Ag17 O12 -47.5(12) . . . .
Ag18 C12 Ag17 O12 130.7(3) . . . .
Ag15 C12 Ag17 O12 -120.6(3) . . . .
C11 C12 Ag17 Ag18 -178.1(13) . . . .
Ag15 C12 Ag17 Ag18 108.8(3) . . . .
C11 C12 Ag17 Ag31 123.7(11) . . . .
Ag18 C12 Ag17 Ag31 -58.2(2) . . . .
Ag15 C12 Ag17 Ag31 50.6(3) . . . .
C11 C12 Ag17 Ag16 129.2(12) . . . .
Ag18 C12 Ag17 Ag16 -52.7(5) . . . .
Ag15 C12 Ag17 Ag16 56.1(5) . . . .
C11 C12 Ag17 Ag15 73.1(11) . . . .
Ag18 C12 Ag17 Ag15 -108.8(3) . . . .
C76 O41 Ag17 C12 -31(3) . . . .
C76 O41 Ag17 O12 176.5(9) . . . .
C76 O41 Ag17 Ag18 -50.4(10) . . . .
C76 O41 Ag17 Ag31 5.4(9) . . . .
C76 O41 Ag17 Ag16 -0.2(10) . . . .
C76 O41 Ag17 Ag15 47.9(10) . . . .
S16 O12 Ag17 C12 162.0(6) . . . .
Ag19 O12 Ag17 C12 -46.3(3) . . . .
S16 O12 Ag17 O41 -22.3(6) . . . .
Ag19 O12 Ag17 O41 129.4(3) . . . .
S16 O12 Ag17 Ag18 -154.7(5) . . . .
Ag19 O12 Ag17 Ag18 -3.1(3) . . . .
S16 O12 Ag17 Ag31 64.4(17) . . . .
Ag19 O12 Ag17 Ag31 -144.0(13) . . . .
S16 O12 Ag17 Ag16 64(4) . . . .
Ag19 O12 Ag17 Ag16 -144(4) . . . .
S16 O12 Ag17 Ag15 116.0(5) . . . .
Ag19 O12 Ag17 Ag15 -92.3(2) . . . .
O40 Ag16 Ag17 C12 82.8(7) . . . .
O42 Ag16 Ag17 C12 169.8(6) . . . .
O16 Ag16 Ag17 C12 -94.9(6) . . . .
O43 Ag16 Ag17 C12 -98.4(5) . . . .
Ag18 Ag16 Ag17 C12 44.3(3) . . . .
Ag15 Ag16 Ag17 C12 -44.9(3) . . . .
O40 Ag16 Ag17 O41 -92.4(7) . . . .
O42 Ag16 Ag17 O41 -5.4(5) . . . .
O16 Ag16 Ag17 O41 89.8(6) . . . .
O43 Ag16 Ag17 O41 86.4(5) . . . .
Ag18 Ag16 Ag17 O41 -130.9(3) . . . .
Ag15 Ag16 Ag17 O41 139.9(3) . . . .
O40 Ag16 Ag17 O12 -179(100) . . . .
O42 Ag16 Ag17 O12 -92(4) . . . .
O16 Ag16 Ag17 O12 3(4) . . . .
O43 Ag16 Ag17 O12 0(4) . . . .
Ag18 Ag16 Ag17 O12 142(4) . . . .
Ag15 Ag16 Ag17 O12 53(4) . . . .
O40 Ag16 Ag17 Ag18 38.5(6) . . . .
O42 Ag16 Ag17 Ag18 125.5(6) . . . .
O16 Ag16 Ag17 Ag18 -139.2(6) . . . .
O43 Ag16 Ag17 Ag18 -142.7(4) . . . .
Ag15 Ag16 Ag17 Ag18 -89.20(11) . . . .
O40 Ag16 Ag17 Ag31 -179(100) . . . .
O42 Ag16 Ag17 Ag31 -92(3) . . . .
O16 Ag16 Ag17 Ag31 3(3) . . . .
O43 Ag16 Ag17 Ag31 -1(3) . . . .
Ag18 Ag16 Ag17 Ag31 142(3) . . . .
Ag15 Ag16 Ag17 Ag31 53(3) . . . .
O40 Ag16 Ag17 Ag15 127.7(7) . . . .
O42 Ag16 Ag17 Ag15 -145.3(7) . . . .
O16 Ag16 Ag17 Ag15 -50.0(6) . . . .
O43 Ag16 Ag17 Ag15 -53.5(4) . . . .
Ag18 Ag16 Ag17 Ag15 89.20(11) . . . .
O43 Ag15 Ag17 C12 170.5(5) . . . .
C14 Ag15 Ag17 C12 -64.6(6) . . . .
O15 Ag15 Ag17 C12 78.8(4) . . . .
C11 Ag15 Ag17 C12 -18.0(4) . . . .
C13 Ag15 Ag17 C12 -41.0(4) . . . .
Ag31 Ag15 Ag17 C12 115.9(4) . . . .
Ag30 Ag15 Ag17 C12 139.4(5) . . . .
Ag14 Ag15 Ag17 C12 148.8(4) . . . .
Ag16 Ag15 Ag17 C12 110.7(5) . . . .
Ag13 Ag15 Ag17 C12 -147.0(6) . . . .
C12 Ag15 Ag17 O41 -167.7(4) . . . .
O43 Ag15 Ag17 O41 2.7(5) . . . .
C14 Ag15 Ag17 O41 127.7(6) . . . .
O15 Ag15 Ag17 O41 -89.0(4) . . . .
C11 Ag15 Ag17 O41 174.3(3) . . . .
C13 Ag15 Ag17 O41 151.3(4) . . . .
Ag31 Ag15 Ag17 O41 -51.8(3) . . . .
Ag30 Ag15 Ag17 O41 -28.3(5) . . . .
Ag14 Ag15 Ag17 O41 -18.9(3) . . . .
Ag16 Ag15 Ag17 O41 -57.0(5) . . . .
Ag13 Ag15 Ag17 O41 45.3(5) . . . .
C12 Ag15 Ag17 O12 72.3(4) . . . .
O43 Ag15 Ag17 O12 -117.3(4) . . . .
C14 Ag15 Ag17 O12 7.7(6) . . . .
O15 Ag15 Ag17 O12 151.0(3) . . . .
C11 Ag15 Ag17 O12 54.3(3) . . . .
C13 Ag15 Ag17 O12 31.3(3) . . . .
Ag31 Ag15 Ag17 O12 -171.8(2) . . . .
Ag30 Ag15 Ag17 O12 -148.4(4) . . . .
Ag14 Ag15 Ag17 O12 -138.9(2) . . . .
Ag16 Ag15 Ag17 O12 -177.0(4) . . . .
Ag13 Ag15 Ag17 O12 -74.8(5) . . . .
C12 Ag15 Ag17 Ag18 -47.8(3) . . . .
O43 Ag15 Ag17 Ag18 122.7(4) . . . .
C14 Ag15 Ag17 Ag18 -112.3(5) . . . .
O15 Ag15 Ag17 Ag18 31.0(3) . . . .
C11 Ag15 Ag17 Ag18 -65.8(2) . . . .
C13 Ag15 Ag17 Ag18 -88.7(2) . . . .
Ag31 Ag15 Ag17 Ag18 68.13(17) . . . .
Ag30 Ag15 Ag17 Ag18 91.6(4) . . . .
Ag14 Ag15 Ag17 Ag18 101.07(17) . . . .
Ag16 Ag15 Ag17 Ag18 63.0(4) . . . .
Ag13 Ag15 Ag17 Ag18 165.2(5) . . . .
C12 Ag15 Ag17 Ag31 -115.9(4) . . . .
O43 Ag15 Ag17 Ag31 54.5(4) . . . .
C14 Ag15 Ag17 Ag31 179.5(6) . . . .
O15 Ag15 Ag17 Ag31 -37.1(3) . . . .
C11 Ag15 Ag17 Ag31 -133.9(3) . . . .
C13 Ag15 Ag17 Ag31 -156.9(3) . . . .
Ag30 Ag15 Ag17 Ag31 23.5(4) . . . .
Ag14 Ag15 Ag17 Ag31 32.9(2) . . . .
Ag16 Ag15 Ag17 Ag31 -5.2(4) . . . .
Ag13 Ag15 Ag17 Ag31 97.1(5) . . . .
C12 Ag15 Ag17 Ag16 -110.7(5) . . . .
O43 Ag15 Ag17 Ag16 59.7(5) . . . .
C14 Ag15 Ag17 Ag16 -175.3(7) . . . .
O15 Ag15 Ag17 Ag16 -32.0(5) . . . .
C11 Ag15 Ag17 Ag16 -128.7(4) . . . .
C13 Ag15 Ag17 Ag16 -151.7(5) . . . .
Ag31 Ag15 Ag17 Ag16 5.2(4) . . . .
Ag30 Ag15 Ag17 Ag16 28.7(5) . . . .
Ag14 Ag15 Ag17 Ag16 38.1(4) . . . .
Ag13 Ag15 Ag17 Ag16 102.3(6) . . . .
C11 C12 Ag18 O39 -113.0(18) . . . .
Ag17 C12 Ag18 O39 68.7(18) . . . .
Ag15 C12 Ag18 O39 -17.8(19) . . . .
C11 C12 Ag18 O14 23.2(10) . . . .
Ag17 C12 Ag18 O14 -155.1(2) . . . .
Ag15 C12 Ag18 O14 118.5(3) . . . .
C11 C12 Ag18 Ag17 178.3(12) . . . .
Ag15 C12 Ag18 Ag17 -86.5(3) . . . .
C11 C12 Ag18 Ag16 -126.4(10) . . . .
Ag17 C12 Ag18 Ag16 55.3(2) . . . .
Ag15 C12 Ag18 Ag16 -31.2(3) . . . .
C11 C12 Ag18 Ag31 -127.1(10) . . . .
Ag17 C12 Ag18 Ag31 54.6(2) . . . .
Ag15 C12 Ag18 Ag31 -31.9(3) . . . .
C74 O39 Ag18 C12 4(3) . . . .
C74 O39 Ag18 O14 -133.0(11) . . . .
C74 O39 Ag18 Ag17 64.3(12) . . . .
C74 O39 Ag18 Ag16 17.8(11) . . . .
C74 O39 Ag18 Ag31 18.2(11) . . . .
S19 O14 Ag18 C12 -154.5(5) . . . .
Ag20 O14 Ag18 C12 58.7(3) . . . .
S19 O14 Ag18 O39 17.0(5) . . . .
Ag20 O14 Ag18 O39 -129.8(3) . . . .
S19 O14 Ag18 Ag17 172.7(2) . . . .
Ag20 O14 Ag18 Ag17 25.9(4) . . . .
S19 O14 Ag18 Ag16 -48.2(10) . . . .
Ag20 O14 Ag18 Ag16 165.0(7) . . . .
S19 O14 Ag18 Ag31 -57.9(7) . . . .
Ag20 O14 Ag18 Ag31 155.3(3) . . . .
O41 Ag17 Ag18 C12 175.9(4) . . . .
O12 Ag17 Ag18 C12 -64.3(4) . . . .
Ag31 Ag17 Ag18 C12 109.5(3) . . . .
Ag16 Ag17 Ag18 C12 113.3(4) . . . .
Ag15 Ag17 Ag18 C12 47.3(3) . . . .
C12 Ag17 Ag18 O39 -166.0(5) . . . .
O41 Ag17 Ag18 O39 9.8(4) . . . .
O12 Ag17 Ag18 O39 129.7(4) . . . .
Ag31 Ag17 Ag18 O39 -56.5(4) . . . .
Ag16 Ag17 Ag18 O39 -52.8(5) . . . .
Ag15 Ag17 Ag18 O39 -118.7(3) . . . .
C12 Ag17 Ag18 O14 44.1(4) . . . .
O41 Ag17 Ag18 O14 -140.1(4) . . . .
O12 Ag17 Ag18 O14 -20.2(4) . . . .
Ag31 Ag17 Ag18 O14 153.5(3) . . . .
Ag16 Ag17 Ag18 O14 157.3(4) . . . .
Ag15 Ag17 Ag18 O14 91.4(3) . . . .
C12 Ag17 Ag18 Ag16 -113.3(4) . . . .
O41 Ag17 Ag18 Ag16 62.6(4) . . . .
O12 Ag17 Ag18 Ag16 -177.5(4) . . . .
Ag31 Ag17 Ag18 Ag16 -3.8(4) . . . .
Ag15 Ag17 Ag18 Ag16 -65.9(3) . . . .
C12 Ag17 Ag18 Ag31 -109.5(3) . . . .
O41 Ag17 Ag18 Ag31 66.4(3) . . . .
O12 Ag17 Ag18 Ag31 -173.8(3) . . . .
Ag16 Ag17 Ag18 Ag31 3.8(4) . . . .
Ag15 Ag17 Ag18 Ag31 -62.14(15) . . . .
O40 Ag16 Ag18 C12 163.6(5) . . . .
O42 Ag16 Ag18 C12 -101.1(7) . . . .
O16 Ag16 Ag18 C12 73.7(17) . . . .
O43 Ag16 Ag18 C12 -6.4(6) . . . .
Ag17 Ag16 Ag18 C12 -44.6(3) . . . .
Ag15 Ag16 Ag18 C12 22.7(3) . . . .
O40 Ag16 Ag18 O39 -13.5(5) . . . .
O42 Ag16 Ag18 O39 81.7(8) . . . .
O16 Ag16 Ag18 O39 -103.4(17) . . . .
O43 Ag16 Ag18 O39 176.5(6) . . . .
Ag17 Ag16 Ag18 O39 138.3(3) . . . .
Ag15 Ag16 Ag18 O39 -154.4(3) . . . .
O40 Ag16 Ag18 O14 54.0(9) . . . .
O42 Ag16 Ag18 O14 149.3(4) . . . .
O16 Ag16 Ag18 O14 -36(2) . . . .
O43 Ag16 Ag18 O14 -116.0(8) . . . .
Ag17 Ag16 Ag18 O14 -154.2(6) . . . .
Ag15 Ag16 Ag18 O14 -86.9(8) . . . .
O40 Ag16 Ag18 Ag17 -151.8(5) . . . .
O42 Ag16 Ag18 Ag17 -56.6(6) . . . .
O16 Ag16 Ag18 Ag17 118.3(18) . . . .
O43 Ag16 Ag18 Ag17 38.2(5) . . . .
Ag15 Ag16 Ag18 Ag17 67.3(3) . . . .
O40 Ag16 Ag18 Ag31 171(3) . . . .
O42 Ag16 Ag18 Ag31 -94(3) . . . .
O16 Ag16 Ag18 Ag31 81(4) . . . .
O43 Ag16 Ag18 Ag31 1(3) . . . .
Ag17 Ag16 Ag18 Ag31 -37(3) . . . .
Ag15 Ag16 Ag18 Ag31 30(3) . . . .
C9 C10 Ag19 O12 2.2(10) . . . .
Ag21 C10 Ag19 O12 169.0(3) . . . .
Ag20 C10 Ag19 O12 -113.0(4) . . . .
Ag32 C10 Ag19 O12 93.4(13) . . . .
Ag22 C10 Ag19 O12 102.4(6) . . . .
C9 C10 Ag19 O38 -132.0(7) . . . .
Ag21 C10 Ag19 O38 34.8(4) . . . .
Ag20 C10 Ag19 O38 112.9(4) . . . .
Ag32 C10 Ag19 O38 -40.7(13) . . . .
Ag22 C10 Ag19 O38 -31.8(7) . . . .
C9 C10 Ag19 O13 113.0(7) . . . .
Ag21 C10 Ag19 O13 -80.2(3) . . . .
Ag20 C10 Ag19 O13 -2.2(3) . . . .
Ag32 C10 Ag19 O13 -155.8(12) . . . .
Ag22 C10 Ag19 O13 -146.8(6) . . . .
C9 C10 Ag19 Ag21 -166.8(9) . . . .
Ag20 C10 Ag19 Ag21 78.1(3) . . . .
Ag32 C10 Ag19 Ag21 -75.6(12) . . . .
Ag22 C10 Ag19 Ag21 -66.6(5) . . . .
C9 C10 Ag19 Ag20 115.1(8) . . . .
Ag21 C10 Ag19 Ag20 -78.1(3) . . . .
Ag32 C10 Ag19 Ag20 -153.6(13) . . . .
Ag22 C10 Ag19 Ag20 -144.6(7) . . . .
S16 O12 Ag19 C10 -126.6(5) . . . .
Ag17 O12 Ag19 C10 77.6(5) . . . .
S16 O12 Ag19 O38 15.9(5) . . . .
Ag17 O12 Ag19 O38 -139.8(3) . . . .
S16 O12 Ag19 O13 122.7(5) . . . .
Ag17 O12 Ag19 O13 -33.1(3) . . . .
S16 O12 Ag19 Ag21 5.9(14) . . . .
Ag17 O12 Ag19 Ag21 -149.9(8) . . . .
S16 O12 Ag19 Ag20 167.4(3) . . . .
Ag17 O12 Ag19 Ag20 11.7(4) . . . .
C72 O38 Ag19 C10 -25.6(11) . . . .
C72 O38 Ag19 O12 -177.7(10) . . . .
C72 O38 Ag19 O13 84.6(10) . . . .
C72 O38 Ag19 Ag21 0.3(10) . . . .
C72 O38 Ag19 Ag20 26.8(11) . . . .
S18 O13 Ag19 C10 115.1(7) . . . .
S17 O13 Ag19 C10 162.9(12) . . . .
S18 O13 Ag19 O12 -103.0(7) . . . .
S17 O13 Ag19 O12 -55.1(12) . . . .
S18 O13 Ag19 O38 -11.6(8) . . . .
S17 O13 Ag19 O38 36.2(12) . . . .
S18 O13 Ag19 Ag21 67.0(7) . . . .
S17 O13 Ag19 Ag21 114.8(12) . . . .
S18 O13 Ag19 Ag20 113.3(8) . . . .
S17 O13 Ag19 Ag20 161.1(12) . . . .
C9 C10 Ag20 O14 -23.9(9) . . . .
Ag21 C10 Ag20 O14 167.7(3) . . . .
Ag19 C10 Ag20 O14 89.5(4) . . . .
Ag32 C10 Ag20 O14 -115.1(6) . . . .
Ag22 C10 Ag20 O14 -115.2(4) . . . .
C9 C10 Ag20 O35 152.5(7) . . . .
Ag21 C10 Ag20 O35 -15.9(6) . . . .
Ag19 C10 Ag20 O35 -94.1(5) . . . .
Ag32 C10 Ag20 O35 61.3(8) . . . .
Ag22 C10 Ag20 O35 61.2(6) . . . .
C9 C10 Ag20 Ag21 168.5(9) . . . .
Ag19 C10 Ag20 Ag21 -78.2(3) . . . .
Ag32 C10 Ag20 Ag21 77.3(5) . . . .
Ag22 C10 Ag20 Ag21 77.1(4) . . . .
C9 C10 Ag20 Ag19 -113.4(8) . . . .
Ag21 C10 Ag20 Ag19 78.2(3) . . . .
Ag32 C10 Ag20 Ag19 155.4(7) . . . .
Ag22 C10 Ag20 Ag19 155.3(5) . . . .
S19 O14 Ag20 C10 154.0(5) . . . .
Ag18 O14 Ag20 C10 -63.2(5) . . . .
S19 O14 Ag20 O35 -23.2(7) . . . .
Ag18 O14 Ag20 O35 119.6(4) . . . .
S19 O14 Ag20 Ag21 -106.0(11) . . . .
Ag18 O14 Ag20 Ag21 36.8(13) . . . .
S19 O14 Ag20 Ag19 -153.9(5) . . . .
Ag18 O14 Ag20 Ag19 -11.1(3) . . . .
C70 O35 Ag20 C10 41.6(14) . . . .
C70 O35 Ag20 O14 -141.1(11) . . . .
C70 O35 Ag20 Ag21 29.4(11) . . . .
C70 O35 Ag20 Ag19 -11.1(13) . . . .
O12 Ag19 Ag20 C10 118.5(4) . . . .
O38 Ag19 Ag20 C10 -98.6(4) . . . .
O13 Ag19 Ag20 C10 177.4(4) . . . .
Ag21 Ag19 Ag20 C10 -65.9(3) . . . .
C10 Ag19 Ag20 O14 -122.8(4) . . . .
O12 Ag19 Ag20 O14 -4.2(4) . . . .
O38 Ag19 Ag20 O14 138.6(4) . . . .
O13 Ag19 Ag20 O14 54.6(3) . . . .
Ag21 Ag19 Ag20 O14 171.4(2) . . . .
C10 Ag19 Ag20 O35 117.7(5) . . . .
O12 Ag19 Ag20 O35 -123.7(4) . . . .
O38 Ag19 Ag20 O35 19.1(5) . . . .
O13 Ag19 Ag20 O35 -64.9(4) . . . .
Ag21 Ag19 Ag20 O35 51.9(3) . . . .
C10 Ag19 Ag20 Ag21 65.9(3) . . . .
O12 Ag19 Ag20 Ag21 -175.6(3) . . . .
O38 Ag19 Ag20 Ag21 -32.8(3) . . . .
O13 Ag19 Ag20 Ag21 -116.8(2) . . . .
C9 C10 Ag21 O37 86(3) . . . .
Ag20 C10 Ag21 O37 -137.0(3) . . . .
Ag19 C10 Ag21 O37 -41.1(5) . . . .
Ag32 C10 Ag21 O37 93.3(15) . . . .
Ag22 C10 Ag21 O37 102.9(4) . . . .
C9 C10 Ag21 O36 -149(3) . . . .
Ag20 C10 Ag21 O36 -12.1(5) . . . .
Ag19 C10 Ag21 O36 83.9(4) . . . .
Ag32 C10 Ag21 O36 -141.7(15) . . . .
Ag22 C10 Ag21 O36 -132.1(3) . . . .
C9 C10 Ag21 O34 -53(3) . . . .
Ag20 C10 Ag21 O34 84.2(3) . . . .
Ag19 C10 Ag21 O34 -179.9(3) . . . .
Ag32 C10 Ag21 O34 -45.5(15) . . . .
Ag22 C10 Ag21 O34 -35.9(4) . . . .
C9 C10 Ag21 Ag20 -137(3) . . . .
Ag19 C10 Ag21 Ag20 96.0(3) . . . .
Ag32 C10 Ag21 Ag20 -129.7(15) . . . .
Ag22 C10 Ag21 Ag20 -120.1(4) . . . .
C9 C10 Ag21 Ag19 127(3) . . . .
Ag20 C10 Ag21 Ag19 -96.0(3) . . . .
Ag32 C10 Ag21 Ag19 134.4(15) . . . .
Ag22 C10 Ag21 Ag19 144.0(4) . . . .
C9 C10 Ag21 Ag22 -17(3) . . . .
Ag20 C10 Ag21 Ag22 120.1(4) . . . .
Ag19 C10 Ag21 Ag22 -144.0(4) . . . .
Ag32 C10 Ag21 Ag22 -9.6(14) . . . .
C9 C10 Ag21 Ag32 -7(3) . . . .
Ag20 C10 Ag21 Ag32 129.7(15) . . . .
Ag19 C10 Ag21 Ag32 -134.4(15) . . . .
Ag22 C10 Ag21 Ag32 9.6(14) . . . .
C72 O37 Ag21 C10 35.4(10) . . . .
C72 O37 Ag21 O36 -105.8(9) . . . .
C72 O37 Ag21 O34 176.4(8) . . . .
C72 O37 Ag21 Ag20 -40.6(11) . . . .
C72 O37 Ag21 Ag19 4.1(8) . . . .
C72 O37 Ag21 Ag22 99.0(9) . . . .
C72 O37 Ag21 Ag32 92.7(12) . . . .
C70 O36 Ag21 C10 38.9(12) . . . .
C70 O36 Ag21 O37 178.8(11) . . . .
C70 O36 Ag21 O34 -73.5(10) . . . .
C70 O36 Ag21 Ag20 29.3(10) . . . .
C70 O36 Ag21 Ag19 95.0(10) . . . .
C70 O36 Ag21 Ag22 -38.1(12) . . . .
C70 O36 Ag21 Ag32 -37.4(13) . . . .
C68 O34 Ag21 C10 -18.2(11) . . . .
C68 O34 Ag21 O37 -165.6(10) . . . .
C68 O34 Ag21 O36 111.2(10) . . . .
C68 O34 Ag21 Ag20 34.0(10) . . . .
C68 O34 Ag21 Ag19 -18.7(17) . . . .
C68 O34 Ag21 Ag22 -47.3(10) . . . .
C68 O34 Ag21 Ag32 -51.9(12) . . . .
O14 Ag20 Ag21 C10 -108.2(12) . . . .
O35 Ag20 Ag21 C10 167.7(5) . . . .
Ag19 Ag20 Ag21 C10 -55.7(3) . . . .
C10 Ag20 Ag21 O37 103.4(5) . . . .
O14 Ag20 Ag21 O37 -4.8(12) . . . .
O35 Ag20 Ag21 O37 -88.9(5) . . . .
Ag19 Ag20 Ag21 O37 47.7(3) . . . .
C10 Ag20 Ag21 O36 170.6(4) . . . .
O14 Ag20 Ag21 O36 62.4(11) . . . .
O35 Ag20 Ag21 O36 -21.6(4) . . . .
Ag19 Ag20 Ag21 O36 114.9(2) . . . .
C10 Ag20 Ag21 O34 -112.4(4) . . . .
O14 Ag20 Ag21 O34 139.3(11) . . . .
O35 Ag20 Ag21 O34 55.3(4) . . . .
Ag19 Ag20 Ag21 O34 -168.1(2) . . . .
C10 Ag20 Ag21 Ag19 55.7(3) . . . .
O14 Ag20 Ag21 Ag19 -52.5(11) . . . .
O35 Ag20 Ag21 Ag19 -136.6(3) . . . .
C10 Ag20 Ag21 Ag22 -42.9(3) . . . .
O14 Ag20 Ag21 Ag22 -151.1(11) . . . .
O35 Ag20 Ag21 Ag22 124.8(3) . . . .
Ag19 Ag20 Ag21 Ag22 -98.59(5) . . . .
C10 Ag20 Ag21 Ag32 -35.7(11) . . . .
O14 Ag20 Ag21 Ag32 -143.9(15) . . . .
O35 Ag20 Ag21 Ag32 132.0(11) . . . .
Ag19 Ag20 Ag21 Ag32 -91.4(10) . . . .
O12 Ag19 Ag21 C10 -140.3(11) . . . .
O38 Ag19 Ag21 C10 -150.5(4) . . . .
O13 Ag19 Ag21 C10 102.0(4) . . . .
Ag20 Ag19 Ag21 C10 55.2(3) . . . .
C10 Ag19 Ag21 O37 148.9(4) . . . .
O12 Ag19 Ag21 O37 8.6(10) . . . .
O38 Ag19 Ag21 O37 -1.7(3) . . . .
O13 Ag19 Ag21 O37 -109.1(3) . . . .
Ag20 Ag19 Ag21 O37 -155.9(2) . . . .
C10 Ag19 Ag21 O36 -126.3(4) . . . .
O12 Ag19 Ag21 O36 93.4(10) . . . .
O38 Ag19 Ag21 O36 83.1(3) . . . .
O13 Ag19 Ag21 O36 -24.3(3) . . . .
Ag20 Ag19 Ag21 O36 -71.1(2) . . . .
C10 Ag19 Ag21 O34 0.5(9) . . . .
O12 Ag19 Ag21 O34 -139.8(13) . . . .
O38 Ag19 Ag21 O34 -150.0(9) . . . .
O13 Ag19 Ag21 O34 102.5(9) . . . .
Ag20 Ag19 Ag21 O34 55.7(9) . . . .
C10 Ag19 Ag21 Ag20 -55.2(3) . . . .
O12 Ag19 Ag21 Ag20 164.5(10) . . . .
O38 Ag19 Ag21 Ag20 154.2(3) . . . .
O13 Ag19 Ag21 Ag20 46.78(17) . . . .
C10 Ag19 Ag21 Ag22 27.7(3) . . . .
O12 Ag19 Ag21 Ag22 -112.7(10) . . . .
O38 Ag19 Ag21 Ag22 -122.9(3) . . . .
O13 Ag19 Ag21 Ag22 129.65(18) . . . .
Ag20 Ag19 Ag21 Ag22 82.86(8) . . . .
C10 Ag19 Ag21 Ag32 32.8(8) . . . .
O12 Ag19 Ag21 Ag32 -107.5(13) . . . .
O38 Ag19 Ag21 Ag32 -117.8(8) . . . .
O13 Ag19 Ag21 Ag32 134.8(8) . . . .
Ag20 Ag19 Ag21 Ag32 88.0(7) . . . .
C68 O33 Ag22 O11 64.9(9) . . . .
C68 O33 Ag22 C10 -66.9(9) . . . .
C68 O33 Ag22 C9 -93.3(9) . . . .
C68 O33 Ag22 C7 -173.2(8) . . . .
C68 O33 Ag22 C8 157.0(9) . . . .
C68 O33 Ag22 Ag21 -27.7(9) . . . .
C68 O33 Ag22 Ag1 116.9(9) . . . .
S15 O11 Ag22 O33 -18.4(6) . . . .
Ag32 O11 Ag22 O33 -172(2) . . . .
Ag1 O11 Ag22 O33 98.2(3) . . . .
S15 O11 Ag22 C10 91.6(6) . . . .
Ag32 O11 Ag22 C10 -62(2) . . . .
Ag1 O11 Ag22 C10 -151.8(3) . . . .
S15 O11 Ag22 C9 127.3(6) . . . .
Ag32 O11 Ag22 C9 -27(2) . . . .
Ag1 O11 Ag22 C9 -116.1(5) . . . .
S15 O11 Ag22 C7 -149.1(5) . . . .
Ag32 O11 Ag22 C7 57(2) . . . .
Ag1 O11 Ag22 C7 -32.5(3) . . . .
S15 O11 Ag22 C8 -133.1(6) . . . .
Ag32 O11 Ag22 C8 73(2) . . . .
Ag1 O11 Ag22 C8 -16.5(3) . . . .
S15 O11 Ag22 Ag21 62.9(5) . . . .
Ag32 O11 Ag22 Ag21 -91(2) . . . .
Ag1 O11 Ag22 Ag21 179.51(17) . . . .
S15 O11 Ag22 Ag1 -116.6(6) . . . .
Ag32 O11 Ag22 Ag1 89(2) . . . .
C9 C10 Ag22 O33 -121.2(6) . . . .
Ag21 C10 Ag22 O33 63.3(4) . . . .
Ag20 C10 Ag22 O33 -10.9(5) . . . .
Ag19 C10 Ag22 O33 128.2(6) . . . .
Ag32 C10 Ag22 O33 170(2) . . . .
C9 C10 Ag22 O11 132.2(6) . . . .
Ag21 C10 Ag22 O11 -43.3(5) . . . .
Ag20 C10 Ag22 O11 -117.5(4) . . . .
Ag19 C10 Ag22 O11 21.7(8) . . . .
Ag32 C10 Ag22 O11 63(2) . . . .
Ag21 C10 Ag22 C9 -175.5(8) . . . .
Ag20 C10 Ag22 C9 110.3(8) . . . .
Ag19 C10 Ag22 C9 -110.5(9) . . . .
Ag32 C10 Ag22 C9 -69(2) . . . .
C9 C10 Ag22 C7 6.1(6) . . . .
Ag21 C10 Ag22 C7 -169.4(3) . . . .
Ag20 C10 Ag22 C7 116.4(4) . . . .
Ag19 C10 Ag22 C7 -104.4(6) . . . .
Ag32 C10 Ag22 C7 -63(2) . . . .
C9 C10 Ag22 C8 9.7(8) . . . .
Ag21 C10 Ag22 C8 -165.8(3) . . . .
Ag20 C10 Ag22 C8 120.0(4) . . . .
Ag19 C10 Ag22 C8 -100.8(6) . . . .
Ag32 C10 Ag22 C8 -59.4(19) . . . .
C9 C10 Ag22 Ag21 175.5(8) . . . .
Ag20 C10 Ag22 Ag21 -74.2(3) . . . .
Ag19 C10 Ag22 Ag21 65.0(5) . . . .
Ag32 C10 Ag22 Ag21 106(2) . . . .
C9 C10 Ag22 Ag1 48.8(10) . . . .
Ag21 C10 Ag22 Ag1 -126.8(6) . . . .
Ag20 C10 Ag22 Ag1 159.1(4) . . . .
Ag19 C10 Ag22 Ag1 -61.8(10) . . . .
Ag32 C10 Ag22 Ag1 -20.3(17) . . . .
C10 C9 Ag22 O33 67.5(7) . . . .
C2 C9 Ag22 O33 -110.4(6) . . . .
Ag32 C9 Ag22 O33 170(2) . . . .
C10 C9 Ag22 O11 -74.2(8) . . . .
C2 C9 Ag22 O11 108.0(7) . . . .
Ag32 C9 Ag22 O11 28(2) . . . .
C2 C9 Ag22 C10 -177.9(10) . . . .
Ag32 C9 Ag22 C10 102(2) . . . .
C10 C9 Ag22 C7 -173.4(7) . . . .
C2 C9 Ag22 C7 8.7(6) . . . .
Ag32 C9 Ag22 C7 -71(2) . . . .
C10 C9 Ag22 C8 -171.9(6) . . . .
C2 C9 Ag22 C8 10.2(6) . . . .
Ag32 C9 Ag22 C8 -69(2) . . . .
C10 C9 Ag22 Ag21 -3.3(6) . . . .
C2 C9 Ag22 Ag21 178.8(6) . . . .
Ag32 C9 Ag22 Ag21 99(2) . . . .
C10 C9 Ag22 Ag1 -156.7(6) . . . .
C2 C9 Ag22 Ag1 25.4(8) . . . .
Ag32 C9 Ag22 Ag1 -54(2) . . . .
C8 C7 Ag22 O33 -76.9(7) . . . .
C1 C7 Ag22 O33 95.9(6) . . . .
Ag32 C7 Ag22 O33 -178(3) . . . .
Ag2 C7 Ag22 O33 -143.3(5) . . . .
Ag23 C7 Ag22 O33 -138.1(5) . . . .
C8 C7 Ag22 O11 36.5(6) . . . .
C1 C7 Ag22 O11 -150.7(5) . . . .
Ag32 C7 Ag22 O11 -65(2) . . . .
Ag2 C7 Ag22 O11 -29.9(5) . . . .
Ag23 C7 Ag22 O11 -24.7(5) . . . .
C8 C7 Ag22 C10 173.6(6) . . . .
C1 C7 Ag22 C10 -13.6(6) . . . .
Ag32 C7 Ag22 C10 73(2) . . . .
Ag2 C7 Ag22 C10 107.2(4) . . . .
Ag23 C7 Ag22 C10 112.4(4) . . . .
C8 C7 Ag22 C9 176.7(6) . . . .
C1 C7 Ag22 C9 -10.5(5) . . . .
Ag32 C7 Ag22 C9 76(2) . . . .
Ag2 C7 Ag22 C9 110.3(4) . . . .
Ag23 C7 Ag22 C9 115.5(4) . . . .
C1 C7 Ag22 C8 172.8(9) . . . .
Ag32 C7 Ag22 C8 -101(2) . . . .
Ag2 C7 Ag22 C8 -66.4(6) . . . .
Ag23 C7 Ag22 C8 -61.2(6) . . . .
C8 C7 Ag22 Ag21 162.2(5) . . . .
C1 C7 Ag22 Ag21 -25.0(7) . . . .
Ag32 C7 Ag22 Ag21 61(2) . . . .
Ag2 C7 Ag22 Ag21 95.8(4) . . . .
Ag23 C7 Ag22 Ag21 101.0(5) . . . .
C8 C7 Ag22 Ag1 9.4(5) . . . .
C1 C7 Ag22 Ag1 -177.7(6) . . . .
Ag32 C7 Ag22 Ag1 -92(2) . . . .
Ag2 C7 Ag22 Ag1 -56.9(3) . . . .
Ag23 C7 Ag22 Ag1 -51.8(4) . . . .
C7 C8 Ag22 O33 118.1(6) . . . .
Ag1 C8 Ag22 O33 -75.3(4) . . . .
Ag24 C8 Ag22 O33 7.6(5) . . . .
Ag2 C8 Ag22 O33 -159.0(4) . . . .
Ag4 C8 Ag22 O33 -39.0(16) . . . .
Ag3 C8 Ag22 O33 8.5(4) . . . .
Ag23 C8 Ag22 O33 -155.6(5) . . . .
Ag32 C8 Ag22 O33 -173(2) . . . .
C7 C8 Ag22 O11 -146.8(6) . . . .
Ag1 C8 Ag22 O11 19.9(3) . . . .
Ag24 C8 Ag22 O11 102.7(4) . . . .
Ag2 C8 Ag22 O11 -63.9(4) . . . .
Ag4 C8 Ag22 O11 56.2(15) . . . .
Ag3 C8 Ag22 O11 103.7(3) . . . .
Ag23 C8 Ag22 O11 -60.5(5) . . . .
Ag32 C8 Ag22 O11 -78(2) . . . .
C7 C8 Ag22 C10 -7.7(7) . . . .
Ag1 C8 Ag22 C10 159.0(3) . . . .
Ag24 C8 Ag22 C10 -118.2(4) . . . .
Ag2 C8 Ag22 C10 75.2(5) . . . .
Ag4 C8 Ag22 C10 -164.7(14) . . . .
Ag3 C8 Ag22 C10 -117.2(4) . . . .
Ag23 C8 Ag22 C10 78.6(6) . . . .
Ag32 C8 Ag22 C10 61(2) . . . .
C7 C8 Ag22 C9 -3.1(6) . . . .
Ag1 C8 Ag22 C9 163.6(3) . . . .
Ag24 C8 Ag22 C9 -113.6(4) . . . .
Ag2 C8 Ag22 C9 79.8(4) . . . .
Ag4 C8 Ag22 C9 -160.1(15) . . . .
Ag3 C8 Ag22 C9 -112.6(3) . . . .
Ag23 C8 Ag22 C9 83.2(5) . . . .
Ag32 C8 Ag22 C9 66(2) . . . .
Ag1 C8 Ag22 C7 166.6(7) . . . .
Ag24 C8 Ag22 C7 -110.5(7) . . . .
Ag2 C8 Ag22 C7 82.9(6) . . . .
Ag4 C8 Ag22 C7 -157.1(19) . . . .
Ag3 C8 Ag22 C7 -109.6(6) . . . .
Ag23 C8 Ag22 C7 86.3(7) . . . .
Ag32 C8 Ag22 C7 69(2) . . . .
C7 C8 Ag22 Ag21 -45.2(12) . . . .
Ag1 C8 Ag22 Ag21 121.4(8) . . . .
Ag24 C8 Ag22 Ag21 -155.7(8) . . . .
Ag2 C8 Ag22 Ag21 37.7(10) . . . .
Ag4 C8 Ag22 Ag21 157.7(10) . . . .
Ag3 C8 Ag22 Ag21 -154.7(7) . . . .
Ag23 C8 Ag22 Ag21 41.1(11) . . . .
Ag32 C8 Ag22 Ag21 23.6(18) . . . .
C7 C8 Ag22 Ag1 -166.6(7) . . . .
Ag24 C8 Ag22 Ag1 82.8(4) . . . .
Ag2 C8 Ag22 Ag1 -83.8(4) . . . .
Ag4 C8 Ag22 Ag1 36.3(13) . . . .
Ag3 C8 Ag22 Ag1 83.8(3) . . . .
Ag23 C8 Ag22 Ag1 -80.3(5) . . . .
Ag32 C8 Ag22 Ag1 -98(2) . . . .
C10 Ag21 Ag22 O33 -118.0(4) . . . .
O37 Ag21 Ag22 O33 125.7(3) . . . .
O36 Ag21 Ag22 O33 -9.6(4) . . . .
O34 Ag21 Ag22 O33 27.5(3) . . . .
Ag20 Ag21 Ag22 O33 -75.2(3) . . . .
Ag19 Ag21 Ag22 O33 -145.7(3) . . . .
Ag32 Ag21 Ag22 O33 173(2) . . . .
C10 Ag21 Ag22 O11 147.8(4) . . . .
O37 Ag21 Ag22 O11 31.5(3) . . . .
O36 Ag21 Ag22 O11 -103.9(4) . . . .
O34 Ag21 Ag22 O11 -66.8(3) . . . .
Ag20 Ag21 Ag22 O11 -169.5(2) . . . .
Ag19 Ag21 Ag22 O11 120.0(2) . . . .
Ag32 Ag21 Ag22 O11 79(2) . . . .
O37 Ag21 Ag22 C10 -116.3(4) . . . .
O36 Ag21 Ag22 C10 108.3(5) . . . .
O34 Ag21 Ag22 C10 145.4(4) . . . .
Ag20 Ag21 Ag22 C10 42.8(3) . . . .
Ag19 Ag21 Ag22 C10 -27.8(3) . . . .
Ag32 Ag21 Ag22 C10 -69(2) . . . .
C10 Ag21 Ag22 C9 2.2(4) . . . .
O37 Ag21 Ag22 C9 -114.1(3) . . . .
O36 Ag21 Ag22 C9 110.6(4) . . . .
O34 Ag21 Ag22 C9 147.7(3) . . . .
Ag20 Ag21 Ag22 C9 45.0(2) . . . .
Ag19 Ag21 Ag22 C9 -25.6(2) . . . .
Ag32 Ag21 Ag22 C9 -67(2) . . . .
C10 Ag21 Ag22 C7 16.3(5) . . . .
O37 Ag21 Ag22 C7 -100.0(4) . . . .
O36 Ag21 Ag22 C7 124.7(4) . . . .
O34 Ag21 Ag22 C7 161.8(4) . . . .
Ag20 Ag21 Ag22 C7 59.1(3) . . . .
Ag19 Ag21 Ag22 C7 -11.4(3) . . . .
Ag32 Ag21 Ag22 C7 -52.8(19) . . . .
C10 Ag21 Ag22 C8 46.7(9) . . . .
O37 Ag21 Ag22 C8 -69.6(9) . . . .
O36 Ag21 Ag22 C8 155.0(9) . . . .
O34 Ag21 Ag22 C8 -167.9(9) . . . .
Ag20 Ag21 Ag22 C8 89.4(9) . . . .
Ag19 Ag21 Ag22 C8 18.9(9) . . . .
Ag32 Ag21 Ag22 C8 -22.5(17) . . . .
C10 Ag21 Ag22 Ag1 148.5(4) . . . .
O37 Ag21 Ag22 Ag1 32.1(3) . . . .
O36 Ag21 Ag22 Ag1 -103.2(4) . . . .
O34 Ag21 Ag22 Ag1 -66.1(3) . . . .
Ag20 Ag21 Ag22 Ag1 -168.78(15) . . . .
Ag19 Ag21 Ag22 Ag1 120.69(14) . . . .
Ag32 Ag21 Ag22 Ag1 79(2) . . . .
C8 Ag1 Ag22 O33 117.0(4) . . . .
O30 Ag1 Ag22 O33 -15.8(4) . . . .
O32 Ag1 Ag22 O33 -125.0(3) . . . .
O11 Ag1 Ag22 O33 -88.6(4) . . . .
Ag4 Ag1 Ag22 O33 108.9(2) . . . .
Ag24 Ag1 Ag22 O33 58.3(3) . . . .
Ag23 Ag1 Ag22 O33 170.4(3) . . . .
Ag2 Ag1 Ag22 O33 172.2(4) . . . .
Ag3 Ag1 Ag22 O33 59.5(3) . . . .
Ag32 Ag1 Ag22 O33 -170(2) . . . .
C8 Ag1 Ag22 O11 -154.4(4) . . . .
O30 Ag1 Ag22 O11 72.8(4) . . . .
O32 Ag1 Ag22 O11 -36.4(4) . . . .
Ag4 Ag1 Ag22 O11 -162.4(3) . . . .
Ag24 Ag1 Ag22 O11 146.9(4) . . . .
Ag23 Ag1 Ag22 O11 -101.0(4) . . . .
Ag2 Ag1 Ag22 O11 -99.1(4) . . . .
Ag3 Ag1 Ag22 O11 148.2(3) . . . .
Ag32 Ag1 Ag22 O11 -81(2) . . . .
C8 Ag1 Ag22 C10 -53.1(7) . . . .
O30 Ag1 Ag22 C10 174.1(7) . . . .
O32 Ag1 Ag22 C10 64.9(7) . . . .
O11 Ag1 Ag22 C10 101.3(7) . . . .
Ag4 Ag1 Ag22 C10 -61.2(7) . . . .
Ag24 Ag1 Ag22 C10 -111.8(7) . . . .
Ag23 Ag1 Ag22 C10 0.3(7) . . . .
Ag2 Ag1 Ag22 C10 2.2(7) . . . .
Ag3 Ag1 Ag22 C10 -110.6(7) . . . .
Ag32 Ag1 Ag22 C10 20.0(17) . . . .
C8 Ag1 Ag22 C9 -23.3(4) . . . .
O30 Ag1 Ag22 C9 -156.1(4) . . . .
O32 Ag1 Ag22 C9 94.7(4) . . . .
O11 Ag1 Ag22 C9 131.1(4) . . . .
Ag4 Ag1 Ag22 C9 -31.4(3) . . . .
Ag24 Ag1 Ag22 C9 -82.0(4) . . . .
Ag23 Ag1 Ag22 C9 30.1(4) . . . .
Ag2 Ag1 Ag22 C9 32.0(4) . . . .
Ag3 Ag1 Ag22 C9 -80.8(4) . . . .
Ag32 Ag1 Ag22 C9 49.8(19) . . . .
C8 Ag1 Ag22 C7 -6.6(4) . . . .
O30 Ag1 Ag22 C7 -139.4(3) . . . .
O32 Ag1 Ag22 C7 111.4(3) . . . .
O11 Ag1 Ag22 C7 147.8(3) . . . .
Ag4 Ag1 Ag22 C7 -14.7(2) . . . .
Ag24 Ag1 Ag22 C7 -65.3(3) . . . .
Ag23 Ag1 Ag22 C7 46.8(3) . . . .
Ag2 Ag1 Ag22 C7 48.7(3) . . . .
Ag3 Ag1 Ag22 C7 -64.1(2) . . . .
Ag32 Ag1 Ag22 C7 66.4(19) . . . .
O30 Ag1 Ag22 C8 -132.8(4) . . . .
O32 Ag1 Ag22 C8 118.0(4) . . . .
O11 Ag1 Ag22 C8 154.4(4) . . . .
Ag4 Ag1 Ag22 C8 -8.0(3) . . . .
Ag24 Ag1 Ag22 C8 -58.7(4) . . . .
Ag23 Ag1 Ag22 C8 53.4(4) . . . .
Ag2 Ag1 Ag22 C8 55.3(4) . . . .
Ag3 Ag1 Ag22 C8 -57.5(4) . . . .
Ag32 Ag1 Ag22 C8 73(2) . . . .
C8 Ag1 Ag22 Ag21 -155.2(4) . . . .
O30 Ag1 Ag22 Ag21 71.9(3) . . . .
O32 Ag1 Ag22 Ag21 -37.2(3) . . . .
O11 Ag1 Ag22 Ag21 -0.8(3) . . . .
Ag4 Ag1 Ag22 Ag21 -163.29(13) . . . .
Ag24 Ag1 Ag22 Ag21 146.1(3) . . . .
Ag23 Ag1 Ag22 Ag21 -101.8(3) . . . .
Ag2 Ag1 Ag22 Ag21 -100.0(3) . . . .
Ag3 Ag1 Ag22 Ag21 147.3(2) . . . .
Ag32 Ag1 Ag22 Ag21 -82(2) . . . .
C66 O31 Ag23 O8 -127.4(13) . . . .
Ag2 O31 Ag23 O8 127(3) . . . .
C66 O31 Ag23 C8 31.0(17) . . . .
Ag2 O31 Ag23 C8 -74(3) . . . .
C66 O31 Ag23 O10 140.1(13) . . . .
Ag2 O31 Ag23 O10 35(3) . . . .
C66 O31 Ag23 C7 59(2) . . . .
Ag2 O31 Ag23 C7 -46(2) . . . .
C66 O31 Ag23 Ag1 20.1(13) . . . .
Ag2 O31 Ag23 Ag1 -85(3) . . . .
C66 O31 Ag23 Ag4 -23.2(15) . . . .
Ag2 O31 Ag23 Ag4 -128(3) . . . .
S12 O8 Ag23 O31 -5.4(9) . . . .
Ag6 O8 Ag23 O31 138.3(6) . . . .
Ag2 O8 Ag23 O31 -110(4) . . . .
S12 O8 Ag23 C8 -162.2(8) . . . .
Ag6 O8 Ag23 C8 -18.5(11) . . . .
Ag2 O8 Ag23 C8 93(4) . . . .
S12 O8 Ag23 O10 93.3(7) . . . .
Ag6 O8 Ag23 O10 -123.0(5) . . . .
Ag2 O8 Ag23 O10 -12(3) . . . .
S12 O8 Ag23 C7 170.7(5) . . . .
Ag6 O8 Ag23 C7 -45.6(7) . . . .
Ag2 O8 Ag23 C7 66(4) . . . .
S12 O8 Ag23 Ag1 -94.1(12) . . . .
Ag6 O8 Ag23 Ag1 49.6(14) . . . .
Ag2 O8 Ag23 Ag1 161(5) . . . .
S12 O8 Ag23 Ag4 -125.5(5) . . . .
Ag6 O8 Ag23 Ag4 18.2(6) . . . .
Ag2 O8 Ag23 Ag4 130(4) . . . .
C7 C8 Ag23 O31 144.4(9) . . . .
Ag1 C8 Ag23 O31 -15.2(8) . . . .
Ag24 C8 Ag23 O31 -45(2) . . . .
Ag2 C8 Ag23 O31 90(3) . . . .
Ag4 C8 Ag23 O31 -96.2(8) . . . .
Ag3 C8 Ag23 O31 -58.1(17) . . . .
Ag32 C8 Ag23 O31 71.9(10) . . . .
Ag22 C8 Ag23 O31 69.1(9) . . . .
C7 C8 Ag23 O8 -64.3(11) . . . .
Ag1 C8 Ag23 O8 136.1(10) . . . .
Ag24 C8 Ag23 O8 106(2) . . . .
Ag2 C8 Ag23 O8 -118(4) . . . .
Ag4 C8 Ag23 O8 55.2(10) . . . .
Ag3 C8 Ag23 O8 93.2(19) . . . .
Ag32 C8 Ag23 O8 -136.7(11) . . . .
Ag22 C8 Ag23 O8 -139.6(9) . . . .
C7 C8 Ag23 O10 36.2(7) . . . .
Ag1 C8 Ag23 O10 -123.5(5) . . . .
Ag24 C8 Ag23 O10 -153.6(19) . . . .
Ag2 C8 Ag23 O10 -18(3) . . . .
Ag4 C8 Ag23 O10 155.6(5) . . . .
Ag3 C8 Ag23 O10 -166.3(14) . . . .
Ag32 C8 Ag23 O10 -36.3(7) . . . .
Ag22 C8 Ag23 O10 -39.1(5) . . . .
Ag1 C8 Ag23 C7 -159.6(7) . . . .
Ag24 C8 Ag23 C7 170(2) . . . .
Ag2 C8 Ag23 C7 -54(3) . . . .
Ag4 C8 Ag23 C7 119.4(6) . . . .
Ag3 C8 Ag23 C7 157.5(18) . . . .
Ag32 C8 Ag23 C7 -72.5(7) . . . .
Ag22 C8 Ag23 C7 -75.3(5) . . . .
C7 C8 Ag23 Ag1 159.6(7) . . . .
Ag24 C8 Ag23 Ag1 -30.2(19) . . . .
Ag2 C8 Ag23 Ag1 105(3) . . . .
Ag4 C8 Ag23 Ag1 -81.0(3) . . . .
Ag3 C8 Ag23 Ag1 -42.9(14) . . . .
Ag32 C8 Ag23 Ag1 87.1(6) . . . .
Ag22 C8 Ag23 Ag1 84.3(3) . . . .
C7 C8 Ag23 Ag4 -119.4(6) . . . .
Ag1 C8 Ag23 Ag4 81.0(3) . . . .
Ag24 C8 Ag23 Ag4 50.8(19) . . . .
Ag2 C8 Ag23 Ag4 -174(3) . . . .
Ag3 C8 Ag23 Ag4 38.1(14) . . . .
Ag32 C8 Ag23 Ag4 168.1(6) . . . .
Ag22 C8 Ag23 Ag4 165.3(4) . . . .
S14 O10 Ag23 O31 0.1(11) . . . .
Ag2 O10 Ag23 O31 -98(5) . . . .
S14 O10 Ag23 O8 -99.3(10) . . . .
Ag2 O10 Ag23 O8 163(6) . . . .
S14 O10 Ag23 C8 128.9(9) . . . .
Ag2 O10 Ag23 C8 31(5) . . . .
S14 O10 Ag23 C7 144.9(10) . . . .
Ag2 O10 Ag23 C7 47(5) . . . .
S14 O10 Ag23 Ag1 85.3(11) . . . .
Ag2 O10 Ag23 Ag1 -13(5) . . . .
S14 O10 Ag23 Ag4 156.7(7) . . . .
Ag2 O10 Ag23 Ag4 59(5) . . . .
C8 C7 Ag23 O31 -55.9(14) . . . .
C1 C7 Ag23 O31 138.0(13) . . . .
Ag32 C7 Ag23 O31 22.4(16) . . . .
Ag2 C7 Ag23 O31 58(3) . . . .
Ag22 C7 Ag23 O31 16.6(13) . . . .
C8 C7 Ag23 O8 130.9(8) . . . .
C1 C7 Ag23 O8 -35.2(9) . . . .
Ag32 C7 Ag23 O8 -150.8(11) . . . .
Ag2 C7 Ag23 O8 -115(4) . . . .
Ag22 C7 Ag23 O8 -156.7(6) . . . .
C1 C7 Ag23 C8 -166.1(10) . . . .
Ag32 C7 Ag23 C8 78.3(11) . . . .
Ag2 C7 Ag23 C8 114(4) . . . .
Ag22 C7 Ag23 C8 72.4(5) . . . .
C8 C7 Ag23 O10 -143.6(7) . . . .
C1 C7 Ag23 O10 50.3(7) . . . .
Ag32 C7 Ag23 O10 -65.3(10) . . . .
Ag2 C7 Ag23 O10 -30(4) . . . .
Ag22 C7 Ag23 O10 -71.2(4) . . . .
C8 C7 Ag23 Ag1 -15.2(5) . . . .
C1 C7 Ag23 Ag1 178.8(6) . . . .
Ag32 C7 Ag23 Ag1 63.1(10) . . . .
Ag2 C7 Ag23 Ag1 99(4) . . . .
Ag22 C7 Ag23 Ag1 57.3(2) . . . .
C8 C7 Ag23 Ag4 44.8(5) . . . .
C1 C7 Ag23 Ag4 -121.2(6) . . . .
Ag32 C7 Ag23 Ag4 123.1(10) . . . .
Ag2 C7 Ag23 Ag4 159(4) . . . .
Ag22 C7 Ag23 Ag4 117.3(3) . . . .
C8 Ag1 Ag23 O31 167.6(7) . . . .
O30 Ag1 Ag23 O31 -45.9(12) . . . .
O32 Ag1 Ag23 O31 -14.9(5) . . . .
O11 Ag1 Ag23 O31 69.6(5) . . . .
Ag4 Ag1 Ag23 O31 -132.6(6) . . . .
Ag24 Ag1 Ag23 O31 175.0(6) . . . .
Ag2 Ag1 Ag23 O31 102(3) . . . .
Ag3 Ag1 Ag23 O31 178.5(5) . . . .
Ag32 Ag1 Ag23 O31 112.2(7) . . . .
Ag22 Ag1 Ag23 O31 114.9(5) . . . .
C8 Ag1 Ag23 O8 -98.6(12) . . . .
O30 Ag1 Ag23 O8 47.9(19) . . . .
O32 Ag1 Ag23 O8 78.9(13) . . . .
O11 Ag1 Ag23 O8 163.4(13) . . . .
Ag4 Ag1 Ag23 O8 -38.8(11) . . . .
Ag24 Ag1 Ag23 O8 -91.2(13) . . . .
Ag2 Ag1 Ag23 O8 -164(4) . . . .
Ag3 Ag1 Ag23 O8 -87.7(13) . . . .
Ag32 Ag1 Ag23 O8 -154.0(14) . . . .
Ag22 Ag1 Ag23 O8 -151.4(13) . . . .
O30 Ag1 Ag23 C8 146.5(11) . . . .
O32 Ag1 Ag23 C8 177.6(4) . . . .
O11 Ag1 Ag23 C8 -98.0(4) . . . .
Ag4 Ag1 Ag23 C8 59.8(3) . . . .
Ag24 Ag1 Ag23 C8 7.4(6) . . . .
Ag2 Ag1 Ag23 C8 -66(3) . . . .
Ag3 Ag1 Ag23 C8 10.9(4) . . . .
Ag32 Ag1 Ag23 C8 -55.4(6) . . . .
Ag22 Ag1 Ag23 C8 -52.7(3) . . . .
C8 Ag1 Ag23 O10 72.7(7) . . . .
O30 Ag1 Ag23 O10 -140.8(10) . . . .
O32 Ag1 Ag23 O10 -109.8(6) . . . .
O11 Ag1 Ag23 O10 -25.3(6) . . . .
Ag4 Ag1 Ag23 O10 132.5(7) . . . .
Ag24 Ag1 Ag23 O10 80.1(7) . . . .
Ag2 Ag1 Ag23 O10 7(3) . . . .
Ag3 Ag1 Ag23 O10 83.6(6) . . . .
Ag32 Ag1 Ag23 O10 17.3(7) . . . .
Ag22 Ag1 Ag23 O10 20.0(6) . . . .
C8 Ag1 Ag23 C7 9.7(3) . . . .
O30 Ag1 Ag23 C7 156.2(10) . . . .
O32 Ag1 Ag23 C7 -172.8(3) . . . .
O11 Ag1 Ag23 C7 -88.3(3) . . . .
Ag4 Ag1 Ag23 C7 69.5(2) . . . .
Ag24 Ag1 Ag23 C7 17.1(5) . . . .
Ag2 Ag1 Ag23 C7 -56(3) . . . .
Ag3 Ag1 Ag23 C7 20.6(3) . . . .
Ag32 Ag1 Ag23 C7 -45.7(5) . . . .
Ag22 Ag1 Ag23 C7 -43.0(2) . . . .
C8 Ag1 Ag23 Ag4 -59.8(3) . . . .
O30 Ag1 Ag23 Ag4 86.7(11) . . . .
O32 Ag1 Ag23 Ag4 117.7(3) . . . .
O11 Ag1 Ag23 Ag4 -157.8(2) . . . .
Ag24 Ag1 Ag23 Ag4 -52.4(5) . . . .
Ag2 Ag1 Ag23 Ag4 -125(3) . . . .
Ag3 Ag1 Ag23 Ag4 -48.9(3) . . . .
Ag32 Ag1 Ag23 Ag4 -115.2(5) . . . .
Ag22 Ag1 Ag23 Ag4 -112.54(19) . . . .
O27 Ag4 Ag23 O31 20.9(9) . . . .
O9 Ag4 Ag23 O31 -56.9(6) . . . .
C8 Ag4 Ag23 O31 114.1(6) . . . .
C18 Ag4 Ag23 O31 -153.9(5) . . . .
Ag1 Ag4 Ag23 O31 55.5(5) . . . .
Ag3 Ag4 Ag23 O31 104.2(5) . . . .
Ag7 Ag4 Ag23 O31 -117.8(5) . . . .
Ag24 Ag4 Ag23 O31 103.4(5) . . . .
Ag5 Ag4 Ag23 O31 175.3(4) . . . .
O27 Ag4 Ag23 O8 125.8(5) . . . .
O9 Ag4 Ag23 O8 47.9(6) . . . .
C8 Ag4 Ag23 O8 -141.1(8) . . . .
C18 Ag4 Ag23 O8 -49.1(6) . . . .
Ag1 Ag4 Ag23 O8 160.4(7) . . . .
Ag3 Ag4 Ag23 O8 -151.0(5) . . . .
Ag7 Ag4 Ag23 O8 -13.0(7) . . . .
Ag24 Ag4 Ag23 O8 -151.8(6) . . . .
Ag5 Ag4 Ag23 O8 -79.8(6) . . . .
O27 Ag4 Ag23 C8 -93.1(7) . . . .
O9 Ag4 Ag23 C8 -171.0(5) . . . .
C18 Ag4 Ag23 C8 92.0(4) . . . .
Ag1 Ag4 Ag23 C8 -58.6(3) . . . .
Ag3 Ag4 Ag23 C8 -9.9(4) . . . .
Ag7 Ag4 Ag23 C8 128.1(3) . . . .
Ag24 Ag4 Ag23 C8 -10.7(4) . . . .
Ag5 Ag4 Ag23 C8 61.2(4) . . . .
O27 Ag4 Ag23 O10 -132.6(9) . . . .
O9 Ag4 Ag23 O10 149.5(8) . . . .
C8 Ag4 Ag23 O10 -39.5(7) . . . .
C18 Ag4 Ag23 O10 52.5(7) . . . .
Ag1 Ag4 Ag23 O10 -98.0(7) . . . .
Ag3 Ag4 Ag23 O10 -49.4(7) . . . .
Ag7 Ag4 Ag23 O10 88.6(7) . . . .
Ag24 Ag4 Ag23 O10 -50.2(7) . . . .
Ag5 Ag4 Ag23 O10 21.7(8) . . . .
O27 Ag4 Ag23 C7 -119.7(6) . . . .
O9 Ag4 Ag23 C7 162.5(4) . . . .
C8 Ag4 Ag23 C7 -26.6(3) . . . .
C18 Ag4 Ag23 C7 65.5(3) . . . .
Ag1 Ag4 Ag23 C7 -85.1(3) . . . .
Ag3 Ag4 Ag23 C7 -36.4(3) . . . .
Ag7 Ag4 Ag23 C7 101.5(2) . . . .
Ag24 Ag4 Ag23 C7 -37.3(3) . . . .
Ag5 Ag4 Ag23 C7 34.7(3) . . . .
O27 Ag4 Ag23 Ag1 -34.6(7) . . . .
O9 Ag4 Ag23 Ag1 -112.4(3) . . . .
C8 Ag4 Ag23 Ag1 58.6(3) . . . .
C18 Ag4 Ag23 Ag1 150.6(3) . . . .
Ag3 Ag4 Ag23 Ag1 48.7(3) . . . .
Ag7 Ag4 Ag23 Ag1 -173.36(5) . . . .
Ag24 Ag4 Ag23 Ag1 47.9(3) . . . .
Ag5 Ag4 Ag23 Ag1 119.80(18) . . . .
C7 C8 Ag24 O26 2.1(10) . . . .
Ag1 C8 Ag24 O26 162.4(7) . . . .
Ag2 C8 Ag24 O26 163(3) . . . .
Ag4 C8 Ag24 O26 -116.3(7) . . . .
Ag3 C8 Ag24 O26 -92(5) . . . .
Ag23 C8 Ag24 O26 -167.5(16) . . . .
Ag32 C8 Ag24 O26 75.5(7) . . . .
Ag22 C8 Ag24 O26 75.7(7) . . . .
C7 C8 Ag24 O29 -155.4(10) . . . .
Ag1 C8 Ag24 O29 4.8(10) . . . .
Ag2 C8 Ag24 O29 5(4) . . . .
Ag4 C8 Ag24 O29 86.1(10) . . . .
Ag3 C8 Ag24 O29 110(6) . . . .
Ag23 C8 Ag24 O29 35(3) . . . .
Ag32 C8 Ag24 O29 -82.0(11) . . . .
Ag22 C8 Ag24 O29 -81.9(10) . . . .
C7 C8 Ag24 O28 108.1(7) . . . .
Ag1 C8 Ag24 O28 -91.6(5) . . . .
Ag2 C8 Ag24 O28 -91(4) . . . .
Ag4 C8 Ag24 O28 -10.3(5) . . . .
Ag3 C8 Ag24 O28 14(5) . . . .
Ag23 C8 Ag24 O28 -62(2) . . . .
Ag32 C8 Ag24 O28 -178.4(5) . . . .
Ag22 C8 Ag24 O28 -178.3(5) . . . .
C7 C8 Ag24 Ag1 -160.3(8) . . . .
Ag2 C8 Ag24 Ag1 0(4) . . . .
Ag4 C8 Ag24 Ag1 81.3(3) . . . .
Ag3 C8 Ag24 Ag1 106(5) . . . .
Ag23 C8 Ag24 Ag1 30.1(19) . . . .
Ag32 C8 Ag24 Ag1 -86.9(4) . . . .
Ag22 C8 Ag24 Ag1 -86.7(3) . . . .
C7 C8 Ag24 Ag4 118.4(7) . . . .
Ag1 C8 Ag24 Ag4 -81.3(3) . . . .
Ag2 C8 Ag24 Ag4 -81(4) . . . .
Ag3 C8 Ag24 Ag4 24(5) . . . .
Ag23 C8 Ag24 Ag4 -51.2(19) . . . .
Ag32 C8 Ag24 Ag4 -168.1(5) . . . .
Ag22 C8 Ag24 Ag4 -168.0(4) . . . .
C60 O26 Ag24 C8 80.4(13) . . . .
Ag3 O26 Ag24 C8 115(5) . . . .
C60 O26 Ag24 O29 -125.3(14) . . . .
Ag3 O26 Ag24 O29 -90(5) . . . .
C60 O26 Ag24 O28 -42.6(12) . . . .
Ag3 O26 Ag24 O28 -8(5) . . . .
C60 O26 Ag24 Ag1 101.9(15) . . . .
Ag3 O26 Ag24 Ag1 137(6) . . . .
C60 O26 Ag24 Ag4 30.9(14) . . . .
Ag3 O26 Ag24 Ag4 66(5) . . . .
C64 O29 Ag24 C8 -14(2) . . . .
Ag3 O29 Ag24 C8 -122(5) . . . .
C64 O29 Ag24 O26 -163.7(17) . . . .
Ag3 O29 Ag24 O26 88(5) . . . .
C64 O29 Ag24 O28 105.0(17) . . . .
Ag3 O29 Ag24 O28 -3(5) . . . .
C64 O29 Ag24 Ag1 -10.5(17) . . . .
Ag3 O29 Ag24 Ag1 -119(5) . . . .
C64 O29 Ag24 Ag4 38.5(19) . . . .
Ag3 O29 Ag24 Ag4 -70(5) . . . .
C62 O28 Ag24 C8 54.5(10) . . . .
Ag3 O28 Ag24 C8 -72(21) . . . .
C62 O28 Ag24 O26 161.7(8) . . . .
Ag3 O28 Ag24 O26 35(20) . . . .
C62 O28 Ag24 O29 -66.8(9) . . . .
Ag3 O28 Ag24 O29 166(21) . . . .
C62 O28 Ag24 Ag1 3.6(9) . . . .
Ag3 O28 Ag24 Ag1 -123(21) . . . .
C62 O28 Ag24 Ag4 46.3(8) . . . .
Ag3 O28 Ag24 Ag4 -81(21) . . . .
O30 Ag1 Ag24 C8 -176.7(5) . . . .
O32 Ag1 Ag24 C8 -102.6(18) . . . .
O11 Ag1 Ag24 C8 85.0(5) . . . .
Ag4 Ag1 Ag24 C8 -62.3(4) . . . .
Ag23 Ag1 Ag24 C8 -7.6(6) . . . .
Ag2 Ag1 Ag24 C8 0.0(7) . . . .
Ag3 Ag1 Ag24 C8 -99(6) . . . .
Ag32 Ag1 Ag24 C8 54.9(9) . . . .
Ag22 Ag1 Ag24 C8 60.9(4) . . . .
C8 Ag1 Ag24 O26 -29.9(9) . . . .
O30 Ag1 Ag24 O26 153.4(12) . . . .
O32 Ag1 Ag24 O26 -132.5(19) . . . .
O11 Ag1 Ag24 O26 55.1(12) . . . .
Ag4 Ag1 Ag24 O26 -92.3(11) . . . .
Ag23 Ag1 Ag24 O26 -37.6(13) . . . .
Ag2 Ag1 Ag24 O26 -30.0(13) . . . .
Ag3 Ag1 Ag24 O26 -129(6) . . . .
Ag32 Ag1 Ag24 O26 25.0(14) . . . .
Ag22 Ag1 Ag24 O26 30.9(11) . . . .
C8 Ag1 Ag24 O29 -175.8(9) . . . .
O30 Ag1 Ag24 O29 7.5(6) . . . .
O32 Ag1 Ag24 O29 81.6(18) . . . .
O11 Ag1 Ag24 O29 -90.8(6) . . . .
Ag4 Ag1 Ag24 O29 121.9(7) . . . .
Ag23 Ag1 Ag24 O29 176.6(5) . . . .
Ag2 Ag1 Ag24 O29 -175.8(7) . . . .
Ag3 Ag1 Ag24 O29 85(6) . . . .
Ag32 Ag1 Ag24 O29 -120.9(10) . . . .
Ag22 Ag1 Ag24 O29 -114.9(6) . . . .
C8 Ag1 Ag24 O28 112.0(6) . . . .
O30 Ag1 Ag24 O28 -64.7(5) . . . .
O32 Ag1 Ag24 O28 9(2) . . . .
O11 Ag1 Ag24 O28 -163.0(4) . . . .
Ag4 Ag1 Ag24 O28 49.6(4) . . . .
Ag23 Ag1 Ag24 O28 104.3(5) . . . .
Ag2 Ag1 Ag24 O28 111.9(6) . . . .
Ag3 Ag1 Ag24 O28 13(5) . . . .
Ag32 Ag1 Ag24 O28 166.9(10) . . . .
Ag22 Ag1 Ag24 O28 172.8(5) . . . .
C8 Ag1 Ag24 Ag4 62.3(4) . . . .
O30 Ag1 Ag24 Ag4 -114.4(4) . . . .
O32 Ag1 Ag24 Ag4 -40.3(19) . . . .
O11 Ag1 Ag24 Ag4 147.4(2) . . . .
Ag23 Ag1 Ag24 Ag4 54.7(4) . . . .
Ag2 Ag1 Ag24 Ag4 62.3(5) . . . .
Ag3 Ag1 Ag24 Ag4 -37(6) . . . .
Ag32 Ag1 Ag24 Ag4 117.2(9) . . . .
Ag22 Ag1 Ag24 Ag4 123.2(2) . . . .
O27 Ag4 Ag24 C8 161.5(4) . . . .
O9 Ag4 Ag24 C8 90.3(14) . . . .
C18 Ag4 Ag24 C8 -80.8(4) . . . .
Ag1 Ag4 Ag24 C8 57.7(4) . . . .
Ag3 Ag4 Ag24 C8 -157(5) . . . .
Ag7 Ag4 Ag24 C8 -120.1(4) . . . .
Ag5 Ag4 Ag24 C8 -120.8(3) . . . .
Ag23 Ag4 Ag24 C8 10.7(4) . . . .
O27 Ag4 Ag24 O26 -118.0(9) . . . .
O9 Ag4 Ag24 O26 170.8(9) . . . .
C8 Ag4 Ag24 O26 80.5(8) . . . .
C18 Ag4 Ag24 O26 -0.3(9) . . . .
Ag1 Ag4 Ag24 O26 138.2(10) . . . .
Ag3 Ag4 Ag24 O26 -76(4) . . . .
Ag7 Ag4 Ag24 O26 -39.6(11) . . . .
Ag5 Ag4 Ag24 O26 -40.3(7) . . . .
Ag23 Ag4 Ag24 O26 91.2(9) . . . .
O27 Ag4 Ag24 O29 43.7(7) . . . .
O9 Ag4 Ag24 O29 -27.5(19) . . . .
C8 Ag4 Ag24 O29 -117.8(8) . . . .
C18 Ag4 Ag24 O29 161.4(7) . . . .
Ag1 Ag4 Ag24 O29 -60.1(6) . . . .
Ag3 Ag4 Ag24 O29 85(5) . . . .
Ag7 Ag4 Ag24 O29 122.1(5) . . . .
Ag5 Ag4 Ag24 O29 121.4(8) . . . .
Ag23 Ag4 Ag24 O29 -107.1(8) . . . .
O27 Ag4 Ag24 O28 -27.9(3) . . . .
O9 Ag4 Ag24 O28 -99.1(14) . . . .
C8 Ag4 Ag24 O28 170.7(5) . . . .
C18 Ag4 Ag24 O28 89.8(3) . . . .
Ag1 Ag4 Ag24 O28 -131.6(4) . . . .
Ag3 Ag4 Ag24 O28 14(5) . . . .
Ag7 Ag4 Ag24 O28 50.5(4) . . . .
Ag5 Ag4 Ag24 O28 49.8(2) . . . .
Ag23 Ag4 Ag24 O28 -178.7(4) . . . .
O27 Ag4 Ag24 Ag1 103.8(3) . . . .
O9 Ag4 Ag24 Ag1 32.6(15) . . . .
C8 Ag4 Ag24 Ag1 -57.7(4) . . . .
C18 Ag4 Ag24 Ag1 -138.5(2) . . . .
Ag3 Ag4 Ag24 Ag1 146(5) . . . .
Ag7 Ag4 Ag24 Ag1 -177.83(9) . . . .
Ag5 Ag4 Ag24 Ag1 -178.5(3) . . . .
Ag23 Ag4 Ag24 Ag1 -47.0(4) . . . .
S6 O5 Ag25 C18 -168.8(19) . . . .
S7 O5 Ag25 C18 -120(3) . . . .
Ag6 O5 Ag25 C18 136(6) . . . .
S6 O5 Ag25 O21 -26(3) . . . .
S7 O5 Ag25 O21 24(4) . . . .
Ag6 O5 Ag25 O21 -81(6) . . . .
S6 O5 Ag25 C17 171(2) . . . .
S7 O5 Ag25 C17 -140(3) . . . .
Ag6 O5 Ag25 C17 116(6) . . . .
S6 O5 Ag25 Ag7 -116(2) . . . .
S7 O5 Ag25 Ag7 -66(4) . . . .
Ag6 O5 Ag25 Ag7 -171(7) . . . .
S6 O5 Ag25 Ag8 -149(2) . . . .
S7 O5 Ag25 Ag8 -100(3) . . . .
Ag6 O5 Ag25 Ag8 156(6) . . . .
C17 C18 Ag25 O5 -50.5(16) . . . .
Ag7 C18 Ag25 O5 115.6(15) . . . .
Ag6 C18 Ag25 O5 -146(6) . . . .
Ag5 C18 Ag25 O5 122(4) . . . .
Ag8 C18 Ag25 O5 22.4(12) . . . .
Ag4 C18 Ag25 O5 -165.8(11) . . . .
C17 C18 Ag25 O21 -174(4) . . . .
Ag7 C18 Ag25 O21 -8(4) . . . .
Ag6 C18 Ag25 O21 90(10) . . . .
Ag5 C18 Ag25 O21 -1(10) . . . .
Ag8 C18 Ag25 O21 -101(5) . . . .
Ag4 C18 Ag25 O21 71(5) . . . .
Ag7 C18 Ag25 C17 166.1(8) . . . .
Ag6 C18 Ag25 C17 -96(6) . . . .
Ag5 C18 Ag25 C17 173(5) . . . .
Ag8 C18 Ag25 C17 72.9(7) . . . .
Ag4 C18 Ag25 C17 -115.3(8) . . . .
C17 C18 Ag25 Ag7 -166.1(8) . . . .
Ag6 C18 Ag25 Ag7 98(6) . . . .
Ag5 C18 Ag25 Ag7 7(5) . . . .
Ag8 C18 Ag25 Ag7 -93.1(5) . . . .
Ag4 C18 Ag25 Ag7 78.6(5) . . . .
C17 C18 Ag25 Ag8 -72.9(7) . . . .
Ag7 C18 Ag25 Ag8 93.1(5) . . . .
Ag6 C18 Ag25 Ag8 -169(6) . . . .
Ag5 C18 Ag25 Ag8 100(5) . . . .
Ag4 C18 Ag25 Ag8 171.7(4) . . . .
C56 O21 Ag25 O5 -106.5(13) . . . .
Ag6 O21 Ag25 O5 130(5) . . . .
C56 O21 Ag25 C18 20(6) . . . .
Ag6 O21 Ag25 C18 -104(10) . . . .
C56 O21 Ag25 C17 11(12) . . . .
Ag6 O21 Ag25 C17 -112(16) . . . .
C56 O21 Ag25 Ag7 14(3) . . . .
Ag6 O21 Ag25 Ag7 -110(7) . . . .
C56 O21 Ag25 Ag8 -46(3) . . . .
Ag6 O21 Ag25 Ag8 -170(7) . . . .
C18 C17 Ag25 O5 133(2) . . . .
C6 C17 Ag25 O5 -61(2) . . . .
Ag8 C17 Ag25 O5 48.7(12) . . . .
C6 C17 Ag25 C18 166.2(11) . . . .
Ag8 C17 Ag25 C18 -83.9(12) . . . .
C18 C17 Ag25 O21 13(10) . . . .
C6 C17 Ag25 O21 180(10) . . . .
Ag8 C17 Ag25 O21 -70(11) . . . .
C18 C17 Ag25 Ag7 10.9(7) . . . .
C6 C17 Ag25 Ag7 177.1(7) . . . .
Ag8 C17 Ag25 Ag7 -72.9(11) . . . .
C18 C17 Ag25 Ag8 83.9(12) . . . .
C6 C17 Ag25 Ag8 -109.9(14) . . . .
C18 Ag7 Ag25 O5 -88(2) . . . .
O23 Ag7 Ag25 O5 80(8) . . . .
O22 Ag7 Ag25 O5 87.2(12) . . . .
Ag5 Ag7 Ag25 O5 -89.8(11) . . . .
Ag6 Ag7 Ag25 O5 173(5) . . . .
Ag4 Ag7 Ag25 O5 -145.3(15) . . . .
Ag8 Ag7 Ag25 O5 -30.7(13) . . . .
O23 Ag7 Ag25 C18 168(6) . . . .
O22 Ag7 Ag25 C18 174.8(17) . . . .
Ag5 Ag7 Ag25 C18 -2.3(19) . . . .
Ag6 Ag7 Ag25 C18 -100(4) . . . .
Ag4 Ag7 Ag25 C18 -57.7(11) . . . .
Ag8 Ag7 Ag25 C18 56.8(11) . . . .
C18 Ag7 Ag25 O21 174(3) . . . .
O23 Ag7 Ag25 O21 -18(9) . . . .
O22 Ag7 Ag25 O21 -10.9(16) . . . .
Ag5 Ag7 Ag25 O21 172.1(13) . . . .
Ag6 Ag7 Ag25 O21 75(5) . . . .
Ag4 Ag7 Ag25 O21 117(2) . . . .
Ag8 Ag7 Ag25 O21 -129(2) . . . .
C18 Ag7 Ag25 C17 -6.4(4) . . . .
O23 Ag7 Ag25 C17 161(6) . . . .
O22 Ag7 Ag25 C17 168.3(16) . . . .
Ag5 Ag7 Ag25 C17 -8.7(18) . . . .
Ag6 Ag7 Ag25 C17 -106(4) . . . .
Ag4 Ag7 Ag25 C17 -64.2(10) . . . .
Ag8 Ag7 Ag25 C17 50.4(10) . . . .
C18 Ag7 Ag25 Ag8 -56.8(11) . . . .
O23 Ag7 Ag25 Ag8 111(7) . . . .
O22 Ag7 Ag25 Ag8 117.9(6) . . . .
Ag5 Ag7 Ag25 Ag8 -59.1(9) . . . .
Ag6 Ag7 Ag25 Ag8 -157(4) . . . .
Ag4 Ag7 Ag25 Ag8 -114.6(3) . . . .
O6 Ag8 Ag25 O5 68.9(7) . . . .
C17 Ag8 Ag25 O5 -119.9(9) . . . .
C15 Ag8 Ag25 O5 -66.1(8) . . . .
O7 Ag8 Ag25 O5 163.8(6) . . . .
C16 Ag8 Ag25 O5 -41.8(10) . . . .
C18 Ag8 Ag25 O5 -155.1(11) . . . .
Ag9 Ag8 Ag25 O5 12.1(10) . . . .
Ag7 Ag8 Ag25 O5 149.5(11) . . . .
O6 Ag8 Ag25 C18 -136.0(5) . . . .
C17 Ag8 Ag25 C18 35.3(5) . . . .
C15 Ag8 Ag25 C18 89.0(7) . . . .
O7 Ag8 Ag25 C18 -41.1(8) . . . .
C16 Ag8 Ag25 C18 113.3(8) . . . .
Ag9 Ag8 Ag25 C18 167.3(4) . . . .
Ag7 Ag8 Ag25 C18 -55.4(8) . . . .
O6 Ag8 Ag25 O21 -12(2) . . . .
C17 Ag8 Ag25 O21 159(2) . . . .
C15 Ag8 Ag25 O21 -147.2(17) . . . .
O7 Ag8 Ag25 O21 83(2) . . . .
C16 Ag8 Ag25 O21 -122.9(16) . . . .
C18 Ag8 Ag25 O21 124(2) . . . .
Ag9 Ag8 Ag25 O21 -69(2) . . . .
Ag7 Ag8 Ag25 O21 68.4(15) . . . .
O6 Ag8 Ag25 C17 -171.2(5) . . . .
C15 Ag8 Ag25 C17 53.8(8) . . . .
O7 Ag8 Ag25 C17 -76.3(6) . . . .
C16 Ag8 Ag25 C17 78.1(10) . . . .
C18 Ag8 Ag25 C17 -35.3(5) . . . .
Ag9 Ag8 Ag25 C17 132.0(5) . . . .
Ag7 Ag8 Ag25 C17 -90.6(10) . . . .
O6 Ag8 Ag25 Ag7 -80.6(7) . . . .
C17 Ag8 Ag25 Ag7 90.6(10) . . . .
C15 Ag8 Ag25 Ag7 144.4(4) . . . .
O7 Ag8 Ag25 Ag7 14.3(9) . . . .
C16 Ag8 Ag25 Ag7 168.7(3) . . . .
C18 Ag8 Ag25 Ag7 55.4(8) . . . .
Ag9 Ag8 Ag25 Ag7 -137.4(5) . . . .
C15 C16 Ag26 O1 99.4(14) . . . .
Ag9 C16 Ag26 O1 -92.9(11) . . . .
Ag28 C16 Ag26 O1 -6.6(11) . . . .
Ag10 C16 Ag26 O1 150(4) . . . .
Ag27 C16 Ag26 O1 -15.8(11) . . . .
Ag11 C16 Ag26 O1 -11.7(11) . . . .
Ag8 C16 Ag26 O1 -157.4(6) . . . .
C15 C16 Ag26 O18 -116.1(11) . . . .
Ag9 C16 Ag26 O18 51.6(10) . . . .
Ag28 C16 Ag26 O18 138.0(12) . . . .
Ag10 C16 Ag26 O18 -66(3) . . . .
Ag27 C16 Ag26 O18 128.8(11) . . . .
Ag11 C16 Ag26 O18 132.8(11) . . . .
Ag8 C16 Ag26 O18 -12.8(19) . . . .
C15 C16 Ag26 O4 -12.4(16) . . . .
Ag9 C16 Ag26 O4 155.3(10) . . . .
Ag28 C16 Ag26 O4 -118.4(10) . . . .
Ag10 C16 Ag26 O4 38(3) . . . .
Ag27 C16 Ag26 O4 -127.6(9) . . . .
Ag11 C16 Ag26 O4 -123.5(9) . . . .
Ag8 C16 Ag26 O4 90.8(8) . . . .
C15 C16 Ag26 Ag9 -167.7(11) . . . .
Ag28 C16 Ag26 Ag9 86.4(6) . . . .
Ag10 C16 Ag26 Ag9 -117(3) . . . .
Ag27 C16 Ag26 Ag9 77.2(5) . . . .
Ag11 C16 Ag26 Ag9 81.2(5) . . . .
Ag8 C16 Ag26 Ag9 -64.5(10) . . . .
C15 C16 Ag26 Ag27 115.2(11) . . . .
Ag9 C16 Ag26 Ag27 -77.2(5) . . . .
Ag28 C16 Ag26 Ag27 9.2(5) . . . .
Ag10 C16 Ag26 Ag27 166(3) . . . .
Ag11 C16 Ag26 Ag27 4.1(6) . . . .
Ag8 C16 Ag26 Ag27 -141.6(11) . . . .
C15 C16 Ag26 Ag12 40.5(15) . . . .
Ag9 C16 Ag26 Ag12 -151.8(10) . . . .
Ag28 C16 Ag26 Ag12 -65.5(10) . . . .
Ag10 C16 Ag26 Ag12 91(3) . . . .
Ag27 C16 Ag26 Ag12 -74.7(10) . . . .
Ag11 C16 Ag26 Ag12 -70.6(10) . . . .
Ag8 C16 Ag26 Ag12 143.7(5) . . . .
S1 O1 Ag26 C16 114.0(9) . . . .
Ag10 O1 Ag26 C16 -141(4) . . . .
S1 O1 Ag26 O18 -32.2(15) . . . .
Ag10 O1 Ag26 O18 73(4) . . . .
S1 O1 Ag26 O4 -120.3(7) . . . .
Ag10 O1 Ag26 O4 -15(3) . . . .
S1 O1 Ag26 Ag9 55.6(12) . . . .
Ag10 O1 Ag26 Ag9 161(4) . . . .
S1 O1 Ag26 Ag27 102.5(8) . . . .
Ag10 O1 Ag26 Ag27 -152(4) . . . .
S1 O1 Ag26 Ag12 -153.9(10) . . . .
Ag10 O1 Ag26 Ag12 -49(3) . . . .
C52 O18 Ag26 C16 -48(2) . . . .
Ag10 O18 Ag26 C16 85(3) . . . .
C52 O18 Ag26 O1 103.1(17) . . . .
Ag10 O18 Ag26 O1 -124(4) . . . .
C52 O18 Ag26 O4 -169.8(16) . . . .
Ag10 O18 Ag26 O4 -37(3) . . . .
C52 O18 Ag26 Ag9 -10.0(16) . . . .
Ag10 O18 Ag26 Ag9 123(4) . . . .
C52 O18 Ag26 Ag27 5(2) . . . .
Ag10 O18 Ag26 Ag27 138(4) . . . .
C52 O18 Ag26 Ag12 158.8(15) . . . .
Ag10 O18 Ag26 Ag12 -68(4) . . . .
S5 O4 Ag26 C16 -142.3(8) . . . .
Ag10 O4 Ag26 C16 -65(3) . . . .
Ag12 O4 Ag26 C16 96.8(9) . . . .
S5 O4 Ag26 O1 84.8(9) . . . .
Ag10 O4 Ag26 O1 162(4) . . . .
Ag12 O4 Ag26 O1 -36.1(4) . . . .
S5 O4 Ag26 O18 -24.1(10) . . . .
Ag10 O4 Ag26 O18 53(4) . . . .
Ag12 O4 Ag26 O18 -145.0(5) . . . .
S5 O4 Ag26 Ag9 -85.6(12) . . . .
Ag10 O4 Ag26 Ag9 -8(3) . . . .
Ag12 O4 Ag26 Ag9 153.5(12) . . . .
S5 O4 Ag26 Ag27 161.4(7) . . . .
Ag10 O4 Ag26 Ag27 -121(4) . . . .
Ag12 O4 Ag26 Ag27 40.5(10) . . . .
S5 O4 Ag26 Ag12 120.9(8) . . . .
Ag10 O4 Ag26 Ag12 -162(4) . . . .
O19 Ag9 Ag26 C16 -132.0(5) . . . .
O17 Ag9 Ag26 C16 140.9(6) . . . .
Ag27 Ag9 Ag26 C16 -58.9(6) . . . .
Ag10 Ag9 Ag26 C16 77(3) . . . .
Ag28 Ag9 Ag26 C16 -55.4(6) . . . .
Ag11 Ag9 Ag26 C16 -53.1(6) . . . .
Ag8 Ag9 Ag26 C16 27.8(6) . . . .
C16 Ag9 Ag26 O1 119.8(10) . . . .
O19 Ag9 Ag26 O1 -12.2(9) . . . .
O17 Ag9 Ag26 O1 -99.3(6) . . . .
Ag27 Ag9 Ag26 O1 60.9(8) . . . .
Ag10 Ag9 Ag26 O1 -163(3) . . . .
Ag28 Ag9 Ag26 O1 64.5(8) . . . .
Ag11 Ag9 Ag26 O1 66.8(7) . . . .
Ag8 Ag9 Ag26 O1 147.6(5) . . . .
C16 Ag9 Ag26 O18 -133.8(10) . . . .
O19 Ag9 Ag26 O18 94.2(8) . . . .
O17 Ag9 Ag26 O18 7.1(6) . . . .
Ag27 Ag9 Ag26 O18 167.3(8) . . . .
Ag10 Ag9 Ag26 O18 -57(3) . . . .
Ag28 Ag9 Ag26 O18 170.8(8) . . . .
Ag11 Ag9 Ag26 O18 173.1(7) . . . .
Ag8 Ag9 Ag26 O18 -106.0(5) . . . .
C16 Ag9 Ag26 O4 -70.7(10) . . . .
O19 Ag9 Ag26 O4 157.3(10) . . . .
O17 Ag9 Ag26 O4 70.2(12) . . . .
Ag27 Ag9 Ag26 O4 -129.6(12) . . . .
Ag10 Ag9 Ag26 O4 6.1(18) . . . .
Ag28 Ag9 Ag26 O4 -126.1(12) . . . .
Ag11 Ag9 Ag26 O4 -123.8(12) . . . .
Ag8 Ag9 Ag26 O4 -43.0(13) . . . .
C16 Ag9 Ag26 Ag27 58.9(6) . . . .
O19 Ag9 Ag26 Ag27 -73.1(6) . . . .
O17 Ag9 Ag26 Ag27 -160.2(5) . . . .
Ag10 Ag9 Ag26 Ag27 136(3) . . . .
Ag28 Ag9 Ag26 Ag27 3.5(6) . . . .
Ag11 Ag9 Ag26 Ag27 5.8(4) . . . .
Ag8 Ag9 Ag26 Ag27 86.6(5) . . . .
C16 Ag9 Ag26 Ag12 65.5(8) . . . .
O19 Ag9 Ag26 Ag12 -66.5(10) . . . .
O17 Ag9 Ag26 Ag12 -153.6(11) . . . .
Ag27 Ag9 Ag26 Ag12 6.6(10) . . . .
Ag10 Ag9 Ag26 Ag12 142(3) . . . .
Ag28 Ag9 Ag26 Ag12 10.1(10) . . . .
Ag11 Ag9 Ag26 Ag12 12.4(10) . . . .
Ag8 Ag9 Ag26 Ag12 93.3(11) . . . .
C14 Ag12 Ag26 C16 9.7(10) . . . .
O46 Ag12 Ag26 C16 -172.0(9) . . . .
O4 Ag12 Ag26 C16 -108.2(11) . . . .
Ag29 Ag12 Ag26 C16 59.3(11) . . . .
Ag13 Ag12 Ag26 C16 55.1(12) . . . .
Ag14 Ag12 Ag26 C16 67.9(12) . . . .
Ag30 Ag12 Ag26 C16 62.6(15) . . . .
Ag10 Ag12 Ag26 C16 -96(2) . . . .
C14 Ag12 Ag26 O1 -110.8(7) . . . .
O46 Ag12 Ag26 O1 67.4(8) . . . .
O4 Ag12 Ag26 O1 131.3(6) . . . .
Ag29 Ag12 Ag26 O1 -61.2(6) . . . .
Ag13 Ag12 Ag26 O1 -65.5(7) . . . .
Ag14 Ag12 Ag26 O1 -52.7(6) . . . .
Ag30 Ag12 Ag26 O1 -57.9(8) . . . .
Ag10 Ag12 Ag26 O1 144(3) . . . .
C14 Ag12 Ag26 O18 163.2(12) . . . .
O46 Ag12 Ag26 O18 -18.6(13) . . . .
O4 Ag12 Ag26 O18 45.2(10) . . . .
Ag29 Ag12 Ag26 O18 -147.3(11) . . . .
Ag13 Ag12 Ag26 O18 -151.5(11) . . . .
Ag14 Ag12 Ag26 O18 -138.7(9) . . . .
Ag30 Ag12 Ag26 O18 -144.0(10) . . . .
Ag10 Ag12 Ag26 O18 58(3) . . . .
C14 Ag12 Ag26 O4 117.9(4) . . . .
O46 Ag12 Ag26 O4 -63.8(5) . . . .
Ag29 Ag12 Ag26 O4 167.5(3) . . . .
Ag13 Ag12 Ag26 O4 163.3(5) . . . .
Ag14 Ag12 Ag26 O4 176.1(3) . . . .
Ag30 Ag12 Ag26 O4 170.8(7) . . . .
Ag10 Ag12 Ag26 O4 12(3) . . . .
C14 Ag12 Ag26 Ag9 -40.6(10) . . . .
O46 Ag12 Ag26 Ag9 137.6(10) . . . .
O4 Ag12 Ag26 Ag9 -158.6(12) . . . .
Ag29 Ag12 Ag26 Ag9 8.9(11) . . . .
Ag13 Ag12 Ag26 Ag9 4.7(12) . . . .
Ag14 Ag12 Ag26 Ag9 17.5(13) . . . .
Ag30 Ag12 Ag26 Ag9 12.2(16) . . . .
Ag10 Ag12 Ag26 Ag9 -146(3) . . . .
C14 Ag12 Ag26 Ag27 -35.1(5) . . . .
O46 Ag12 Ag26 Ag27 143.1(5) . . . .
O4 Ag12 Ag26 Ag27 -153.1(6) . . . .
Ag29 Ag12 Ag26 Ag27 14.4(5) . . . .
Ag13 Ag12 Ag26 Ag27 10.2(7) . . . .
Ag14 Ag12 Ag26 Ag27 23.0(6) . . . .
Ag30 Ag12 Ag26 Ag27 17.7(10) . . . .
Ag10 Ag12 Ag26 Ag27 -141(3) . . . .
C15 C16 Ag27 O2 -68(2) . . . .
Ag9 C16 Ag27 O2 132(2) . . . .
Ag28 C16 Ag27 O2 -18(3) . . . .
Ag26 C16 Ag27 O2 55(2) . . . .
Ag10 C16 Ag27 O2 53(2) . . . .
Ag11 C16 Ag27 O2 -98(5) . . . .
Ag8 C16 Ag27 O2 -153.0(18) . . . .
C15 C16 Ag27 O20 140.4(12) . . . .
Ag9 C16 Ag27 O20 -20.3(11) . . . .
Ag28 C16 Ag27 O20 -170(5) . . . .
Ag26 C16 Ag27 O20 -96.9(12) . . . .
Ag10 C16 Ag27 O20 -98.7(11) . . . .
Ag11 C16 Ag27 O20 110(5) . . . .
Ag8 C16 Ag27 O20 55.0(15) . . . .
C15 C16 Ag27 Ag9 160.6(9) . . . .
Ag28 C16 Ag27 Ag9 -149(4) . . . .
Ag26 C16 Ag27 Ag9 -76.6(4) . . . .
Ag10 C16 Ag27 Ag9 -78.4(3) . . . .
Ag11 C16 Ag27 Ag9 130(4) . . . .
Ag8 C16 Ag27 Ag9 75.3(6) . . . .
C15 C16 Ag27 Ag26 -122.7(9) . . . .
Ag9 C16 Ag27 Ag26 76.6(4) . . . .
Ag28 C16 Ag27 Ag26 -73(4) . . . .
Ag10 C16 Ag27 Ag26 -1.8(4) . . . .
Ag11 C16 Ag27 Ag26 -153(4) . . . .
Ag8 C16 Ag27 Ag26 151.9(7) . . . .
S3 O2 Ag27 C16 155(2) . . . .
S2 O2 Ag27 C16 166.9(16) . . . .
Ag28 O2 Ag27 C16 17(3) . . . .
Ag29 O2 Ag27 C16 -5(2) . . . .
Ag11 O2 Ag27 C16 94(5) . . . .
Ag13 O2 Ag27 C16 2(2) . . . .
S3 O2 Ag27 O20 -48.4(9) . . . .
S2 O2 Ag27 O20 -36.4(17) . . . .
Ag28 O2 Ag27 O20 174(4) . . . .
Ag29 O2 Ag27 O20 151.9(7) . . . .
Ag11 O2 Ag27 O20 -109(4) . . . .
Ag13 O2 Ag27 O20 159.0(9) . . . .
S3 O2 Ag27 Ag9 -109.6(12) . . . .
S2 O2 Ag27 Ag9 -97.6(18) . . . .
Ag28 O2 Ag27 Ag9 112(5) . . . .
Ag29 O2 Ag27 Ag9 90.7(11) . . . .
Ag11 O2 Ag27 Ag9 -170(5) . . . .
Ag13 O2 Ag27 Ag9 97.8(13) . . . .
S3 O2 Ag27 Ag26 -166.6(7) . . . .
S2 O2 Ag27 Ag26 -154.6(11) . . . .
Ag28 O2 Ag27 Ag26 55(4) . . . .
Ag29 O2 Ag27 Ag26 33.7(9) . . . .
Ag11 O2 Ag27 Ag26 133(4) . . . .
Ag13 O2 Ag27 Ag26 40.8(11) . . . .
C54 O20 Ag27 C16 19(2) . . . .
Ag11 O20 Ag27 C16 -98(3) . . . .
C54 O20 Ag27 O2 -145.7(15) . . . .
Ag11 O20 Ag27 O2 97(3) . . . .
C54 O20 Ag27 Ag9 3.2(15) . . . .
Ag11 O20 Ag27 Ag9 -114(3) . . . .
C54 O20 Ag27 Ag26 -33.3(17) . . . .
Ag11 O20 Ag27 Ag26 -150(3) . . . .
O19 Ag9 Ag27 C16 -169.5(5) . . . .
O17 Ag9 Ag27 C16 100.1(8) . . . .
Ag26 Ag9 Ag27 C16 58.2(5) . . . .
Ag10 Ag9 Ag27 C16 54.3(4) . . . .
Ag28 Ag9 Ag27 C16 31(4) . . . .
Ag11 Ag9 Ag27 C16 -58(4) . . . .
Ag8 Ag9 Ag27 C16 -40.7(5) . . . .
C16 Ag9 Ag27 O2 -132.8(14) . . . .
O19 Ag9 Ag27 O2 57.7(12) . . . .
O17 Ag9 Ag27 O2 -32.7(16) . . . .
Ag26 Ag9 Ag27 O2 -74.7(12) . . . .
Ag10 Ag9 Ag27 O2 -78.6(12) . . . .
Ag28 Ag9 Ag27 O2 -102(5) . . . .
Ag11 Ag9 Ag27 O2 169(6) . . . .
Ag8 Ag9 Ag27 O2 -173.5(12) . . . .
C16 Ag9 Ag27 O20 162.5(9) . . . .
O19 Ag9 Ag27 O20 -7.0(6) . . . .
O17 Ag9 Ag27 O20 -97.4(8) . . . .
Ag26 Ag9 Ag27 O20 -139.3(7) . . . .
Ag10 Ag9 Ag27 O20 -143.2(6) . . . .
Ag28 Ag9 Ag27 O20 -166(5) . . . .
Ag11 Ag9 Ag27 O20 104(5) . . . .
Ag8 Ag9 Ag27 O20 121.8(5) . . . .
C16 Ag9 Ag27 Ag26 -58.2(5) . . . .
O19 Ag9 Ag27 Ag26 132.3(5) . . . .
O17 Ag9 Ag27 Ag26 41.9(8) . . . .
Ag10 Ag9 Ag27 Ag26 -3.9(4) . . . .
Ag28 Ag9 Ag27 Ag26 -27(4) . . . .
Ag11 Ag9 Ag27 Ag26 -116(5) . . . .
Ag8 Ag9 Ag27 Ag26 -98.9(4) . . . .
O1 Ag26 Ag27 C16 167.5(7) . . . .
O18 Ag26 Ag27 C16 -83.2(11) . . . .
O4 Ag26 Ag27 C16 88.9(10) . . . .
Ag9 Ag26 Ag27 C16 -65.5(4) . . . .
Ag12 Ag26 Ag27 C16 117.6(6) . . . .
C16 Ag26 Ag27 O2 -150.6(10) . . . .
O1 Ag26 Ag27 O2 17.0(8) . . . .
O18 Ag26 Ag27 O2 126.2(11) . . . .
O4 Ag26 Ag27 O2 -61.6(13) . . . .
Ag9 Ag26 Ag27 O2 143.9(9) . . . .
Ag12 Ag26 Ag27 O2 -33.0(8) . . . .
C16 Ag26 Ag27 O20 110.6(7) . . . .
O1 Ag26 Ag27 O20 -81.8(7) . . . .
O18 Ag26 Ag27 O20 27.4(14) . . . .
O4 Ag26 Ag27 O20 -160.4(8) . . . .
Ag9 Ag26 Ag27 O20 45.1(6) . . . .
Ag12 Ag26 Ag27 O20 -131.8(6) . . . .
C16 Ag26 Ag27 Ag9 65.5(4) . . . .
O1 Ag26 Ag27 Ag9 -126.9(6) . . . .
O18 Ag26 Ag27 Ag9 -17.7(10) . . . .
O4 Ag26 Ag27 Ag9 154.5(11) . . . .
Ag12 Ag26 Ag27 Ag9 -176.9(6) . . . .
C15 C16 Ag28 O2 -85(3) . . . .
Ag9 C16 Ag28 O2 113(3) . . . .
Ag26 C16 Ag28 O2 36(3) . . . .
Ag10 C16 Ag28 O2 33(3) . . . .
Ag27 C16 Ag28 O2 143(5) . . . .
Ag11 C16 Ag28 O2 -169(6) . . . .
Ag8 C16 Ag28 O2 -168(3) . . . .
C15 C16 Ag28 Ag9 162.4(9) . . . .
Ag26 C16 Ag28 Ag9 -76.8(5) . . . .
Ag10 C16 Ag28 Ag9 -79.8(3) . . . .
Ag27 C16 Ag28 Ag9 30(4) . . . .
Ag11 C16 Ag28 Ag9 78(3) . . . .
Ag8 C16 Ag28 Ag9 79.5(6) . . . .
S3 O2 Ag28 C16 172(3) . . . .
S2 O2 Ag28 C16 179(2) . . . .
Ag29 O2 Ag28 C16 15(3) . . . .
Ag27 O2 Ag28 C16 -144(6) . . . .
Ag11 O2 Ag28 C16 169(5) . . . .
Ag13 O2 Ag28 C16 22(3) . . . .
S3 O2 Ag28 Ag9 -91.1(10) . . . .
S2 O2 Ag28 Ag9 -84.5(18) . . . .
Ag29 O2 Ag28 Ag9 111.7(8) . . . .
Ag27 O2 Ag28 Ag9 -47(4) . . . .
Ag11 O2 Ag28 Ag9 -94(3) . . . .
Ag13 O2 Ag28 Ag9 118.8(10) . . . .
O19 Ag9 Ag28 C16 -166.5(5) . . . .
O17 Ag9 Ag28 C16 93.2(8) . . . .
Ag26 Ag9 Ag28 C16 62.7(6) . . . .
Ag27 Ag9 Ag28 C16 -146(4) . . . .
Ag10 Ag9 Ag28 C16 58.4(4) . . . .
Ag11 Ag9 Ag28 C16 -104(3) . . . .
Ag8 Ag9 Ag28 C16 -37.7(4) . . . .
C16 Ag9 Ag28 O2 -157.1(11) . . . .
O19 Ag9 Ag28 O2 36.4(9) . . . .
O17 Ag9 Ag28 O2 -63.9(13) . . . .
Ag26 Ag9 Ag28 O2 -94.4(9) . . . .
Ag27 Ag9 Ag28 O2 57(4) . . . .
Ag10 Ag9 Ag28 O2 -98.7(8) . . . .
Ag11 Ag9 Ag28 O2 99(3) . . . .
Ag8 Ag9 Ag28 O2 165.2(8) . . . .
C13 C14 Ag29 O47 -112(2) . . . .
Ag13 C14 Ag29 O47 -28.3(18) . . . .
Ag12 C14 Ag29 O47 75(2) . . . .
Ag15 C14 Ag29 O47 -23(2) . . . .
C13 C14 Ag29 O2 38.4(18) . . . .
Ag13 C14 Ag29 O2 122(2) . . . .
Ag12 C14 Ag29 O2 -134.6(6) . . . .
Ag15 C14 Ag29 O2 127.3(5) . . . .
C13 C14 Ag29 Ag12 173.0(17) . . . .
Ag13 C14 Ag29 Ag12 -103.1(19) . . . .
Ag15 C14 Ag29 Ag12 -98.1(4) . . . .
C13 C14 Ag29 Ag14 -132.8(15) . . . .
Ag13 C14 Ag29 Ag14 -48.9(18) . . . .
Ag12 C14 Ag29 Ag14 54.2(3) . . . .
Ag15 C14 Ag29 Ag14 -43.9(3) . . . .
C82 O47 Ag29 C14 -14(3) . . . .
Ag13 O47 Ag29 C14 28.5(17) . . . .
C82 O47 Ag29 O2 -166.6(14) . . . .
Ag13 O47 Ag29 O2 -124(2) . . . .
C82 O47 Ag29 Ag12 49.0(16) . . . .
Ag13 O47 Ag29 Ag12 91.6(19) . . . .
C82 O47 Ag29 Ag14 7.0(14) . . . .
Ag13 O47 Ag29 Ag14 49.6(18) . . . .
S3 O2 Ag29 C14 -113.0(16) . . . .
S2 O2 Ag29 C14 -147.0(8) . . . .
Ag28 O2 Ag29 C14 23.4(7) . . . .
Ag27 O2 Ag29 C14 27.0(9) . . . .
Ag11 O2 Ag29 C14 18.4(8) . . . .
Ag13 O2 Ag29 C14 -96(2) . . . .
S3 O2 Ag29 O47 58.8(16) . . . .
S2 O2 Ag29 O47 24.9(9) . . . .
Ag28 O2 Ag29 O47 -164.7(7) . . . .
Ag27 O2 Ag29 O47 -161.2(8) . . . .
Ag11 O2 Ag29 O47 -169.7(7) . . . .
Ag13 O2 Ag29 O47 76(3) . . . .
S3 O2 Ag29 Ag12 -166.5(13) . . . .
S2 O2 Ag29 Ag12 159.6(6) . . . .
Ag28 O2 Ag29 Ag12 -30.0(8) . . . .
Ag27 O2 Ag29 Ag12 -26.5(10) . . . .
Ag11 O2 Ag29 Ag12 -35.1(8) . . . .
Ag13 O2 Ag29 Ag12 -150(3) . . . .
S3 O2 Ag29 Ag14 39(3) . . . .
S2 O2 Ag29 Ag14 5(2) . . . .
Ag28 O2 Ag29 Ag14 175.7(13) . . . .
Ag27 O2 Ag29 Ag14 179.2(14) . . . .
Ag11 O2 Ag29 Ag14 170.7(13) . . . .
Ag13 O2 Ag29 Ag14 56(3) . . . .
O46 Ag12 Ag29 C14 171.3(5) . . . .
O4 Ag12 Ag29 C14 -60.9(5) . . . .
Ag13 Ag12 Ag29 C14 77.0(19) . . . .
Ag14 Ag12 Ag29 C14 111.8(4) . . . .
Ag30 Ag12 Ag29 C14 107.9(5) . . . .
Ag26 Ag12 Ag29 C14 -73.6(4) . . . .
Ag10 Ag12 Ag29 C14 -71.5(4) . . . .
C14 Ag12 Ag29 O47 -160.6(9) . . . .
O46 Ag12 Ag29 O47 10.7(9) . . . .
O4 Ag12 Ag29 O47 138.5(6) . . . .
Ag13 Ag12 Ag29 O47 -84(2) . . . .
Ag14 Ag12 Ag29 O47 -48.8(6) . . . .
Ag30 Ag12 Ag29 O47 -52.7(7) . . . .
Ag26 Ag12 Ag29 O47 125.8(7) . . . .
Ag10 Ag12 Ag29 O47 127.9(7) . . . .
C14 Ag12 Ag29 O2 77.6(6) . . . .
O46 Ag12 Ag29 O2 -111.1(7) . . . .
O4 Ag12 Ag29 O2 16.7(7) . . . .
Ag13 Ag12 Ag29 O2 155(2) . . . .
Ag14 Ag12 Ag29 O2 -170.6(6) . . . .
Ag30 Ag12 Ag29 O2 -174.5(6) . . . .
Ag26 Ag12 Ag29 O2 4.0(6) . . . .
Ag10 Ag12 Ag29 O2 6.1(6) . . . .
C14 Ag12 Ag29 Ag14 -111.8(4) . . . .
O46 Ag12 Ag29 Ag14 59.5(5) . . . .
O4 Ag12 Ag29 Ag14 -172.7(2) . . . .
Ag13 Ag12 Ag29 Ag14 -34.7(19) . . . .
Ag30 Ag12 Ag29 Ag14 -3.9(3) . . . .
Ag26 Ag12 Ag29 Ag14 174.6(2) . . . .
Ag10 Ag12 Ag29 Ag14 176.73(15) . . . .
O48 Ag14 Ag29 C14 172.3(7) . . . .
O45 Ag14 Ag29 C14 -99.3(6) . . . .
O16 Ag14 Ag29 C14 67.5(14) . . . .
Ag12 Ag14 Ag29 C14 -45.7(3) . . . .
Ag15 Ag14 Ag29 C14 33.7(3) . . . .
O48 Ag14 Ag29 O47 -1.8(7) . . . .
O45 Ag14 Ag29 O47 86.6(7) . . . .
O16 Ag14 Ag29 O47 -106.6(13) . . . .
Ag12 Ag14 Ag29 O47 140.2(5) . . . .
Ag15 Ag14 Ag29 O47 -140.4(5) . . . .
O48 Ag14 Ag29 O2 18.2(16) . . . .
O45 Ag14 Ag29 O2 106.6(16) . . . .
O16 Ag14 Ag29 O2 -86.6(18) . . . .
Ag12 Ag14 Ag29 O2 160.2(15) . . . .
Ag15 Ag14 Ag29 O2 -120.5(15) . . . .
O48 Ag14 Ag29 Ag12 -142.0(6) . . . .
O45 Ag14 Ag29 Ag12 -53.6(5) . . . .
O16 Ag14 Ag29 Ag12 113.2(13) . . . .
Ag15 Ag14 Ag29 Ag12 79.34(13) . . . .
S22 O16 Ag30 O45 -43.9(17) . . . .
Ag31 O16 Ag30 O45 143.3(9) . . . .
Ag14 O16 Ag30 O45 -110(2) . . . .
Ag16 O16 Ag30 O45 137.1(10) . . . .
S22 O16 Ag30 O48 42.8(16) . . . .
Ag31 O16 Ag30 O48 -130.1(9) . . . .
Ag14 O16 Ag30 O48 -23.8(18) . . . .
Ag16 O16 Ag30 O48 -136.2(10) . . . .
S22 O16 Ag30 Ag12 -133.6(10) . . . .
Ag31 O16 Ag30 Ag12 53.5(17) . . . .
Ag14 O16 Ag30 Ag12 160(3) . . . .
Ag16 O16 Ag30 Ag12 47.3(18) . . . .
S22 O16 Ag30 Ag13 114.0(14) . . . .
Ag31 O16 Ag30 Ag13 -58.9(16) . . . .
Ag14 O16 Ag30 Ag13 47.4(17) . . . .
Ag16 O16 Ag30 Ag13 -65.0(17) . . . .
S22 O16 Ag30 Ag15 164.8(14) . . . .
Ag31 O16 Ag30 Ag15 -8.1(9) . . . .
Ag14 O16 Ag30 Ag15 98.2(18) . . . .
Ag16 O16 Ag30 Ag15 -14.2(11) . . . .
C80 O45 Ag30 O16 -124.1(18) . . . .
Ag14 O45 Ag30 O16 131.0(17) . . . .
C80 O45 Ag30 O48 137.4(19) . . . .
Ag14 O45 Ag30 O48 32.5(15) . . . .
C80 O45 Ag30 Ag12 22.4(19) . . . .
Ag14 O45 Ag30 Ag12 -82.5(19) . . . .
C80 O45 Ag30 Ag13 70(2) . . . .
Ag14 O45 Ag30 Ag13 -34.5(17) . . . .
C80 O45 Ag30 Ag15 -7(3) . . . .
Ag14 O45 Ag30 Ag15 -112(3) . . . .
C82 O48 Ag30 O16 146(2) . . . .
Ag14 O48 Ag30 O16 146(3) . . . .
C82 O48 Ag30 O45 -111(2) . . . .
Ag14 O48 Ag30 O45 -112(3) . . . .
C82 O48 Ag30 Ag12 -36(2) . . . .
Ag14 O48 Ag30 Ag12 -36(3) . . . .
C82 O48 Ag30 Ag13 5(2) . . . .
Ag14 O48 Ag30 Ag13 4(3) . . . .
C82 O48 Ag30 Ag15 47(2) . . . .
Ag14 O48 Ag30 Ag15 47(2) . . . .
C14 Ag12 Ag30 O16 -95.9(12) . . . .
O46 Ag12 Ag30 O16 83.3(12) . . . .
O4 Ag12 Ag30 O16 17.4(14) . . . .
Ag29 Ag12 Ag30 O16 -142.4(11) . . . .
Ag13 Ag12 Ag30 O16 -137.5(13) . . . .
Ag14 Ag12 Ag30 O16 -164(2) . . . .
Ag26 Ag12 Ag30 O16 -145.9(13) . . . .
Ag10 Ag12 Ag30 O16 -140.6(13) . . . .
C14 Ag12 Ag30 O45 167.2(8) . . . .
O46 Ag12 Ag30 O45 -13.6(8) . . . .
O4 Ag12 Ag30 O45 -79.5(10) . . . .
Ag29 Ag12 Ag30 O45 120.7(8) . . . .
Ag13 Ag12 Ag30 O45 125.6(10) . . . .
Ag14 Ag12 Ag30 O45 99.2(17) . . . .
Ag26 Ag12 Ag30 O45 117.2(8) . . . .
Ag10 Ag12 Ag30 O45 122.5(7) . . . .
C14 Ag12 Ag30 O48 87.9(6) . . . .
O46 Ag12 Ag30 O48 -92.9(7) . . . .
O4 Ag12 Ag30 O48 -158.7(7) . . . .
Ag29 Ag12 Ag30 O48 41.4(6) . . . .
Ag13 Ag12 Ag30 O48 46.4(8) . . . .
Ag14 Ag12 Ag30 O48 19.9(13) . . . .
Ag26 Ag12 Ag30 O48 37.9(9) . . . .
Ag10 Ag12 Ag30 O48 43.2(9) . . . .
C14 Ag12 Ag30 Ag13 41.6(7) . . . .
O46 Ag12 Ag30 Ag13 -139.3(7) . . . .
O4 Ag12 Ag30 Ag13 154.9(8) . . . .
Ag29 Ag12 Ag30 Ag13 -4.9(6) . . . .
Ag14 Ag12 Ag30 Ag13 -26.4(14) . . . .
Ag26 Ag12 Ag30 Ag13 -8.4(10) . . . .
Ag10 Ag12 Ag30 Ag13 -3.1(11) . . . .
C14 Ag12 Ag30 Ag15 -28.8(4) . . . .
O46 Ag12 Ag30 Ag15 150.4(5) . . . .
O4 Ag12 Ag30 Ag15 84.5(5) . . . .
Ag29 Ag12 Ag30 Ag15 -75.3(3) . . . .
Ag13 Ag12 Ag30 Ag15 -70.4(6) . . . .
Ag14 Ag12 Ag30 Ag15 -96.8(13) . . . .
Ag26 Ag12 Ag30 Ag15 -78.8(9) . . . .
Ag10 Ag12 Ag30 Ag15 -73.5(10) . . . .
C14 Ag13 Ag30 O16 101.7(14) . . . .
O47 Ag13 Ag30 O16 -89.4(16) . . . .
O2 Ag13 Ag30 O16 -121(5) . . . .
Ag12 Ag13 Ag30 O16 143.7(13) . . . .
Ag15 Ag13 Ag30 O16 59.1(11) . . . .
C14 Ag13 Ag30 O45 -101.8(11) . . . .
O47 Ag13 Ag30 O45 67.1(12) . . . .
O2 Ag13 Ag30 O45 36(5) . . . .
Ag12 Ag13 Ag30 O45 -59.7(6) . . . .
Ag15 Ag13 Ag30 O45 -144.4(7) . . . .
C14 Ag13 Ag30 O48 -177.4(13) . . . .
O47 Ag13 Ag30 O48 -8.5(9) . . . .
O2 Ag13 Ag30 O48 -40(5) . . . .
Ag12 Ag13 Ag30 O48 -135.3(8) . . . .
Ag15 Ag13 Ag30 O48 140.0(7) . . . .
C14 Ag13 Ag30 Ag12 -42.1(7) . . . .
O47 Ag13 Ag30 Ag12 126.8(13) . . . .
O2 Ag13 Ag30 Ag12 96(6) . . . .
Ag15 Ag13 Ag30 Ag12 -84.7(2) . . . .
C14 Ag13 Ag30 Ag15 42.6(7) . . . .
O47 Ag13 Ag30 Ag15 -148.5(12) . . . .
O2 Ag13 Ag30 Ag15 -180(5) . . . .
Ag12 Ag13 Ag30 Ag15 84.7(2) . . . .
C12 Ag15 Ag30 O16 34.9(9) . . . .
O43 Ag15 Ag30 O16 -45.0(8) . . . .
C14 Ag15 Ag30 O16 175.4(8) . . . .
O15 Ag15 Ag30 O16 72.9(9) . . . .
C11 Ag15 Ag30 O16 90.4(10) . . . .
C13 Ag15 Ag30 O16 166.6(7) . . . .
Ag31 Ag15 Ag30 O16 6.4(7) . . . .
Ag14 Ag15 Ag30 O16 -127.5(18) . . . .
Ag16 Ag15 Ag30 O16 10.7(8) . . . .
Ag17 Ag15 Ag30 O16 -13.7(9) . . . .
Ag13 Ag15 Ag30 O16 -148.0(10) . . . .
C12 Ag15 Ag30 O45 -85(2) . . . .
O43 Ag15 Ag30 O45 -165(2) . . . .
C14 Ag15 Ag30 O45 55(2) . . . .
O15 Ag15 Ag30 O45 -47.0(19) . . . .
C11 Ag15 Ag30 O45 -30(3) . . . .
C13 Ag15 Ag30 O45 47(2) . . . .
Ag31 Ag15 Ag30 O45 -114(2) . . . .
Ag14 Ag15 Ag30 O45 112(3) . . . .
Ag16 Ag15 Ag30 O45 -109(2) . . . .
Ag17 Ag15 Ag30 O45 -133.6(19) . . . .
Ag13 Ag15 Ag30 O45 92(2) . . . .
C12 Ag15 Ag30 O48 137.8(9) . . . .
O43 Ag15 Ag30 O48 57.8(7) . . . .
C14 Ag15 Ag30 O48 -81.7(8) . . . .
O15 Ag15 Ag30 O48 175.8(10) . . . .
C11 Ag15 Ag30 O48 -166.7(8) . . . .
C13 Ag15 Ag30 O48 -90.5(8) . . . .
Ag31 Ag15 Ag30 O48 109.3(8) . . . .
Ag14 Ag15 Ag30 O48 -24.7(13) . . . .
Ag16 Ag15 Ag30 O48 113.6(8) . . . .
Ag17 Ag15 Ag30 O48 89.2(9) . . . .
Ag13 Ag15 Ag30 O48 -45.1(10) . . . .
C12 Ag15 Ag30 Ag12 -115.2(5) . . . .
O43 Ag15 Ag30 Ag12 164.9(6) . . . .
C14 Ag15 Ag30 Ag12 25.4(3) . . . .
O15 Ag15 Ag30 Ag12 -77.2(4) . . . .
C11 Ag15 Ag30 Ag12 -59.6(14) . . . .
C13 Ag15 Ag30 Ag12 16.5(5) . . . .
Ag31 Ag15 Ag30 Ag12 -143.7(4) . . . .
Ag14 Ag15 Ag30 Ag12 82(2) . . . .
Ag16 Ag15 Ag30 Ag12 -139.4(5) . . . .
Ag17 Ag15 Ag30 Ag12 -163.74(13) . . . .
Ag13 Ag15 Ag30 Ag12 62.0(6) . . . .
C12 Ag15 Ag30 Ag13 -177.1(7) . . . .
O43 Ag15 Ag30 Ag13 102.9(7) . . . .
C14 Ag15 Ag30 Ag13 -36.6(6) . . . .
O15 Ag15 Ag30 Ag13 -139.1(7) . . . .
C11 Ag15 Ag30 Ag13 -121.6(12) . . . .
C13 Ag15 Ag30 Ag13 -45.4(6) . . . .
Ag31 Ag15 Ag30 Ag13 154.4(6) . . . .
Ag14 Ag15 Ag30 Ag13 20.4(18) . . . .
Ag16 Ag15 Ag30 Ag13 158.7(7) . . . .
Ag17 Ag15 Ag30 Ag13 134.3(6) . . . .
C78 O43 Ag31 O16 160(5) . . . .
Ag15 O43 Ag31 O16 -104.6(6) . . . .
Ag16 O43 Ag31 O16 16(74) . . . .
C78 O43 Ag31 O42 53(5) . . . .
Ag15 O43 Ag31 O42 148.6(5) . . . .
Ag16 O43 Ag31 O42 -91(74) . . . .
C78 O43 Ag31 O40 154(5) . . . .
Ag15 O43 Ag31 O40 -110.3(19) . . . .
Ag16 O43 Ag31 O40 10(73) . . . .
C78 O43 Ag31 Ag17 -23(5) . . . .
Ag15 O43 Ag31 Ag17 72.7(4) . . . .
Ag16 O43 Ag31 Ag17 -167(100) . . . .
C78 O43 Ag31 Ag18 -57(5) . . . .
Ag15 O43 Ag31 Ag18 38.6(7) . . . .
Ag16 O43 Ag31 Ag18 159(100) . . . .
C78 O43 Ag31 Ag15 -96(5) . . . .
Ag16 O43 Ag31 Ag15 120(74) . . . .
S22 O16 Ag31 O43 -112.6(19) . . . .
Ag30 O16 Ag31 O43 58.9(10) . . . .
Ag14 O16 Ag31 O43 49.7(8) . . . .
Ag16 O16 Ag31 O43 -179(100) . . . .
S22 O16 Ag31 O42 -25(2) . . . .
Ag30 O16 Ag31 O42 146.7(9) . . . .
Ag14 O16 Ag31 O42 137.4(7) . . . .
Ag16 O16 Ag31 O42 -92(3) . . . .
S22 O16 Ag31 O40 65.7(18) . . . .
Ag30 O16 Ag31 O40 -122.8(10) . . . .
Ag14 O16 Ag31 O40 -132.1(9) . . . .
Ag16 O16 Ag31 O40 -1(3) . . . .
S22 O16 Ag31 Ag17 -117.1(15) . . . .
Ag30 O16 Ag31 Ag17 54.4(15) . . . .
Ag14 O16 Ag31 Ag17 45.1(14) . . . .
Ag16 O16 Ag31 Ag17 176(3) . . . .
S22 O16 Ag31 Ag18 132.0(14) . . . .
Ag30 O16 Ag31 Ag18 -56.6(15) . . . .
Ag14 O16 Ag31 Ag18 -65.8(14) . . . .
Ag16 O16 Ag31 Ag18 65(3) . . . .
S22 O16 Ag31 Ag15 -163.2(18) . . . .
Ag30 O16 Ag31 Ag15 8.3(10) . . . .
Ag14 O16 Ag31 Ag15 -0.9(8) . . . .
Ag16 O16 Ag31 Ag15 130(3) . . . .
C76 O42 Ag31 O43 -50.0(12) . . . .
Ag16 O42 Ag31 O43 178(2) . . . .
C76 O42 Ag31 O16 -121.1(12) . . . .
Ag16 O42 Ag31 O16 107(2) . . . .
C76 O42 Ag31 O40 147.2(11) . . . .
Ag16 O42 Ag31 O40 14.8(19) . . . .
C76 O42 Ag31 Ag17 22.7(10) . . . .
Ag16 O42 Ag31 Ag17 -110(2) . . . .
C76 O42 Ag31 Ag18 72.5(11) . . . .
Ag16 O42 Ag31 Ag18 -59.9(19) . . . .
C76 O42 Ag31 Ag15 -13.4(14) . . . .
Ag16 O42 Ag31 Ag15 -146(2) . . . .
C74 O40 Ag31 O43 168.4(18) . . . .
Ag16 O40 Ag31 O43 -178(100) . . . .
C74 O40 Ag31 O16 163.0(14) . . . .
Ag16 O40 Ag31 O16 176(10) . . . .
C74 O40 Ag31 O42 -90.0(14) . . . .
Ag16 O40 Ag31 O42 -77(10) . . . .
C74 O40 Ag31 Ag17 -15.1(16) . . . .
Ag16 O40 Ag31 Ag17 -2(10) . . . .
C74 O40 Ag31 Ag18 15.9(13) . . . .
Ag16 O40 Ag31 Ag18 29(10) . . . .
C74 O40 Ag31 Ag15 72.1(15) . . . .
Ag16 O40 Ag31 Ag15 85(10) . . . .
C12 Ag17 Ag31 O43 -98.8(5) . . . .
O41 Ag17 Ag31 O43 86.8(5) . . . .
O12 Ag17 Ag31 O43 -0.5(15) . . . .
Ag18 Ag17 Ag31 O43 -144.5(5) . . . .
Ag16 Ag17 Ag31 O43 179(100) . . . .
Ag15 Ag17 Ag31 O43 -56.0(4) . . . .
C12 Ag17 Ag31 O16 -94.3(8) . . . .
O41 Ag17 Ag31 O16 91.2(8) . . . .
O12 Ag17 Ag31 O16 3.9(18) . . . .
Ag18 Ag17 Ag31 O16 -140.0(8) . . . .
Ag16 Ag17 Ag31 O16 -176(3) . . . .
Ag15 Ag17 Ag31 O16 -51.6(8) . . . .
C12 Ag17 Ag31 O42 163.9(4) . . . .
O41 Ag17 Ag31 O42 -10.6(4) . . . .
O12 Ag17 Ag31 O42 -97.9(14) . . . .
Ag18 Ag17 Ag31 O42 118.1(3) . . . .
Ag16 Ag17 Ag31 O42 82(3) . . . .
Ag15 Ag17 Ag31 O42 -153.4(4) . . . .
C12 Ag17 Ag31 O40 82.3(5) . . . .
O41 Ag17 Ag31 O40 -92.1(5) . . . .
O12 Ag17 Ag31 O40 -179(36) . . . .
Ag18 Ag17 Ag31 O40 36.6(5) . . . .
Ag16 Ag17 Ag31 O40 1(3) . . . .
Ag15 Ag17 Ag31 O40 125.1(5) . . . .
C12 Ag17 Ag31 Ag18 45.7(2) . . . .
O41 Ag17 Ag31 Ag18 -128.7(2) . . . .
O12 Ag17 Ag31 Ag18 144.0(14) . . . .
Ag16 Ag17 Ag31 Ag18 -36(3) . . . .
Ag15 Ag17 Ag31 Ag18 88.45(11) . . . .
C12 Ag17 Ag31 Ag15 -42.7(3) . . . .
O41 Ag17 Ag31 Ag15 142.8(3) . . . .
O12 Ag17 Ag31 Ag15 55.5(14) . . . .
Ag18 Ag17 Ag31 Ag15 -88.45(11) . . . .
Ag16 Ag17 Ag31 Ag15 -125(3) . . . .
C12 Ag18 Ag31 O43 -6.3(6) . . . .
O39 Ag18 Ag31 O43 176.7(7) . . . .
O14 Ag18 Ag31 O43 -107.5(7) . . . .
Ag17 Ag18 Ag31 O43 40.2(6) . . . .
Ag16 Ag18 Ag31 O43 -179(100) . . . .
C12 Ag18 Ag31 O16 93.3(9) . . . .
O39 Ag18 Ag31 O16 -83.7(9) . . . .
O14 Ag18 Ag31 O16 -7.9(11) . . . .
Ag17 Ag18 Ag31 O16 139.8(9) . . . .
Ag16 Ag18 Ag31 O16 -79(3) . . . .
C12 Ag18 Ag31 O42 -109.7(4) . . . .
O39 Ag18 Ag31 O42 73.3(4) . . . .
O14 Ag18 Ag31 O42 149.1(4) . . . .
Ag17 Ag18 Ag31 O42 -63.2(3) . . . .
Ag16 Ag18 Ag31 O42 78(3) . . . .
C12 Ag18 Ag31 O40 164.5(5) . . . .
O39 Ag18 Ag31 O40 -12.5(5) . . . .
O14 Ag18 Ag31 O40 63.3(6) . . . .
Ag17 Ag18 Ag31 O40 -149.1(4) . . . .
Ag16 Ag18 Ag31 O40 -8(3) . . . .
C12 Ag18 Ag31 Ag17 -46.4(2) . . . .
O39 Ag18 Ag31 Ag17 136.5(3) . . . .
O14 Ag18 Ag31 Ag17 -147.7(4) . . . .
Ag16 Ag18 Ag31 Ag17 141(3) . . . .
C12 Ag18 Ag31 Ag15 24.6(3) . . . .
O39 Ag18 Ag31 Ag15 -152.4(3) . . . .
O14 Ag18 Ag31 Ag15 -76.6(5) . . . .
Ag17 Ag18 Ag31 Ag15 71.04(13) . . . .
Ag16 Ag18 Ag31 Ag15 -148(3) . . . .
C12 Ag15 Ag31 O43 124.6(7) . . . .
C14 Ag15 Ag31 O43 -92.7(8) . . . .
O15 Ag15 Ag31 O43 -135.6(7) . . . .
C11 Ag15 Ag31 O43 130.3(7) . . . .
C13 Ag15 Ag31 O43 -157.8(9) . . . .
Ag30 Ag15 Ag31 O43 -71.7(7) . . . .
Ag14 Ag15 Ag31 O43 -65.4(7) . . . .
Ag16 Ag15 Ag31 O43 -177(3) . . . .
Ag17 Ag15 Ag31 O43 87.0(7) . . . .
Ag13 Ag15 Ag31 O43 -46.8(8) . . . .
C12 Ag15 Ag31 O16 -169.3(6) . . . .
O43 Ag15 Ag31 O16 66.1(9) . . . .
C14 Ag15 Ag31 O16 -26.6(8) . . . .
O15 Ag15 Ag31 O16 -69.5(7) . . . .
C11 Ag15 Ag31 O16 -163.6(6) . . . .
C13 Ag15 Ag31 O16 -91.7(8) . . . .
Ag30 Ag15 Ag31 O16 -5.6(6) . . . .
Ag14 Ag15 Ag31 O16 0.7(6) . . . .
Ag16 Ag15 Ag31 O16 -111(3) . . . .
Ag17 Ag15 Ag31 O16 153.1(6) . . . .
Ag13 Ag15 Ag31 O16 19.3(7) . . . .
C12 Ag15 Ag31 O42 76.3(5) . . . .
O43 Ag15 Ag31 O42 -48.2(8) . . . .
C14 Ag15 Ag31 O42 -140.9(6) . . . .
O15 Ag15 Ag31 O42 176.2(6) . . . .
C11 Ag15 Ag31 O42 82.1(5) . . . .
C13 Ag15 Ag31 O42 154.0(7) . . . .
Ag30 Ag15 Ag31 O42 -120.0(6) . . . .
Ag14 Ag15 Ag31 O42 -113.6(5) . . . .
Ag16 Ag15 Ag31 O42 134(3) . . . .
Ag17 Ag15 Ag31 O42 38.8(4) . . . .
Ag13 Ag15 Ag31 O42 -95.0(6) . . . .
C12 Ag15 Ag31 O40 -77.5(6) . . . .
O43 Ag15 Ag31 O40 158.0(9) . . . .
C14 Ag15 Ag31 O40 65.3(7) . . . .
O15 Ag15 Ag31 O40 22.3(6) . . . .
C11 Ag15 Ag31 O40 -71.8(5) . . . .
C13 Ag15 Ag31 O40 0.1(8) . . . .
Ag30 Ag15 Ag31 O40 86.2(6) . . . .
Ag14 Ag15 Ag31 O40 92.5(5) . . . .
Ag16 Ag15 Ag31 O40 -19(3) . . . .
Ag17 Ag15 Ag31 O40 -115.1(5) . . . .
Ag13 Ag15 Ag31 O40 111.2(6) . . . .
C12 Ag15 Ag31 Ag17 37.6(2) . . . .
O43 Ag15 Ag31 Ag17 -87.0(7) . . . .
C14 Ag15 Ag31 Ag17 -179.7(4) . . . .
O15 Ag15 Ag31 Ag17 137.4(4) . . . .
C11 Ag15 Ag31 Ag17 43.3(2) . . . .
C13 Ag15 Ag31 Ag17 115.2(6) . . . .
Ag30 Ag15 Ag31 Ag17 -158.7(3) . . . .
Ag14 Ag15 Ag31 Ag17 -152.42(19) . . . .
Ag16 Ag15 Ag31 Ag17 96(3) . . . .
Ag13 Ag15 Ag31 Ag17 -133.8(4) . . . .
C12 Ag15 Ag31 Ag18 -21.7(2) . . . .
O43 Ag15 Ag31 Ag18 -146.2(7) . . . .
C14 Ag15 Ag31 Ag18 121.1(4) . . . .
O15 Ag15 Ag31 Ag18 78.1(3) . . . .
C11 Ag15 Ag31 Ag18 -15.9(2) . . . .
C13 Ag15 Ag31 Ag18 55.9(6) . . . .
Ag30 Ag15 Ag31 Ag18 142.0(3) . . . .
Ag14 Ag15 Ag31 Ag18 148.3(2) . . . .
Ag16 Ag15 Ag31 Ag18 36(3) . . . .
Ag17 Ag15 Ag31 Ag18 -59.25(6) . . . .
Ag13 Ag15 Ag31 Ag18 167.0(4) . . . .
S15 O11 Ag32 C10 66(4) . . . .
Ag22 O11 Ag32 C10 96(4) . . . .
Ag1 O11 Ag32 C10 -175(4) . . . .
S15 O11 Ag32 C9 99(7) . . . .
Ag22 O11 Ag32 C9 129(7) . . . .
Ag1 O11 Ag32 C9 -142(6) . . . .
S15 O11 Ag32 C7 -138.1(19) . . . .
Ag22 O11 Ag32 C7 -109(4) . . . .
Ag1 O11 Ag32 C7 -20(2) . . . .
S15 O11 Ag32 C8 -126.9(11) . . . .
Ag22 O11 Ag32 C8 -98(3) . . . .
Ag1 O11 Ag32 C8 -8.3(13) . . . .
S15 O11 Ag32 Ag21 51(2) . . . .
Ag22 O11 Ag32 Ag21 81(2) . . . .
Ag1 O11 Ag32 Ag21 169.7(14) . . . .
S15 O11 Ag32 Ag2 -170.9(7) . . . .
Ag22 O11 Ag32 Ag2 -142(2) . . . .
Ag1 O11 Ag32 Ag2 -52.4(5) . . . .
S15 O11 Ag32 Ag1 -118.5(9) . . . .
Ag22 O11 Ag32 Ag1 -89(2) . . . .
C9 C10 Ag32 O11 156(4) . . . .
Ag21 C10 Ag32 O11 -22(4) . . . .
Ag20 C10 Ag32 O11 -95(4) . . . .
Ag19 C10 Ag32 O11 50(4) . . . .
Ag22 C10 Ag32 O11 -95(4) . . . .
Ag21 C10 Ag32 C9 -178.1(9) . . . .
Ag20 C10 Ag32 C9 108.4(9) . . . .
Ag19 C10 Ag32 C9 -105.8(10) . . . .
Ag22 C10 Ag32 C9 109(2) . . . .
C9 C10 Ag32 C7 -2.6(15) . . . .
Ag21 C10 Ag32 C7 179.3(18) . . . .
Ag20 C10 Ag32 C7 105.8(18) . . . .
Ag19 C10 Ag32 C7 -108.4(11) . . . .
Ag22 C10 Ag32 C7 107(3) . . . .
C9 C10 Ag32 C8 -7(3) . . . .
Ag21 C10 Ag32 C8 175(3) . . . .
Ag20 C10 Ag32 C8 102(3) . . . .
Ag19 C10 Ag32 C8 -112(2) . . . .
Ag22 C10 Ag32 C8 102(4) . . . .
C9 C10 Ag32 Ag21 178.1(9) . . . .
Ag20 C10 Ag32 Ag21 -73.5(5) . . . .
Ag19 C10 Ag32 Ag21 72.2(10) . . . .
Ag22 C10 Ag32 Ag21 -73(2) . . . .
C9 C10 Ag32 Ag2 48.1(9) . . . .
Ag21 C10 Ag32 Ag2 -129.9(10) . . . .
Ag20 C10 Ag32 Ag2 156.5(9) . . . .
Ag19 C10 Ag32 Ag2 -57.7(8) . . . .
Ag22 C10 Ag32 Ag2 157(3) . . . .
C9 C10 Ag32 Ag1 3(17) . . . .
Ag21 C10 Ag32 Ag1 -175(17) . . . .
Ag20 C10 Ag32 Ag1 112(17) . . . .
Ag19 C10 Ag32 Ag1 -102(16) . . . .
Ag22 C10 Ag32 Ag1 112(17) . . . .
C10 C9 Ag32 O11 -52(6) . . . .
C2 C9 Ag32 O11 129(6) . . . .
Ag22 C9 Ag32 O11 -127(7) . . . .
C2 C9 Ag32 C10 -178.9(10) . . . .
Ag22 C9 Ag32 C10 -75(2) . . . .
C10 C9 Ag32 C7 177.3(16) . . . .
C2 C9 Ag32 C7 -1.5(17) . . . .
Ag22 C9 Ag32 C7 103(3) . . . .
C10 C9 Ag32 C8 175(2) . . . .
C2 C9 Ag32 C8 -4(2) . . . .
Ag22 C9 Ag32 C8 100(3) . . . .
C10 C9 Ag32 Ag21 -1.4(6) . . . .
C2 C9 Ag32 Ag21 179.7(6) . . . .
Ag22 C9 Ag32 Ag21 -76(2) . . . .
C10 C9 Ag32 Ag2 -139.0(13) . . . .
C2 C9 Ag32 Ag2 42.1(15) . . . .
Ag22 C9 Ag32 Ag2 146(3) . . . .
C10 C9 Ag32 Ag1 -179(4) . . . .
C2 C9 Ag32 Ag1 2(4) . . . .
Ag22 C9 Ag32 Ag1 106(4) . . . .
C8 C7 Ag32 O11 24(2) . . . .
C1 C7 Ag32 O11 -161.4(19) . . . .
Ag2 C7 Ag32 O11 -44(2) . . . .
Ag22 C7 Ag32 O11 101(4) . . . .
Ag23 C7 Ag32 O11 -40(2) . . . .
C8 C7 Ag32 C10 -174(2) . . . .
C1 C7 Ag32 C10 1(2) . . . .
Ag2 C7 Ag32 C10 118.5(19) . . . .
Ag22 C7 Ag32 C10 -97(3) . . . .
Ag23 C7 Ag32 C10 123.1(18) . . . .
C8 C7 Ag32 C9 -174.9(14) . . . .
C1 C7 Ag32 C9 -0.1(17) . . . .
Ag2 C7 Ag32 C9 117.2(12) . . . .
Ag22 C7 Ag32 C9 -98(3) . . . .
Ag23 C7 Ag32 C9 121.7(11) . . . .
C1 C7 Ag32 C8 174.9(10) . . . .
Ag2 C7 Ag32 C8 -67.9(6) . . . .
Ag22 C7 Ag32 C8 77(2) . . . .
Ag23 C7 Ag32 C8 -63.3(7) . . . .
C8 C7 Ag32 Ag21 -173(4) . . . .
C1 C7 Ag32 Ag21 2(5) . . . .
Ag2 C7 Ag32 Ag21 119(4) . . . .
Ag22 C7 Ag32 Ag21 -96(5) . . . .
Ag23 C7 Ag32 Ag21 124(4) . . . .
C8 C7 Ag32 Ag2 67.9(6) . . . .
C1 C7 Ag32 Ag2 -117.2(8) . . . .
Ag22 C7 Ag32 Ag2 145(2) . . . .
Ag23 C7 Ag32 Ag2 4.6(4) . . . .
C8 C7 Ag32 Ag1 7.3(6) . . . .
C1 C7 Ag32 Ag1 -177.8(6) . . . .
Ag2 C7 Ag32 Ag1 -60.6(6) . . . .
Ag22 C7 Ag32 Ag1 84(2) . . . .
Ag23 C7 Ag32 Ag1 -56.0(7) . . . .
C7 C8 Ag32 O11 -160(2) . . . .
Ag1 C8 Ag32 O11 10.0(16) . . . .
Ag24 C8 Ag32 O11 92.3(16) . . . .
Ag2 C8 Ag32 O11 -74.2(16) . . . .
Ag4 C8 Ag32 O11 12(8) . . . .
Ag3 C8 Ag32 O11 93.3(16) . . . .
Ag23 C8 Ag32 O11 -71.2(17) . . . .
Ag22 C8 Ag32 O11 92(3) . . . .
C7 C8 Ag32 C10 8(3) . . . .
Ag1 C8 Ag32 C10 178(3) . . . .
Ag24 C8 Ag32 C10 -100(3) . . . .
Ag2 C8 Ag32 C10 94(3) . . . .
Ag4 C8 Ag32 C10 -180(100) . . . .
Ag3 C8 Ag32 C10 -99(3) . . . .
Ag23 C8 Ag32 C10 97(3) . . . .
Ag22 C8 Ag32 C10 -100(4) . . . .
C7 C8 Ag32 C9 4.9(14) . . . .
Ag1 C8 Ag32 C9 174.6(18) . . . .
Ag24 C8 Ag32 C9 -103.1(17) . . . .
Ag2 C8 Ag32 C9 90.4(18) . . . .
Ag4 C8 Ag32 C9 177(5) . . . .
Ag3 C8 Ag32 C9 -102.1(17) . . . .
Ag23 C8 Ag32 C9 93.4(17) . . . .
Ag22 C8 Ag32 C9 -104(3) . . . .
Ag1 C8 Ag32 C7 169.6(9) . . . .
Ag24 C8 Ag32 C7 -108.0(8) . . . .
Ag2 C8 Ag32 C7 85.5(8) . . . .
Ag4 C8 Ag32 C7 172(7) . . . .
Ag3 C8 Ag32 C7 -107.0(8) . . . .
Ag23 C8 Ag32 C7 88.4(8) . . . .
Ag22 C8 Ag32 C7 -109(2) . . . .
C7 C8 Ag32 Ag21 37(20) . . . .
Ag1 C8 Ag32 Ag21 -153(21) . . . .
Ag24 C8 Ag32 Ag21 -71(21) . . . .
Ag2 C8 Ag32 Ag21 123(21) . . . .
Ag4 C8 Ag32 Ag21 -151(14) . . . .
Ag3 C8 Ag32 Ag21 -70(21) . . . .
Ag23 C8 Ag32 Ag21 126(21) . . . .
Ag22 C8 Ag32 Ag21 -71(21) . . . .
C7 C8 Ag32 Ag2 -85.5(8) . . . .
Ag1 C8 Ag32 Ag2 84.2(4) . . . .
Ag24 C8 Ag32 Ag2 166.5(5) . . . .
Ag4 C8 Ag32 Ag2 87(7) . . . .
Ag3 C8 Ag32 Ag2 167.5(5) . . . .
Ag23 C8 Ag32 Ag2 3.0(5) . . . .
Ag22 C8 Ag32 Ag2 166(2) . . . .
C7 C8 Ag32 Ag1 -169.6(9) . . . .
Ag24 C8 Ag32 Ag1 82.4(4) . . . .
Ag2 C8 Ag32 Ag1 -84.2(4) . . . .
Ag4 C8 Ag32 Ag1 2(7) . . . .
Ag3 C8 Ag32 Ag1 83.3(4) . . . .
Ag23 C8 Ag32 Ag1 -81.2(5) . . . .
Ag22 C8 Ag32 Ag1 82(2) . . . .
C10 Ag21 Ag32 O11 165(3) . . . .
O37 Ag21 Ag32 O11 45(2) . . . .
O36 Ag21 Ag32 O11 -93.7(16) . . . .
O34 Ag21 Ag32 O11 -57.3(14) . . . .
Ag20 Ag21 Ag32 O11 -158.3(16) . . . .
Ag19 Ag21 Ag32 O11 130.4(16) . . . .
Ag22 Ag21 Ag32 O11 -91(3) . . . .
O37 Ag21 Ag32 C10 -119.4(7) . . . .
O36 Ag21 Ag32 C10 101.6(12) . . . .
O34 Ag21 Ag32 C10 138.1(11) . . . .
Ag20 Ag21 Ag32 C10 37.0(10) . . . .
Ag19 Ag21 Ag32 C10 -34.2(10) . . . .
Ag22 Ag21 Ag32 C10 105(2) . . . .
C10 Ag21 Ag32 C9 1.0(4) . . . .
O37 Ag21 Ag32 C9 -118.4(8) . . . .
O36 Ag21 Ag32 C9 102.6(13) . . . .
O34 Ag21 Ag32 C9 139.1(13) . . . .
Ag20 Ag21 Ag32 C9 38.0(11) . . . .
Ag19 Ag21 Ag32 C9 -33.2(11) . . . .
Ag22 Ag21 Ag32 C9 106(2) . . . .
C10 Ag21 Ag32 C7 -1(3) . . . .
O37 Ag21 Ag32 C7 -121(4) . . . .
O36 Ag21 Ag32 C7 100(4) . . . .
O34 Ag21 Ag32 C7 137(4) . . . .
Ag20 Ag21 Ag32 C7 36(4) . . . .
Ag19 Ag21 Ag32 C7 -35(4) . . . .
Ag22 Ag21 Ag32 C7 104(5) . . . .
C10 Ag21 Ag32 C8 -32(20) . . . .
O37 Ag21 Ag32 C8 -152(20) . . . .
O36 Ag21 Ag32 C8 69(21) . . . .
O34 Ag21 Ag32 C8 106(21) . . . .
Ag20 Ag21 Ag32 C8 5(21) . . . .
Ag19 Ag21 Ag32 C8 -67(21) . . . .
Ag22 Ag21 Ag32 C8 72(21) . . . .
C10 Ag21 Ag32 Ag2 84.4(15) . . . .
O37 Ag21 Ag32 Ag2 -35.0(11) . . . .
O36 Ag21 Ag32 Ag2 -174.0(6) . . . .
O34 Ag21 Ag32 Ag2 -137.6(7) . . . .
Ag20 Ag21 Ag32 Ag2 121.4(7) . . . .
Ag19 Ag21 Ag32 Ag2 50.1(7) . . . .
Ag22 Ag21 Ag32 Ag2 -171(3) . . . .
C10 Ag21 Ag32 Ag1 179(4) . . . .
O37 Ag21 Ag32 Ag1 59(4) . . . .
O36 Ag21 Ag32 Ag1 -80(3) . . . .
O34 Ag21 Ag32 Ag1 -43(3) . . . .
Ag20 Ag21 Ag32 Ag1 -144(3) . . . .
Ag19 Ag21 Ag32 Ag1 144(3) . . . .
Ag22 Ag21 Ag32 Ag1 -77(4) . . . .
O10 Ag2 Ag32 O11 -114.8(11) . . . .
O31 Ag2 Ag32 O11 -14.7(13) . . . .
C8 Ag2 Ag32 O11 103.6(12) . . . .
C7 Ag2 Ag32 O11 142.4(15) . . . .
O8 Ag2 Ag32 O11 -172.5(17) . . . .
Ag1 Ag2 Ag32 O11 50.0(7) . . . .
O10 Ag2 Ag32 C10 22.2(11) . . . .
O31 Ag2 Ag32 C10 122.3(9) . . . .
C8 Ag2 Ag32 C10 -119.4(10) . . . .
C7 Ag2 Ag32 C10 -80.6(7) . . . .
O8 Ag2 Ag32 C10 -35(3) . . . .
Ag1 Ag2 Ag32 C10 -173.0(12) . . . .
O10 Ag2 Ag32 C9 43.8(10) . . . .
O31 Ag2 Ag32 C9 143.9(9) . . . .
C8 Ag2 Ag32 C9 -97.9(8) . . . .
C7 Ag2 Ag32 C9 -59.0(6) . . . .
O8 Ag2 Ag32 C9 -14(3) . . . .
Ag1 Ag2 Ag32 C9 -151.4(12) . . . .
O10 Ag2 Ag32 C7 102.8(7) . . . .
O31 Ag2 Ag32 C7 -157.1(8) . . . .
C8 Ag2 Ag32 C7 -38.9(5) . . . .
O8 Ag2 Ag32 C7 45(3) . . . .
Ag1 Ag2 Ag32 C7 -92.5(8) . . . .
O10 Ag2 Ag32 C8 141.6(6) . . . .
O31 Ag2 Ag32 C8 -118.2(7) . . . .
C7 Ag2 Ag32 C8 38.9(5) . . . .
O8 Ag2 Ag32 C8 84(2) . . . .
Ag1 Ag2 Ag32 C8 -53.6(5) . . . .
O10 Ag2 Ag32 Ag21 -29.9(8) . . . .
O31 Ag2 Ag32 Ag21 70.2(11) . . . .
C8 Ag2 Ag32 Ag21 -171.6(10) . . . .
C7 Ag2 Ag32 Ag21 -132.7(12) . . . .
O8 Ag2 Ag32 Ag21 -88(2) . . . .
Ag1 Ag2 Ag32 Ag21 134.8(7) . . . .
O10 Ag2 Ag32 Ag1 -164.8(5) . . . .
O31 Ag2 Ag32 Ag1 -64.7(7) . . . .
C8 Ag2 Ag32 Ag1 53.6(5) . . . .
C7 Ag2 Ag32 Ag1 92.5(9) . . . .
O8 Ag2 Ag32 Ag1 138(2) . . . .
C8 Ag1 Ag32 O11 -167(2) . . . .
O30 Ag1 Ag32 O11 63.4(15) . . . .
O32 Ag1 Ag32 O11 -46.7(15) . . . .
Ag4 Ag1 Ag32 O11 -167.8(8) . . . .
Ag24 Ag1 Ag32 O11 137.4(14) . . . .
Ag23 Ag1 Ag32 O11 -109.0(13) . . . .
Ag2 Ag1 Ag32 O11 -107.4(13) . . . .
Ag3 Ag1 Ag32 O11 139.0(13) . . . .
Ag22 Ag1 Ag32 O11 91(2) . . . .
C8 Ag1 Ag32 C10 -11(16) . . . .
O30 Ag1 Ag32 C10 -141(17) . . . .
O32 Ag1 Ag32 C10 109(17) . . . .
O11 Ag1 Ag32 C10 156(18) . . . .
Ag4 Ag1 Ag32 C10 -12(17) . . . .
Ag24 Ag1 Ag32 C10 -67(17) . . . .
Ag23 Ag1 Ag32 C10 47(17) . . . .
Ag2 Ag1 Ag32 C10 49(17) . . . .
Ag3 Ag1 Ag32 C10 -65(17) . . . .
Ag22 Ag1 Ag32 C10 -113(17) . . . .
C8 Ag1 Ag32 C9 -9(3) . . . .
O30 Ag1 Ag32 C9 -138(3) . . . .
O32 Ag1 Ag32 C9 112(3) . . . .
O11 Ag1 Ag32 C9 159(5) . . . .
Ag4 Ag1 Ag32 C9 -9(4) . . . .
Ag24 Ag1 Ag32 C9 -64(3) . . . .
Ag23 Ag1 Ag32 C9 50(3) . . . .
Ag2 Ag1 Ag32 C9 51(3) . . . .
Ag3 Ag1 Ag32 C9 -62(3) . . . .
Ag22 Ag1 Ag32 C9 -110(4) . . . .
C8 Ag1 Ag32 C7 -5.3(4) . . . .
O30 Ag1 Ag32 C7 -134.5(8) . . . .
O32 Ag1 Ag32 C7 115.3(8) . . . .
O11 Ag1 Ag32 C7 162(2) . . . .
Ag4 Ag1 Ag32 C7 -5.7(14) . . . .
Ag24 Ag1 Ag32 C7 -60.5(9) . . . .
Ag23 Ag1 Ag32 C7 53.1(10) . . . .
Ag2 Ag1 Ag32 C7 54.7(10) . . . .
Ag3 Ag1 Ag32 C7 -58.9(9) . . . .
Ag22 Ag1 Ag32 C7 -106(2) . . . .
O30 Ag1 Ag32 C8 -129.2(7) . . . .
O32 Ag1 Ag32 C8 120.6(6) . . . .
O11 Ag1 Ag32 C8 167(2) . . . .
Ag4 Ag1 Ag32 C8 -0.4(12) . . . .
Ag24 Ag1 Ag32 C8 -55.2(7) . . . .
Ag23 Ag1 Ag32 C8 58.4(8) . . . .
Ag2 Ag1 Ag32 C8 60.0(8) . . . .
Ag3 Ag1 Ag32 C8 -53.6(7) . . . .
Ag22 Ag1 Ag32 C8 -101(2) . . . .
C8 Ag1 Ag32 Ag21 175(4) . . . .
O30 Ag1 Ag32 Ag21 46(4) . . . .
O32 Ag1 Ag32 Ag21 -65(4) . . . .
O11 Ag1 Ag32 Ag21 -18(2) . . . .
Ag4 Ag1 Ag32 Ag21 174(3) . . . .
Ag24 Ag1 Ag32 Ag21 120(4) . . . .
Ag23 Ag1 Ag32 Ag21 -127(3) . . . .
Ag2 Ag1 Ag32 Ag21 -125(4) . . . .
Ag3 Ag1 Ag32 Ag21 121(4) . . . .
Ag22 Ag1 Ag32 Ag21 74(4) . . . .
C8 Ag1 Ag32 Ag2 -60.0(8) . . . .
O30 Ag1 Ag32 Ag2 170.8(4) . . . .
O32 Ag1 Ag32 Ag2 60.7(4) . . . .
O11 Ag1 Ag32 Ag2 107.4(13) . . . .
Ag4 Ag1 Ag32 Ag2 -60.4(5) . . . .
Ag24 Ag1 Ag32 Ag2 -115.2(4) . . . .
Ag23 Ag1 Ag32 Ag2 -1.6(5) . . . .
Ag3 Ag1 Ag32 Ag2 -113.6(3) . . . .
Ag22 Ag1 Ag32 Ag2 -161(2) . . . .
